data_2103522
loop_
_publ_author_name
'Pavlovska, A.'
'Werner, S.'
'Maximov, B.'
'Mill, B.'

_publ_section_title
;
 Pressure-induced phase transitions of piezoelectric single crystals
 from the langasite family: La~3~Nb~0.5~Ga~5.5~O~14~ and
 La~3~Ta~0.5~Ga~5.5~O~14~
;
_journal_issue 6
_journal_name_full 'Acta Crystallographica Section B'
_journal_page_first 939
_journal_page_last 947
_journal_paper_doi 10.1107/S0108768102010273
_journal_volume 58
_journal_year 2002
_chemical_formula_sum 'Ga5.5 La3 Nb0.5 O14'
_chemical_formula_weight 1070.65
_space_group_IT_number 150
_symmetry_space_group_name_Hall 'P 3 2"'
_symmetry_space_group_name_H-M 'P 3 2 1'
_atom_sites_solution_hydrogens geom
_atom_sites_solution_primary direct
_atom_sites_solution_secondary difmap
_audit_creation_method SHELXL-97
_cell_angle_alpha 90.00
_cell_angle_beta 90.00
_cell_angle_gamma 120.00
_cell_formula_units_Z 1
_cell_length_a 7.783
_cell_length_b 7.783
_cell_length_c 4.994
_cell_measurement_temperature 293(2)
_cell_volume 262.0
_computing_structure_refinement 'SHELXL-97 (Sheldrick, 1997)'
_computing_structure_solution 'SHELXS-97 (Sheldrick, 1990)'
_diffrn_ambient_pressure 18.5E+6
_diffrn_ambient_temperature 293(2)
_diffrn_measured_fraction_theta_full 0.238
_diffrn_measured_fraction_theta_max 0.238
_diffrn_radiation_source synchrotron
_diffrn_radiation_wavelength 0.54920
_diffrn_reflns_av_R_equivalents 0.0000
_diffrn_reflns_av_sigmaI/netI 0.0649
_diffrn_reflns_limit_h_max 10
_diffrn_reflns_limit_h_min -12
_diffrn_reflns_limit_k_max 8
_diffrn_reflns_limit_k_min -9
_diffrn_reflns_limit_l_max 8
_diffrn_reflns_limit_l_min -6
_diffrn_reflns_number 305
_diffrn_reflns_theta_full 32.88
_diffrn_reflns_theta_max 32.88
_diffrn_reflns_theta_min 3.15
_exptl_absorpt_coefficient_mu 15.407
_exptl_crystal_density_diffrn 6.786
_exptl_crystal_density_method 'not measured'
_exptl_crystal_F_000 474
_refine_diff_density_max 2.489
_refine_diff_density_min -1.840
_refine_diff_density_rms 0.553
_refine_ls_abs_structure_details 'Flack H D (1983), Acta Cryst. A39, 876-881'
_refine_ls_abs_structure_Flack 0.0(3)
_refine_ls_extinction_coef 0.009(13)
_refine_ls_extinction_expression Fc^*^=kFc[1+0.001xFc^2^\l^3^/sin(2\q)]^-1/4^
_refine_ls_extinction_method SHELXL
_refine_ls_goodness_of_fit_ref 1.717
_refine_ls_hydrogen_treatment mixed
_refine_ls_matrix_type full
_refine_ls_number_parameters 30
_refine_ls_number_reflns 305
_refine_ls_number_restraints 0
_refine_ls_restrained_S_all 1.717
_refine_ls_R_factor_all 0.0874
_refine_ls_R_factor_gt 0.0839
_refine_ls_shift/su_max 0.000
_refine_ls_shift/su_mean 0.000
_refine_ls_structure_factor_coef Fsqd
_refine_ls_weighting_details 'calc w=1/[\s^2^(Fo^2^)+(0.1000P)^2^+0.0000P] where P=(Fo^2^+2Fc^2^)/3'
_refine_ls_weighting_scheme calc
_refine_ls_wR_factor_gt 0.2301
_refine_ls_wR_factor_ref 0.2320
_reflns_number_gt 286
_reflns_number_total 305
_reflns_threshold_expression >2sigma(I)
_cod_data_source_file sn0021-18.5d3split.cif
_cod_data_source_block 18.5d3split
_cod_depositor_comments
;
 Correcting the reference to the optimal entry by changing it from
 '2103521' to '2103520'. The reference now correctly refers to the
 entry with the lowest _refine_ls_R_factor_all value.

 Antanas Vaitkus,
 2018-11-16

The _diffrn_ambient_pressure was taken from the original data block
header, after comparison with the paper text and supplementary
material.

When more than one structure was present in the sn0021.cif file for a
given pressure, the structure with the minimal _refine_ls_R_factor_all
value was taken as the best one, and all others marked with the
'_cod_suboptimal_structure yes' tag.

Changing (with the help of Perl) all _diffrn_radiation_source values in
the files that were reportedly colected on the HASYLAB D3 beamline
(Hamburg) from 'fine-focus sealed tube' to synchrotron.

The command was:

perl -i -ne \
    "s/'fine-focus sealed tube'/synchrotron/; \
    print unless /_diffrn_radiation_type|_diffrn_radiation_monochromator/" \
    *d3*.cif \
    11.57split.cif \
    21.85split.cif \
    22.85split.cif

Saulius Gra\<zulis

 Removed the _cod_suboptimal_structure data item in preparation for
 its deprecation. The fact that the structure is a suboptimal one
 should be derived from the presence of the _cod_related_optimal_struct
 data item.

 Antanas Vaitkus,
 2019-05-21
;
_cod_original_formula_sum 'Ga5.50 La3 Nb0.50 O14'
_cod_related_optimal_struct 2103520
_cod_database_code 2103522

loop_
_symmetry_equiv_pos_as_xyz
'x, y, z'
'y, x, -z'
'-y, x-y, z'
'-x+y, -x, z'
'-x, -x+y, -z'
'x-y, -y, -z'

loop_
_atom_site_label
_atom_site_type_symbol
_atom_site_fract_x
_atom_site_fract_y
_atom_site_fract_z
_atom_site_U_iso_or_equiv
_atom_site_adp_type
_atom_site_occupancy
_atom_site_symmetry_multiplicity
_atom_site_calc_flag
_atom_site_refinement_flags
La La 0.4392(5) 0.0000 0.0000 0.0334(13) Uani 1 2 d S
Ga1 Ga 0.0000 0.0000 0.0000 0.035(3) Uani 0.50 6 d SP
Ga2 Ga 0.6667 0.3333 0.4912(16) 0.036(2) Uani 1 3 d S
Ga3 Ga 0.7655(9) 0.0000 0.5000 0.0280(16) Uani 1 2 d S
Nb Nb 0.0000 0.0000 0.0000 0.035(3) Uani 0.50 6 d SP
O1 O 0.6667 0.3333 -0.161(9) 0.022(9) Uiso 1 3 d S
O2 O 0.725(7) 0.175(6) 0.311(9) 0.030 Uiso 0.65(5) 1 d P
O21 O 0.491(11) 0.425(11) 0.400(16) 0.030 Uiso 0.35(5) 1 d P
O3 O 0.149(8) -0.081(7) 0.239(6) 0.078(14) Uiso 1 1 d .

loop_
_atom_site_aniso_label
_atom_site_aniso_U_11
_atom_site_aniso_U_22
_atom_site_aniso_U_33
_atom_site_aniso_U_23
_atom_site_aniso_U_13
_atom_site_aniso_U_12
La 0.0416(19) 0.0209(18) 0.031(2) 0.0086(15) 0.0043(7) 0.0104(9)
Ga1 0.048(4) 0.048(4) 0.010(5) 0.000 0.000 0.024(2)
Ga2 0.044(3) 0.044(3) 0.020(4) 0.000 0.000 0.0219(17)
Ga3 0.026(2) 0.042(4) 0.021(3) -0.012(2) -0.0061(12) 0.0211(19)
Nb 0.048(4) 0.048(4) 0.010(5) 0.000 0.000 0.024(2)

loop_
_atom_type_symbol
_atom_type_description
_atom_type_scat_dispersion_real
_atom_type_scat_dispersion_imag
_atom_type_scat_source
La La -0.9700 1.5670 'International Tables Vol C Tables 4.2.6.8 and 6.1.1.4'
Nb Nb -0.8490 2.7800 'International Tables Vol C Tables 4.2.6.8 and 6.1.1.4'
Ga Ga 0.2490 1.0300 'International Tables Vol C Tables 4.2.6.8 and 6.1.1.4'
O O 0.0000 0.0000 'International Tables Vol C Tables 4.2.6.8 and 6.1.1.4'

loop_
_geom_angle_atom_site_label_1
_geom_angle_atom_site_label_2
_geom_angle_atom_site_label_3
_geom_angle
_geom_angle_site_symmetry_1
_geom_angle_site_symmetry_3
O21 La O21 137(4) 3_655 5_655
O21 La O3 136(2) 3_655 6
O21 La O3 83(2) 5_655 6
O21 La O3 83(2) 3_655 .
O21 La O3 136(2) 5_655 .
O3 La O3 68(2) 6 .
O21 La O1 92(2) 3_655 .
O21 La O1 79(2) 5_655 .
O3 La O1 77.2(12) 6 .
O3 La O1 122.9(12) . .
O21 La O1 79(2) 3_655 2_545
O21 La O1 92(2) 5_655 2_545
O3 La O1 122.9(12) 6 2_545
O3 La O1 77.2(12) . 2_545
O1 La O1 157.6(2) . 2_545
O21 La O2 27(2) 3_655 .
O21 La O2 116(2) 5_655 .
O3 La O2 136.3(16) 6 .
O3 La O2 107.9(13) . .
O1 La O2 69.3(13) . .
O1 La O2 96.4(12) 2_545 .
O21 La O2 116(2) 3_655 6
O21 La O2 27(2) 5_655 6
O3 La O2 107.9(13) 6 6
O3 La O2 136.3(16) . 6
O1 La O2 96.4(12) . 6
O1 La O2 69.3(13) 2_545 6
O2 La O2 103.2(19) . 6
O21 La O2 57(2) 3_655 4_665
O21 La O2 145(2) 5_655 4_665
O3 La O2 79.9(11) 6 4_665
O3 La O2 63.1(15) . 4_665
O1 La O2 67.4(13) . 4_665
O1 La O2 122.1(14) 2_545 4_665
O2 La O2 61.8(17) . 4_665
O2 La O2 160.5(5) 6 4_665
O21 La O2 145(2) 3_655 2_545
O21 La O2 57(2) 5_655 2_545
O3 La O2 63.1(15) 6 2_545
O3 La O2 79.9(11) . 2_545
O1 La O2 122.1(14) . 2_545
O1 La O2 67.4(13) 2_545 2_545
O2 La O2 160.5(5) . 2_545
O2 La O2 61.8(17) 6 2_545
O2 La O2 135.6(16) 4_665 2_545
O21 La O21 21(4) 3_655 5_656
O21 La O21 138(3) 5_655 5_656
O3 La O21 137.0(16) 6 5_656
O3 La O21 72.0(17) . 5_656
O1 La O21 113.3(19) . 5_656
O1 La O21 60.3(19) 2_545 5_656
O2 La O21 46.5(18) . 5_656
O2 La O21 111.8(18) 6 5_656
O2 La O21 68.1(19) 4_665 5_656
O2 La O21 124.5(19) 2_545 5_656
O21 La O21 138(3) 3_655 3_654
O21 La O21 21(4) 5_655 3_654
O3 La O21 72.0(17) 6 3_654
O3 La O21 137.0(16) . 3_654
O1 La O21 60.3(19) . 3_654
O1 La O21 113.3(19) 2_545 3_654
O2 La O21 111.8(18) . 3_654
O2 La O21 46.5(18) 6 3_654
O2 La O21 124.5(19) 4_665 3_654
O2 La O21 68.1(19) 2_545 3_654
O21 La O21 150(3) 5_656 3_654
O3 Ga1 O3 83(3) 2 3
O3 Ga1 O3 104(2) 2 4
O3 Ga1 O3 87.1(17) 3 4
O3 Ga1 O3 165(3) 2 .
O3 Ga1 O3 87.1(17) 3 .
O3 Ga1 O3 87.1(17) 4 .
O3 Ga1 O3 87.1(17) 2 5
O3 Ga1 O3 165(3) 3 5
O3 Ga1 O3 83(3) 4 5
O3 Ga1 O3 104(2) . 5
O3 Ga1 O3 87.1(17) 2 6
O3 Ga1 O3 104(2) 3 6
O3 Ga1 O3 165(3) 4 6
O3 Ga1 O3 83(3) . 6
O3 Ga1 O3 87.1(17) 5 6
O3 Ga1 La 41.7(13) 2 2
O3 Ga1 La 41.7(13) 3 2
O3 Ga1 La 97.7(13) 4 2
O3 Ga1 La 127.8(12) . 2
O3 Ga1 La 127.8(12) 5 2
O3 Ga1 La 97.7(13) 6 2
O3 Ga1 La 97.7(13) 2 4
O3 Ga1 La 127.8(12) 3 4
O3 Ga1 La 41.7(13) 4 4
O3 Ga1 La 97.7(13) . 4
O3 Ga1 La 41.7(13) 5 4
O3 Ga1 La 127.8(12) 6 4
La Ga1 La 120.0 2 4
O3 Ga1 La 127.8(12) 2 .
O3 Ga1 La 97.7(13) 3 .
O3 Ga1 La 127.8(12) 4 .
O3 Ga1 La 41.7(13) . .
O3 Ga1 La 97.7(13) 5 .
O3 Ga1 La 41.7(13) 6 .
La Ga1 La 120.0 2 .
La Ga1 La 120.0 4 .
O3 Ga1 O2 66.2(14) 2 1_455
O3 Ga1 O2 49.1(14) 3 1_455
O3 Ga1 O2 52.9(14) 4 1_455
O3 Ga1 O2 115.7(14) . 1_455
O3 Ga1 O2 115.8(16) 5 1_455
O3 Ga1 O2 142.5(16) 6 1_455
La Ga1 O2 44.8(7) 2 1_455
La Ga1 O2 83.5(7) 4 1_455
La Ga1 O2 145.3(7) . 1_455
O3 Ga1 O2 115.8(16) 2 4_665
O3 Ga1 O2 52.9(14) 3 4_665
O3 Ga1 O2 115.7(14) 4 4_665
O3 Ga1 O2 49.1(14) . 4_665
O3 Ga1 O2 142.5(16) 5 4_665
O3 Ga1 O2 66.2(14) 6 4_665
La Ga1 O2 83.5(7) 2 4_665
La Ga1 O2 145.3(7) 4 4_665
La Ga1 O2 44.8(7) . 4_665
O2 Ga1 O2 101.1(9) 1_455 4_665
O3 Ga1 O2 49.1(14) 2 5_665
O3 Ga1 O2 66.2(14) 3 5_665
O3 Ga1 O2 142.5(17) 4 5_665
O3 Ga1 O2 115.8(16) . 5_665
O3 Ga1 O2 115.7(14) 5 5_665
O3 Ga1 O2 52.9(14) 6 5_665
La Ga1 O2 44.8(7) 2 5_665
La Ga1 O2 145.3(7) 4 5_665
La Ga1 O2 83.5(7) . 5_665
O2 Ga1 O2 89.7(14) 1_455 5_665
O2 Ga1 O2 69.4(15) 4_665 5_665
O1 Ga2 O2 120.7(14) 1_556 3_655
O1 Ga2 O2 120.7(14) 1_556 4_665
O2 Ga2 O2 96.2(19) 3_655 4_665
O1 Ga2 O2 120.7(14) 1_556 .
O2 Ga2 O2 96.2(19) 3_655 .
O2 Ga2 O2 96.2(19) 4_665 .
O1 Ga2 O21 104(3) 1_556 4_665
O2 Ga2 O21 36(3) 3_655 4_665
O2 Ga2 O21 129(3) 4_665 4_665
O2 Ga2 O21 79(3) . 4_665
O1 Ga2 O21 104(3) 1_556 .
O2 Ga2 O21 79(3) 3_655 .
O2 Ga2 O21 36(3) 4_665 .
O2 Ga2 O21 129(3) . .
O21 Ga2 O21 114(2) 4_665 .
O1 Ga2 O21 104(3) 1_556 3_655
O2 Ga2 O21 129(3) 3_655 3_655
O2 Ga2 O21 79(3) 4_665 3_655
O2 Ga2 O21 36(3) . 3_655
O21 Ga2 O21 114(2) 4_665 3_655
O21 Ga2 O21 114(2) . 3_655
O1 Ga2 O21 78.6(17) 1_556 2_556
O2 Ga2 O21 89(2) 3_655 2_556
O2 Ga2 O21 55.9(19) 4_665 2_556
O2 Ga2 O21 152(2) . 2_556
O21 Ga2 O21 118.3(11) 4_665 2_556
O21 Ga2 O21 26(4) . 2_556
O21 Ga2 O21 124.8(10) 3_655 2_556
O1 Ga2 O21 78.6(17) 1_556 6_666
O2 Ga2 O21 55.9(19) 3_655 6_666
O2 Ga2 O21 152(2) 4_665 6_666
O2 Ga2 O21 89(2) . 6_666
O21 Ga2 O21 26(4) 4_665 6_666
O21 Ga2 O21 124.8(10) . 6_666
O21 Ga2 O21 118.3(11) 3_655 6_666
O21 Ga2 O21 116.2(11) 2_556 6_666
O1 Ga2 O21 78.6(17) 1_556 5_656
O2 Ga2 O21 152(2) 3_655 5_656
O2 Ga2 O21 89(2) 4_665 5_656
O2 Ga2 O21 55.9(19) . 5_656
O21 Ga2 O21 124.8(10) 4_665 5_656
O21 Ga2 O21 118.3(11) . 5_656
O21 Ga2 O21 26(4) 3_655 5_656
O21 Ga2 O21 116.2(11) 2_556 5_656
O21 Ga2 O21 116.2(11) 6_666 5_656
O1 Ga2 O3 65.5(6) 1_556 5_666
O2 Ga2 O3 58.4(16) 3_655 5_666
O2 Ga2 O3 110.4(17) 4_665 5_666
O2 Ga2 O3 144.1(17) . 5_666
O21 Ga2 O3 66(2) 4_665 5_666
O21 Ga2 O3 74(2) . 5_666
O21 Ga2 O3 168(3) 3_655 5_666
O21 Ga2 O3 59.8(17) 2_556 5_666
O21 Ga2 O3 56.5(17) 6_666 5_666
O21 Ga2 O3 144.1(17) 5_656 5_666
O1 Ga2 O3 65.5(6) 1_556 6_556
O2 Ga2 O3 144.1(17) 3_655 6_556
O2 Ga2 O3 58.4(16) 4_665 6_556
O2 Ga2 O3 110.4(17) . 6_556
O21 Ga2 O3 168(3) 4_665 6_556
O21 Ga2 O3 66(2) . 6_556
O21 Ga2 O3 74(2) 3_655 6_556
O21 Ga2 O3 56.5(17) 2_556 6_556
O21 Ga2 O3 144.1(17) 6_666 6_556
O21 Ga2 O3 59.8(17) 5_656 6_556
O3 Ga2 O3 104.1(7) 5_666 6_556
O2 Ga3 O2 113(3) 6_556 .
O2 Ga3 O3 100.3(17) 6_556 2_656
O2 Ga3 O3 102(2) . 2_656
O2 Ga3 O3 102(2) 6_556 4_655
O2 Ga3 O3 100.3(17) . 4_655
O3 Ga3 O3 139(3) 2_656 4_655
O2 Ga3 O21 77(3) 6_556 3_655
O2 Ga3 O21 36(3) . 3_655
O3 Ga3 O21 113(3) 2_656 3_655
O3 Ga3 O21 105(3) 4_655 3_655
O2 Ga3 O21 36(3) 6_556 5_656
O2 Ga3 O21 77(3) . 5_656
O3 Ga3 O21 105(3) 2_656 5_656
O3 Ga3 O21 113(3) 4_655 5_656
O21 Ga3 O21 42(5) 3_655 5_656
O2 Ga3 O3 175.5(18) 6_556 3_655
O2 Ga3 O3 71.0(18) . 3_655
O3 Ga3 O3 79.4(15) 2_656 3_655
O3 Ga3 O3 76(3) 4_655 3_655
O21 Ga3 O3 107(3) 3_655 3_655
O21 Ga3 O3 148(3) 5_656 3_655
O2 Ga3 O3 71.0(18) 6_556 5_656
O2 Ga3 O3 175.5(18) . 5_656
O3 Ga3 O3 76(3) 2_656 5_656
O3 Ga3 O3 79.4(15) 4_655 5_656
O21 Ga3 O3 148(3) 3_655 5_656
O21 Ga3 O3 107(3) 5_656 5_656
O3 Ga3 O3 105(2) 3_655 5_656
O2 Ga3 Nb 84.4(14) 6_556 1_656
O2 Ga3 Nb 138.2(13) . 1_656
O3 Ga3 Nb 36.3(17) 2_656 1_656
O3 Ga3 Nb 113.0(14) 4_655 1_656
O21 Ga3 Nb 140(3) 3_655 1_656
O21 Ga3 Nb 109(2) 5_656 1_656
O3 Ga3 Nb 92.9(9) 3_655 1_656
O3 Ga3 Nb 39.5(10) 5_656 1_656
O2 Ga3 Nb 138.2(13) 6_556 1_655
O2 Ga3 Nb 84.4(14) . 1_655
O3 Ga3 Nb 113.0(14) 2_656 1_655
O3 Ga3 Nb 36.3(17) 4_655 1_655
O21 Ga3 Nb 109(2) 3_655 1_655
O21 Ga3 Nb 140(3) 5_656 1_655
O3 Ga3 Nb 39.5(10) 3_655 1_655
O3 Ga3 Nb 92.9(9) 5_656 1_655
Nb Ga3 Nb 107.7(2) 1_656 1_655
O2 Ga3 O1 60.5(15) 6_556 2_545
O2 Ga3 O1 80.9(14) . 2_545
O3 Ga3 O1 159.3(15) 2_656 2_545
O3 Ga3 O1 58.7(18) 4_655 2_545
O21 Ga3 O1 58(3) 3_655 2_545
O21 Ga3 O1 55(3) 5_656 2_545
O3 Ga3 O1 120.3(10) 3_655 2_545
O3 Ga3 O1 102.6(12) 5_656 2_545
Nb Ga3 O1 137.8(5) 1_656 2_545
Nb Ga3 O1 87.6(6) 1_655 2_545
O2 Ga3 O1 80.9(14) 6_556 1_556
O2 Ga3 O1 60.5(15) . 1_556
O3 Ga3 O1 58.7(18) 2_656 1_556
O3 Ga3 O1 159.3(15) 4_655 1_556
O21 Ga3 O1 55(3) 3_655 1_556
O21 Ga3 O1 58(3) 5_656 1_556
O3 Ga3 O1 102.6(12) 3_655 1_556
O3 Ga3 O1 120.3(10) 5_656 1_556
Nb Ga3 O1 87.6(6) 1_656 1_556
Nb Ga3 O1 137.8(5) 1_655 1_556
O1 Ga3 O1 107.4(5) 2_545 1_556
O3 Nb O3 83(3) 2 3
O3 Nb O3 104(2) 2 4
O3 Nb O3 87.1(17) 3 4
O3 Nb O3 165(3) 2 .
O3 Nb O3 87.1(17) 3 .
O3 Nb O3 87.1(17) 4 .
O3 Nb O3 87.1(17) 2 5
O3 Nb O3 165(3) 3 5
O3 Nb O3 83(3) 4 5
O3 Nb O3 104(2) . 5
O3 Nb O3 87.1(17) 2 6
O3 Nb O3 104(2) 3 6
O3 Nb O3 165(3) 4 6
O3 Nb O3 83(3) . 6
O3 Nb O3 87.1(17) 5 6
O3 Nb Ga3 114.2(13) 2 4_665
O3 Nb Ga3 31.7(13) 3 4_665
O3 Nb Ga3 87.2(12) 4 4_665
O3 Nb Ga3 55.4(12) . 4_665
O3 Nb Ga3 158.3(12) 5 4_665
O3 Nb Ga3 97.3(11) 6 4_665
O3 Nb Ga3 97.3(11) 2 1_455
O3 Nb Ga3 55.4(12) 3 1_455
O3 Nb Ga3 31.7(13) 4 1_455
O3 Nb Ga3 87.2(12) . 1_455
O3 Nb Ga3 114.2(13) 5 1_455
O3 Nb Ga3 158.3(12) 6 1_455
Ga3 Nb Ga3 61.47(17) 4_665 1_455
O3 Nb Ga3 31.7(13) 2 1_454
O3 Nb Ga3 114.2(13) 3 1_454
O3 Nb Ga3 97.3(11) 4 1_454
O3 Nb Ga3 158.3(12) . 1_454
O3 Nb Ga3 55.4(12) 5 1_454
O3 Nb Ga3 87.2(12) 6 1_454
Ga3 Nb Ga3 145.68(9) 4_665 1_454
Ga3 Nb Ga3 107.7(2) 1_455 1_454
O3 Nb Ga3 55.4(12) 2 4_664
O3 Nb Ga3 97.3(11) 3 4_664
O3 Nb Ga3 158.3(12) 4 4_664
O3 Nb Ga3 114.2(13) . 4_664
O3 Nb Ga3 87.2(12) 5 4_664
O3 Nb Ga3 31.7(13) 6 4_664
Ga3 Nb Ga3 107.7(2) 4_665 4_664
Ga3 Nb Ga3 145.68(9) 1_455 4_664
Ga3 Nb Ga3 61.47(17) 1_454 4_664
O3 Nb Ga3 158.3(12) 2 2_546
O3 Nb Ga3 87.2(12) 3 2_546
O3 Nb Ga3 55.4(12) 4 2_546
O3 Nb Ga3 31.7(13) . 2_546
O3 Nb Ga3 97.3(11) 5 2_546
O3 Nb Ga3 114.2(13) 6 2_546
Ga3 Nb Ga3 61.47(17) 4_665 2_546
Ga3 Nb Ga3 61.47(17) 1_455 2_546
Ga3 Nb Ga3 145.68(9) 1_454 2_546
Ga3 Nb Ga3 145.68(9) 4_664 2_546
O3 Nb Ga3 87.2(12) 2 2_545
O3 Nb Ga3 158.3(12) 3 2_545
O3 Nb Ga3 114.2(13) 4 2_545
O3 Nb Ga3 97.3(11) . 2_545
O3 Nb Ga3 31.7(13) 5 2_545
O3 Nb Ga3 55.4(12) 6 2_545
Ga3 Nb Ga3 145.68(9) 4_665 2_545
Ga3 Nb Ga3 145.68(9) 1_455 2_545
Ga3 Nb Ga3 61.47(17) 1_454 2_545
Ga3 Nb Ga3 61.47(17) 4_664 2_545
Ga3 Nb Ga3 107.7(2) 2_546 2_545
Ga2 O1 La 109.3(10) 1_554 4_665
Ga2 O1 La 109.3(10) 1_554 .
La O1 La 109.7(10) 4_665 .
Ga2 O1 La 109.3(10) 1_554 2_655
La O1 La 109.7(10) 4_665 2_655
La O1 La 109.7(10) . 2_655
Ga2 O1 O21 39.9(17) 1_554 1_554
La O1 O21 72.1(17) 4_665 1_554
La O1 O21 109.6(16) . 1_554
La O1 O21 137.0(18) 2_655 1_554
Ga2 O1 O21 39.9(17) 1_554 4_664
La O1 O21 109.6(16) 4_665 4_664
La O1 O21 137.0(18) . 4_664
La O1 O21 72.1(17) 2_655 4_664
O21 O1 O21 67(3) 1_554 4_664
Ga2 O1 O21 39.9(17) 1_554 3_654
La O1 O21 137.0(18) 4_665 3_654
La O1 O21 72.1(17) . 3_654
La O1 O21 109.6(16) 2_655 3_654
O21 O1 O21 67(3) 1_554 3_654
O21 O1 O21 67(3) 4_664 3_654
Ga2 O1 O2 29.8(9) 1_554 3_654
La O1 O2 94.1(11) 4_665 3_654
La O1 O2 139.0(16) . 3_654
La O1 O2 91.8(10) 2_655 3_654
O21 O1 O2 46.1(17) 1_554 3_654
O21 O1 O2 22.0(17) 4_664 3_654
O21 O1 O2 67.9(19) 3_654 3_654
Ga2 O1 O2 29.8(9) 1_554 4_664
La O1 O2 91.8(10) 4_665 4_664
La O1 O2 94.1(11) . 4_664
La O1 O2 139.0(16) 2_655 4_664
O21 O1 O2 22.0(17) 1_554 4_664
O21 O1 O2 67.9(19) 4_664 4_664
O21 O1 O2 46.1(17) 3_654 4_664
O2 O1 O2 51.1(15) 3_654 4_664
Ga2 O1 O2 29.8(9) 1_554 1_554
La O1 O2 139.0(16) 4_665 1_554
La O1 O2 91.8(10) . 1_554
La O1 O2 94.1(11) 2_655 1_554
O21 O1 O2 67.9(19) 1_554 1_554
O21 O1 O2 46.1(17) 4_664 1_554
O21 O1 O2 22.0(17) 3_654 1_554
O2 O1 O2 51.1(15) 3_654 1_554
O2 O1 O2 51.1(15) 4_664 1_554
Ga2 O1 O2 147.3(9) 1_554 3_655
La O1 O2 59.3(11) 4_665 3_655
La O1 O2 103.4(16) . 3_655
La O1 O2 56.3(11) 2_655 3_655
O21 O1 O2 128.0(18) 1_554 3_655
O21 O1 O2 111.2(18) 4_664 3_655
O21 O1 O2 163.6(17) 3_654 3_655
O2 O1 O2 117.4(13) 3_654 3_655
O2 O1 O2 149.8(6) 4_664 3_655
O2 O1 O2 149.8(6) 1_554 3_655
Ga2 O1 O2 147.3(9) 1_554 .
La O1 O2 103.4(16) 4_665 .
La O1 O2 56.3(11) . .
La O1 O2 59.3(11) 2_655 .
O21 O1 O2 163.6(17) 1_554 .
O21 O1 O2 128.0(18) 4_664 .
O21 O1 O2 111.2(18) 3_654 .
O2 O1 O2 149.8(6) 3_654 .
O2 O1 O2 149.8(6) 4_664 .
O2 O1 O2 117.4(13) 1_554 .
O2 O1 O2 55.8(15) 3_655 .
Ga2 O1 O2 147.3(9) 1_554 4_665
La O1 O2 56.3(11) 4_665 4_665
La O1 O2 59.3(11) . 4_665
La O1 O2 103.4(16) 2_655 4_665
O21 O1 O2 111.2(18) 1_554 4_665
O21 O1 O2 163.6(17) 4_664 4_665
O21 O1 O2 128.0(18) 3_654 4_665
O2 O1 O2 149.8(6) 3_654 4_665
O2 O1 O2 117.4(13) 4_664 4_665
O2 O1 O2 149.8(6) 1_554 4_665
O2 O1 O2 55.8(15) 3_655 4_665
O2 O1 O2 55.8(15) . 4_665
Ga2 O1 O3 82.4(10) 1_554 5_665
La O1 O3 50.1(8) 4_665 5_665
La O1 O3 159.8(13) . 5_665
La O1 O3 80.4(9) 2_655 5_665
O21 O1 O3 68.4(17) 1_554 5_665
O21 O1 O3 62.1(16) 4_664 5_665
O21 O1 O3 122(2) 3_654 5_665
O2 O1 O3 54.7(10) 3_654 5_665
O2 O1 O3 88.4(14) 4_664 5_665
O2 O1 O3 105.3(16) 1_554 5_665
O2 O1 O3 66.9(11) 3_655 5_665
O2 O1 O3 121.4(15) . 5_665
O2 O1 O3 101.8(14) 4_665 5_665
Ga2 O1 O3 82.4(10) 1_554 6
La O1 O3 80.4(9) 4_665 6
La O1 O3 50.1(8) . 6
La O1 O3 159.8(13) 2_655 6
O21 O1 O3 62.1(16) 1_554 6
O21 O1 O3 122(2) 4_664 6
O21 O1 O3 68.4(17) 3_654 6
O2 O1 O3 105.3(16) 3_654 6
O2 O1 O3 54.7(10) 4_664 6
O2 O1 O3 88.4(14) 1_554 6
O2 O1 O3 121.4(15) 3_655 6
O2 O1 O3 101.8(14) . 6
O2 O1 O3 66.9(11) 4_665 6
O3 O1 O3 118.3(5) 5_665 6
Ga2 O1 O3 82.4(10) 1_554 2_655
La O1 O3 159.8(13) 4_665 2_655
La O1 O3 80.4(9) . 2_655
La O1 O3 50.1(8) 2_655 2_655
O21 O1 O3 122(2) 1_554 2_655
O21 O1 O3 68.4(17) 4_664 2_655
O21 O1 O3 62.1(16) 3_654 2_655
O2 O1 O3 88.4(14) 3_654 2_655
O2 O1 O3 105.3(16) 4_664 2_655
O2 O1 O3 54.7(10) 1_554 2_655
O2 O1 O3 101.8(14) 3_655 2_655
O2 O1 O3 66.9(11) . 2_655
O2 O1 O3 121.4(15) 4_665 2_655
O3 O1 O3 118.3(5) 5_665 2_655
O3 O1 O3 118.3(5) 6 2_655
Ga2 O1 O21 66.2(18) 1_554 2
La O1 O21 46.8(15) 4_665 2
La O1 O21 107.5(14) . 2
La O1 O21 141.6(14) 2_655 2
O21 O1 O21 26(3) 1_554 2
O21 O1 O21 87.4(13) 4_664 2
O21 O1 O21 90.7(13) 3_654 2
O2 O1 O21 65.5(19) 3_654 2
O2 O1 O21 45.0(17) 4_664 2
O2 O1 O21 94(2) 1_554 2
O2 O1 O21 105.6(19) 3_655 2
O2 O1 O21 143(2) . 2
O2 O1 O21 87.2(17) 4_665 2
O3 O1 O21 61.2(17) 5_665 2
O3 O1 O21 57.9(16) 6 2
O3 O1 O21 149(2) 2_655 2
Ga2 O1 O21 66.2(18) 1_554 6_665
La O1 O21 107.5(14) 4_665 6_665
La O1 O21 141.6(14) . 6_665
La O1 O21 46.8(15) 2_655 6_665
O21 O1 O21 90.7(13) 1_554 6_665
O21 O1 O21 26(3) 4_664 6_665
O21 O1 O21 87.3(13) 3_654 6_665
O2 O1 O21 45.0(17) 3_654 6_665
O2 O1 O21 94(2) 4_664 6_665
O2 O1 O21 65.5(19) 1_554 6_665
O2 O1 O21 87.2(17) 3_655 6_665
O2 O1 O21 105.6(19) . 6_665
O2 O1 O21 143(2) 4_665 6_665
O3 O1 O21 57.9(16) 5_665 6_665
O3 O1 O21 149(2) 6 6_665
O3 O1 O21 61.2(17) 2_655 6_665
O21 O1 O21 105(2) 2 6_665
Ga2 O1 O21 66.2(18) 1_554 5_655
La O1 O21 141.6(14) 4_665 5_655
La O1 O21 46.8(15) . 5_655
La O1 O21 107.5(14) 2_655 5_655
O21 O1 O21 87.3(13) 1_554 5_655
O21 O1 O21 90.7(13) 4_664 5_655
O21 O1 O21 26(3) 3_654 5_655
O2 O1 O21 94(2) 3_654 5_655
O2 O1 O21 65.5(19) 4_664 5_655
O2 O1 O21 45.0(17) 1_554 5_655
O2 O1 O21 143(2) 3_655 5_655
O2 O1 O21 87.2(17) . 5_655
O2 O1 O21 105.6(19) 4_665 5_655
O3 O1 O21 149(2) 5_665 5_655
O3 O1 O21 61.2(17) 6 5_655
O3 O1 O21 57.9(16) 2_655 5_655
O21 O1 O21 105(2) 2 5_655
O21 O1 O21 105(2) 6_665 5_655
Ga2 O1 Ga2 180.0 1_554 .
La O1 Ga2 70.7(10) 4_665 .
La O1 Ga2 70.7(10) . .
La O1 Ga2 70.7(10) 2_655 .
O21 O1 Ga2 140.1(17) 1_554 .
O21 O1 Ga2 140.1(17) 4_664 .
O21 O1 Ga2 140.1(17) 3_654 .
O2 O1 Ga2 150.2(9) 3_654 .
O2 O1 Ga2 150.2(9) 4_664 .
O2 O1 Ga2 150.2(9) 1_554 .
O2 O1 Ga2 32.7(9) 3_655 .
O2 O1 Ga2 32.7(9) . .
O2 O1 Ga2 32.7(9) 4_665 .
O3 O1 Ga2 97.6(10) 5_665 .
O3 O1 Ga2 97.6(10) 6 .
O3 O1 Ga2 97.6(10) 2_655 .
O21 O1 Ga2 113.8(18) 2 .
O21 O1 Ga2 113.8(18) 6_665 .
O21 O1 Ga2 113.8(18) 5_655 .
Ga2 O1 O21 146.7(16) 1_554 .
La O1 O21 41.0(15) 4_665 .
La O1 O21 78.1(16) . .
La O1 O21 97.7(19) 2_655 .
O21 O1 O21 107(3) 1_554 .
O21 O1 O21 144.8(11) 4_664 .
O21 O1 O21 144.8(11) 3_654 .
O2 O1 O21 134.6(17) 3_654 .
O2 O1 O21 120.1(17) 4_664 .
O2 O1 O21 166.5(15) 1_554 .
O2 O1 O21 43.2(15) 3_655 .
O2 O1 O21 64.2(18) . .
O2 O1 O21 18.8(16) 4_665 .
O3 O1 O21 83.2(15) 5_665 .
O3 O1 O21 78.3(16) 6 .
O3 O1 O21 131(2) 2_655 .
O21 O1 O21 81(2) 2 .
O21 O1 O21 127.8(14) 6_665 .
O21 O1 O21 124.2(18) 5_655 .
Ga2 O1 O21 33.3(16) . .
Ga2 O1 O21 146.7(16) 1_554 4_665
La O1 O21 78.1(16) 4_665 4_665
La O1 O21 97.7(19) . 4_665
La O1 O21 41.0(15) 2_655 4_665
O21 O1 O21 144.8(11) 1_554 4_665
O21 O1 O21 107(3) 4_664 4_665
O21 O1 O21 144.8(11) 3_654 4_665
O2 O1 O21 120.1(17) 3_654 4_665
O2 O1 O21 166.5(15) 4_664 4_665
O2 O1 O21 134.6(17) 1_554 4_665
O2 O1 O21 18.8(16) 3_655 4_665
O2 O1 O21 43.2(15) . 4_665
O2 O1 O21 64.2(18) 4_665 4_665
O3 O1 O21 78.3(16) 5_665 4_665
O3 O1 O21 131(2) 6 4_665
O3 O1 O21 83.2(15) 2_655 4_665
O21 O1 O21 124.2(17) 2 4_665
O21 O1 O21 81(2) 6_665 4_665
O21 O1 O21 127.8(14) 5_655 4_665
Ga2 O1 O21 33.3(16) . 4_665
O21 O1 O21 57(3) . 4_665
Ga2 O1 O21 146.7(16) 1_554 3_655
La O1 O21 97.7(19) 4_665 3_655
La O1 O21 41.0(15) . 3_655
La O1 O21 78.1(16) 2_655 3_655
O21 O1 O21 144.8(11) 1_554 3_655
O21 O1 O21 144.8(11) 4_664 3_655
O21 O1 O21 107(3) 3_654 3_655
O2 O1 O21 166.5(15) 3_654 3_655
O2 O1 O21 134.6(17) 4_664 3_655
O2 O1 O21 120.1(17) 1_554 3_655
O2 O1 O21 64.2(18) 3_655 3_655
O2 O1 O21 18.8(16) . 3_655
O2 O1 O21 43.2(15) 4_665 3_655
O3 O1 O21 131(2) 5_665 3_655
O3 O1 O21 83.2(15) 6 3_655
O3 O1 O21 78.3(16) 2_655 3_655
O21 O1 O21 127.8(14) 2 3_655
O21 O1 O21 124.2(17) 6_665 3_655
O21 O1 O21 81(2) 5_655 3_655
Ga2 O1 O21 33.3(16) . 3_655
O21 O1 O21 57(3) . 3_655
O21 O1 O21 57(3) 4_665 3_655
Ga2 O1 Ga3 61.0(6) 1_554 2_655
La O1 Ga3 79.5(3) 4_665 2_655
La O1 Ga3 169.0(14) . 2_655
La O1 Ga3 71.4(3) 2_655 2_655
O21 O1 Ga3 66.7(15) 1_554 2_655
O21 O1 Ga3 32.2(15) 4_664 2_655
O21 O1 Ga3 97.1(19) 3_654 2_655
O2 O1 Ga3 31.2(8) 3_654 2_655
O2 O1 Ga3 79.2(12) 4_664 2_655
O2 O1 Ga3 77.2(12) 1_554 2_655
O2 O1 Ga3 86.4(8) 3_655 2_655
O2 O1 Ga3 128.8(10) . 2_655
O2 O1 Ga3 131.5(11) 4_665 2_655
O3 O1 Ga3 30.2(8) 5_665 2_655
O3 O1 Ga3 128.6(12) 6 2_655
O3 O1 Ga3 92.8(10) 2_655 2_655
O21 O1 Ga3 74.1(15) 2 2_655
O21 O1 Ga3 32.2(14) 6_665 2_655
O21 O1 Ga3 122(2) 5_655 2_655
Ga2 O1 Ga3 119.0(6) . 2_655
O21 O1 Ga3 112.7(13) . 2_655
O21 O1 Ga3 90.0(14) 4_665 2_655
O21 O1 Ga3 146.1(17) 3_655 2_655
Ga2 O1 Ga3 61.0(6) 1_554 4_664
La O1 Ga3 71.4(3) 4_665 4_664
La O1 Ga3 79.5(3) . 4_664
La O1 Ga3 169.0(14) 2_655 4_664
O21 O1 Ga3 32.2(15) 1_554 4_664
O21 O1 Ga3 97.1(19) 4_664 4_664
O21 O1 Ga3 66.7(15) 3_654 4_664
O2 O1 Ga3 77.2(12) 3_654 4_664
O2 O1 Ga3 31.2(8) 4_664 4_664
O2 O1 Ga3 79.2(12) 1_554 4_664
O2 O1 Ga3 128.8(10) 3_655 4_664
O2 O1 Ga3 131.5(11) . 4_664
O2 O1 Ga3 86.4(8) 4_665 4_664
O3 O1 Ga3 92.8(10) 5_665 4_664
O3 O1 Ga3 30.2(8) 6 4_664
O3 O1 Ga3 128.6(12) 2_655 4_664
O21 O1 Ga3 32.2(14) 2 4_664
O21 O1 Ga3 122(2) 6_665 4_664
O21 O1 Ga3 74.1(15) 5_655 4_664
Ga2 O1 Ga3 119.0(6) . 4_664
O21 O1 Ga3 90.0(14) . 4_664
O21 O1 Ga3 146.1(16) 4_665 4_664
O21 O1 Ga3 112.7(13) 3_655 4_664
Ga3 O1 Ga3 98.4(8) 2_655 4_664
Ga2 O1 Ga3 61.0(6) 1_554 1_554
La O1 Ga3 169.0(14) 4_665 1_554
La O1 Ga3 71.4(3) . 1_554
La O1 Ga3 79.5(3) 2_655 1_554
O21 O1 Ga3 97.1(19) 1_554 1_554
O21 O1 Ga3 66.7(15) 4_664 1_554
O21 O1 Ga3 32.2(15) 3_654 1_554
O2 O1 Ga3 79.2(12) 3_654 1_554
O2 O1 Ga3 77.2(12) 4_664 1_554
O2 O1 Ga3 31.2(8) 1_554 1_554
O2 O1 Ga3 131.5(11) 3_655 1_554
O2 O1 Ga3 86.4(8) . 1_554
O2 O1 Ga3 128.8(10) 4_665 1_554
O3 O1 Ga3 128.6(13) 5_665 1_554
O3 O1 Ga3 92.8(10) 6 1_554
O3 O1 Ga3 30.2(8) 2_655 1_554
O21 O1 Ga3 122(2) 2 1_554
O21 O1 Ga3 74.1(15) 6_665 1_554
O21 O1 Ga3 32.2(14) 5_655 1_554
Ga2 O1 Ga3 119.0(6) . 1_554
O21 O1 Ga3 146.1(17) . 1_554
O21 O1 Ga3 112.7(13) 4_665 1_554
O21 O1 Ga3 90.0(14) 3_655 1_554
Ga3 O1 Ga3 98.4(8) 2_655 1_554
Ga3 O1 Ga3 98.4(8) 4_664 1_554
Ga2 O1 O2 78.2(10) 1_554 5_665
La O1 O2 42.4(7) 4_665 5_665
La O1 O2 94.5(7) . 5_665
La O1 O2 149.5(7) 2_655 5_665
O21 O1 O2 38.8(17) 1_554 5_665
O21 O1 O2 102.8(19) 4_664 5_665
O21 O1 O2 95.0(18) 3_654 5_665
O2 O1 O2 80.9(10) 3_654 5_665
O2 O1 O2 52.5(13) 4_664 5_665
O2 O1 O2 103.6(12) 1_554 5_665
O2 O1 O2 101.1(11) 3_655 5_665
O2 O1 O2 128.3(11) . 5_665
O2 O1 O2 72.8(13) 4_665 5_665
O3 O1 O2 71.2(11) 5_665 5_665
O3 O1 O2 47.2(10) 6 5_665
O3 O1 O2 157.1(15) 2_655 5_665
O21 O1 O2 15.5(17) 2 5_665
O21 O1 O2 119.9(18) 6_665 5_665
O21 O1 O2 102.5(16) 5_655 5_665
Ga2 O1 O2 101.8(10) . 5_665
O21 O1 O2 68.8(15) . 5_665
O21 O1 O2 119.7(17) 4_665 5_665
O21 O1 O2 112.3(16) 3_655 5_665
Ga3 O1 O2 88.4(8) 2_655 5_665
Ga3 O1 O2 29.1(7) 4_664 5_665
Ga3 O1 O2 127.1(12) 1_554 5_665
Ga2 O1 O2 78.2(10) 1_554 2_655
La O1 O2 94.5(7) 4_665 2_655
La O1 O2 149.5(7) . 2_655
La O1 O2 42.4(7) 2_655 2_655
O21 O1 O2 95.0(18) 1_554 2_655
O21 O1 O2 38.8(17) 4_664 2_655
O21 O1 O2 102.8(19) 3_654 2_655
O2 O1 O2 52.5(13) 3_654 2_655
O2 O1 O2 103.6(12) 4_664 2_655
O2 O1 O2 80.9(10) 1_554 2_655
O2 O1 O2 72.8(13) 3_655 2_655
O2 O1 O2 101.1(11) . 2_655
O2 O1 O2 128.3(11) 4_665 2_655
O3 O1 O2 47.2(10) 5_665 2_655
O3 O1 O2 157.1(15) 6 2_655
O3 O1 O2 71.2(11) 2_655 2_655
O21 O1 O2 102.5(16) 2 2_655
O21 O1 O2 15.5(17) 6_665 2_655
O21 O1 O2 119.9(18) 5_655 2_655
Ga2 O1 O2 101.8(10) . 2_655
O21 O1 O2 112.3(16) . 2_655
O21 O1 O2 68.8(15) 4_665 2_655
O21 O1 O2 119.7(17) 3_655 2_655
Ga3 O1 O2 29.1(7) 2_655 2_655
Ga3 O1 O2 127.1(12) 4_664 2_655
Ga3 O1 O2 88.4(8) 1_554 2_655
O2 O1 O2 115.9(6) 5_665 2_655
Ga2 O1 O2 78.2(9) 1_554 6
La O1 O2 149.5(7) 4_665 6
La O1 O2 42.4(7) . 6
La O1 O2 94.5(7) 2_655 6
O21 O1 O2 102.8(19) 1_554 6
O21 O1 O2 95.0(18) 4_664 6
O21 O1 O2 38.8(17) 3_654 6
O2 O1 O2 103.6(12) 3_654 6
O2 O1 O2 80.8(10) 4_664 6
O2 O1 O2 52.5(13) 1_554 6
O2 O1 O2 128.3(11) 3_655 6
O2 O1 O2 72.8(13) . 6
O2 O1 O2 101.1(11) 4_665 6
O3 O1 O2 157.1(15) 5_665 6
O3 O1 O2 71.2(11) 6 6
O3 O1 O2 47.2(10) 2_655 6
O21 O1 O2 119.9(18) 2 6
O21 O1 O2 102.5(16) 6_665 6
O21 O1 O2 15.5(17) 5_655 6
Ga2 O1 O2 101.8(10) . 6
O21 O1 O2 119.7(17) . 6
O21 O1 O2 112.3(16) 4_665 6
O21 O1 O2 68.8(15) 3_655 6
Ga3 O1 O2 127.1(12) 2_655 6
Ga3 O1 O2 88.4(8) 4_664 6
Ga3 O1 O2 29.1(7) 1_554 6
O2 O1 O2 115.9(6) 5_665 6
O2 O1 O2 115.9(6) 2_655 6
Ga2 O1 O3 118.4(7) 1_554 3_655
La O1 O3 123.7(13) 4_665 3_655
La O1 O3 81.8(9) . 3_655
La O1 O3 28.0(7) 2_655 3_655
O21 O1 O3 157.3(18) 1_554 3_655
O21 O1 O3 90.7(17) 4_664 3_655
O21 O1 O3 99.3(17) 3_654 3_655
O2 O1 O3 112.5(9) 3_654 3_655
O2 O1 O3 143.7(12) 4_664 3_655
O2 O1 O3 92.8(10) 1_554 3_655
O2 O1 O3 64.4(12) 3_655 3_655
O2 O1 O3 37.4(10) . 3_655
O2 O1 O3 91.5(12) 4_665 3_655
O3 O1 O3 107.7(11) 5_665 3_655
O3 O1 O3 131.9(13) 6 3_655
O3 O1 O3 38.4(10) 2_655 3_655
O21 O1 O3 168.2(18) 2 3_655
O21 O1 O3 69.6(16) 6_665 3_655
O21 O1 O3 86.9(17) 5_655 3_655
Ga2 O1 O3 61.6(7) . 3_655
O21 O1 O3 94.5(19) . 3_655
O21 O1 O3 45.6(14) 4_665 3_655
O21 O1 O3 55.1(14) 3_655 3_655
Ga3 O1 O3 98.3(6) 2_655 3_655
Ga3 O1 O3 159.4(7) 4_664 3_655
Ga3 O1 O3 67.2(6) 1_554 3_655
O2 O1 O3 163.3(14) 5_665 3_655
O2 O1 O3 69.2(10) 2_655 3_655
O2 O1 O3 71.9(10) 6 3_655
Ga2 O1 O3 118.4(7) 1_554 4_665
La O1 O3 28.0(7) 4_665 4_665
La O1 O3 123.7(13) . 4_665
La O1 O3 81.8(9) 2_655 4_665
O21 O1 O3 90.7(17) 1_554 4_665
O21 O1 O3 99.3(17) 4_664 4_665
O21 O1 O3 157.3(18) 3_654 4_665
O2 O1 O3 92.8(10) 3_654 4_665
O2 O1 O3 112.5(9) 4_664 4_665
O2 O1 O3 143.7(12) 1_554 4_665
O2 O1 O3 37.4(10) 3_655 4_665
O2 O1 O3 91.5(12) . 4_665
O2 O1 O3 64.4(12) 4_665 4_665
O3 O1 O3 38.4(10) 5_665 4_665
O3 O1 O3 107.7(11) 6 4_665
O3 O1 O3 131.9(13) 2_655 4_665
O21 O1 O3 69.6(16) 2 4_665
O21 O1 O3 86.9(17) 6_665 4_665
O21 O1 O3 168.2(18) 5_655 4_665
Ga2 O1 O3 61.6(7) . 4_665
O21 O1 O3 45.6(14) . 4_665
O21 O1 O3 55.1(14) 4_665 4_665
O21 O1 O3 94.5(19) 3_655 4_665
Ga3 O1 O3 67.2(6) 2_655 4_665
Ga3 O1 O3 98.3(6) 4_664 4_665
Ga3 O1 O3 159.4(7) 1_554 4_665
O2 O1 O3 69.2(10) 5_665 4_665
O2 O1 O3 71.9(10) 2_655 4_665
O2 O1 O3 163.3(14) 6 4_665
O3 O1 O3 99.2(9) 3_655 4_665
Ga2 O1 O3 118.4(7) 1_554 .
La O1 O3 81.8(9) 4_665 .
La O1 O3 28.0(7) . .
La O1 O3 123.7(13) 2_655 .
O21 O1 O3 99.3(17) 1_554 .
O21 O1 O3 157.3(18) 4_664 .
O21 O1 O3 90.7(17) 3_654 .
O2 O1 O3 143.7(12) 3_654 .
O2 O1 O3 92.8(10) 4_664 .
O2 O1 O3 112.5(9) 1_554 .
O2 O1 O3 91.5(12) 3_655 .
O2 O1 O3 64.4(12) . .
O2 O1 O3 37.4(10) 4_665 .
O3 O1 O3 131.9(13) 5_665 .
O3 O1 O3 38.4(10) 6 .
O3 O1 O3 107.7(11) 2_655 .
O21 O1 O3 86.9(17) 2 .
O21 O1 O3 168.2(18) 6_665 .
O21 O1 O3 69.6(16) 5_655 .
Ga2 O1 O3 61.6(7) . .
O21 O1 O3 55.1(14) . .
O21 O1 O3 94.5(19) 4_665 .
O21 O1 O3 45.6(14) 3_655 .
Ga3 O1 O3 159.4(7) 2_655 .
Ga3 O1 O3 67.2(6) 4_664 .
Ga3 O1 O3 98.3(6) 1_554 .
O2 O1 O3 71.9(10) 5_665 .
O2 O1 O3 163.3(14) 2_655 .
O2 O1 O3 69.2(10) 6 .
O3 O1 O3 99.2(9) 3_655 .
O3 O1 O3 99.2(9) 4_665 .
Ga2 O1 O2 80.2(8) 1_554 6_565
La O1 O2 30.0(7) 4_665 6_565
La O1 O2 128.7(5) . 6_565
La O1 O2 114.1(5) 2_655 6_565
O21 O1 O2 47.3(16) 1_554 6_565
O21 O1 O2 82.5(16) 4_664 6_565
O21 O1 O2 114.6(19) 3_654 6_565
O2 O1 O2 64.7(13) 3_654 6_565
O2 O1 O2 69.1(10) 4_664 6_565
O2 O1 O2 109.9(12) 1_554 6_565
O2 O1 O2 80.8(12) 3_655 6_565
O2 O1 O2 132.4(12) . 6_565
O2 O1 O2 85.2(12) 4_665 6_565
O3 O1 O2 34.9(11) 5_665 6_565
O3 O1 O2 83.6(12) 6 6_565
O3 O1 O2 149.8(13) 2_655 6_565
O21 O1 O2 28.9(15) 2 6_565
O21 O1 O2 89.2(15) 6_665 6_565
O21 O1 O2 133.1(18) 5_655 6_565
Ga2 O1 O2 99.8(8) . 6_565
O21 O1 O2 71.0(14) . 6_565
O21 O1 O2 98.2(14) 4_665 6_565
O21 O1 O2 127.6(18) 3_655 6_565
Ga3 O1 O2 57.2(6) 2_655 6_565
Ga3 O1 O2 61.0(6) 4_664 6_565
Ga3 O1 O2 141.1(13) 1_554 6_565
O2 O1 O2 36.4(11) 5_665 6_565
O2 O1 O2 81.2(11) 2_655 6_565
O2 O1 O2 148.5(14) 6 6_565
O3 O1 O2 139.2(9) 3_655 6_565
O3 O1 O2 43.4(7) 4_665 6_565
O3 O1 O2 102.3(8) . 6_565
Ga2 O1 O2 80.2(8) 1_554 5_765
La O1 O2 128.7(5) 4_665 5_765
La O1 O2 114.1(5) . 5_765
La O1 O2 30.0(7) 2_655 5_765
O21 O1 O2 114.6(19) 1_554 5_765
O21 O1 O2 47.3(16) 4_664 5_765
O21 O1 O2 82.5(16) 3_654 5_765
O2 O1 O2 69.1(10) 3_654 5_765
O2 O1 O2 109.9(12) 4_664 5_765
O2 O1 O2 64.7(13) 1_554 5_765
O2 O1 O2 85.2(12) 3_655 5_765
O2 O1 O2 80.8(12) . 5_765
O2 O1 O2 132.4(12) 4_665 5_765
O3 O1 O2 83.6(12) 5_665 5_765
O3 O1 O2 149.8(13) 6 5_765
O3 O1 O2 34.9(11) 2_655 5_765
O21 O1 O2 133.1(18) 2 5_765
O21 O1 O2 28.9(15) 6_665 5_765
O21 O1 O2 89.2(15) 5_655 5_765
Ga2 O1 O2 99.8(8) . 5_765
O21 O1 O2 127.6(18) . 5_765
O21 O1 O2 71.0(14) 4_665 5_765
O21 O1 O2 98.2(14) 3_655 5_765
Ga3 O1 O2 61.0(5) 2_655 5_765
Ga3 O1 O2 141.1(13) 4_664 5_765
Ga3 O1 O2 57.2(6) 1_554 5_765
O2 O1 O2 148.5(14) 5_665 5_765
O2 O1 O2 36.4(11) 2_655 5_765
O2 O1 O2 81.2(11) 6 5_765
O3 O1 O2 43.4(7) 3_655 5_765
O3 O1 O2 102.3(8) 4_665 5_765
O3 O1 O2 139.2(9) . 5_765
O2 O1 O2 117.2(5) 6_565 5_765
Ga2 O1 O2 80.2(8) 1_554 2_545
La O1 O2 114.1(5) 4_665 2_545
La O1 O2 30.0(7) . 2_545
La O1 O2 128.7(5) 2_655 2_545
O21 O1 O2 82.5(16) 1_554 2_545
O21 O1 O2 114.6(19) 4_664 2_545
O21 O1 O2 47.3(16) 3_654 2_545
O2 O1 O2 109.9(12) 3_654 2_545
O2 O1 O2 64.7(13) 4_664 2_545
O2 O1 O2 69.1(10) 1_554 2_545
O2 O1 O2 132.4(12) 3_655 2_545
O2 O1 O2 85.2(12) . 2_545
O2 O1 O2 80.8(12) 4_665 2_545
O3 O1 O2 149.8(13) 5_665 2_545
O3 O1 O2 34.9(11) 6 2_545
O3 O1 O2 83.6(12) 2_655 2_545
O21 O1 O2 89.2(15) 2 2_545
O21 O1 O2 133.1(18) 6_665 2_545
O21 O1 O2 28.9(15) 5_655 2_545
Ga2 O1 O2 99.8(8) . 2_545
O21 O1 O2 98.2(14) . 2_545
O21 O1 O2 127.6(18) 4_665 2_545
O21 O1 O2 71.0(14) 3_655 2_545
Ga3 O1 O2 141.1(13) 2_655 2_545
Ga3 O1 O2 57.2(6) 4_664 2_545
Ga3 O1 O2 61.0(6) 1_554 2_545
O2 O1 O2 81.2(11) 5_665 2_545
O2 O1 O2 148.5(14) 2_655 2_545
O2 O1 O2 36.4(11) 6 2_545
O3 O1 O2 102.3(8) 3_655 2_545
O3 O1 O2 139.2(9) 4_665 2_545
O3 O1 O2 43.4(7) . 2_545
O2 O1 O2 117.2(5) 6_565 2_545
O2 O1 O2 117.2(5) 5_765 2_545
Ga2 O1 Ga3 137.2(4) 1_554 2_656
La O1 Ga3 59.5(7) 4_665 2_656
La O1 Ga3 113.3(13) . 2_656
La O1 Ga3 52.1(6) 2_655 2_656
O21 O1 Ga3 123.1(15) 1_554 2_656
O21 O1 Ga3 101.3(16) 4_664 2_656
O21 O1 Ga3 161.6(14) 3_654 2_656
O2 O1 Ga3 107.4(8) 3_654 2_656
O2 O1 Ga3 145.0(8) 4_664 2_656
O2 O1 Ga3 142.4(9) 1_554 2_656
O2 O1 Ga3 10.2(8) 3_655 2_656
O2 O1 Ga3 63.3(10) . 2_656
O2 O1 Ga3 65.2(11) 4_665 2_656
O3 O1 Ga3 58.3(8) 5_665 2_656
O3 O1 Ga3 129.1(12) 6 2_656
O3 O1 Ga3 100.6(10) 2_655 2_656
O21 O1 Ga3 103.6(16) 2 2_656
O21 O1 Ga3 77.9(16) 6_665 2_656
O21 O1 Ga3 149.6(18) 5_655 2_656
Ga2 O1 Ga3 42.8(4) . 2_656
O21 O1 Ga3 51.0(14) . 2_656
O21 O1 Ga3 21.8(12) 4_665 2_656
O21 O1 Ga3 73.5(17) 3_655 2_656
Ga3 O1 Ga3 76.3(3) 2_655 2_656
Ga3 O1 Ga3 130.8(4) 4_664 2_656
Ga3 O1 Ga3 130.8(4) 1_554 2_656
O2 O1 Ga3 101.9(8) 5_665 2_656
O2 O1 Ga3 63.2(7) 2_655 2_656
O2 O1 Ga3 134.1(11) 6 2_656
O3 O1 Ga3 65.4(8) 3_655 2_656
O3 O1 Ga3 34.0(6) 4_665 2_656
O3 O1 Ga3 101.5(10) . 2_656
O2 O1 Ga3 76.6(6) 6_565 2_656
O2 O1 Ga3 79.2(6) 5_765 2_656
O2 O1 Ga3 142.5(11) 2_545 2_656
Ga2 O1 Ga3 137.2(4) 1_554 4_665
La O1 Ga3 52.1(6) 4_665 4_665
La O1 Ga3 59.5(7) . 4_665
La O1 Ga3 113.3(13) 2_655 4_665
O21 O1 Ga3 101.3(16) 1_554 4_665
O21 O1 Ga3 161.6(14) 4_664 4_665
O21 O1 Ga3 123.1(15) 3_654 4_665
O2 O1 Ga3 142.4(9) 3_654 4_665
O2 O1 Ga3 107.4(8) 4_664 4_665
O2 O1 Ga3 145.0(8) 1_554 4_665
O2 O1 Ga3 63.3(10) 3_655 4_665
O2 O1 Ga3 65.2(11) . 4_665
O2 O1 Ga3 10.2(8) 4_665 4_665
O3 O1 Ga3 100.6(10) 5_665 4_665
O3 O1 Ga3 58.3(8) 6 4_665
O3 O1 Ga3 129.1(12) 2_655 4_665
O21 O1 Ga3 77.9(16) 2 4_665
O21 O1 Ga3 149.6(18) 6_665 4_665
O21 O1 Ga3 103.6(16) 5_655 4_665
Ga2 O1 Ga3 42.8(4) . 4_665
O21 O1 Ga3 21.8(12) . 4_665
O21 O1 Ga3 73.5(17) 4_665 4_665
O21 O1 Ga3 51.0(14) 3_655 4_665
Ga3 O1 Ga3 130.8(4) 2_655 4_665
Ga3 O1 Ga3 76.3(3) 4_664 4_665
Ga3 O1 Ga3 130.8(4) 1_554 4_665
O2 O1 Ga3 63.2(7) 5_665 4_665
O2 O1 Ga3 134.1(11) 2_655 4_665
O2 O1 Ga3 101.9(8) 6 4_665
O3 O1 Ga3 101.5(10) 3_655 4_665
O3 O1 Ga3 65.4(8) 4_665 4_665
O3 O1 Ga3 34.0(6) . 4_665
O2 O1 Ga3 79.2(6) 6_565 4_665
O2 O1 Ga3 142.5(11) 5_765 4_665
O2 O1 Ga3 76.6(6) 2_545 4_665
Ga3 O1 Ga3 72.1(6) 2_656 4_665
Ga2 O1 Ga3 137.2(4) 1_554 .
La O1 Ga3 113.3(13) 4_665 .
La O1 Ga3 52.1(6) . .
La O1 Ga3 59.5(7) 2_655 .
O21 O1 Ga3 161.6(14) 1_554 .
O21 O1 Ga3 123.1(15) 4_664 .
O21 O1 Ga3 101.3(16) 3_654 .
O2 O1 Ga3 145.0(8) 3_654 .
O2 O1 Ga3 142.4(9) 4_664 .
O2 O1 Ga3 107.4(8) 1_554 .
O2 O1 Ga3 65.2(11) 3_655 .
O2 O1 Ga3 10.2(8) . .
O2 O1 Ga3 63.3(10) 4_665 .
O3 O1 Ga3 129.1(12) 5_665 .
O3 O1 Ga3 100.6(10) 6 .
O3 O1 Ga3 58.3(8) 2_655 .
O21 O1 Ga3 149.6(18) 2 .
O21 O1 Ga3 103.6(16) 6_665 .
O21 O1 Ga3 77.9(16) 5_655 .
Ga2 O1 Ga3 42.8(4) . .
O21 O1 Ga3 73.5(17) . .
O21 O1 Ga3 51.0(14) 4_665 .
O21 O1 Ga3 21.8(12) 3_655 .
Ga3 O1 Ga3 130.8(4) 2_655 .
Ga3 O1 Ga3 130.8(4) 4_664 .
Ga3 O1 Ga3 76.3(3) 1_554 .
O2 O1 Ga3 134.1(11) 5_665 .
O2 O1 Ga3 101.9(8) 2_655 .
O2 O1 Ga3 63.2(7) 6 .
O3 O1 Ga3 34.0(6) 3_655 .
O3 O1 Ga3 101.5(10) 4_665 .
O3 O1 Ga3 65.4(8) . .
O2 O1 Ga3 142.5(11) 6_565 .
O2 O1 Ga3 76.6(6) 5_765 .
O2 O1 Ga3 79.2(6) 2_545 .
Ga3 O1 Ga3 72.1(6) 2_656 .
Ga3 O1 Ga3 72.1(6) 4_665 .
Ga2 O1 Ga1 100.1(5) 1_554 1_665
La O1 Ga1 47.27(13) 4_665 1_665
La O1 Ga1 148.4(14) . 1_665
La O1 Ga1 69.7(2) 2_655 1_665
O21 O1 Ga1 85.5(15) 1_554 1_665
O21 O1 Ga1 74.1(15) 4_664 1_665
O21 O1 Ga1 139.1(18) 3_654 1_665
O2 O1 Ga1 71.3(8) 3_654 1_665
O2 O1 Ga1 106.3(10) 4_664 1_665
O2 O1 Ga1 119.8(11) 1_554 1_665
O2 O1 Ga1 48.5(8) 3_655 1_665
O2 O1 Ga1 103.1(11) . 1_665
O2 O1 Ga1 89.5(11) 4_665 1_665
O3 O1 Ga1 18.4(7) 5_665 1_665
O3 O1 Ga1 125.8(9) 6 1_665
O3 O1 Ga1 115.7(9) 2_655 1_665
O21 O1 Ga1 73.6(14) 2 1_665
O21 O1 Ga1 61.9(14) 6_665 1_665
O21 O1 Ga1 165(2) 5_655 1_665
Ga2 O1 Ga1 79.9(5) . 1_665
O21 O1 Ga1 70.8(13) . 1_665
O21 O1 Ga1 60.3(13) 4_665 1_665
O21 O1 Ga1 112.6(18) 3_655 1_665
Ga3 O1 Ga1 42.61(10) 2_655 1_665
Ga3 O1 Ga1 105.9(2) 4_664 1_665
Ga3 O1 Ga1 136.0(5) 1_554 1_665
O2 O1 Ga1 80.0(6) 5_665 1_665
O2 O1 Ga1 47.7(7) 2_655 1_665
O2 O1 Ga1 162.8(6) 6 1_665
O3 O1 Ga1 94.6(8) 3_655 1_665
O3 O1 Ga1 25.6(6) 4_665 1_665
O3 O1 Ga1 124.8(9) . 1_665
O2 O1 Ga1 44.8(5) 6_565 1_665
O2 O1 Ga1 81.7(5) 5_765 1_665
O2 O1 Ga1 160.7(5) 2_545 1_665
Ga3 O1 Ga1 39.92(19) 2_656 1_665
Ga3 O1 Ga1 91.0(5) 4_665 1_665
Ga3 O1 Ga1 111.3(7) . 1_665
Ga2 O1 Nb 100.1(5) 1_554 1_665
La O1 Nb 47.27(13) 4_665 1_665
La O1 Nb 148.4(14) . 1_665
La O1 Nb 69.7(2) 2_655 1_665
O21 O1 Nb 85.5(15) 1_554 1_665
O21 O1 Nb 74.1(15) 4_664 1_665
O21 O1 Nb 139.1(18) 3_654 1_665
O2 O1 Nb 71.3(8) 3_654 1_665
O2 O1 Nb 106.3(10) 4_664 1_665
O2 O1 Nb 119.8(11) 1_554 1_665
O2 O1 Nb 48.5(8) 3_655 1_665
O2 O1 Nb 103.1(11) . 1_665
O2 O1 Nb 89.5(11) 4_665 1_665
O3 O1 Nb 18.4(7) 5_665 1_665
O3 O1 Nb 125.8(9) 6 1_665
O3 O1 Nb 115.7(9) 2_655 1_665
O21 O1 Nb 73.6(14) 2 1_665
O21 O1 Nb 61.9(14) 6_665 1_665
O21 O1 Nb 165(2) 5_655 1_665
Ga2 O1 Nb 79.9(5) . 1_665
O21 O1 Nb 70.8(13) . 1_665
O21 O1 Nb 60.3(13) 4_665 1_665
O21 O1 Nb 112.6(18) 3_655 1_665
Ga3 O1 Nb 42.61(10) 2_655 1_665
Ga3 O1 Nb 105.9(2) 4_664 1_665
Ga3 O1 Nb 136.0(5) 1_554 1_665
O2 O1 Nb 80.0(6) 5_665 1_665
O2 O1 Nb 47.7(7) 2_655 1_665
O2 O1 Nb 162.8(6) 6 1_665
O3 O1 Nb 94.6(8) 3_655 1_665
O3 O1 Nb 25.6(6) 4_665 1_665
O3 O1 Nb 124.8(9) . 1_665
O2 O1 Nb 44.8(5) 6_565 1_665
O2 O1 Nb 81.7(5) 5_765 1_665
O2 O1 Nb 160.7(5) 2_545 1_665
Ga3 O1 Nb 39.92(19) 2_656 1_665
Ga3 O1 Nb 91.0(5) 4_665 1_665
Ga3 O1 Nb 111.3(7) . 1_665
Ga1 O1 Nb 0.0 1_665 1_665
Ga2 O1 Nb 100.1(5) 1_554 .
La O1 Nb 69.7(2) 4_665 .
La O1 Nb 47.27(13) . .
La O1 Nb 148.4(14) 2_655 .
O21 O1 Nb 74.1(15) 1_554 .
O21 O1 Nb 139.1(18) 4_664 .
O21 O1 Nb 85.5(15) 3_654 .
O2 O1 Nb 119.8(11) 3_654 .
O2 O1 Nb 71.3(8) 4_664 .
O2 O1 Nb 106.3(10) 1_554 .
O2 O1 Nb 103.1(11) 3_655 .
O2 O1 Nb 89.5(11) . .
O2 O1 Nb 48.5(8) 4_665 .
O3 O1 Nb 115.7(9) 5_665 .
O3 O1 Nb 18.4(7) 6 .
O3 O1 Nb 125.8(9) 2_655 .
O21 O1 Nb 61.9(14) 2 .
O21 O1 Nb 165(2) 6_665 .
O21 O1 Nb 73.6(14) 5_655 .
Ga2 O1 Nb 79.9(5) . .
O21 O1 Nb 60.3(13) . .
O21 O1 Nb 112.6(18) 4_665 .
O21 O1 Nb 70.8(13) 3_655 .
Ga3 O1 Nb 136.0(5) 2_655 .
Ga3 O1 Nb 42.61(10) 4_664 .
Ga3 O1 Nb 105.8(2) 1_554 .
O2 O1 Nb 47.7(7) 5_665 .
O2 O1 Nb 162.8(6) 2_655 .
O2 O1 Nb 80.0(6) 6 .
O3 O1 Nb 124.8(9) 3_655 .
O3 O1 Nb 94.6(8) 4_665 .
O3 O1 Nb 25.6(6) . .
O2 O1 Nb 81.7(5) 6_565 .
O2 O1 Nb 160.7(5) 5_765 .
O2 O1 Nb 44.8(5) 2_545 .
Ga3 O1 Nb 111.3(7) 2_656 .
Ga3 O1 Nb 39.92(19) 4_665 .
Ga3 O1 Nb 91.0(5) . .
Ga1 O1 Nb 117.0(3) 1_665 .
Nb O1 Nb 117.0(3) 1_665 .
Ga2 O1 Ga1 100.1(5) 1_554 .
La O1 Ga1 69.7(2) 4_665 .
La O1 Ga1 47.27(13) . .
La O1 Ga1 148.4(14) 2_655 .
O21 O1 Ga1 74.1(15) 1_554 .
O21 O1 Ga1 139.1(18) 4_664 .
O21 O1 Ga1 85.5(15) 3_654 .
O2 O1 Ga1 119.8(11) 3_654 .
O2 O1 Ga1 71.3(8) 4_664 .
O2 O1 Ga1 106.3(10) 1_554 .
O2 O1 Ga1 103.1(11) 3_655 .
O2 O1 Ga1 89.5(11) . .
O2 O1 Ga1 48.5(8) 4_665 .
O3 O1 Ga1 115.7(9) 5_665 .
O3 O1 Ga1 18.4(7) 6 .
O3 O1 Ga1 125.8(9) 2_655 .
O21 O1 Ga1 61.9(14) 2 .
O21 O1 Ga1 165(2) 6_665 .
O21 O1 Ga1 73.6(14) 5_655 .
Ga2 O1 Ga1 79.9(5) . .
O21 O1 Ga1 60.3(13) . .
O21 O1 Ga1 112.6(18) 4_665 .
O21 O1 Ga1 70.8(13) 3_655 .
Ga3 O1 Ga1 136.0(5) 2_655 .
Ga3 O1 Ga1 42.61(10) 4_664 .
Ga3 O1 Ga1 105.8(2) 1_554 .
O2 O1 Ga1 47.7(7) 5_665 .
O2 O1 Ga1 162.8(6) 2_655 .
O2 O1 Ga1 80.0(6) 6 .
O3 O1 Ga1 124.8(9) 3_655 .
O3 O1 Ga1 94.6(8) 4_665 .
O3 O1 Ga1 25.6(6) . .
O2 O1 Ga1 81.7(5) 6_565 .
O2 O1 Ga1 160.7(5) 5_765 .
O2 O1 Ga1 44.8(5) 2_545 .
Ga3 O1 Ga1 111.3(7) 2_656 .
Ga3 O1 Ga1 39.92(19) 4_665 .
Ga3 O1 Ga1 91.0(5) . .
Ga1 O1 Ga1 117.0(3) 1_665 .
Nb O1 Ga1 117.0(3) 1_665 .
Nb O1 Ga1 0.0 . .
Ga2 O1 Ga1 100.1(5) 1_554 1_655
La O1 Ga1 148.4(14) 4_665 1_655
La O1 Ga1 69.7(2) . 1_655
La O1 Ga1 47.27(13) 2_655 1_655
O21 O1 Ga1 139.1(18) 1_554 1_655
O21 O1 Ga1 85.5(15) 4_664 1_655
O21 O1 Ga1 74.1(15) 3_654 1_655
O2 O1 Ga1 106.3(10) 3_654 1_655
O2 O1 Ga1 119.8(11) 4_664 1_655
O2 O1 Ga1 71.3(8) 1_554 1_655
O2 O1 Ga1 89.5(11) 3_655 1_655
O2 O1 Ga1 48.5(8) . 1_655
O2 O1 Ga1 103.1(11) 4_665 1_655
O3 O1 Ga1 125.8(9) 5_665 1_655
O3 O1 Ga1 115.7(9) 6 1_655
O3 O1 Ga1 18.4(7) 2_655 1_655
O21 O1 Ga1 165(2) 2 1_655
O21 O1 Ga1 73.6(14) 6_665 1_655
O21 O1 Ga1 61.9(14) 5_655 1_655
Ga2 O1 Ga1 79.9(5) . 1_655
O21 O1 Ga1 112.6(18) . 1_655
O21 O1 Ga1 70.8(13) 4_665 1_655
O21 O1 Ga1 60.3(13) 3_655 1_655
Ga3 O1 Ga1 105.8(2) 2_655 1_655
Ga3 O1 Ga1 136.0(5) 4_664 1_655
Ga3 O1 Ga1 42.61(10) 1_554 1_655
O2 O1 Ga1 162.8(6) 5_665 1_655
O2 O1 Ga1 80.0(6) 2_655 1_655
O2 O1 Ga1 47.7(7) 6 1_655
O3 O1 Ga1 25.6(6) 3_655 1_655
O3 O1 Ga1 124.8(9) 4_665 1_655
O3 O1 Ga1 94.6(8) . 1_655
O2 O1 Ga1 160.7(5) 6_565 1_655
O2 O1 Ga1 44.8(5) 5_765 1_655
O2 O1 Ga1 81.7(5) 2_545 1_655
Ga3 O1 Ga1 91.0(5) 2_656 1_655
Ga3 O1 Ga1 111.3(7) 4_665 1_655
Ga3 O1 Ga1 39.92(19) . 1_655
Ga1 O1 Ga1 117.0(3) 1_665 1_655
Nb O1 Ga1 117.0(3) 1_665 1_655
Nb O1 Ga1 117.0(3) . 1_655
Ga1 O1 Ga1 117.0(3) . 1_655
Ga2 O1 Nb 100.1(5) 1_554 1_655
La O1 Nb 148.4(14) 4_665 1_655
La O1 Nb 69.7(2) . 1_655
La O1 Nb 47.27(13) 2_655 1_655
O21 O1 Nb 139.1(18) 1_554 1_655
O21 O1 Nb 85.5(15) 4_664 1_655
O21 O1 Nb 74.1(15) 3_654 1_655
O2 O1 Nb 106.3(10) 3_654 1_655
O2 O1 Nb 119.8(11) 4_664 1_655
O2 O1 Nb 71.3(8) 1_554 1_655
O2 O1 Nb 89.5(11) 3_655 1_655
O2 O1 Nb 48.5(8) . 1_655
O2 O1 Nb 103.1(11) 4_665 1_655
O3 O1 Nb 125.8(9) 5_665 1_655
O3 O1 Nb 115.7(9) 6 1_655
O3 O1 Nb 18.4(7) 2_655 1_655
O21 O1 Nb 165(2) 2 1_655
O21 O1 Nb 73.6(14) 6_665 1_655
O21 O1 Nb 61.9(14) 5_655 1_655
Ga2 O1 Nb 79.9(5) . 1_655
O21 O1 Nb 112.6(18) . 1_655
O21 O1 Nb 70.8(13) 4_665 1_655
O21 O1 Nb 60.3(13) 3_655 1_655
Ga3 O1 Nb 105.8(2) 2_655 1_655
Ga3 O1 Nb 136.0(5) 4_664 1_655
Ga3 O1 Nb 42.61(10) 1_554 1_655
O2 O1 Nb 162.8(6) 5_665 1_655
O2 O1 Nb 80.0(6) 2_655 1_655
O2 O1 Nb 47.7(7) 6 1_655
O3 O1 Nb 25.6(6) 3_655 1_655
O3 O1 Nb 124.8(9) 4_665 1_655
O3 O1 Nb 94.6(8) . 1_655
O2 O1 Nb 160.7(5) 6_565 1_655
O2 O1 Nb 44.8(5) 5_765 1_655
O2 O1 Nb 81.7(5) 2_545 1_655
Ga3 O1 Nb 91.0(5) 2_656 1_655
Ga3 O1 Nb 111.3(7) 4_665 1_655
Ga3 O1 Nb 39.92(19) . 1_655
Ga1 O1 Nb 117.0(3) 1_665 1_655
Nb O1 Nb 117.0(3) 1_665 1_655
Nb O1 Nb 117.0(3) . 1_655
Ga1 O1 Nb 117.0(3) . 1_655
Ga1 O1 Nb 0.0 1_655 1_655
Ga2 O1 O21 144.5(11) 1_554 2_556
La O1 O21 38.1(13) 4_665 2_556
La O1 O21 80.6(13) . 2_556
La O1 O21 98.3(15) 2_655 2_556
O21 O1 O21 104.7(17) 1_554 2_556
O21 O1 O21 142.4(9) 4_664 2_556
O21 O1 O21 146.0(11) 3_654 2_556
O2 O1 O21 131.7(12) 3_654 2_556
O2 O1 O21 118.7(12) 4_664 2_556
O2 O1 O21 167.1(13) 1_554 2_556
O2 O1 O21 43.1(13) 3_655 2_556
O2 O1 O21 66.8(16) . 2_556
O2 O1 O21 21.3(13) 4_665 2_556
O3 O1 O21 80.5(12) 5_665 2_556
O3 O1 O21 78.7(13) 6 2_556
O3 O1 O21 133.0(17) 2_655 2_556
O21 O1 O21 78.3(18) 2 2_556
O21 O1 O21 126.4(15) 6_665 2_556
O21 O1 O21 126.4(15) 5_655 2_556
Ga2 O1 O21 35.5(11) . 2_556
O21 O1 O21 3(2) . 2_556
O21 O1 O21 57.4(8) 4_665 2_556
O21 O1 O21 59.6(8) 3_655 2_556
Ga3 O1 O21 110.2(10) 2_655 2_556
Ga3 O1 O21 89.0(11) 4_664 2_556
Ga3 O1 O21 149.0(12) 1_554 2_556
O2 O1 O21 66.9(14) 5_665 2_556
O2 O1 O21 110.9(13) 2_655 2_556
O2 O1 O21 122.4(13) 6 2_556
O3 O1 O21 96.4(14) 3_655 2_556
O3 O1 O21 43.1(13) 4_665 2_556
O3 O1 O21 57.1(12) . 2_556
O2 O1 O21 68.1(13) 6_565 2_556
O2 O1 O21 128.0(12) 5_765 2_556
O2 O1 O21 100.0(11) 2_545 2_556
Ga3 O1 O21 50.5(10) 2_656 2_556
Ga3 O1 O21 23.4(9) 4_665 2_556
Ga3 O1 O21 76.2(12) . 2_556
Ga1 O1 O21 68.5(10) 1_665 2_556
Nb O1 O21 68.5(10) 1_665 2_556
Nb O1 O21 60.9(9) . 2_556
Ga1 O1 O21 60.9(9) . 2_556
Ga1 O1 O21 115.1(13) 1_655 2_556
Nb O1 O21 115.1(13) 1_655 2_556
Ga2 O1 O21 144.5(11) 1_554 6_666
La O1 O21 80.6(13) 4_665 6_666
La O1 O21 98.3(15) . 6_666
La O1 O21 38.1(13) 2_655 6_666
O21 O1 O21 146.1(11) 1_554 6_666
O21 O1 O21 104.7(17) 4_664 6_666
O21 O1 O21 142.4(9) 3_654 6_666
O2 O1 O21 118.7(12) 3_654 6_666
O2 O1 O21 167.1(13) 4_664 6_666
O2 O1 O21 131.7(12) 1_554 6_666
O2 O1 O21 21.3(13) 3_655 6_666
O2 O1 O21 43.1(13) . 6_666
O2 O1 O21 66.8(16) 4_665 6_666
O3 O1 O21 78.7(13) 5_665 6_666
O3 O1 O21 133.0(17) 6 6_666
O3 O1 O21 80.5(12) 2_655 6_666
O21 O1 O21 126.4(15) 2 6_666
O21 O1 O21 78.3(18) 6_665 6_666
O21 O1 O21 126.4(15) 5_655 6_666
Ga2 O1 O21 35.5(11) . 6_666
O21 O1 O21 59.6(8) . 6_666
O21 O1 O21 3(2) 4_665 6_666
O21 O1 O21 57.4(8) 3_655 6_666
Ga3 O1 O21 89.0(11) 2_655 6_666
Ga3 O1 O21 149.0(12) 4_664 6_666
Ga3 O1 O21 110.2(10) 1_554 6_666
O2 O1 O21 122.4(13) 5_665 6_666
O2 O1 O21 66.9(14) 2_655 6_666
O2 O1 O21 110.9(13) 6 6_666
O3 O1 O21 43.1(13) 3_655 6_666
O3 O1 O21 57.1(12) 4_665 6_666
O3 O1 O21 96.4(14) . 6_666
O2 O1 O21 100.0(11) 6_565 6_666
O2 O1 O21 68.1(13) 5_765 6_666
O2 O1 O21 128.0(12) 2_545 6_666
Ga3 O1 O21 23.4(9) 2_656 6_666
Ga3 O1 O21 76.2(12) 4_665 6_666
Ga3 O1 O21 50.5(10) . 6_666
Ga1 O1 O21 60.9(9) 1_665 6_666
Nb O1 O21 60.9(9) 1_665 6_666
Nb O1 O21 115.1(13) . 6_666
Ga1 O1 O21 115.1(13) . 6_666
Ga1 O1 O21 68.5(10) 1_655 6_666
Nb O1 O21 68.5(10) 1_655 6_666
O21 O1 O21 60.3(18) 2_556 6_666
Ga2 O1 O21 144.5(11) 1_554 5_656
La O1 O21 98.3(15) 4_665 5_656
La O1 O21 38.1(13) . 5_656
La O1 O21 80.6(13) 2_655 5_656
O21 O1 O21 142.4(9) 1_554 5_656
O21 O1 O21 146.0(11) 4_664 5_656
O21 O1 O21 104.7(17) 3_654 5_656
O2 O1 O21 167.1(13) 3_654 5_656
O2 O1 O21 131.7(12) 4_664 5_656
O2 O1 O21 118.7(12) 1_554 5_656
O2 O1 O21 66.8(16) 3_655 5_656
O2 O1 O21 21.3(13) . 5_656
O2 O1 O21 43.1(13) 4_665 5_656
O3 O1 O21 133.0(17) 5_665 5_656
O3 O1 O21 80.5(12) 6 5_656
O3 O1 O21 78.7(13) 2_655 5_656
O21 O1 O21 126.4(15) 2 5_656
O21 O1 O21 126.4(15) 6_665 5_656
O21 O1 O21 78.3(18) 5_655 5_656
Ga2 O1 O21 35.5(11) . 5_656
O21 O1 O21 57.4(8) . 5_656
O21 O1 O21 59.6(8) 4_665 5_656
O21 O1 O21 3(2) 3_655 5_656
Ga3 O1 O21 149.0(12) 2_655 5_656
Ga3 O1 O21 110.2(10) 4_664 5_656
Ga3 O1 O21 89.0(11) 1_554 5_656
O2 O1 O21 110.9(13) 5_665 5_656
O2 O1 O21 122.4(13) 2_655 5_656
O2 O1 O21 66.9(14) 6 5_656
O3 O1 O21 57.1(12) 3_655 5_656
O3 O1 O21 96.4(14) 4_665 5_656
O3 O1 O21 43.1(13) . 5_656
O2 O1 O21 128.0(12) 6_565 5_656
O2 O1 O21 100.0(11) 5_765 5_656
O2 O1 O21 68.1(13) 2_545 5_656
Ga3 O1 O21 76.2(12) 2_656 5_656
Ga3 O1 O21 50.5(10) 4_665 5_656
Ga3 O1 O21 23.4(9) . 5_656
Ga1 O1 O21 115.1(13) 1_665 5_656
Nb O1 O21 115.1(13) 1_665 5_656
Nb O1 O21 68.5(10) . 5_656
Ga1 O1 O21 68.5(10) . 5_656
Ga1 O1 O21 60.9(9) 1_655 5_656
Nb O1 O21 60.9(9) 1_655 5_656
O21 O1 O21 60.3(18) 2_556 5_656
O21 O1 O21 60.3(18) 6_666 5_656
Ga2 O1 O3 51.0(6) 1_554 3_654
La O1 O3 146.7(11) 4_665 3_654
La O1 O3 102.7(8) . 3_654
La O1 O3 64.3(7) 2_655 3_654
O21 O1 O3 90.5(19) 1_554 3_654
O21 O1 O3 37.3(16) 4_664 3_654
O21 O1 O3 48.4(16) 3_654 3_654
O2 O1 O3 55.1(11) 3_654 3_654
O2 O1 O3 78.5(11) 4_664 3_654
O2 O1 O3 29.9(10) 1_554 3_654
O2 O1 O3 120.1(9) 3_655 3_654
O2 O1 O3 100.5(10) . 3_654
O2 O1 O3 155.1(11) 4_665 3_654
O3 O1 O3 97.4(11) 5_665 3_654
O3 O1 O3 116.8(13) 6 3_654
O3 O1 O3 33.9(9) 2_655 3_654
O21 O1 O3 116(2) 2 3_654
O21 O1 O3 43.0(17) 6_665 3_654
O21 O1 O3 61.8(17) 5_655 3_654
Ga2 O1 O3 129.0(6) . 3_654
O21 O1 O3 161.4(18) . 3_654
O21 O1 O3 105.1(14) 4_665 3_654
O21 O1 O3 111.9(15) 3_655 3_654
Ga3 O1 O3 67.5(8) 2_655 3_654
Ga3 O1 O3 108.5(11) 4_664 3_654
Ga3 O1 O3 31.6(6) 1_554 3_654
O2 O1 O3 129.1(14) 5_665 3_654
O2 O1 O3 58.1(10) 2_655 3_654
O2 O1 O3 60.7(10) 6 3_654
O3 O1 O3 67.5(7) 3_655 3_654
O3 O1 O3 129.9(3) 4_665 3_654
O3 O1 O3 129.9(3) . 3_654
O2 O1 O3 119.3(11) 6_565 3_654
O2 O1 O3 34.9(7) 5_765 3_654
O2 O1 O3 90.5(8) 2_545 3_654
Ga3 O1 O3 113.7(5) 2_656 3_654
Ga3 O1 O3 161.1(7) 4_665 3_654
Ga3 O1 O3 92.2(5) . 3_654
Ga1 O1 O3 104.8(7) 1_665 3_654
Nb O1 O3 104.8(7) 1_665 3_654
Nb O1 O3 133.5(8) . 3_654
Ga1 O1 O3 133.5(8) . 3_654
Ga1 O1 O3 52.3(5) 1_655 3_654
Nb O1 O3 52.3(5) 1_655 3_654
O21 O1 O3 162.5(12) 2_556 3_654
O21 O1 O3 102.2(13) 6_666 3_654
O21 O1 O3 112.0(11) 5_656 3_654
Ga2 O1 O3 51.0(6) 1_554 1_554
La O1 O3 102.7(8) 4_665 1_554
La O1 O3 64.3(7) . 1_554
La O1 O3 146.7(11) 2_655 1_554
O21 O1 O3 48.4(16) 1_554 1_554
O21 O1 O3 90.5(19) 4_664 1_554
O21 O1 O3 37.3(16) 3_654 1_554
O2 O1 O3 78.5(11) 3_654 1_554
O2 O1 O3 29.9(10) 4_664 1_554
O2 O1 O3 55.1(11) 1_554 1_554
O2 O1 O3 155.1(11) 3_655 1_554
O2 O1 O3 120.1(9) . 1_554
O2 O1 O3 100.5(10) 4_665 1_554
O3 O1 O3 116.8(13) 5_665 1_554
O3 O1 O3 33.9(9) 6 1_554
O3 O1 O3 97.4(11) 2_655 1_554
O21 O1 O3 61.8(17) 2 1_554
O21 O1 O3 116(2) 6_665 1_554
O21 O1 O3 43.0(17) 5_655 1_554
Ga2 O1 O3 129.0(6) . 1_554
O21 O1 O3 111.9(15) . 1_554
O21 O1 O3 161.4(18) 4_665 1_554
O21 O1 O3 105.1(14) 3_655 1_554
Ga3 O1 O3 108.5(11) 2_655 1_554
Ga3 O1 O3 31.6(6) 4_664 1_554
Ga3 O1 O3 67.5(8) 1_554 1_554
O2 O1 O3 60.7(10) 5_665 1_554
O2 O1 O3 129.1(14) 2_655 1_554
O2 O1 O3 58.1(10) 6 1_554
O3 O1 O3 129.9(3) 3_655 1_554
O3 O1 O3 129.9(3) 4_665 1_554
O3 O1 O3 67.5(7) . 1_554
O2 O1 O3 90.5(8) 6_565 1_554
O2 O1 O3 119.3(11) 5_765 1_554
O2 O1 O3 34.9(7) 2_545 1_554
Ga3 O1 O3 161.1(7) 2_656 1_554
Ga3 O1 O3 92.2(5) 4_665 1_554
Ga3 O1 O3 113.7(5) . 1_554
Ga1 O1 O3 133.5(8) 1_665 1_554
Nb O1 O3 133.5(8) 1_665 1_554
Nb O1 O3 52.3(5) . 1_554
Ga1 O1 O3 52.3(5) . 1_554
Ga1 O1 O3 104.8(7) 1_655 1_554
Nb O1 O3 104.8(7) 1_655 1_554
O21 O1 O3 112.0(11) 2_556 1_554
O21 O1 O3 162.5(12) 6_666 1_554
O21 O1 O3 102.2(13) 5_656 1_554
O3 O1 O3 84.5(9) 3_654 1_554
Ga2 O1 O3 51.0(6) 1_554 4_664
La O1 O3 64.3(7) 4_665 4_664
La O1 O3 146.7(11) . 4_664
La O1 O3 102.7(8) 2_655 4_664
O21 O1 O3 37.3(16) 1_554 4_664
O21 O1 O3 48.4(16) 4_664 4_664
O21 O1 O3 90.5(19) 3_654 4_664
O2 O1 O3 29.9(10) 3_654 4_664
O2 O1 O3 55.1(11) 4_664 4_664
O2 O1 O3 78.5(11) 1_554 4_664
O2 O1 O3 100.5(10) 3_655 4_664
O2 O1 O3 155.1(11) . 4_664
O2 O1 O3 120.1(9) 4_665 4_664
O3 O1 O3 33.9(9) 5_665 4_664
O3 O1 O3 97.4(11) 6 4_664
O3 O1 O3 116.8(13) 2_655 4_664
O21 O1 O3 43.0(17) 2 4_664
O21 O1 O3 61.8(17) 6_665 4_664
O21 O1 O3 116(2) 5_655 4_664
Ga2 O1 O3 129.0(6) . 4_664
O21 O1 O3 105.1(14) . 4_664
O21 O1 O3 111.9(15) 4_665 4_664
O21 O1 O3 161.4(18) 3_655 4_664
Ga3 O1 O3 31.6(6) 2_655 4_664
Ga3 O1 O3 67.5(8) 4_664 4_664
Ga3 O1 O3 108.5(11) 1_554 4_664
O2 O1 O3 58.1(10) 5_665 4_664
O2 O1 O3 60.7(10) 2_655 4_664
O2 O1 O3 129.1(14) 6 4_664
O3 O1 O3 129.9(3) 3_655 4_664
O3 O1 O3 67.5(7) 4_665 4_664
O3 O1 O3 129.9(3) . 4_664
O2 O1 O3 34.9(7) 6_565 4_664
O2 O1 O3 90.5(8) 5_765 4_664
O2 O1 O3 119.3(11) 2_545 4_664
Ga3 O1 O3 92.2(5) 2_656 4_664
Ga3 O1 O3 113.7(5) 4_665 4_664
Ga3 O1 O3 161.1(7) . 4_664
Ga1 O1 O3 52.3(5) 1_665 4_664
Nb O1 O3 52.3(5) 1_665 4_664
Nb O1 O3 104.8(7) . 4_664
Ga1 O1 O3 104.8(7) . 4_664
Ga1 O1 O3 133.5(8) 1_655 4_664
Nb O1 O3 133.5(8) 1_655 4_664
O21 O1 O3 102.2(13) 2_556 4_664
O21 O1 O3 112.0(11) 6_666 4_664
O21 O1 O3 162.5(12) 5_656 4_664
O3 O1 O3 84.5(9) 3_654 4_664
O3 O1 O3 84.5(9) 1_554 4_664
Ga2 O1 O3 115.4(6) 1_554 1_665
La O1 O3 63.1(8) 4_665 1_665
La O1 O3 134.6(15) . 1_665
La O1 O3 47.7(7) 2_655 1_665
O21 O1 O3 109.7(15) 1_554 1_665
O21 O1 O3 79.8(17) 4_664 1_665
O21 O1 O3 145.8(18) 3_654 1_665
O2 O1 O3 85.6(10) 3_654 1_665
O2 O1 O3 129.3(11) 4_664 1_665
O2 O1 O3 123.8(11) 1_554 1_665
O2 O1 O3 32.2(8) 3_655 1_665
O2 O1 O3 80.8(12) . 1_665
O2 O1 O3 85.6(13) 4_665 1_665
O3 O1 O3 41.3(11) 5_665 1_665
O3 O1 O3 142.7(15) 6 1_665
O3 O1 O3 97.2(13) 2_655 1_665
O21 O1 O3 97.8(15) 2 1_665
O21 O1 O3 58.4(16) 6_665 1_665
O21 O1 O3 155.1(15) 5_655 1_665
Ga2 O1 O3 64.6(6) . 1_665
O21 O1 O3 69.4(15) . 1_665
O21 O1 O3 37.8(13) 4_665 1_665
O21 O1 O3 93.9(18) 3_655 1_665
Ga3 O1 O3 54.5(4) 2_655 1_665
Ga3 O1 O3 129.7(6) 4_664 1_665
Ga3 O1 O3 124.5(7) 1_554 1_665
O2 O1 O3 102.0(9) 5_665 1_665
O2 O1 O3 43.0(9) 2_655 1_665
O2 O1 O3 141.8(9) 6 1_665
O3 O1 O3 70.4(13) 3_655 1_665
O3 O1 O3 35.3(13) 4_665 1_665
O3 O1 O3 122.7(12) . 1_665
O2 O1 O3 68.8(9) 6_565 1_665
O2 O1 O3 67.5(9) 5_765 1_665
O2 O1 O3 164.4(13) 2_545 1_665
Ga3 O1 O3 22.0(4) 2_656 1_665
Ga3 O1 O3 91.2(9) 4_665 1_665
Ga3 O1 O3 87.9(8) . 1_665
Ga1 O1 O3 24.7(6) 1_665 1_665
Nb O1 O3 24.7(6) 1_665 1_665
Nb O1 O3 127.6(9) . 1_665
Ga1 O1 O3 127.6(9) . 1_665
Ga1 O1 O3 94.1(7) 1_655 1_665
Nb O1 O3 94.1(7) 1_655 1_665
O21 O1 O3 68.1(12) 2_556 1_665
O21 O1 O3 37.8(10) 6_666 1_665
O21 O1 O3 96.7(12) 5_656 1_665
O3 O1 O3 98.8(10) 3_654 1_665
O3 O1 O3 158.0(11) 1_554 1_665
O3 O1 O3 74.3(8) 4_664 1_665
Ga2 O1 O3 115.4(6) 1_554 4_655
La O1 O3 134.6(15) 4_665 4_655
La O1 O3 47.7(7) . 4_655
La O1 O3 63.1(8) 2_655 4_655
O21 O1 O3 145.8(18) 1_554 4_655
O21 O1 O3 109.7(15) 4_664 4_655
O21 O1 O3 79.8(17) 3_654 4_655
O2 O1 O3 129.3(11) 3_654 4_655
O2 O1 O3 123.8(11) 4_664 4_655
O2 O1 O3 85.6(9) 1_554 4_655
O2 O1 O3 85.6(13) 3_655 4_655
O2 O1 O3 32.2(8) . 4_655
O2 O1 O3 80.8(12) 4_665 4_655
O3 O1 O3 142.7(15) 5_665 4_655
O3 O1 O3 97.2(13) 6 4_655
O3 O1 O3 41.3(11) 2_655 4_655
O21 O1 O3 155.1(15) 2 4_655
O21 O1 O3 97.8(15) 6_665 4_655
O21 O1 O3 58.4(16) 5_655 4_655
Ga2 O1 O3 64.6(6) . 4_655
O21 O1 O3 93.9(18) . 4_655
O21 O1 O3 69.4(15) 4_665 4_655
O21 O1 O3 37.8(13) 3_655 4_655
Ga3 O1 O3 129.7(6) 2_655 4_655
Ga3 O1 O3 124.5(7) 4_664 4_655
Ga3 O1 O3 54.5(4) 1_554 4_655
O2 O1 O3 141.8(9) 5_665 4_655
O2 O1 O3 102.0(9) 2_655 4_655
O2 O1 O3 43.0(9) 6 4_655
O3 O1 O3 35.3(13) 3_655 4_655
O3 O1 O3 122.7(12) 4_665 4_655
O3 O1 O3 70.4(13) . 4_655
O2 O1 O3 164.4(13) 6_565 4_655
O2 O1 O3 68.8(9) 5_765 4_655
O2 O1 O3 67.5(9) 2_545 4_655
Ga3 O1 O3 91.2(9) 2_656 4_655
Ga3 O1 O3 87.9(8) 4_665 4_655
Ga3 O1 O3 22.0(4) . 4_655
Ga1 O1 O3 127.6(9) 1_665 4_655
Nb O1 O3 127.6(9) 1_665 4_655
Nb O1 O3 94.1(7) . 4_655
Ga1 O1 O3 94.1(7) . 4_655
Ga1 O1 O3 24.7(6) 1_655 4_655
Nb O1 O3 24.7(6) 1_655 4_655
O21 O1 O3 96.7(12) 2_556 4_655
O21 O1 O3 68.1(12) 6_666 4_655
O21 O1 O3 37.8(10) 5_656 4_655
O3 O1 O3 74.3(8) 3_654 4_655
O3 O1 O3 98.8(10) 1_554 4_655
O3 O1 O3 158.0(11) 4_664 4_655
O3 O1 O3 103.0(8) 1_665 4_655
Ga2 O1 O3 115.4(6) 1_554 3
La O1 O3 47.7(7) 4_665 3
La O1 O3 63.1(8) . 3
La O1 O3 134.6(15) 2_655 3
O21 O1 O3 79.8(17) 1_554 3
O21 O1 O3 145.8(18) 4_664 3
O21 O1 O3 109.7(15) 3_654 3
O2 O1 O3 123.8(11) 3_654 3
O2 O1 O3 85.6(9) 4_664 3
O2 O1 O3 129.3(11) 1_554 3
O2 O1 O3 80.8(12) 3_655 3
O2 O1 O3 85.6(13) . 3
O2 O1 O3 32.2(8) 4_665 3
O3 O1 O3 97.2(13) 5_665 3
O3 O1 O3 41.3(11) 6 3
O3 O1 O3 142.7(15) 2_655 3
O21 O1 O3 58.4(16) 2 3
O21 O1 O3 155.1(15) 6_665 3
O21 O1 O3 97.8(15) 5_655 3
Ga2 O1 O3 64.6(6) . 3
O21 O1 O3 37.8(13) . 3
O21 O1 O3 93.9(18) 4_665 3
O21 O1 O3 69.4(15) 3_655 3
Ga3 O1 O3 124.5(7) 2_655 3
Ga3 O1 O3 54.5(4) 4_664 3
Ga3 O1 O3 129.7(6) 1_554 3
O2 O1 O3 43.0(9) 5_665 3
O2 O1 O3 141.8(9) 2_655 3
O2 O1 O3 102.0(9) 6 3
O3 O1 O3 122.7(12) 3_655 3
O3 O1 O3 70.4(13) 4_665 3
O3 O1 O3 35.3(13) . 3
O2 O1 O3 67.5(9) 6_565 3
O2 O1 O3 164.4(13) 5_765 3
O2 O1 O3 68.8(9) 2_545 3
Ga3 O1 O3 87.9(8) 2_656 3
Ga3 O1 O3 22.0(4) 4_665 3
Ga3 O1 O3 91.2(9) . 3
Ga1 O1 O3 94.1(7) 1_665 3
Nb O1 O3 94.1(7) 1_665 3
Nb O1 O3 24.7(6) . 3
Ga1 O1 O3 24.7(6) . 3
Ga1 O1 O3 127.6(9) 1_655 3
Nb O1 O3 127.6(9) 1_655 3
O21 O1 O3 37.8(10) 2_556 3
O21 O1 O3 96.7(12) 6_666 3
O21 O1 O3 68.1(12) 5_656 3
O3 O1 O3 158.0(11) 3_654 3
O3 O1 O3 74.3(8) 1_554 3
O3 O1 O3 98.8(10) 4_664 3
O3 O1 O3 103.0(8) 1_665 3
O3 O1 O3 103.0(8) 4_655 3
Ga2 O1 La 28.7(3) 1_554 4_664
La O1 La 80.5(7) 4_665 4_664
La O1 La 121.1(9) . 4_664
La O1 La 121.1(9) 2_655 4_664
O21 O1 La 16.6(15) 1_554 4_664
O21 O1 La 50.9(16) 4_664 4_664
O21 O1 La 64.5(17) 3_654 4_664
O2 O1 La 29.6(9) 3_654 4_664
O2 O1 La 27.0(9) 4_664 4_664
O2 O1 La 58.5(11) 1_554 4_664
O2 O1 La 128.3(9) 3_655 4_664
O2 O1 La 175.7(10) . 4_664
O2 O1 La 126.6(8) 4_665 4_664
O3 O1 La 62.3(9) 5_665 4_664
O3 O1 La 77.1(10) 6 4_664
O3 O1 La 109.9(12) 2_655 4_664
O21 O1 La 39.7(17) 2 4_664
O21 O1 La 74.4(18) 6_665 4_664
O21 O1 La 88.7(19) 5_655 4_664
Ga2 O1 La 151.3(3) . 4_664
O21 O1 La 119.3(15) . 4_664
O21 O1 La 140.3(14) 4_665 4_664
O21 O1 La 160.3(13) 3_655 4_664
Ga3 O1 La 53.1(5) 2_655 4_664
Ga3 O1 La 48.0(5) 4_664 4_664
Ga3 O1 La 89.6(9) 1_554 4_664
O2 O1 La 53.9(8) 5_665 4_664
O2 O1 La 80.0(9) 2_655 4_664
O2 O1 La 103.0(11) 6 4_664
O3 O1 La 141.2(8) 3_655 4_664
O3 O1 La 92.7(5) 4_665 4_664
O3 O1 La 115.1(7) . 4_664
O2 O1 La 51.8(6) 6_565 4_664
O2 O1 La 98.1(9) 5_765 4_664
O2 O1 La 91.7(8) 2_545 4_664
Ga3 O1 La 120.56(17) 2_656 4_664
Ga3 O1 La 117.02(15) 4_665 4_664
Ga3 O1 La 165.6(6) . 4_664
Ga1 O1 La 80.7(3) 1_665 4_664
Nb O1 La 80.7(3) 1_665 4_664
Nb O1 La 90.4(4) . 4_664
Ga1 O1 La 90.4(4) . 4_664
Ga1 O1 La 128.1(8) 1_655 4_664
Nb O1 La 128.1(8) 1_655 4_664
O21 O1 La 116.8(11) 2_556 4_664
O21 O1 La 140.2(9) 6_666 4_664
O21 O1 La 157.5(10) 5_656 4_664
O3 O1 La 76.5(8) 3_654 4_664
O3 O1 La 56.9(6) 1_554 4_664
O3 O1 La 28.5(6) 4_664 4_664
O3 O1 La 102.5(5) 1_665 4_664
O3 O1 La 143.6(9) 4_655 4_664
O3 O1 La 96.0(6) 3 4_664
Ga2 O1 La 28.7(3) 1_554 2_654
La O1 La 121.1(9) 4_665 2_654
La O1 La 121.1(9) . 2_654
La O1 La 80.5(7) 2_655 2_654
O21 O1 La 64.5(17) 1_554 2_654
O21 O1 La 16.6(15) 4_664 2_654
O21 O1 La 50.9(16) 3_654 2_654
O2 O1 La 27.0(9) 3_654 2_654
O2 O1 La 58.5(11) 4_664 2_654
O2 O1 La 29.6(9) 1_554 2_654
O2 O1 La 126.6(8) 3_655 2_654
O2 O1 La 128.3(9) . 2_654
O2 O1 La 175.7(10) 4_665 2_654
O3 O1 La 77.1(10) 5_665 2_654
O3 O1 La 109.9(12) 6 2_654
O3 O1 La 62.3(9) 2_655 2_654
O21 O1 La 88.7(19) 2 2_654
O21 O1 La 39.7(17) 6_665 2_654
O21 O1 La 74.4(18) 5_655 2_654
Ga2 O1 La 151.3(3) . 2_654
O21 O1 La 160.3(13) . 2_654
O21 O1 La 119.3(15) 4_665 2_654
O21 O1 La 140.3(14) 3_655 2_654
Ga3 O1 La 48.0(5) 2_655 2_654
Ga3 O1 La 89.6(9) 4_664 2_654
Ga3 O1 La 53.1(5) 1_554 2_654
O2 O1 La 103.0(11) 5_665 2_654
O2 O1 La 53.9(8) 2_655 2_654
O2 O1 La 80.0(9) 6 2_654
O3 O1 La 92.7(5) 3_655 2_654
O3 O1 La 115.1(7) 4_665 2_654
O3 O1 La 141.2(8) . 2_654
O2 O1 La 91.7(8) 6_565 2_654
O2 O1 La 51.8(6) 5_765 2_654
O2 O1 La 98.1(9) 2_545 2_654
Ga3 O1 La 117.02(15) 2_656 2_654
Ga3 O1 La 165.6(6) 4_665 2_654
Ga3 O1 La 120.56(17) . 2_654
Ga1 O1 La 90.4(4) 1_665 2_654
Nb O1 La 90.4(4) 1_665 2_654
Nb O1 La 128.1(8) . 2_654
Ga1 O1 La 128.1(8) . 2_654
Ga1 O1 La 80.7(3) 1_655 2_654
Nb O1 La 80.7(3) 1_655 2_654
O21 O1 La 157.5(10) 2_556 2_654
O21 O1 La 116.8(11) 6_666 2_654
O21 O1 La 140.2(9) 5_656 2_654
O3 O1 La 28.5(6) 3_654 2_654
O3 O1 La 76.5(8) 1_554 2_654
O3 O1 La 56.9(6) 4_664 2_654
O3 O1 La 96.0(6) 1_665 2_654
O3 O1 La 102.5(5) 4_655 2_654
O3 O1 La 143.6(9) 3 2_654
La O1 La 49.2(4) 4_664 2_654
Ga2 O1 La 28.7(3) 1_554 1_554
La O1 La 121.1(9) 4_665 1_554
La O1 La 80.5(7) . 1_554
La O1 La 121.1(9) 2_655 1_554
O21 O1 La 50.9(16) 1_554 1_554
O21 O1 La 64.5(17) 4_664 1_554
O21 O1 La 16.6(15) 3_654 1_554
O2 O1 La 58.5(11) 3_654 1_554
O2 O1 La 29.6(9) 4_664 1_554
O2 O1 La 27.0(9) 1_554 1_554
O2 O1 La 175.7(10) 3_655 1_554
O2 O1 La 126.6(8) . 1_554
O2 O1 La 128.3(9) 4_665 1_554
O3 O1 La 109.9(12) 5_665 1_554
O3 O1 La 62.3(9) 6 1_554
O3 O1 La 77.1(10) 2_655 1_554
O21 O1 La 74.4(18) 2 1_554
O21 O1 La 88.7(19) 6_665 1_554
O21 O1 La 39.7(17) 5_655 1_554
Ga2 O1 La 151.3(3) . 1_554
O21 O1 La 140.3(14) . 1_554
O21 O1 La 160.3(13) 4_665 1_554
O21 O1 La 119.3(15) 3_655 1_554
Ga3 O1 La 89.6(9) 2_655 1_554
Ga3 O1 La 53.1(5) 4_664 1_554
Ga3 O1 La 48.0(5) 1_554 1_554
O2 O1 La 80.0(9) 5_665 1_554
O2 O1 La 103.0(11) 2_655 1_554
O2 O1 La 53.9(8) 6 1_554
O3 O1 La 115.1(7) 3_655 1_554
O3 O1 La 141.2(8) 4_665 1_554
O3 O1 La 92.7(6) . 1_554
O2 O1 La 98.1(9) 6_565 1_554
O2 O1 La 91.7(8) 5_765 1_554
O2 O1 La 51.8(6) 2_545 1_554
Ga3 O1 La 165.6(6) 2_656 1_554
Ga3 O1 La 120.56(17) 4_665 1_554
Ga3 O1 La 117.02(15) . 1_554
Ga1 O1 La 128.1(8) 1_665 1_554
Nb O1 La 128.1(8) 1_665 1_554
Nb O1 La 80.7(3) . 1_554
Ga1 O1 La 80.7(3) . 1_554
Ga1 O1 La 90.4(4) 1_655 1_554
Nb O1 La 90.4(4) 1_655 1_554
O21 O1 La 140.2(9) 2_556 1_554
O21 O1 La 157.5(10) 6_666 1_554
O21 O1 La 116.8(11) 5_656 1_554
O3 O1 La 56.9(6) 3_654 1_554
O3 O1 La 28.5(6) 1_554 1_554
O3 O1 La 76.5(8) 4_664 1_554
O3 O1 La 143.6(9) 1_665 1_554
O3 O1 La 96.0(6) 4_655 1_554
O3 O1 La 102.5(5) 3 1_554
La O1 La 49.2(4) 4_664 1_554
La O1 La 49.2(4) 2_654 1_554
Ga2 O1 Ga2 69.8(5) 1_554 2
La O1 Ga2 41.1(5) 4_665 2
La O1 Ga2 112.90(16) . 2
La O1 Ga2 134.87(14) 2_655 2
O21 O1 Ga2 31.1(16) 1_554 2
O21 O1 Ga2 86.5(16) 4_664 2
O21 O1 Ga2 97.1(17) 3_654 2
O2 O1 Ga2 65.1(9) 3_654 2
O2 O1 Ga2 51.1(8) 4_664 2
O2 O1 Ga2 98.8(12) 1_554 2
O2 O1 Ga2 99.0(9) 3_655 2
O2 O1 Ga2 141.3(12) . 2
O2 O1 Ga2 86.1(8) 4_665 2
O3 O1 Ga2 54.5(9) 5_665 2
O3 O1 Ga2 64.1(9) 6 2
O3 O1 Ga2 151.8(14) 2_655 2
O21 O1 Ga2 7.4(15) 2 2
O21 O1 Ga2 101.4(16) 6_665 2
O21 O1 Ga2 112.2(16) 5_655 2
Ga2 O1 Ga2 110.2(5) . 2
O21 O1 Ga2 77.4(15) . 2
O21 O1 Ga2 117.5(13) 4_665 2
O21 O1 Ga2 128.4(14) 3_655 2
Ga3 O1 Ga2 69.7(3) 2_655 2
Ga3 O1 Ga2 39.52(17) 4_664 2
Ga3 O1 Ga2 128.0(11) 1_554 2
O2 O1 Ga2 18.7(7) 5_665 2
O2 O1 Ga2 97.5(7) 2_655 2
O2 O1 Ga2 127.3(10) 6 2
O3 O1 Ga2 160.8(8) 3_655 2
O3 O1 Ga2 62.6(5) 4_665 2
O3 O1 Ga2 90.5(7) . 2
O2 O1 Ga2 21.6(5) 6_565 2
O2 O1 Ga2 130.2(8) 5_765 2
O2 O1 Ga2 96.2(6) 2_545 2
Ga3 O1 Ga2 96.5(2) 2_656 2
Ga3 O1 Ga2 77.52(17) 4_665 2
Ga3 O1 Ga2 149.5(8) . 2
Ga1 O1 Ga2 66.33(8) 1_665 2
Nb O1 Ga2 66.33(8) 1_665 2
Nb O1 Ga2 66.33(8) . 2
Ga1 O1 Ga2 66.33(8) . 2
Ga1 O1 Ga2 169.9(10) 1_655 2
Nb O1 Ga2 169.9(10) 1_655 2
O21 O1 Ga2 74.9(11) 2_556 2
O21 O1 Ga2 119.6(10) 6_666 2
O21 O1 Ga2 127.5(10) 5_656 2
O3 O1 Ga2 118.1(10) 3_654 2
O3 O1 Ga2 69.2(7) 1_554 2
O3 O1 Ga2 39.8(6) 4_664 2
O3 O1 Ga2 90.4(6) 1_665 2
O3 O1 Ga2 160.5(7) 4_655 2
O3 O1 Ga2 59.6(6) 3 2
La O1 Ga2 42.0(3) 4_664 2
La O1 Ga2 89.9(6) 2_654 2
La O1 Ga2 80.7(6) 1_554 2
Ga2 O1 Ga2 69.8(5) 1_554 2_655
La O1 Ga2 112.90(16) 4_665 2_655
La O1 Ga2 134.87(14) . 2_655
La O1 Ga2 41.1(5) 2_655 2_655
O21 O1 Ga2 97.1(17) 1_554 2_655
O21 O1 Ga2 31.1(16) 4_664 2_655
O21 O1 Ga2 86.5(16) 3_654 2_655
O2 O1 Ga2 51.1(8) 3_654 2_655
O2 O1 Ga2 98.8(12) 4_664 2_655
O2 O1 Ga2 65.1(9) 1_554 2_655
O2 O1 Ga2 86.1(8) 3_655 2_655
O2 O1 Ga2 99.0(9) . 2_655
O2 O1 Ga2 141.3(12) 4_665 2_655
O3 O1 Ga2 64.1(9) 5_665 2_655
O3 O1 Ga2 151.8(14) 6 2_655
O3 O1 Ga2 54.5(9) 2_655 2_655
O21 O1 Ga2 112.2(17) 2 2_655
O21 O1 Ga2 7.4(15) 6_665 2_655
O21 O1 Ga2 101.4(16) 5_655 2_655
Ga2 O1 Ga2 110.2(5) . 2_655
O21 O1 Ga2 128.4(14) . 2_655
O21 O1 Ga2 77.4(15) 4_665 2_655
O21 O1 Ga2 117.5(13) 3_655 2_655
Ga3 O1 Ga2 39.52(17) 2_655 2_655
Ga3 O1 Ga2 128.0(11) 4_664 2_655
Ga3 O1 Ga2 69.7(3) 1_554 2_655
O2 O1 Ga2 127.3(10) 5_665 2_655
O2 O1 Ga2 18.7(7) 2_655 2_655
O2 O1 Ga2 97.5(7) 6 2_655
O3 O1 Ga2 62.6(5) 3_655 2_655
O3 O1 Ga2 90.5(7) 4_665 2_655
O3 O1 Ga2 160.8(8) . 2_655
O2 O1 Ga2 96.2(6) 6_565 2_655
O2 O1 Ga2 21.6(5) 5_765 2_655
O2 O1 Ga2 130.2(8) 2_545 2_655
Ga3 O1 Ga2 77.52(17) 2_656 2_655
Ga3 O1 Ga2 149.5(8) 4_665 2_655
Ga3 O1 Ga2 96.5(2) . 2_655
Ga1 O1 Ga2 66.33(8) 1_665 2_655
Nb O1 Ga2 66.33(8) 1_665 2_655
Nb O1 Ga2 169.9(10) . 2_655
Ga1 O1 Ga2 169.9(10) . 2_655
Ga1 O1 Ga2 66.33(8) 1_655 2_655
Nb O1 Ga2 66.33(8) 1_655 2_655
O21 O1 Ga2 127.5(10) 2_556 2_655
O21 O1 Ga2 74.9(11) 6_666 2_655
O21 O1 Ga2 119.6(10) 5_656 2_655
O3 O1 Ga2 39.8(6) 3_654 2_655
O3 O1 Ga2 118.1(10) 1_554 2_655
O3 O1 Ga2 69.2(7) 4_664 2_655
O3 O1 Ga2 59.6(6) 1_665 2_655
O3 O1 Ga2 90.4(6) 4_655 2_655
O3 O1 Ga2 160.5(7) 3 2_655
La O1 Ga2 80.7(5) 4_664 2_655
La O1 Ga2 42.0(3) 2_654 2_655
La O1 Ga2 89.9(6) 1_554 2_655
Ga2 O1 Ga2 108.8(5) 2 2_655
Ga2 O1 Ga2 69.8(5) 1_554 2_545
La O1 Ga2 134.87(14) 4_665 2_545
La O1 Ga2 41.1(5) . 2_545
La O1 Ga2 112.90(16) 2_655 2_545
O21 O1 Ga2 86.5(16) 1_554 2_545
O21 O1 Ga2 97.1(17) 4_664 2_545
O21 O1 Ga2 31.1(16) 3_654 2_545
O2 O1 Ga2 98.8(12) 3_654 2_545
O2 O1 Ga2 65.1(9) 4_664 2_545
O2 O1 Ga2 51.1(8) 1_554 2_545
O2 O1 Ga2 141.3(12) 3_655 2_545
O2 O1 Ga2 86.1(8) . 2_545
O2 O1 Ga2 99.0(9) 4_665 2_545
O3 O1 Ga2 151.8(14) 5_665 2_545
O3 O1 Ga2 54.5(9) 6 2_545
O3 O1 Ga2 64.1(9) 2_655 2_545
O21 O1 Ga2 101.4(16) 2 2_545
O21 O1 Ga2 112.2(17) 6_665 2_545
O21 O1 Ga2 7.4(15) 5_655 2_545
Ga2 O1 Ga2 110.2(5) . 2_545
O21 O1 Ga2 117.5(13) . 2_545
O21 O1 Ga2 128.4(14) 4_665 2_545
O21 O1 Ga2 77.4(15) 3_655 2_545
Ga3 O1 Ga2 128.0(11) 2_655 2_545
Ga3 O1 Ga2 69.7(3) 4_664 2_545
Ga3 O1 Ga2 39.52(17) 1_554 2_545
O2 O1 Ga2 97.5(7) 5_665 2_545
O2 O1 Ga2 127.3(10) 2_655 2_545
O2 O1 Ga2 18.7(7) 6 2_545
O3 O1 Ga2 90.5(7) 3_655 2_545
O3 O1 Ga2 160.8(8) 4_665 2_545
O3 O1 Ga2 62.6(5) . 2_545
O2 O1 Ga2 130.2(8) 6_565 2_545
O2 O1 Ga2 96.2(6) 5_765 2_545
O2 O1 Ga2 21.6(5) 2_545 2_545
Ga3 O1 Ga2 149.5(8) 2_656 2_545
Ga3 O1 Ga2 96.5(2) 4_665 2_545
Ga3 O1 Ga2 77.52(17) . 2_545
Ga1 O1 Ga2 169.9(10) 1_665 2_545
Nb O1 Ga2 169.9(10) 1_665 2_545
Nb O1 Ga2 66.33(8) . 2_545
Ga1 O1 Ga2 66.33(8) . 2_545
Ga1 O1 Ga2 66.33(8) 1_655 2_545
Nb O1 Ga2 66.33(8) 1_655 2_545
O21 O1 Ga2 119.6(10) 2_556 2_545
O21 O1 Ga2 127.5(10) 6_666 2_545
O21 O1 Ga2 74.9(11) 5_656 2_545
O3 O1 Ga2 69.2(7) 3_654 2_545
O3 O1 Ga2 39.8(6) 1_554 2_545
O3 O1 Ga2 118.1(10) 4_664 2_545
O3 O1 Ga2 160.5(7) 1_665 2_545
O3 O1 Ga2 59.6(6) 4_655 2_545
O3 O1 Ga2 90.4(6) 3 2_545
La O1 Ga2 89.9(6) 4_664 2_545
La O1 Ga2 80.7(5) 2_654 2_545
La O1 Ga2 42.0(3) 1_554 2_545
Ga2 O1 Ga2 108.8(5) 2 2_545
Ga2 O1 Ga2 108.8(5) 2_655 2_545
Ga2 O1 O1 109.6(10) 1_554 2
La O1 O1 11.22(11) 4_665 2
La O1 O1 99.5(8) . 2
La O1 O1 118.9(12) 2_655 2
O21 O1 O1 70.4(18) 1_554 2
O21 O1 O1 117.5(16) 4_664 2
O21 O1 O1 130.4(17) 3_654 2
O2 O1 O1 99.7(11) 3_654 2
O2 O1 O1 87.8(9) 4_664 2
O2 O1 O1 138.1(16) 1_554 2
O2 O1 O1 65.4(12) 3_655 2
O2 O1 O1 102.1(16) . 2
O2 O1 O1 50.1(11) 4_665 2
O3 O1 O1 60.5(9) 5_665 2
O3 O1 O1 69.6(9) 6 2
O3 O1 O1 166.9(18) 2_655 2
O21 O1 O1 43.9(15) 2 2
O21 O1 O1 118.2(14) 6_665 2
O21 O1 O1 130.8(14) 5_655 2
Ga2 O1 O1 70.4(10) . 2
O21 O1 O1 37.9(16) . 2
O21 O1 O1 83.9(17) 4_665 2
O21 O1 O1 93.0(18) 3_655 2
Ga3 O1 O1 89.1(3) 2_655 2
Ga3 O1 O1 63.7(3) 4_664 2
Ga3 O1 O1 161.6(8) 1_554 2
O2 O1 O1 35.8(8) 5_665 2
O2 O1 O1 105.7(7) 2_655 2
O2 O1 O1 138.4(7) 6 2
O3 O1 O1 128.5(15) 3_655 2
O3 O1 O1 38.2(7) 4_665 2
O3 O1 O1 71.5(9) . 2
O2 O1 O1 35.2(7) 6_565 2
O2 O1 O1 139.8(6) 5_765 2
O2 O1 O1 103.0(5) 2_545 2
Ga3 O1 O1 67.3(7) 2_656 2
Ga3 O1 O1 44.1(6) 4_665 2
Ga3 O1 O1 111.3(13) . 2
Ga1 O1 O1 58.49(16) 1_665 2
Nb O1 O1 58.49(16) 1_665 2
Nb O1 O1 58.49(16) . 2
Ga1 O1 O1 58.49(16) . 2
Ga1 O1 O1 150.2(15) 1_655 2
Nb O1 O1 150.2(15) 1_655 2
O21 O1 O1 35.3(13) 2_556 2
O21 O1 O1 86.6(13) 6_666 2
O21 O1 O1 93.1(14) 5_656 2
O3 O1 O1 154.6(13) 3_654 2
O3 O1 O1 94.2(7) 1_554 2
O3 O1 O1 70.1(7) 4_664 2
O3 O1 O1 73.4(8) 1_665 2
O3 O1 O1 130.8(14) 4_655 2
O3 O1 O1 36.8(7) 3 2
La O1 O1 81.5(7) 4_664 2
La O1 O1 126.7(10) 2_654 2
La O1 O1 115.8(9) 1_554 2
Ga2 O1 O1 39.8(5) 2 2
Ga2 O1 O1 123.92(11) 2_655 2
Ga2 O1 O1 123.92(11) 2_545 2
Ga2 O1 O1 109.6(10) 1_554 2_655
La O1 O1 99.5(8) 4_665 2_655
La O1 O1 118.9(12) . 2_655
La O1 O1 11.22(11) 2_655 2_655
O21 O1 O1 130.4(17) 1_554 2_655
O21 O1 O1 70.4(18) 4_664 2_655
O21 O1 O1 117.5(16) 3_654 2_655
O2 O1 O1 87.8(9) 3_654 2_655
O2 O1 O1 138.1(16) 4_664 2_655
O2 O1 O1 99.7(11) 1_554 2_655
O2 O1 O1 50.1(11) 3_655 2_655
O2 O1 O1 65.4(12) . 2_655
O2 O1 O1 102.1(16) 4_665 2_655
O3 O1 O1 69.6(9) 5_665 2_655
O3 O1 O1 166.9(18) 6 2_655
O3 O1 O1 60.5(9) 2_655 2_655
O21 O1 O1 130.8(14) 2 2_655
O21 O1 O1 43.9(15) 6_665 2_655
O21 O1 O1 118.2(14) 5_655 2_655
Ga2 O1 O1 70.4(10) . 2_655
O21 O1 O1 93.0(18) . 2_655
O21 O1 O1 37.9(16) 4_665 2_655
O21 O1 O1 83.9(17) 3_655 2_655
Ga3 O1 O1 63.7(3) 2_655 2_655
Ga3 O1 O1 161.6(8) 4_664 2_655
Ga3 O1 O1 89.1(3) 1_554 2_655
O2 O1 O1 138.4(7) 5_665 2_655
O2 O1 O1 35.8(8) 2_655 2_655
O2 O1 O1 105.7(7) 6 2_655
O3 O1 O1 38.2(7) 3_655 2_655
O3 O1 O1 71.5(9) 4_665 2_655
O3 O1 O1 128.5(15) . 2_655
O2 O1 O1 103.0(5) 6_565 2_655
O2 O1 O1 35.2(7) 5_765 2_655
O2 O1 O1 139.8(6) 2_545 2_655
Ga3 O1 O1 44.1(6) 2_656 2_655
Ga3 O1 O1 111.3(13) 4_665 2_655
Ga3 O1 O1 67.3(7) . 2_655
Ga1 O1 O1 58.49(16) 1_665 2_655
Nb O1 O1 58.49(16) 1_665 2_655
Nb O1 O1 150.2(15) . 2_655
Ga1 O1 O1 150.2(15) . 2_655
Ga1 O1 O1 58.49(16) 1_655 2_655
Nb O1 O1 58.49(16) 1_655 2_655
O21 O1 O1 93.1(14) 2_556 2_655
O21 O1 O1 35.3(13) 6_666 2_655
O21 O1 O1 86.6(13) 5_656 2_655
O3 O1 O1 70.1(7) 3_654 2_655
O3 O1 O1 154.6(13) 1_554 2_655
O3 O1 O1 94.2(7) 4_664 2_655
O3 O1 O1 36.8(7) 1_665 2_655
O3 O1 O1 73.4(8) 4_655 2_655
O3 O1 O1 130.8(14) 3 2_655
La O1 O1 115.8(9) 4_664 2_655
La O1 O1 81.5(7) 2_654 2_655
La O1 O1 126.7(10) 1_554 2_655
Ga2 O1 O1 123.92(11) 2 2_655
Ga2 O1 O1 39.8(5) 2_655 2_655
Ga2 O1 O1 123.91(11) 2_545 2_655
O1 O1 O1 109.3(10) 2 2_655
Ga2 O1 O1 109.6(10) 1_554 2_545
La O1 O1 118.9(12) 4_665 2_545
La O1 O1 11.22(11) . 2_545
La O1 O1 99.5(8) 2_655 2_545
O21 O1 O1 117.5(16) 1_554 2_545
O21 O1 O1 130.4(17) 4_664 2_545
O21 O1 O1 70.4(18) 3_654 2_545
O2 O1 O1 138.1(16) 3_654 2_545
O2 O1 O1 99.7(11) 4_664 2_545
O2 O1 O1 87.8(9) 1_554 2_545
O2 O1 O1 102.1(16) 3_655 2_545
O2 O1 O1 50.1(11) . 2_545
O2 O1 O1 65.4(12) 4_665 2_545
O3 O1 O1 167.0(18) 5_665 2_545
O3 O1 O1 60.5(9) 6 2_545
O3 O1 O1 69.6(9) 2_655 2_545
O21 O1 O1 118.2(14) 2 2_545
O21 O1 O1 130.8(14) 6_665 2_545
O21 O1 O1 43.9(15) 5_655 2_545
Ga2 O1 O1 70.4(10) . 2_545
O21 O1 O1 83.9(17) . 2_545
O21 O1 O1 93.0(18) 4_665 2_545
O21 O1 O1 37.9(16) 3_655 2_545
Ga3 O1 O1 161.6(8) 2_655 2_545
Ga3 O1 O1 89.1(3) 4_664 2_545
Ga3 O1 O1 63.7(3) 1_554 2_545
O2 O1 O1 105.7(7) 5_665 2_545
O2 O1 O1 138.4(7) 2_655 2_545
O2 O1 O1 35.8(8) 6 2_545
O3 O1 O1 71.5(9) 3_655 2_545
O3 O1 O1 128.5(15) 4_665 2_545
O3 O1 O1 38.2(7) . 2_545
O2 O1 O1 139.8(6) 6_565 2_545
O2 O1 O1 103.0(5) 5_765 2_545
O2 O1 O1 35.2(7) 2_545 2_545
Ga3 O1 O1 111.3(13) 2_656 2_545
Ga3 O1 O1 67.3(7) 4_665 2_545
Ga3 O1 O1 44.1(6) . 2_545
Ga1 O1 O1 150.2(15) 1_665 2_545
Nb O1 O1 150.2(15) 1_665 2_545
Nb O1 O1 58.49(16) . 2_545
Ga1 O1 O1 58.49(16) . 2_545
Ga1 O1 O1 58.49(16) 1_655 2_545
Nb O1 O1 58.49(16) 1_655 2_545
O21 O1 O1 86.6(13) 2_556 2_545
O21 O1 O1 93.1(14) 6_666 2_545
O21 O1 O1 35.3(13) 5_656 2_545
O3 O1 O1 94.2(7) 3_654 2_545
O3 O1 O1 70.1(7) 1_554 2_545
O3 O1 O1 154.6(13) 4_664 2_545
O3 O1 O1 130.8(14) 1_665 2_545
O3 O1 O1 36.8(7) 4_655 2_545
O3 O1 O1 73.4(8) 3 2_545
La O1 O1 126.7(10) 4_664 2_545
La O1 O1 115.8(9) 2_654 2_545
La O1 O1 81.5(7) 1_554 2_545
Ga2 O1 O1 123.92(11) 2 2_545
Ga2 O1 O1 123.91(11) 2_655 2_545
Ga2 O1 O1 39.8(5) 2_545 2_545
O1 O1 O1 109.3(10) 2 2_545
O1 O1 O1 109.3(10) 2_655 2_545
Ga2 O1 O1 179.999(2) 1_554 1_556
La O1 O1 70.7(10) 4_665 1_556
La O1 O1 70.7(10) . 1_556
La O1 O1 70.7(10) 2_655 1_556
O21 O1 O1 140.1(17) 1_554 1_556
O21 O1 O1 140.1(17) 4_664 1_556
O21 O1 O1 140.1(17) 3_654 1_556
O2 O1 O1 150.2(9) 3_654 1_556
O2 O1 O1 150.2(9) 4_664 1_556
O2 O1 O1 150.2(9) 1_554 1_556
O2 O1 O1 32.7(9) 3_655 1_556
O2 O1 O1 32.7(9) . 1_556
O2 O1 O1 32.7(9) 4_665 1_556
O3 O1 O1 97.6(10) 5_665 1_556
O3 O1 O1 97.6(10) 6 1_556
O3 O1 O1 97.6(10) 2_655 1_556
O21 O1 O1 113.8(18) 2 1_556
O21 O1 O1 113.8(18) 6_665 1_556
O21 O1 O1 113.8(18) 5_655 1_556
Ga2 O1 O1 0.0 . 1_556
O21 O1 O1 33.3(16) . 1_556
O21 O1 O1 33.3(16) 4_665 1_556
O21 O1 O1 33.3(16) 3_655 1_556
Ga3 O1 O1 119.0(6) 2_655 1_556
Ga3 O1 O1 119.0(6) 4_664 1_556
Ga3 O1 O1 119.0(6) 1_554 1_556
O2 O1 O1 101.8(10) 5_665 1_556
O2 O1 O1 101.8(10) 2_655 1_556
O2 O1 O1 101.8(10) 6 1_556
O3 O1 O1 61.6(7) 3_655 1_556
O3 O1 O1 61.6(7) 4_665 1_556
O3 O1 O1 61.6(7) . 1_556
O2 O1 O1 99.8(8) 6_565 1_556
O2 O1 O1 99.8(8) 5_765 1_556
O2 O1 O1 99.8(8) 2_545 1_556
Ga3 O1 O1 42.8(4) 2_656 1_556
Ga3 O1 O1 42.8(4) 4_665 1_556
Ga3 O1 O1 42.8(4) . 1_556
Ga1 O1 O1 79.9(5) 1_665 1_556
Nb O1 O1 79.9(5) 1_665 1_556
Nb O1 O1 79.9(5) . 1_556
Ga1 O1 O1 79.9(5) . 1_556
Ga1 O1 O1 79.9(5) 1_655 1_556
Nb O1 O1 79.9(5) 1_655 1_556
O21 O1 O1 35.5(11) 2_556 1_556
O21 O1 O1 35.5(11) 6_666 1_556
O21 O1 O1 35.5(11) 5_656 1_556
O3 O1 O1 129.0(6) 3_654 1_556
O3 O1 O1 129.0(6) 1_554 1_556
O3 O1 O1 129.0(6) 4_664 1_556
O3 O1 O1 64.6(6) 1_665 1_556
O3 O1 O1 64.6(6) 4_655 1_556
O3 O1 O1 64.6(6) 3 1_556
La O1 O1 151.3(3) 4_664 1_556
La O1 O1 151.3(3) 2_654 1_556
La O1 O1 151.3(3) 1_554 1_556
Ga2 O1 O1 110.2(5) 2 1_556
Ga2 O1 O1 110.2(5) 2_655 1_556
Ga2 O1 O1 110.2(5) 2_545 1_556
O1 O1 O1 70.4(10) 2 1_556
O1 O1 O1 70.4(10) 2_655 1_556
O1 O1 O1 70.4(10) 2_545 1_556
Ga2 O1 O1 0.000(2) 1_554 1_554
La O1 O1 109.3(10) 4_665 1_554
La O1 O1 109.3(10) . 1_554
La O1 O1 109.3(10) 2_655 1_554
O21 O1 O1 39.9(17) 1_554 1_554
O21 O1 O1 39.9(17) 4_664 1_554
O21 O1 O1 39.9(17) 3_654 1_554
O2 O1 O1 29.8(9) 3_654 1_554
O2 O1 O1 29.8(9) 4_664 1_554
O2 O1 O1 29.8(9) 1_554 1_554
O2 O1 O1 147.3(9) 3_655 1_554
O2 O1 O1 147.3(9) . 1_554
O2 O1 O1 147.3(9) 4_665 1_554
O3 O1 O1 82.4(10) 5_665 1_554
O3 O1 O1 82.4(10) 6 1_554
O3 O1 O1 82.4(10) 2_655 1_554
O21 O1 O1 66.2(18) 2 1_554
O21 O1 O1 66.2(18) 6_665 1_554
O21 O1 O1 66.2(18) 5_655 1_554
Ga2 O1 O1 180.0 . 1_554
O21 O1 O1 146.7(16) . 1_554
O21 O1 O1 146.7(16) 4_665 1_554
O21 O1 O1 146.7(16) 3_655 1_554
Ga3 O1 O1 61.0(6) 2_655 1_554
Ga3 O1 O1 61.0(6) 4_664 1_554
Ga3 O1 O1 61.0(6) 1_554 1_554
O2 O1 O1 78.2(10) 5_665 1_554
O2 O1 O1 78.2(10) 2_655 1_554
O2 O1 O1 78.2(10) 6 1_554
O3 O1 O1 118.4(7) 3_655 1_554
O3 O1 O1 118.4(7) 4_665 1_554
O3 O1 O1 118.4(7) . 1_554
O2 O1 O1 80.2(8) 6_565 1_554
O2 O1 O1 80.2(8) 5_765 1_554
O2 O1 O1 80.2(8) 2_545 1_554
Ga3 O1 O1 137.2(4) 2_656 1_554
Ga3 O1 O1 137.2(4) 4_665 1_554
Ga3 O1 O1 137.2(4) . 1_554
Ga1 O1 O1 100.1(5) 1_665 1_554
Nb O1 O1 100.1(5) 1_665 1_554
Nb O1 O1 100.1(5) . 1_554
Ga1 O1 O1 100.1(5) . 1_554
Ga1 O1 O1 100.1(5) 1_655 1_554
Nb O1 O1 100.1(5) 1_655 1_554
O21 O1 O1 144.5(11) 2_556 1_554
O21 O1 O1 144.5(11) 6_666 1_554
O21 O1 O1 144.5(11) 5_656 1_554
O3 O1 O1 51.0(6) 3_654 1_554
O3 O1 O1 51.0(6) 1_554 1_554
O3 O1 O1 51.0(6) 4_664 1_554
O3 O1 O1 115.4(6) 1_665 1_554
O3 O1 O1 115.4(6) 4_655 1_554
O3 O1 O1 115.4(6) 3 1_554
La O1 O1 28.7(3) 4_664 1_554
La O1 O1 28.7(3) 2_654 1_554
La O1 O1 28.7(3) 1_554 1_554
Ga2 O1 O1 69.8(5) 2 1_554
Ga2 O1 O1 69.8(5) 2_655 1_554
Ga2 O1 O1 69.8(5) 2_545 1_554
O1 O1 O1 109.6(10) 2 1_554
O1 O1 O1 109.6(10) 2_655 1_554
O1 O1 O1 109.6(10) 2_545 1_554
O1 O1 O1 180.000(2) 1_556 1_554
Ga2 O1 Ga3 70.7(5) 1_554 1_564
La O1 Ga3 46.2(4) 4_665 1_564
La O1 Ga3 147.95(12) . 1_564
La O1 Ga3 99.85(18) 2_655 1_564
O21 O1 Ga3 49.0(15) 1_554 1_564
O21 O1 Ga3 63.8(15) 4_664 1_564
O21 O1 Ga3 109.8(18) 3_654 1_564
O2 O1 Ga3 48.6(8) 3_654 1_564
O2 O1 Ga3 70.0(9) 4_664 1_564
O2 O1 Ga3 98.4(12) 1_554 1_564
O2 O1 Ga3 82.5(9) 3_655 1_564
O2 O1 Ga3 138.3(11) . 1_564
O2 O1 Ga3 102.5(9) 4_665 1_564
O3 O1 Ga3 20.2(9) 5_665 1_564
O3 O1 Ga3 99.6(10) 6 1_564
O3 O1 Ga3 129.8(11) 2_655 1_564
O21 O1 Ga3 41.8(14) 2 1_564
O21 O1 Ga3 69.3(15) 6_665 1_564
O21 O1 Ga3 134(2) 5_655 1_564
Ga2 O1 Ga3 109.3(5) . 1_564
O21 O1 Ga3 86.0(14) . 1_564
O21 O1 Ga3 96.6(13) 4_665 1_564
O21 O1 Ga3 141.5(17) 3_655 1_564
Ga3 O1 Ga3 37.16(19) 2_655 1_564
Ga3 O1 Ga3 72.8(4) 4_664 1_564
Ga3 O1 Ga3 127.8(10) 1_554 1_564
O2 O1 Ga3 53.6(7) 5_665 1_564
O2 O1 Ga3 62.5(7) 2_655 1_564
O2 O1 Ga3 148.6(13) 6 1_564
O3 O1 Ga3 127.5(7) 3_655 1_564
O3 O1 Ga3 47.8(5) 4_665 1_564
O3 O1 Ga3 122.3(7) . 1_564
O2 O1 Ga3 20.0(5) 6_565 1_564
O2 O1 Ga3 97.6(6) 5_765 1_564
O2 O1 Ga3 129.6(8) 2_545 1_564
Ga3 O1 Ga3 75.37(15) 2_656 1_564
Ga3 O1 Ga3 97.8(2) 4_665 1_564
Ga3 O1 Ga3 147.4(7) . 1_564
Ga1 O1 Ga3 36.58(8) 1_665 1_564
Nb O1 Ga3 36.58(8) 1_665 1_564
Nb O1 Ga3 100.70(13) . 1_564
Ga1 O1 Ga3 100.70(13) . 1_564
Ga1 O1 Ga3 142.3(3) 1_655 1_564
Nb O1 Ga3 142.3(3) 1_655 1_564
O21 O1 Ga3 83.1(11) 2_556 1_564
O21 O1 Ga3 97.4(9) 6_666 1_564
O21 O1 Ga3 142.9(12) 5_656 1_564
O3 O1 Ga3 101.0(9) 3_654 1_564
O3 O1 Ga3 97.2(7) 1_554 1_564
O3 O1 Ga3 20.0(5) 4_664 1_564
O3 O1 Ga3 60.9(5) 1_665 1_564
O3 O1 Ga3 162.8(8) 4_655 1_564
O3 O1 Ga3 87.5(6) 3 1_564
La O1 Ga3 45.8(2) 4_664 1_564
La O1 Ga3 75.1(5) 2_654 1_564
La O1 Ga3 95.0(7) 1_554 1_564
Ga2 O1 Ga3 35.61(13) 2 1_564
Ga2 O1 Ga3 76.4(3) 2_655 1_564
Ga2 O1 Ga3 135.0(8) 2_545 1_564
O1 O1 Ga3 53.8(4) 2 1_564
O1 O1 Ga3 89.4(2) 2_655 1_564
O1 O1 Ga3 159.17(7) 2_545 1_564
O1 O1 Ga3 109.3(5) 1_556 1_564
O1 O1 Ga3 70.7(5) 1_554 1_564
Ga2 O1 Ga3 70.7(5) 1_554 2_545
La O1 Ga3 99.85(18) 4_665 2_545
La O1 Ga3 46.2(4) . 2_545
La O1 Ga3 147.95(12) 2_655 2_545
O21 O1 Ga3 63.8(15) 1_554 2_545
O21 O1 Ga3 109.8(18) 4_664 2_545
O21 O1 Ga3 49.0(15) 3_654 2_545
O2 O1 Ga3 98.4(12) 3_654 2_545
O2 O1 Ga3 48.6(8) 4_664 2_545
O2 O1 Ga3 70.0(9) 1_554 2_545
O2 O1 Ga3 138.3(11) 3_655 2_545
O2 O1 Ga3 102.5(9) . 2_545
O2 O1 Ga3 82.5(9) 4_665 2_545
O3 O1 Ga3 129.8(11) 5_665 2_545
O3 O1 Ga3 20.2(9) 6 2_545
O3 O1 Ga3 99.6(10) 2_655 2_545
O21 O1 Ga3 69.3(15) 2 2_545
O21 O1 Ga3 134(2) 6_665 2_545
O21 O1 Ga3 41.8(14) 5_655 2_545
Ga2 O1 Ga3 109.3(5) . 2_545
O21 O1 Ga3 96.6(13) . 2_545
O21 O1 Ga3 141.5(17) 4_665 2_545
O21 O1 Ga3 86.0(14) 3_655 2_545
Ga3 O1 Ga3 127.8(10) 2_655 2_545
Ga3 O1 Ga3 37.16(19) 4_664 2_545
Ga3 O1 Ga3 72.8(4) 1_554 2_545
O2 O1 Ga3 62.5(7) 5_665 2_545
O2 O1 Ga3 148.6(13) 2_655 2_545
O2 O1 Ga3 53.6(7) 6 2_545
O3 O1 Ga3 122.3(7) 3_655 2_545
O3 O1 Ga3 127.5(7) 4_665 2_545
O3 O1 Ga3 47.8(5) . 2_545
O2 O1 Ga3 97.6(6) 6_565 2_545
O2 O1 Ga3 129.6(8) 5_765 2_545
O2 O1 Ga3 20.0(5) 2_545 2_545
Ga3 O1 Ga3 147.4(7) 2_656 2_545
Ga3 O1 Ga3 75.37(15) 4_665 2_545
Ga3 O1 Ga3 97.8(2) . 2_545
Ga1 O1 Ga3 142.3(3) 1_665 2_545
Nb O1 Ga3 142.3(3) 1_665 2_545
Nb O1 Ga3 36.58(8) . 2_545
Ga1 O1 Ga3 36.58(8) . 2_545
Ga1 O1 Ga3 100.70(13) 1_655 2_545
Nb O1 Ga3 100.70(13) 1_655 2_545
O21 O1 Ga3 97.4(9) 2_556 2_545
O21 O1 Ga3 142.9(12) 6_666 2_545
O21 O1 Ga3 83.1(11) 5_656 2_545
O3 O1 Ga3 97.2(7) 3_654 2_545
O3 O1 Ga3 20.0(5) 1_554 2_545
O3 O1 Ga3 101.0(9) 4_664 2_545
O3 O1 Ga3 162.8(8) 1_665 2_545
O3 O1 Ga3 87.5(6) 4_655 2_545
O3 O1 Ga3 60.9(5) 3 2_545
La O1 Ga3 75.1(5) 4_664 2_545
La O1 Ga3 95.0(7) 2_654 2_545
La O1 Ga3 45.8(2) 1_554 2_545
Ga2 O1 Ga3 76.4(3) 2 2_545
Ga2 O1 Ga3 135.0(8) 2_655 2_545
Ga2 O1 Ga3 35.61(13) 2_545 2_545
O1 O1 Ga3 89.4(2) 2 2_545
O1 O1 Ga3 159.17(7) 2_655 2_545
O1 O1 Ga3 53.8(4) 2_545 2_545
O1 O1 Ga3 109.3(5) 1_556 2_545
O1 O1 Ga3 70.7(5) 1_554 2_545
Ga3 O1 Ga3 109.7(5) 1_564 2_545
Ga2 O1 Ga3 70.7(5) 1_554 4_764
La O1 Ga3 147.95(12) 4_665 4_764
La O1 Ga3 99.85(18) . 4_764
La O1 Ga3 46.2(4) 2_655 4_764
O21 O1 Ga3 109.8(18) 1_554 4_764
O21 O1 Ga3 49.0(15) 4_664 4_764
O21 O1 Ga3 63.8(15) 3_654 4_764
O2 O1 Ga3 70.0(9) 3_654 4_764
O2 O1 Ga3 98.4(12) 4_664 4_764
O2 O1 Ga3 48.6(8) 1_554 4_764
O2 O1 Ga3 102.5(9) 3_655 4_764
O2 O1 Ga3 82.5(9) . 4_764
O2 O1 Ga3 138.3(11) 4_665 4_764
O3 O1 Ga3 99.6(10) 5_665 4_764
O3 O1 Ga3 129.8(11) 6 4_764
O3 O1 Ga3 20.2(9) 2_655 4_764
O21 O1 Ga3 134(2) 2 4_764
O21 O1 Ga3 41.8(14) 6_665 4_764
O21 O1 Ga3 69.3(15) 5_655 4_764
Ga2 O1 Ga3 109.3(5) . 4_764
O21 O1 Ga3 141.5(17) . 4_764
O21 O1 Ga3 86.0(14) 4_665 4_764
O21 O1 Ga3 96.6(13) 3_655 4_764
Ga3 O1 Ga3 72.8(4) 2_655 4_764
Ga3 O1 Ga3 127.8(10) 4_664 4_764
Ga3 O1 Ga3 37.16(19) 1_554 4_764
O2 O1 Ga3 148.6(13) 5_665 4_764
O2 O1 Ga3 53.6(7) 2_655 4_764
O2 O1 Ga3 62.5(7) 6 4_764
O3 O1 Ga3 47.8(5) 3_655 4_764
O3 O1 Ga3 122.3(7) 4_665 4_764
O3 O1 Ga3 127.5(7) . 4_764
O2 O1 Ga3 129.6(8) 6_565 4_764
O2 O1 Ga3 20.0(5) 5_765 4_764
O2 O1 Ga3 97.6(6) 2_545 4_764
Ga3 O1 Ga3 97.8(2) 2_656 4_764
Ga3 O1 Ga3 147.4(7) 4_665 4_764
Ga3 O1 Ga3 75.37(15) . 4_764
Ga1 O1 Ga3 100.70(13) 1_665 4_764
Nb O1 Ga3 100.70(13) 1_665 4_764
Nb O1 Ga3 142.3(3) . 4_764
Ga1 O1 Ga3 142.3(3) . 4_764
Ga1 O1 Ga3 36.58(8) 1_655 4_764
Nb O1 Ga3 36.58(8) 1_655 4_764
O21 O1 Ga3 142.9(12) 2_556 4_764
O21 O1 Ga3 83.1(11) 6_666 4_764
O21 O1 Ga3 97.4(9) 5_656 4_764
O3 O1 Ga3 20.0(5) 3_654 4_764
O3 O1 Ga3 101.0(9) 1_554 4_764
O3 O1 Ga3 97.2(7) 4_664 4_764
O3 O1 Ga3 87.5(6) 1_665 4_764
O3 O1 Ga3 60.9(5) 4_655 4_764
O3 O1 Ga3 162.8(8) 3 4_764
La O1 Ga3 95.0(7) 4_664 4_764
La O1 Ga3 45.8(2) 2_654 4_764
La O1 Ga3 75.1(5) 1_554 4_764
Ga2 O1 Ga3 135.0(8) 2 4_764
Ga2 O1 Ga3 35.61(13) 2_655 4_764
Ga2 O1 Ga3 76.4(3) 2_545 4_764
O1 O1 Ga3 159.17(7) 2 4_764
O1 O1 Ga3 53.8(4) 2_655 4_764
O1 O1 Ga3 89.4(2) 2_545 4_764
O1 O1 Ga3 109.3(5) 1_556 4_764
O1 O1 Ga3 70.7(5) 1_554 4_764
Ga3 O1 Ga3 109.7(5) 1_564 4_764
Ga3 O1 Ga3 109.7(5) 2_545 4_764
Ga2 O1 O3 54.6(6) 1_554 4_654
La O1 O3 162.2(13) 4_665 4_654
La O1 O3 73.2(8) . 4_654
La O1 O3 84.8(7) 2_655 4_654
O21 O1 O3 90.2(18) 1_554 4_654
O21 O1 O3 64.0(16) 4_664 4_654
O21 O1 O3 25.8(15) 3_654 4_654
O2 O1 O3 74.6(11) 3_654 4_654
O2 O1 O3 70.4(12) 4_664 4_654
O2 O1 O3 25.0(8) 1_554 4_654
O2 O1 O3 138.1(11) 3_655 4_654
O2 O1 O3 92.8(9) . 4_654
O2 O1 O3 132.0(10) 4_665 4_654
O3 O1 O3 126.2(13) 5_665 4_654
O3 O1 O3 89.2(13) 6 4_654
O3 O1 O3 36.4(10) 2_655 4_654
O21 O1 O3 115(2) 2 4_654
O21 O1 O3 74.5(16) 6_665 4_654
O21 O1 O3 30.5(16) 5_655 4_654
Ga2 O1 O3 125.4(6) . 4_654
O21 O1 O3 150.3(15) . 4_654
O21 O1 O3 119.4(14) 4_665 4_654
O21 O1 O3 95.4(15) 3_655 4_654
Ga3 O1 O3 96.2(9) 2_655 4_654
Ga3 O1 O3 92.4(9) 4_664 4_654
Ga3 O1 O3 6.9(5) 1_554 4_654
O2 O1 O3 120.7(11) 5_665 4_654
O2 O1 O3 89.4(10) 2_655 4_654
O2 O1 O3 31.0(9) 6 4_654
O3 O1 O3 73.9(8) 3_655 4_654
O3 O1 O3 161.3(13) 4_665 4_654
O3 O1 O3 99.0(10) . 4_654
O2 O1 O3 134.8(12) 6_565 4_654
O2 O1 O3 60.7(9) 5_765 4_654
O2 O1 O3 59.3(9) 2_545 4_654
Ga3 O1 O3 136.7(6) 2_656 4_654
Ga3 O1 O3 132.5(6) 4_665 4_654
Ga3 O1 O3 82.7(4) . 4_654
Ga1 O1 O3 136.1(7) 1_665 4_654
Nb O1 O3 136.1(7) 1_665 4_654
Nb O1 O3 103.6(7) . 4_654
Ga1 O1 O3 103.6(7) . 4_654
Ga1 O1 O3 49.5(4) 1_655 4_654
Nb O1 O3 49.5(4) 1_655 4_654
O21 O1 O3 153.1(11) 2_556 4_654
O21 O1 O3 116.8(10) 6_666 4_654
O21 O1 O3 94.2(11) 5_656 4_654
O3 O1 O3 31.5(11) 3_654 4_654
O3 O1 O3 62.0(12) 1_554 4_654
O3 O1 O3 103.2(9) 4_664 4_654
O3 O1 O3 128.1(3) 1_665 4_654
O3 O1 O3 60.8(6) 4_655 4_654
O3 O1 O3 128.1(3) 3 4_654
La O1 O3 83.0(8) 4_664 4_654
La O1 O3 49.4(6) 2_654 4_654
La O1 O3 41.2(5) 1_554 4_654
Ga2 O1 O3 121.1(9) 2 4_654
Ga2 O1 O3 70.9(7) 2_655 4_654
Ga2 O1 O3 37.8(6) 2_545 4_654
O1 O1 O3 156.1(11) 2 4_654
O1 O1 O3 93.9(7) 2_655 4_654
O1 O1 O3 66.6(8) 2_545 4_654
O1 O1 O3 125.4(6) 1_556 4_654
O1 O1 O3 54.6(6) 1_554 4_654
Ga3 O1 O3 122.9(9) 1_564 4_654
Ga3 O1 O3 69.0(7) 2_545 4_654
Ga3 O1 O3 40.7(6) 4_764 4_654
Ga2 O1 O3 54.6(6) 1_554 1_664
La O1 O3 84.8(7) 4_665 1_664
La O1 O3 162.2(13) . 1_664
La O1 O3 73.2(8) 2_655 1_664
O21 O1 O3 64.0(15) 1_554 1_664
O21 O1 O3 25.8(15) 4_664 1_664
O21 O1 O3 90.2(18) 3_654 1_664
O2 O1 O3 25.0(8) 3_654 1_664
O2 O1 O3 74.6(11) 4_664 1_664
O2 O1 O3 70.4(12) 1_554 1_664
O2 O1 O3 92.8(9) 3_655 1_664
O2 O1 O3 132.0(10) . 1_664
O2 O1 O3 138.1(11) 4_665 1_664
O3 O1 O3 36.4(10) 5_665 1_664
O3 O1 O3 126.2(13) 6 1_664
O3 O1 O3 89.2(13) 2_655 1_664
O21 O1 O3 74.5(16) 2 1_664
O21 O1 O3 30.5(16) 6_665 1_664
O21 O1 O3 115(2) 5_655 1_664
Ga2 O1 O3 125.4(6) . 1_664
O21 O1 O3 119.4(14) . 1_664
O21 O1 O3 95.4(15) 4_665 1_664
O21 O1 O3 150.3(15) 3_655 1_664
Ga3 O1 O3 6.9(5) 2_655 1_664
Ga3 O1 O3 96.2(9) 4_664 1_664
Ga3 O1 O3 92.4(9) 1_554 1_664
O2 O1 O3 89.4(10) 5_665 1_664
O2 O1 O3 31.0(9) 2_655 1_664
O2 O1 O3 120.7(11) 6 1_664
O3 O1 O3 99.0(10) 3_655 1_664
O3 O1 O3 73.9(8) 4_665 1_664
O3 O1 O3 161.3(13) . 1_664
O2 O1 O3 60.7(9) 6_565 1_664
O2 O1 O3 59.3(9) 5_765 1_664
O2 O1 O3 134.8(12) 2_545 1_664
Ga3 O1 O3 82.7(4) 2_656 1_664
Ga3 O1 O3 136.7(6) 4_665 1_664
Ga3 O1 O3 132.5(6) . 1_664
Ga1 O1 O3 49.5(4) 1_665 1_664
Nb O1 O3 49.5(4) 1_665 1_664
Nb O1 O3 136.1(8) . 1_664
Ga1 O1 O3 136.1(8) . 1_664
Ga1 O1 O3 103.6(7) 1_655 1_664
Nb O1 O3 103.6(7) 1_655 1_664
O21 O1 O3 116.8(10) 2_556 1_664
O21 O1 O3 94.2(11) 6_666 1_664
O21 O1 O3 153.1(11) 5_656 1_664
O3 O1 O3 62.0(12) 3_654 1_664
O3 O1 O3 103.2(9) 1_554 1_664
O3 O1 O3 31.5(11) 4_664 1_664
O3 O1 O3 60.8(5) 1_665 1_664
O3 O1 O3 128.1(3) 4_655 1_664
O3 O1 O3 128.1(3) 3 1_664
La O1 O3 49.4(6) 4_664 1_664
La O1 O3 41.2(5) 2_654 1_664
La O1 O3 83.0(8) 1_554 1_664
Ga2 O1 O3 70.9(7) 2 1_664
Ga2 O1 O3 37.8(6) 2_655 1_664
Ga2 O1 O3 121.1(9) 2_545 1_664
O1 O1 O3 93.9(7) 2 1_664
O1 O1 O3 66.6(8) 2_655 1_664
O1 O1 O3 156.1(11) 2_545 1_664
O1 O1 O3 125.4(6) 1_556 1_664
O1 O1 O3 54.6(6) 1_554 1_664
Ga3 O1 O3 40.7(6) 1_564 1_664
Ga3 O1 O3 122.9(9) 2_545 1_664
Ga3 O1 O3 69.0(7) 4_764 1_664
O3 O1 O3 89.8(8) 4_654 1_664
Ga2 O1 O3 54.6(6) 1_554 3_554
La O1 O3 73.2(8) 4_665 3_554
La O1 O3 84.8(7) . 3_554
La O1 O3 162.2(13) 2_655 3_554
O21 O1 O3 25.8(15) 1_554 3_554
O21 O1 O3 90.2(18) 4_664 3_554
O21 O1 O3 64.0(15) 3_654 3_554
O2 O1 O3 70.4(12) 3_654 3_554
O2 O1 O3 25.0(8) 4_664 3_554
O2 O1 O3 74.6(11) 1_554 3_554
O2 O1 O3 132.0(10) 3_655 3_554
O2 O1 O3 138.1(11) . 3_554
O2 O1 O3 92.8(9) 4_665 3_554
O3 O1 O3 89.2(13) 5_665 3_554
O3 O1 O3 36.4(10) 6 3_554
O3 O1 O3 126.2(13) 2_655 3_554
O21 O1 O3 30.5(16) 2 3_554
O21 O1 O3 115(2) 6_665 3_554
O21 O1 O3 74.5(16) 5_655 3_554
Ga2 O1 O3 125.4(6) . 3_554
O21 O1 O3 95.4(15) . 3_554
O21 O1 O3 150.3(15) 4_665 3_554
O21 O1 O3 119.4(14) 3_655 3_554
Ga3 O1 O3 92.4(9) 2_655 3_554
Ga3 O1 O3 6.9(5) 4_664 3_554
Ga3 O1 O3 96.2(9) 1_554 3_554
O2 O1 O3 31.0(9) 5_665 3_554
O2 O1 O3 120.7(11) 2_655 3_554
O2 O1 O3 89.4(10) 6 3_554
O3 O1 O3 161.3(13) 3_655 3_554
O3 O1 O3 99.0(10) 4_665 3_554
O3 O1 O3 73.9(8) . 3_554
O2 O1 O3 59.3(9) 6_565 3_554
O2 O1 O3 134.8(12) 5_765 3_554
O2 O1 O3 60.7(9) 2_545 3_554
Ga3 O1 O3 132.5(6) 2_656 3_554
Ga3 O1 O3 82.7(4) 4_665 3_554
Ga3 O1 O3 136.7(6) . 3_554
Ga1 O1 O3 103.6(7) 1_665 3_554
Nb O1 O3 103.6(7) 1_665 3_554
Nb O1 O3 49.5(4) . 3_554
Ga1 O1 O3 49.5(4) . 3_554
Ga1 O1 O3 136.1(7) 1_655 3_554
Nb O1 O3 136.1(7) 1_655 3_554
O21 O1 O3 94.2(11) 2_556 3_554
O21 O1 O3 153.1(11) 6_666 3_554
O21 O1 O3 116.8(10) 5_656 3_554
O3 O1 O3 103.2(9) 3_654 3_554
O3 O1 O3 31.5(11) 1_554 3_554
O3 O1 O3 62.0(12) 4_664 3_554
O3 O1 O3 128.1(3) 1_665 3_554
O3 O1 O3 128.1(3) 4_655 3_554
O3 O1 O3 60.8(6) 3 3_554
La O1 O3 41.2(5) 4_664 3_554
La O1 O3 83.0(8) 2_654 3_554
La O1 O3 49.4(6) 1_554 3_554
Ga2 O1 O3 37.8(6) 2 3_554
Ga2 O1 O3 121.1(9) 2_655 3_554
Ga2 O1 O3 70.9(7) 2_545 3_554
O1 O1 O3 66.6(8) 2 3_554
O1 O1 O3 156.1(11) 2_655 3_554
O1 O1 O3 93.9(7) 2_545 3_554
O1 O1 O3 125.4(6) 1_556 3_554
O1 O1 O3 54.6(6) 1_554 3_554
Ga3 O1 O3 69.0(7) 1_564 3_554
Ga3 O1 O3 40.7(6) 2_545 3_554
Ga3 O1 O3 122.9(9) 4_764 3_554
O3 O1 O3 89.8(8) 4_654 3_554
O3 O1 O3 89.8(8) 1_664 3_554
Ga2 O1 O3 85.7(6) 1_554 2
La O1 O3 59.5(6) 4_665 2
La O1 O3 67.5(6) . 2
La O1 O3 164.4(14) 2_655 2
O21 O1 O3 53.8(15) 1_554 2
O21 O1 O3 120.9(18) 4_664 2
O21 O1 O3 84.5(16) 3_654 2
O2 O1 O3 99.9(11) 3_654 2
O2 O1 O3 55.9(8) 4_664 2
O2 O1 O3 101.2(11) 1_554 2
O2 O1 O3 108.7(11) 3_655 2
O2 O1 O3 110.1(12) . 2
O2 O1 O3 61.6(8) 4_665 2
O3 O1 O3 97.9(15) 5_665 2
O3 O1 O3 21.6(14) 6 2
O3 O1 O3 139.7(14) 2_655 2
O21 O1 O3 40.4(15) 2 2
O21 O1 O3 143.9(19) 6_665 2
O21 O1 O3 82.1(15) 5_655 2
Ga2 O1 O3 94.3(6) . 2
O21 O1 O3 66.8(15) . 2
O21 O1 O3 123.5(17) 4_665 2
O21 O1 O3 91.7(13) 3_655 2
Ga3 O1 O3 114.5(7) 2_655 2
Ga3 O1 O3 24.8(4) 4_664 2
Ga3 O1 O3 112.6(7) 1_554 2
O2 O1 O3 27.1(9) 5_665 2
O2 O1 O3 142.8(10) 2_655 2
O2 O1 O3 92.7(9) 6 2
O3 O1 O3 146.4(10) 3_655 2
O3 O1 O3 87.3(11) 4_665 2
O3 O1 O3 47.2(11) . 2
O2 O1 O3 63.0(8) 6_565 2
O2 O1 O3 165.5(12) 5_765 2
O2 O1 O3 56.5(8) 2_545 2
Ga3 O1 O3 113.9(7) 2_656 2
Ga3 O1 O3 51.5(3) 4_665 2
Ga3 O1 O3 112.5(7) . 2
Ga1 O1 O3 104.2(6) 1_665 2
Nb O1 O3 104.2(6) 1_665 2
Nb O1 O3 21.7(5) . 2
Ga1 O1 O3 21.7(5) . 2
Ga1 O1 O3 136.3(6) 1_655 2
Nb O1 O3 136.3(6) 1_655 2
O21 O1 O3 66.2(11) 2_556 2
O21 O1 O3 126.3(13) 6_666 2
O21 O1 O3 89.6(10) 5_656 2
O3 O1 O3 131.1(9) 3_654 2
O3 O1 O3 47.3(10) 1_554 2
O3 O1 O3 83.1(10) 4_664 2
O3 O1 O3 122.5(4) 1_665 2
O3 O1 O3 115.1(5) 4_655 2
O3 O1 O3 29.9(7) 3 2
La O1 O3 70.4(5) 4_664 2
La O1 O3 114.3(8) 2_654 2
La O1 O3 74.2(5) 1_554 2
Ga2 O1 O3 45.4(6) 2 2
Ga2 O1 O3 150.8(9) 2_655 2
Ga2 O1 O3 75.7(6) 2_545 2
O1 O1 O3 49.2(6) 2 2
O1 O1 O3 157.9(11) 2_655 2
O1 O1 O3 78.6(6) 2_545 2
O1 O1 O3 94.3(6) 1_556 2
O1 O1 O3 85.7(6) 1_554 2
Ga3 O1 O3 80.7(6) 1_564 2
Ga3 O1 O3 40.3(6) 2_545 2
Ga3 O1 O3 148.3(8) 4_764 2
O3 O1 O3 108.1(6) 4_654 2
O3 O1 O3 114.4(5) 1_664 2
O3 O1 O3 31.4(7) 3_554 2
Ga2 O1 O3 85.7(6) 1_554 6_665
La O1 O3 67.5(6) 4_665 6_665
La O1 O3 164.4(14) . 6_665
La O1 O3 59.5(6) 2_655 6_665
O21 O1 O3 84.5(16) 1_554 6_665
O21 O1 O3 53.8(15) 4_664 6_665
O21 O1 O3 120.9(18) 3_654 6_665
O2 O1 O3 55.9(8) 3_654 6_665
O2 O1 O3 101.2(11) 4_664 6_665
O2 O1 O3 99.9(11) 1_554 6_665
O2 O1 O3 61.6(8) 3_655 6_665
O2 O1 O3 108.7(11) . 6_665
O2 O1 O3 110.1(12) 4_665 6_665
O3 O1 O3 21.6(14) 5_665 6_665
O3 O1 O3 139.7(14) 6 6_665
O3 O1 O3 97.9(15) 2_655 6_665
O21 O1 O3 82.1(15) 2 6_665
O21 O1 O3 40.4(15) 6_665 6_665
O21 O1 O3 143.9(19) 5_655 6_665
Ga2 O1 O3 94.3(6) . 6_665
O21 O1 O3 91.7(13) . 6_665
O21 O1 O3 66.8(15) 4_665 6_665
O21 O1 O3 123.5(17) 3_655 6_665
Ga3 O1 O3 24.8(4) 2_655 6_665
Ga3 O1 O3 112.6(7) 4_664 6_665
Ga3 O1 O3 114.5(7) 1_554 6_665
O2 O1 O3 92.7(9) 5_665 6_665
O2 O1 O3 27.1(9) 2_655 6_665
O2 O1 O3 142.8(10) 6 6_665
O3 O1 O3 87.3(11) 3_655 6_665
O3 O1 O3 47.2(11) 4_665 6_665
O3 O1 O3 146.4(10) . 6_665
O2 O1 O3 56.5(8) 6_565 6_665
O2 O1 O3 63.0(8) 5_765 6_665
O2 O1 O3 165.5(12) 2_545 6_665
Ga3 O1 O3 51.5(3) 2_656 6_665
Ga3 O1 O3 112.5(7) 4_665 6_665
Ga3 O1 O3 113.9(7) . 6_665
Ga1 O1 O3 21.7(5) 1_665 6_665
Nb O1 O3 21.7(5) 1_665 6_665
Nb O1 O3 136.3(6) . 6_665
Ga1 O1 O3 136.3(6) . 6_665
Ga1 O1 O3 104.2(6) 1_655 6_665
Nb O1 O3 104.2(6) 1_655 6_665
O21 O1 O3 89.6(10) 2_556 6_665
O21 O1 O3 66.2(11) 6_666 6_665
O21 O1 O3 126.3(13) 5_656 6_665
O3 O1 O3 83.1(10) 3_654 6_665
O3 O1 O3 131.1(9) 1_554 6_665
O3 O1 O3 47.3(10) 4_664 6_665
O3 O1 O3 29.9(7) 1_665 6_665
O3 O1 O3 122.5(4) 4_655 6_665
O3 O1 O3 115.1(5) 3 6_665
La O1 O3 74.2(5) 4_664 6_665
La O1 O3 70.4(5) 2_654 6_665
La O1 O3 114.3(8) 1_554 6_665
Ga2 O1 O3 75.7(6) 2 6_665
Ga2 O1 O3 45.4(6) 2_655 6_665
Ga2 O1 O3 150.8(9) 2_545 6_665
O1 O1 O3 78.6(6) 2 6_665
O1 O1 O3 49.2(6) 2_655 6_665
O1 O1 O3 157.9(11) 2_545 6_665
O1 O1 O3 94.3(6) 1_556 6_665
O1 O1 O3 85.7(6) 1_554 6_665
Ga3 O1 O3 40.3(6) 1_564 6_665
Ga3 O1 O3 148.3(8) 2_545 6_665
Ga3 O1 O3 80.7(6) 4_764 6_665
O3 O1 O3 114.4(5) 4_654 6_665
O3 O1 O3 31.4(7) 1_664 6_665
O3 O1 O3 108.1(6) 3_554 6_665
O3 O1 O3 119.45(15) 2 6_665
Ga2 O1 O3 85.7(6) 1_554 5_655
La O1 O3 164.4(14) 4_665 5_655
La O1 O3 59.5(6) . 5_655
La O1 O3 67.5(6) 2_655 5_655
O21 O1 O3 120.9(18) 1_554 5_655
O21 O1 O3 84.5(16) 4_664 5_655
O21 O1 O3 53.8(15) 3_654 5_655
O2 O1 O3 101.2(11) 3_654 5_655
O2 O1 O3 99.9(11) 4_664 5_655
O2 O1 O3 55.9(8) 1_554 5_655
O2 O1 O3 110.1(12) 3_655 5_655
O2 O1 O3 61.6(8) . 5_655
O2 O1 O3 108.7(11) 4_665 5_655
O3 O1 O3 139.7(14) 5_665 5_655
O3 O1 O3 97.9(15) 6 5_655
O3 O1 O3 21.6(14) 2_655 5_655
O21 O1 O3 143.9(19) 2 5_655
O21 O1 O3 82.1(15) 6_665 5_655
O21 O1 O3 40.4(15) 5_655 5_655
Ga2 O1 O3 94.3(6) . 5_655
O21 O1 O3 123.5(17) . 5_655
O21 O1 O3 91.7(13) 4_665 5_655
O21 O1 O3 66.8(15) 3_655 5_655
Ga3 O1 O3 112.6(7) 2_655 5_655
Ga3 O1 O3 114.5(7) 4_664 5_655
Ga3 O1 O3 24.8(4) 1_554 5_655
O2 O1 O3 142.8(10) 5_665 5_655
O2 O1 O3 92.7(9) 2_655 5_655
O2 O1 O3 27.1(9) 6 5_655
O3 O1 O3 47.2(11) 3_655 5_655
O3 O1 O3 146.4(10) 4_665 5_655
O3 O1 O3 87.3(11) . 5_655
O2 O1 O3 165.5(12) 6_565 5_655
O2 O1 O3 56.5(8) 5_765 5_655
O2 O1 O3 63.0(8) 2_545 5_655
Ga3 O1 O3 112.5(7) 2_656 5_655
Ga3 O1 O3 113.9(7) 4_665 5_655
Ga3 O1 O3 51.5(3) . 5_655
Ga1 O1 O3 136.3(6) 1_665 5_655
Nb O1 O3 136.3(6) 1_665 5_655
Nb O1 O3 104.2(6) . 5_655
Ga1 O1 O3 104.2(6) . 5_655
Ga1 O1 O3 21.7(5) 1_655 5_655
Nb O1 O3 21.7(5) 1_655 5_655
O21 O1 O3 126.3(13) 2_556 5_655
O21 O1 O3 89.6(10) 6_666 5_655
O21 O1 O3 66.2(11) 5_656 5_655
O3 O1 O3 47.3(10) 3_654 5_655
O3 O1 O3 83.1(10) 1_554 5_655
O3 O1 O3 131.1(9) 4_664 5_655
O3 O1 O3 115.1(5) 1_665 5_655
O3 O1 O3 29.9(7) 4_655 5_655
O3 O1 O3 122.5(4) 3 5_655
La O1 O3 114.3(8) 4_664 5_655
La O1 O3 74.2(5) 2_654 5_655
La O1 O3 70.4(5) 1_554 5_655
Ga2 O1 O3 150.8(9) 2 5_655
Ga2 O1 O3 75.7(6) 2_655 5_655
Ga2 O1 O3 45.4(6) 2_545 5_655
O1 O1 O3 157.9(11) 2 5_655
O1 O1 O3 78.6(6) 2_655 5_655
O1 O1 O3 49.2(6) 2_545 5_655
O1 O1 O3 94.3(6) 1_556 5_655
O1 O1 O3 85.7(6) 1_554 5_655
Ga3 O1 O3 148.3(8) 1_564 5_655
Ga3 O1 O3 80.7(6) 2_545 5_655
Ga3 O1 O3 40.3(6) 4_764 5_655
O3 O1 O3 31.4(7) 4_654 5_655
O3 O1 O3 108.1(6) 1_664 5_655
O3 O1 O3 114.4(5) 3_554 5_655
O3 O1 O3 119.45(15) 2 5_655
O3 O1 O3 119.45(15) 6_665 5_655
Ga2 O1 O2 139.8(5) 1_554 2_656
La O1 O2 75.9(9) 4_665 2_656
La O1 O2 105.8(13) . 2_656
La O1 O2 38.4(7) 2_655 2_656
O21 O1 O2 138.3(15) 1_554 2_656
O21 O1 O2 100.1(17) 4_664 2_656
O21 O1 O2 146.7(15) 3_654 2_656
O2 O1 O2 112.2(9) 3_654 2_656
O2 O1 O2 159.1(5) 4_664 2_656
O2 O1 O2 132.4(9) 1_554 2_656
O2 O1 O2 18.0(10) 3_655 2_656
O2 O1 O2 51.0(7) . 2_656
O2 O1 O2 69.7(10) 4_665 2_656
O3 O1 O2 70.7(10) 5_665 2_656
O3 O1 O2 136.6(13) 6 2_656
O3 O1 O2 84.6(9) 2_655 2_656
O21 O1 O2 120.4(17) 2 2_656
O21 O1 O2 74.1(18) 6_665 2_656
O21 O1 O2 133.7(16) 5_655 2_656
Ga2 O1 O2 40.3(5) . 2_656
O21 O1 O2 60.0(16) . 2_656
O21 O1 O2 8.2(14) 4_665 2_656
O21 O1 O2 64.9(17) 3_655 2_656
Ga3 O1 O2 81.9(6) 2_655 2_656
Ga3 O1 O2 146.6(7) 4_664 2_656
Ga3 O1 O2 114.7(5) 1_554 2_656
O2 O1 O2 118.2(8) 5_665 2_656
O2 O1 O2 61.6(7) 2_655 2_656
O2 O1 O2 118.2(8) 6 2_656
O3 O1 O2 48.6(8) 3_655 2_656
O3 O1 O2 50.8(9) 4_665 2_656
O3 O1 O2 101.8(11) . 2_656
O2 O1 O2 93.0(9) 6_565 2_656
O2 O1 O2 67.8(7) 5_765 2_656
O2 O1 O2 135.7(12) 2_545 2_656
Ga3 O1 O2 16.8(5) 2_656 2_656
Ga3 O1 O2 78.5(8) 4_665 2_656
Ga3 O1 O2 58.4(6) . 2_656
Ga1 O1 O2 53.0(5) 1_665 2_656
Nb O1 O2 53.0(5) 1_665 2_656
Nb O1 O2 118.2(9) . 2_656
Ga1 O1 O2 118.2(9) . 2_656
Ga1 O1 O2 74.2(6) 1_655 2_656
Nb O1 O2 74.2(6) 1_655 2_656
O21 O1 O2 60.3(11) 2_556 2_656
O21 O1 O2 8.0(10) 6_666 2_656
O21 O1 O2 67.8(11) 5_656 2_656
O3 O1 O2 102.5(7) 3_654 2_656
O3 O1 O2 169.2(9) 1_554 2_656
O3 O1 O2 104.1(7) 4_664 2_656
O3 O1 O2 29.8(7) 1_665 2_656
O3 O1 O2 75.7(9) 4_655 2_656
O3 O1 O2 97.7(9) 3 2_656
La O1 O2 132.3(5) 4_664 2_656
La O1 O2 113.5(4) 2_654 2_656
La O1 O2 159.4(5) 1_554 2_656
Ga2 O1 O2 113.3(6) 2 2_656
Ga2 O1 O2 71.6(4) 2_655 2_656
Ga2 O1 O2 135.2(7) 2_545 2_656
O1 O1 O2 82.9(10) 2 2_656
O1 O1 O2 33.1(8) 2_655 2_656
O1 O1 O2 101.0(12) 2_545 2_656
O1 O1 O2 40.3(5) 1_556 2_656
O1 O1 O2 139.7(5) 1_554 2_656
Ga3 O1 O2 89.5(5) 1_564 2_656
Ga3 O1 O2 149.3(9) 2_545 2_656
Ga3 O1 O2 84.5(4) 4_764 2_656
O3 O1 O2 120.9(6) 4_654 2_656
O3 O1 O2 87.4(6) 1_664 2_656
O3 O1 O2 149.1(7) 3_554 2_656
O3 O1 O2 126.4(8) 2 2_656
O3 O1 O2 58.6(6) 6_665 2_656
O3 O1 O2 95.7(7) 5_655 2_656
Ga2 O1 O2 139.7(5) 1_554 5_666
La O1 O2 38.4(7) 4_665 5_666
La O1 O2 75.9(9) . 5_666
La O1 O2 105.8(13) 2_655 5_666
O21 O1 O2 100.1(17) 1_554 5_666
O21 O1 O2 146.7(15) 4_664 5_666
O21 O1 O2 138.3(15) 3_654 5_666
O2 O1 O2 132.4(9) 3_654 5_666
O2 O1 O2 112.2(9) 4_664 5_666
O2 O1 O2 159.1(5) 1_554 5_666
O2 O1 O2 51.0(7) 3_655 5_666
O2 O1 O2 69.7(10) . 5_666
O2 O1 O2 18.0(10) 4_665 5_666
O3 O1 O2 84.6(9) 5_665 5_666
O3 O1 O2 70.7(10) 6 5_666
O3 O1 O2 136.6(13) 2_655 5_666
O21 O1 O2 74.1(18) 2 5_666
O21 O1 O2 133.7(16) 6_665 5_666
O21 O1 O2 120.4(17) 5_655 5_666
Ga2 O1 O2 40.3(5) . 5_666
O21 O1 O2 8.2(14) . 5_666
O21 O1 O2 64.9(17) 4_665 5_666
O21 O1 O2 60.0(16) 3_655 5_666
Ga3 O1 O2 114.7(5) 2_655 5_666
Ga3 O1 O2 81.9(6) 4_664 5_666
Ga3 O1 O2 146.6(7) 1_554 5_666
O2 O1 O2 61.6(7) 5_665 5_666
O2 O1 O2 118.2(8) 2_655 5_666
O2 O1 O2 118.2(8) 6 5_666
O3 O1 O2 101.8(11) 3_655 5_666
O3 O1 O2 48.6(8) 4_665 5_666
O3 O1 O2 50.8(9) . 5_666
O2 O1 O2 67.8(7) 6_565 5_666
O2 O1 O2 135.7(12) 5_765 5_666
O2 O1 O2 93.0(9) 2_545 5_666
Ga3 O1 O2 58.4(6) 2_656 5_666
Ga3 O1 O2 16.8(5) 4_665 5_666
Ga3 O1 O2 78.5(8) . 5_666
Ga1 O1 O2 74.2(6) 1_665 5_666
Nb O1 O2 74.2(6) 1_665 5_666
Nb O1 O2 53.0(5) . 5_666
Ga1 O1 O2 53.0(5) . 5_666
Ga1 O1 O2 118.2(9) 1_655 5_666
Nb O1 O2 118.2(9) 1_655 5_666
O21 O1 O2 8.0(10) 2_556 5_666
O21 O1 O2 67.8(11) 6_666 5_666
O21 O1 O2 60.3(11) 5_656 5_666
O3 O1 O2 169.2(9) 3_654 5_666
O3 O1 O2 104.1(7) 1_554 5_666
O3 O1 O2 102.5(7) 4_664 5_666
O3 O1 O2 75.7(9) 1_665 5_666
O3 O1 O2 97.7(9) 4_655 5_666
O3 O1 O2 29.8(7) 3 5_666
La O1 O2 113.5(4) 4_664 5_666
La O1 O2 159.4(5) 2_654 5_666
La O1 O2 132.3(5) 1_554 5_666
Ga2 O1 O2 71.6(4) 2 5_666
Ga2 O1 O2 135.2(7) 2_655 5_666
Ga2 O1 O2 113.3(6) 2_545 5_666
O1 O1 O2 33.1(8) 2 5_666
O1 O1 O2 101.0(12) 2_655 5_666
O1 O1 O2 82.9(10) 2_545 5_666
O1 O1 O2 40.2(5) 1_556 5_666
O1 O1 O2 139.7(5) 1_554 5_666
Ga3 O1 O2 84.5(4) 1_564 5_666
Ga3 O1 O2 89.5(5) 2_545 5_666
Ga3 O1 O2 149.3(9) 4_764 5_666
O3 O1 O2 149.1(7) 4_654 5_666
O3 O1 O2 120.9(6) 1_664 5_666
O3 O1 O2 87.4(6) 3_554 5_666
O3 O1 O2 58.6(6) 2 5_666
O3 O1 O2 95.7(7) 6_665 5_666
O3 O1 O2 126.4(8) 5_655 5_666
O2 O1 O2 68.1(8) 2_656 5_666
Ga2 O1 O2 139.7(5) 1_554 6_556
La O1 O2 105.8(13) 4_665 6_556
La O1 O2 38.4(7) . 6_556
La O1 O2 75.9(9) 2_655 6_556
O21 O1 O2 146.7(15) 1_554 6_556
O21 O1 O2 138.3(15) 4_664 6_556
O21 O1 O2 100.1(17) 3_654 6_556
O2 O1 O2 159.1(5) 3_654 6_556
O2 O1 O2 132.4(9) 4_664 6_556
O2 O1 O2 112.2(9) 1_554 6_556
O2 O1 O2 69.7(10) 3_655 6_556
O2 O1 O2 18.0(10) . 6_556
O2 O1 O2 51.0(7) 4_665 6_556
O3 O1 O2 136.6(13) 5_665 6_556
O3 O1 O2 84.6(9) 6 6_556
O3 O1 O2 70.7(10) 2_655 6_556
O21 O1 O2 133.7(16) 2 6_556
O21 O1 O2 120.4(17) 6_665 6_556
O21 O1 O2 74.1(18) 5_655 6_556
Ga2 O1 O2 40.3(5) . 6_556
O21 O1 O2 64.9(17) . 6_556
O21 O1 O2 60.0(16) 4_665 6_556
O21 O1 O2 8.2(14) 3_655 6_556
Ga3 O1 O2 146.6(7) 2_655 6_556
Ga3 O1 O2 114.7(5) 4_664 6_556
Ga3 O1 O2 81.9(6) 1_554 6_556
O2 O1 O2 118.2(8) 5_665 6_556
O2 O1 O2 118.2(8) 2_655 6_556
O2 O1 O2 61.6(7) 6 6_556
O3 O1 O2 50.8(9) 3_655 6_556
O3 O1 O2 101.8(11) 4_665 6_556
O3 O1 O2 48.6(8) . 6_556
O2 O1 O2 135.7(12) 6_565 6_556
O2 O1 O2 93.0(9) 5_765 6_556
O2 O1 O2 67.8(7) 2_545 6_556
Ga3 O1 O2 78.5(8) 2_656 6_556
Ga3 O1 O2 58.4(6) 4_665 6_556
Ga3 O1 O2 16.8(5) . 6_556
Ga1 O1 O2 118.2(9) 1_665 6_556
Nb O1 O2 118.2(9) 1_665 6_556
Nb O1 O2 74.2(6) . 6_556
Ga1 O1 O2 74.2(6) . 6_556
Ga1 O1 O2 53.0(5) 1_655 6_556
Nb O1 O2 53.0(5) 1_655 6_556
O21 O1 O2 67.8(11) 2_556 6_556
O21 O1 O2 60.3(11) 6_666 6_556
O21 O1 O2 8.0(10) 5_656 6_556
O3 O1 O2 104.1(7) 3_654 6_556
O3 O1 O2 102.5(7) 1_554 6_556
O3 O1 O2 169.2(9) 4_664 6_556
O3 O1 O2 97.7(9) 1_665 6_556
O3 O1 O2 29.8(7) 4_655 6_556
O3 O1 O2 75.7(9) 3 6_556
La O1 O2 159.4(5) 4_664 6_556
La O1 O2 132.3(5) 2_654 6_556
La O1 O2 113.5(4) 1_554 6_556
Ga2 O1 O2 135.2(7) 2 6_556
Ga2 O1 O2 113.3(6) 2_655 6_556
Ga2 O1 O2 71.6(4) 2_545 6_556
O1 O1 O2 101.0(12) 2 6_556
O1 O1 O2 82.9(10) 2_655 6_556
O1 O1 O2 33.1(8) 2_545 6_556
O1 O1 O2 40.3(5) 1_556 6_556
O1 O1 O2 139.7(5) 1_554 6_556
Ga3 O1 O2 149.3(9) 1_564 6_556
Ga3 O1 O2 84.5(4) 2_545 6_556
Ga3 O1 O2 89.5(5) 4_764 6_556
O3 O1 O2 87.4(6) 4_654 6_556
O3 O1 O2 149.1(7) 1_664 6_556
O3 O1 O2 120.9(6) 3_554 6_556
O3 O1 O2 95.7(7) 2 6_556
O3 O1 O2 126.4(8) 6_665 6_556
O3 O1 O2 58.6(6) 5_655 6_556
O2 O1 O2 68.1(8) 2_656 6_556
O2 O1 O2 68.1(8) 5_666 6_556
Ga2 O1 O21 77.5(10) 1_554 5_665
La O1 O21 32.4(10) 4_665 5_665
La O1 O21 128.5(8) . 5_665
La O1 O21 115.8(8) 2_655 5_665
O21 O1 O21 44.5(19) 1_554 5_665
O21 O1 O21 81.1(19) 4_664 5_665
O21 O1 O21 111.7(18) 3_654 5_665
O2 O1 O21 62.7(11) 3_654 5_665
O2 O1 O21 66.3(12) 4_664 5_665
O2 O1 O21 107.3(16) 1_554 5_665
O2 O1 O21 83.6(13) 3_655 5_665
O2 O1 O21 135.1(15) . 5_665
O2 O1 O21 87.1(12) 4_665 5_665
O3 O1 O21 36.0(13) 5_665 5_665
O3 O1 O21 82.3(13) 6 5_665
O3 O1 O21 149.0(14) 2_655 5_665
O21 O1 O21 27(2) 2 5_665
O21 O1 O21 89(2) 6_665 5_665
O21 O1 O21 131(2) 5_655 5_665
Ga2 O1 O21 102.5(10) . 5_665
O21 O1 O21 73(2) . 5_665
O21 O1 O21 101.0(17) 4_665 5_665
O21 O1 O21 129.7(17) 3_655 5_665
Ga3 O1 O21 56.8(9) 2_655 5_665
Ga3 O1 O21 59.0(9) 4_664 5_665
Ga3 O1 O21 138.5(14) 1_554 5_665
O2 O1 O21 35.2(10) 5_665 5_665
O2 O1 O21 81.7(10) 2_655 5_665
O2 O1 O21 146.0(13) 6 5_665
O3 O1 O21 141.4(10) 3_655 5_665
O3 O1 O21 46.2(9) 4_665 5_665
O3 O1 O21 102.6(10) . 5_665
O2 O1 O21 2.8(12) 6_565 5_665
O2 O1 O21 117.3(11) 5_765 5_665
O2 O1 O21 115.5(10) 2_545 5_665
Ga3 O1 O21 79.3(9) 2_656 5_665
Ga3 O1 O21 80.8(9) 4_665 5_665
Ga3 O1 O21 145.2(12) . 5_665
Ga1 O1 O21 46.9(9) 1_665 5_665
Nb O1 O21 46.9(9) 1_665 5_665
Nb O1 O21 81.3(8) . 5_665
Ga1 O1 O21 81.3(8) . 5_665
Ga1 O1 O21 161.6(8) 1_655 5_665
Nb O1 O21 161.6(8) 1_655 5_665
O21 O1 O21 70.4(11) 2_556 5_665
O21 O1 O21 102.7(15) 6_666 5_665
O21 O1 O21 130.1(17) 5_656 5_665
O3 O1 O21 117.6(13) 3_654 5_665
O3 O1 O21 88.1(9) 1_554 5_665
O3 O1 O21 33.1(10) 4_664 5_665
O3 O1 O21 71.1(12) 1_665 5_665
O3 O1 O21 167.0(13) 4_655 5_665
O3 O1 O21 68.1(10) 3 5_665
La O1 O21 49.1(9) 4_664 5_665
La O1 O21 89.8(10) 2_654 5_665
La O1 O21 95.2(10) 1_554 5_665
Ga2 O1 O21 19.5(9) 2 5_665
Ga2 O1 O21 96.1(9) 2_655 5_665
Ga2 O1 O21 127.9(10) 2_545 5_665
O1 O1 O21 37.0(9) 2 5_665
O1 O1 O21 104.7(9) 2_655 5_665
O1 O1 O21 139.7(9) 2_545 5_665
O1 O1 O21 102.5(10) 1_556 5_665
O1 O1 O21 77.5(10) 1_554 5_665
Ga3 O1 O21 19.7(8) 1_564 5_665
Ga3 O1 O21 95.8(9) 2_545 5_665
Ga3 O1 O21 128.8(10) 4_764 5_665
O3 O1 O21 132.1(13) 4_654 5_665
O3 O1 O21 59.9(11) 1_664 5_665
O3 O1 O21 57.0(12) 3_554 5_665
O3 O1 O21 62.1(11) 2 5_665
O3 O1 O21 57.5(11) 6_665 5_665
O3 O1 O21 163.1(13) 5_655 5_665
O2 O1 O21 95.6(11) 2_656 5_665
O2 O1 O21 69.8(10) 5_666 5_665
O2 O1 O21 137.9(11) 6_556 5_665
Ga2 O1 O21 77.5(10) 1_554 2_655
La O1 O21 128.5(8) 4_665 2_655
La O1 O21 115.8(8) . 2_655
La O1 O21 32.4(10) 2_655 2_655
O21 O1 O21 111.7(18) 1_554 2_655
O21 O1 O21 44.5(19) 4_664 2_655
O21 O1 O21 81.1(19) 3_654 2_655
O2 O1 O21 66.3(12) 3_654 2_655
O2 O1 O21 107.3(16) 4_664 2_655
O2 O1 O21 62.7(11) 1_554 2_655
O2 O1 O21 87.1(12) 3_655 2_655
O2 O1 O21 83.6(13) . 2_655
O2 O1 O21 135.1(15) 4_665 2_655
O3 O1 O21 82.3(13) 5_665 2_655
O3 O1 O21 149.0(14) 6 2_655
O3 O1 O21 36.0(13) 2_655 2_655
O21 O1 O21 131(2) 2 2_655
O21 O1 O21 27(2) 6_665 2_655
O21 O1 O21 89(2) 5_655 2_655
Ga2 O1 O21 102.5(10) . 2_655
O21 O1 O21 129.7(17) . 2_655
O21 O1 O21 73(2) 4_665 2_655
O21 O1 O21 101.0(17) 3_655 2_655
Ga3 O1 O21 59.0(9) 2_655 2_655
Ga3 O1 O21 138.5(14) 4_664 2_655
Ga3 O1 O21 56.8(9) 1_554 2_655
O2 O1 O21 146.0(13) 5_665 2_655
O2 O1 O21 35.2(10) 2_655 2_655
O2 O1 O21 81.7(10) 6 2_655
O3 O1 O21 46.2(9) 3_655 2_655
O3 O1 O21 102.6(10) 4_665 2_655
O3 O1 O21 141.4(10) . 2_655
O2 O1 O21 115.5(10) 6_565 2_655
O2 O1 O21 2.8(12) 5_765 2_655
O2 O1 O21 117.3(11) 2_545 2_655
Ga3 O1 O21 80.8(8) 2_656 2_655
Ga3 O1 O21 145.2(12) 4_665 2_655
Ga3 O1 O21 79.3(9) . 2_655
Ga1 O1 O21 81.3(8) 1_665 2_655
Nb O1 O21 81.3(8) 1_665 2_655
Nb O1 O21 161.6(8) . 2_655
Ga1 O1 O21 161.6(8) . 2_655
Ga1 O1 O21 46.9(9) 1_655 2_655
Nb O1 O21 46.9(9) 1_655 2_655
O21 O1 O21 130.1(17) 2_556 2_655
O21 O1 O21 70.4(11) 6_666 2_655
O21 O1 O21 102.7(15) 5_656 2_655
O3 O1 O21 33.1(10) 3_654 2_655
O3 O1 O21 117.6(13) 1_554 2_655
O3 O1 O21 88.1(9) 4_664 2_655
O3 O1 O21 68.1(10) 1_665 2_655
O3 O1 O21 71.1(12) 4_655 2_655
O3 O1 O21 167.0(13) 3 2_655
La O1 O21 95.2(10) 4_664 2_655
La O1 O21 49.1(9) 2_654 2_655
La O1 O21 89.8(10) 1_554 2_655
Ga2 O1 O21 127.9(10) 2 2_655
Ga2 O1 O21 19.5(9) 2_655 2_655
Ga2 O1 O21 96.1(9) 2_545 2_655
O1 O1 O21 139.7(9) 2 2_655
O1 O1 O21 37.0(9) 2_655 2_655
O1 O1 O21 104.7(9) 2_545 2_655
O1 O1 O21 102.5(10) 1_556 2_655
O1 O1 O21 77.5(10) 1_554 2_655
Ga3 O1 O21 95.8(9) 1_564 2_655
Ga3 O1 O21 128.8(10) 2_545 2_655
Ga3 O1 O21 19.7(8) 4_764 2_655
O3 O1 O21 59.9(11) 4_654 2_655
O3 O1 O21 57.0(12) 1_664 2_655
O3 O1 O21 132.1(13) 3_554 2_655
O3 O1 O21 163.1(13) 2 2_655
O3 O1 O21 62.1(11) 6_665 2_655
O3 O1 O21 57.5(11) 5_655 2_655
O2 O1 O21 69.8(10) 2_656 2_655
O2 O1 O21 137.9(11) 5_666 2_655
O2 O1 O21 95.6(11) 6_556 2_655
O21 O1 O21 115.5(7) 5_665 2_655
Ga2 O1 O21 77.5(10) 1_554 6
La O1 O21 115.8(8) 4_665 6
La O1 O21 32.4(10) . 6
La O1 O21 128.5(8) 2_655 6
O21 O1 O21 81.1(19) 1_554 6
O21 O1 O21 111.7(18) 4_664 6
O21 O1 O21 44.5(19) 3_654 6
O2 O1 O21 107.3(16) 3_654 6
O2 O1 O21 62.7(11) 4_664 6
O2 O1 O21 66.3(12) 1_554 6
O2 O1 O21 135.1(15) 3_655 6
O2 O1 O21 87.1(12) . 6
O2 O1 O21 83.6(13) 4_665 6
O3 O1 O21 149.0(14) 5_665 6
O3 O1 O21 36.0(13) 6 6
O3 O1 O21 82.3(13) 2_655 6
O21 O1 O21 89(2) 2 6
O21 O1 O21 131(2) 6_665 6
O21 O1 O21 27(2) 5_655 6
Ga2 O1 O21 102.5(10) . 6
O21 O1 O21 101.0(17) . 6
O21 O1 O21 129.7(17) 4_665 6
O21 O1 O21 73(2) 3_655 6
Ga3 O1 O21 138.5(14) 2_655 6
Ga3 O1 O21 56.8(9) 4_664 6
Ga3 O1 O21 59.0(9) 1_554 6
O2 O1 O21 81.7(10) 5_665 6
O2 O1 O21 146.0(13) 2_655 6
O2 O1 O21 35.2(10) 6 6
O3 O1 O21 102.6(10) 3_655 6
O3 O1 O21 141.4(10) 4_665 6
O3 O1 O21 46.2(9) . 6
O2 O1 O21 117.3(11) 6_565 6
O2 O1 O21 115.5(10) 5_765 6
O2 O1 O21 2.8(12) 2_545 6
Ga3 O1 O21 145.2(12) 2_656 6
Ga3 O1 O21 79.3(9) 4_665 6
Ga3 O1 O21 80.8(8) . 6
Ga1 O1 O21 161.6(8) 1_665 6
Nb O1 O21 161.6(8) 1_665 6
Nb O1 O21 46.9(9) . 6
Ga1 O1 O21 46.9(9) . 6
Ga1 O1 O21 81.3(8) 1_655 6
Nb O1 O21 81.3(8) 1_655 6
O21 O1 O21 102.7(15) 2_556 6
O21 O1 O21 130.0(17) 6_666 6
O21 O1 O21 70.4(11) 5_656 6
O3 O1 O21 88.1(9) 3_654 6
O3 O1 O21 33.1(10) 1_554 6
O3 O1 O21 117.6(13) 4_664 6
O3 O1 O21 167.0(13) 1_665 6
O3 O1 O21 68.1(10) 4_655 6
O3 O1 O21 71.1(12) 3 6
La O1 O21 89.8(10) 4_664 6
La O1 O21 95.2(10) 2_654 6
La O1 O21 49.1(9) 1_554 6
Ga2 O1 O21 96.1(9) 2 6
Ga2 O1 O21 127.9(10) 2_655 6
Ga2 O1 O21 19.5(9) 2_545 6
O1 O1 O21 104.7(9) 2 6
O1 O1 O21 139.7(9) 2_655 6
O1 O1 O21 37.0(9) 2_545 6
O1 O1 O21 102.5(10) 1_556 6
O1 O1 O21 77.5(10) 1_554 6
Ga3 O1 O21 128.8(10) 1_564 6
Ga3 O1 O21 19.7(8) 2_545 6
Ga3 O1 O21 95.8(9) 4_764 6
O3 O1 O21 57.0(12) 4_654 6
O3 O1 O21 132.1(13) 1_664 6
O3 O1 O21 59.9(11) 3_554 6
O3 O1 O21 57.5(11) 2 6
O3 O1 O21 163.1(13) 6_665 6
O3 O1 O21 62.1(11) 5_655 6
O2 O1 O21 137.9(11) 2_656 6
O2 O1 O21 95.6(11) 5_666 6
O2 O1 O21 69.8(10) 6_556 6
O21 O1 O21 115.5(7) 5_665 6
O21 O1 O21 115.5(7) 2_655 6
Ga2 O1 O3 147.3(5) 1_554 5_666
La O1 O3 49.4(9) 4_665 5_666
La O1 O3 102.2(13) . 5_666
La O1 O3 66.9(10) 2_655 5_666
O21 O1 O3 120.0(16) 1_554 5_666
O21 O1 O3 116.5(17) 4_664 5_666
O21 O1 O3 172.2(17) 3_654 5_666
O2 O1 O3 118.5(10) 3_654 5_666
O2 O1 O3 141.0(10) 4_664 5_666
O2 O1 O3 159.3(10) 1_554 5_666
O2 O1 O3 10.7(11) 3_655 5_666
O2 O1 O3 61.0(12) . 5_666
O2 O1 O3 48.9(11) 4_665 5_666
O3 O1 O3 64.8(9) 5_665 5_666
O3 O1 O3 112.3(10) 6 5_666
O3 O1 O3 112.3(10) 2_655 5_666
O21 O1 O3 96.1(18) 2 5_666
O21 O1 O3 94.5(17) 6_665 5_666
O21 O1 O3 146(2) 5_655 5_666
Ga2 O1 O3 32.7(5) . 5_666
O21 O1 O3 34.1(14) . 5_666
O21 O1 O3 29.0(14) 4_665 5_666
O21 O1 O3 65.9(18) 3_655 5_666
Ga3 O1 O3 88.4(7) 2_655 5_666
Ga3 O1 O3 118.0(7) 4_664 5_666
Ga3 O1 O3 141.6(8) 1_554 5_666
O2 O1 O3 90.6(9) 5_665 5_666
O2 O1 O3 79.4(10) 2_655 5_666
O2 O1 O3 133.6(12) 6 5_666
O3 O1 O3 74.4(8) 3_655 5_666
O3 O1 O3 30.5(9) 4_665 5_666
O3 O1 O3 86.0(9) . 5_666
O2 O1 O3 73.0(8) 6_565 5_666
O2 O1 O3 95.4(9) 5_765 5_666
O2 O1 O3 128.8(10) 2_545 5_666
Ga3 O1 O3 16.9(6) 2_656 5_666
Ga3 O1 O3 55.3(7) 4_665 5_666
Ga3 O1 O3 71.0(7) . 5_666
Ga1 O1 O3 47.3(6) 1_665 5_666
Nb O1 O3 47.3(6) 1_665 5_666
Nb O1 O3 94.4(8) . 5_666
Ga1 O1 O3 94.4(8) . 5_666
Ga1 O1 O3 99.1(8) 1_655 5_666
Nb O1 O3 99.1(8) 1_655 5_666
O21 O1 O3 33.6(11) 2_556 5_666
O21 O1 O3 31.7(10) 6_666 5_666
O21 O1 O3 68.2(12) 5_656 5_666
O3 O1 O3 130.2(9) 3_654 5_666
O3 O1 O3 145.2(6) 1_554 5_666
O3 O1 O3 97.0(8) 4_664 5_666
O3 O1 O3 36.8(10) 1_665 5_666
O3 O1 O3 92.4(9) 4_655 5_666
O3 O1 O3 71.2(9) 3 5_666
La O1 O3 123.2(4) 4_664 5_666
La O1 O3 132.8(5) 2_654 5_666
La O1 O3 170.5(5) 1_554 5_666
Ga2 O1 O3 89.9(5) 2 5_666
Ga2 O1 O3 94.4(6) 2_655 5_666
Ga2 O1 O3 142.7(9) 2_545 5_666
O1 O1 O3 54.8(9) 2 5_666
O1 O1 O3 60.2(10) 2_655 5_666
O1 O1 O3 103.0(13) 2_545 5_666
O1 O1 O3 32.7(5) 1_556 5_666
O1 O1 O3 147.3(5) 1_554 5_666
Ga3 O1 O3 77.8(5) 1_564 5_666
Ga3 O1 O3 130.6(7) 2_545 5_666
Ga3 O1 O3 113.1(6) 4_764 5_666
O3 O1 O3 148.3(6) 4_654 5_666
O3 O1 O3 95.2(8) 1_664 5_666
O3 O1 O3 121.4(9) 3_554 5_666
O3 O1 O3 98.2(9) 2 5_666
O3 O1 O3 64.0(7) 6_665 5_666
O3 O1 O3 119.0(9) 5_655 5_666
O2 O1 O3 28.7(6) 2_656 5_666
O2 O1 O3 41.5(7) 5_666 5_666
O2 O1 O3 72.5(8) 6_556 5_666
O21 O1 O3 75.9(11) 5_665 5_666
O21 O1 O3 97.2(10) 2_655 5_666
O21 O1 O3 131.7(12) 6 5_666
O21 O2 Ga3 75(5) 3_655 .
O21 O2 Ga2 78(5) 3_655 .
Ga3 O2 Ga2 118(2) . .
O21 O2 O21 24(4) 3_655 5_656
Ga3 O2 O21 52(2) . 5_656
Ga2 O2 O21 85(2) . 5_656
O21 O2 O21 130(7) 3_655 4_665
Ga3 O2 O21 117(3) . 4_665
Ga2 O2 O21 53(2) . 4_665
O21 O2 O21 128(2) 5_656 4_665
O21 O2 La 62(5) 3_655 .
Ga3 O2 La 110.9(18) . .
Ga2 O2 La 103.1(19) . .
O21 O2 La 82(2) 5_656 .
O21 O2 La 132(3) 4_665 .
O21 O2 O3 142(5) 3_655 3_655
Ga3 O2 O3 68.0(16) . 3_655
Ga2 O2 O3 126(2) . 3_655
O21 O2 O3 120(3) 5_656 3_655
O21 O2 O3 76(2) 4_665 3_655
La O2 O3 126.2(18) . 3_655
O21 O2 O3 91(5) 3_655 2_656
Ga3 O2 O3 38.3(14) . 2_656
Ga2 O2 O3 88.8(19) . 2_656
O21 O2 O3 69(2) 5_656 2_656
O21 O2 O3 80(3) 4_665 2_656
La O2 O3 147(2) . 2_656
O3 O2 O3 63.3(16) 3_655 2_656
O21 O2 O3 85(5) 3_655 4_655
Ga3 O2 O3 39.1(10) . 4_655
Ga2 O2 O3 155(2) . 4_655
O21 O2 O3 73(3) 5_656 4_655
O21 O2 O3 136(3) 4_665 4_655
La O2 O3 84.6(16) . 4_655
O3 O2 O3 61(2) 3_655 4_655
O3 O2 O3 73.3(19) 2_656 4_655
O21 O2 O2 42(5) 3_655 6_556
Ga3 O2 O2 33.3(14) . 6_556
Ga2 O2 O2 99(2) . 6_556
O21 O2 O2 19(2) 5_656 6_556
O21 O2 O2 130(4) 4_665 6_556
La O2 O2 91.1(14) . 6_556
O3 O2 O2 101.3(13) 3_655 6_556
O3 O2 O2 56.2(15) 2_656 6_556
O3 O2 O2 57.2(14) 4_655 6_556
O21 O2 La 162(6) 3_655 2_655
Ga3 O2 La 122(2) . 2_655
Ga2 O2 La 98.6(16) . 2_655
O21 O2 La 174(3) 5_656 2_655
O21 O2 La 52(2) 4_665 2_655
La O2 La 102.4(16) . 2_655
O3 O2 La 53.5(13) 3_655 2_655
O3 O2 La 106.2(18) 2_656 2_655
O3 O2 La 102.5(17) 4_655 2_655
O2 O2 La 154.7(9) 6_556 2_655
O21 O2 O2 117(5) 3_655 3_655
Ga3 O2 O2 141(2) . 3_655
Ga2 O2 O2 41.9(9) . 3_655
O21 O2 O2 127(2) 5_656 3_655
O21 O2 O2 26(2) 4_665 3_655
La O2 O2 107.1(14) . 3_655
O3 O2 O2 97(2) 3_655 3_655
O3 O2 O2 102.4(19) 2_656 3_655
O3 O2 O2 158(3) 4_655 3_655
O2 O2 O2 138.9(13) 6_556 3_655
La O2 O2 56.9(14) 2_655 3_655
O21 O2 O2 62(5) 3_655 4_665
Ga3 O2 O2 134(2) . 4_665
Ga2 O2 O2 41.9(9) . 4_665
O21 O2 O2 82(3) 5_656 4_665
O21 O2 O2 84(2) 4_665 4_665
La O2 O2 61.4(17) . 4_665
O3 O2 O2 156(2) 3_655 4_665
O3 O2 O2 125.4(11) 2_656 4_665
O3 O2 O2 141(3) 4_655 4_665
O2 O2 O2 101.5(12) 6_556 4_665
La O2 O2 103.7(12) 2_655 4_665
O2 O2 O2 60.000(3) 3_655 4_665
O21 O2 O1 70(5) 3_655 1_556
Ga3 O2 O1 88.3(17) . 1_556
Ga2 O2 O1 29.4(9) . 1_556
O21 O2 O1 66(2) 5_656 1_556
O21 O2 O1 63(3) 4_665 1_556
La O2 O1 119.2(16) . 1_556
O3 O2 O1 114.6(17) 3_655 1_556
O3 O2 O1 61.6(14) 2_656 1_556
O3 O2 O1 126.9(18) 4_655 1_556
O2 O2 O1 74.5(16) 6_556 1_556
La O2 O1 115.3(14) 2_655 1_556
O2 O2 O1 64.5(8) 3_655 1_556
O2 O2 O1 64.5(7) 4_665 1_556
O21 O2 O1 109(5) 3_655 .
Ga3 O2 O1 154(2) . .
Ga2 O2 O1 88.0(16) . .
O21 O2 O1 132(2) 5_656 .
O21 O2 O1 81(2) 4_665 .
La O2 O1 54.4(9) . .
O3 O2 O1 101.9(17) 3_655 .
O3 O2 O1 158(2) 2_656 .
O3 O2 O1 114.8(17) 4_655 .
O2 O2 O1 145.4(18) 6_556 .
La O2 O1 53.3(8) 2_655 .
O2 O2 O1 62.1(7) 3_655 .
O2 O2 O1 62.1(7) 4_665 .
O1 O2 O1 117.4(13) 1_556 .
O21 O2 O3 129(6) 3_655 2_655
Ga3 O2 O3 97.8(17) . 2_655
Ga2 O2 O3 141(2) . 2_655
O21 O2 O3 132(3) 5_656 2_655
O21 O2 O3 98(3) 4_665 2_655
La O2 O3 75.5(14) . 2_655
O3 O2 O3 52.8(15) 3_655 2_655
O3 O2 O3 113.7(19) 2_656 2_655
O3 O2 O3 63.0(18) 4_655 2_655
O2 O2 O3 119.6(18) 6_556 2_655
La O2 O3 46.4(12) 2_655 2_655
O2 O2 O3 100.7(16) 3_655 2_655
O2 O2 O3 120.1(10) 4_665 2_655
O1 O2 O3 160.9(19) 1_556 2_655
O1 O2 O3 59.3(12) . 2_655
O21 O2 O21 126(4) 3_655 6_666
Ga3 O2 O21 97(2) . 6_666
Ga2 O2 O21 58.3(17) . 6_666
O21 O2 O21 115(3) 5_656 6_666
O21 O2 O21 20(3) 4_665 6_666
La O2 O21 151.6(19) . 6_666
O3 O2 O21 67(2) 3_655 6_666
O3 O2 O21 59.8(19) 2_656 6_666
O3 O2 O21 122(2) 4_655 6_666
O2 O2 O21 112(2) 6_556 6_666
La O2 O21 63.6(18) 2_655 6_666
O2 O2 O21 44.5(17) 3_655 6_666
O2 O2 O21 96.5(17) 4_665 6_666
O1 O2 O21 56.1(15) 1_556 6_666
O1 O2 O21 100.8(17) . 6_666
O3 O2 O21 105(2) 2_655 6_666
O21 O2 O21 74(4) 3_655 .
Ga3 O2 O21 137(3) . .
Ga2 O2 O21 26.4(15) . .
O21 O2 O21 90.1(18) 5_656 .
O21 O2 O21 66(2) 4_665 .
La O2 O21 78.4(19) . .
O3 O2 O21 141(2) 3_655 .
O3 O2 O21 115(2) 2_656 .
O3 O2 O21 158(2) 4_655 .
O2 O2 O21 108(2) 6_556 .
La O2 O21 95.3(18) 2_655 .
O2 O2 O21 44.3(15) 3_655 .
O2 O2 O21 17.9(15) 4_665 .
O1 O2 O21 53.5(17) 1_556 .
O1 O2 O21 65.9(18) . .
O3 O2 O21 125(2) 2_655 .
O21 O2 O21 78.6(13) 6_666 .
O21 O2 Nb 119(5) 3_655 1_655
Ga3 O2 Nb 63.9(12) . 1_655
Ga2 O2 Nb 160(2) . 1_655
O21 O2 Nb 108(2) 5_656 1_655
O21 O2 Nb 108(3) 4_665 1_655
La O2 Nb 93.7(12) . 1_655
O3 O2 Nb 34.9(11) 3_655 1_655
O3 O2 Nb 82.4(13) 2_656 1_655
O3 O2 Nb 35.1(10) 4_655 1_655
O2 O2 Nb 90.8(10) 6_556 1_655
La O2 Nb 67.4(9) 2_655 1_655
O2 O2 Nb 123(2) 3_655 1_655
O2 O2 Nb 152.0(10) 4_665 1_655
O1 O2 Nb 143.5(15) 1_556 1_655
O1 O2 Nb 93.7(13) . 1_655
O3 O2 Nb 34.5(9) 2_655 1_655
O21 O2 Nb 102(2) 6_666 1_655
O21 O2 Nb 159(2) . 1_655
O21 O2 Ga1 119(5) 3_655 1_655
Ga3 O2 Ga1 63.9(12) . 1_655
Ga2 O2 Ga1 160(2) . 1_655
O21 O2 Ga1 108(2) 5_656 1_655
O21 O2 Ga1 108(3) 4_665 1_655
La O2 Ga1 93.7(12) . 1_655
O3 O2 Ga1 34.9(11) 3_655 1_655
O3 O2 Ga1 82.4(13) 2_656 1_655
O3 O2 Ga1 35.1(10) 4_655 1_655
O2 O2 Ga1 90.8(10) 6_556 1_655
La O2 Ga1 67.4(9) 2_655 1_655
O2 O2 Ga1 123(2) 3_655 1_655
O2 O2 Ga1 152.0(10) 4_665 1_655
O1 O2 Ga1 143.5(15) 1_556 1_655
O1 O2 Ga1 93.7(13) . 1_655
O3 O2 Ga1 34.5(9) 2_655 1_655
O21 O2 Ga1 102(2) 6_666 1_655
O21 O2 Ga1 159(2) . 1_655
Nb O2 Ga1 0.0 1_655 1_655
O21 O2 O1 44(5) 3_655 2_545
Ga3 O2 O1 70.0(12) . 2_545
Ga2 O2 O1 119.5(19) . 2_545
O21 O2 O1 51(2) 5_656 2_545
O21 O2 O1 171(3) 4_665 2_545
La O2 O1 41.2(8) . 2_545
O3 O2 O1 113.0(15) 3_655 2_545
O3 O2 O1 106.0(17) 2_656 2_545
O3 O2 O1 53.1(14) 4_655 2_545
O2 O2 O1 53.0(13) 6_556 2_545
La O2 O1 129.7(16) 2_655 2_545
O2 O2 O1 145.6(19) 3_655 2_545
O2 O2 O1 87(2) 4_665 2_545
O1 O2 O1 113.7(13) 1_556 2_545
O1 O2 O1 94.1(12) . 2_545
O3 O2 O1 85.4(15) 2_655 2_545
O21 O2 O1 164.8(18) 6_666 2_545
O21 O2 O1 104.8(18) . 2_545
Nb O2 O1 80.0(9) 1_655 2_545
Ga1 O2 O1 80.0(9) 1_655 2_545
O21 O2 Ga2 27(5) 3_655 2_546
Ga3 O2 Ga2 54.5(11) . 2_546
Ga2 O2 Ga2 104.3(17) . 2_546
O21 O2 Ga2 24(2) 5_656 2_546
O21 O2 Ga2 152(3) 4_665 2_546
La O2 Ga2 63.3(9) . 2_546
O3 O2 Ga2 116.7(15) 3_655 2_546
O3 O2 Ga2 83.9(15) 2_656 2_546
O3 O2 Ga2 58.0(14) 4_655 2_546
O2 O2 Ga2 27.8(8) 6_556 2_546
La O2 Ga2 155.2(15) 2_655 2_546
O2 O2 Ga2 144.3(18) 3_655 2_546
O2 O2 Ga2 88(2) 4_665 2_546
O1 O2 Ga2 89.5(11) 1_556 2_546
O1 O2 Ga2 117.6(14) . 2_546
O3 O2 Ga2 108.8(15) 2_655 2_546
O21 O2 Ga2 138.0(17) 6_666 2_546
O21 O2 Ga2 100.9(17) . 2_546
Nb O2 Ga2 92.3(9) 1_655 2_546
Ga1 O2 Ga2 92.3(9) 1_655 2_546
O1 O2 Ga2 27.2(7) 2_545 2_546
O21 O2 Ga3 127(5) 3_655 4_765
Ga3 O2 Ga3 53.9(12) . 4_765
Ga2 O2 Ga3 113.6(18) . 4_765
O21 O2 Ga3 103(2) 5_656 4_765
O21 O2 Ga3 74(2) 4_665 4_765
La O2 Ga3 143.1(14) . 4_765
O3 O2 Ga3 22.1(8) 3_655 4_765
O3 O2 Ga3 41.2(10) 2_656 4_765
O3 O2 Ga3 63.1(13) 4_655 4_765
O2 O2 Ga3 85.9(8) 6_556 4_765
La O2 Ga3 70.4(10) 2_655 4_765
O2 O2 Ga3 99(2) 3_655 4_765
O2 O2 Ga3 154.9(17) 4_665 4_765
O1 O2 Ga3 95.3(11) 1_556 4_765
O1 O2 Ga3 122.4(14) . 4_765
O3 O2 Ga3 74.3(11) 2_655 4_765
O21 O2 Ga3 58.8(16) 6_666 4_765
O21 O2 Ga3 137(2) . 4_765
Nb O2 Ga3 49.7(6) 1_655 4_765
Ga1 O2 Ga3 49.7(6) 1_655 4_765
O1 O2 Ga3 115.4(10) 2_545 4_765
Ga2 O2 Ga3 108.0(10) 2_546 4_765
O21 O2 La 38(5) 3_655 1_556
Ga3 O2 La 64.3(13) . 1_556
Ga2 O2 La 59.8(12) . 1_556
O21 O2 La 28(2) 5_656 1_556
O21 O2 La 100(3) 4_665 1_556
La O2 La 99.1(13) . 1_556
O3 O2 La 123.1(16) 3_655 1_556
O3 O2 La 60.2(12) 2_656 1_556
O3 O2 La 96.1(15) 4_655 1_556
O2 O2 La 39.0(11) 6_556 1_556
La O2 La 152.6(14) 2_655 1_556
O2 O2 La 100.7(7) 3_655 1_556
O2 O2 La 72.4(11) 4_665 1_556
O1 O2 La 38.0(6) 1_556 1_556
O1 O2 La 134.1(14) . 1_556
O3 O2 La 158.6(15) 2_655 1_556
O21 O2 La 89.5(15) 6_666 1_556
O21 O2 La 72.8(17) . 1_556
Nb O2 La 127.8(11) 1_655 1_556
Ga1 O2 La 127.8(11) 1_655 1_556
O1 O2 La 77.6(10) 2_545 1_556
Ga2 O2 La 51.8(6) 2_546 1_556
Ga3 O2 La 101.3(10) 4_765 1_556
O21 O2 O3 33(5) 3_655 .
Ga3 O2 O3 104.5(18) . .
Ga2 O2 O3 76.7(15) . .
O21 O2 O3 57(2) 5_656 .
O21 O2 O3 125(3) 4_665 .
La O2 O3 34.8(8) . .
O3 O2 O3 157.7(16) 3_655 .
O3 O2 O3 124.4(19) 2_656 .
O3 O2 O3 99(2) 4_655 .
O2 O2 O3 73.3(11) 6_556 .
La O2 O3 128.7(16) 2_655 .
O2 O2 O3 101.1(17) 3_655 .
O2 O2 O3 41.4(17) 4_665 .
O1 O2 O3 85.4(11) 1_556 .
O1 O2 O3 75.4(11) . .
O3 O2 O3 110.3(16) 2_655 .
O21 O2 O3 135(2) 6_666 .
O21 O2 O3 58.6(17) . .
Nb O2 O3 122.7(14) 1_655 .
Ga1 O2 O3 122.7(14) 1_655 .
O1 O2 O3 46.2(9) 2_545 .
Ga2 O2 O3 50.3(9) 2_546 .
Ga3 O2 O3 158.3(15) 4_765 .
La O2 O3 66.3(8) 1_556 .
O21 O2 O2 85(5) 3_655 6
Ga3 O2 O2 91.2(15) . 6
Ga2 O2 O2 140.6(16) . 6
O21 O2 O2 94(2) 5_656 6
O21 O2 O2 138(3) 4_665 6
La O2 O2 38.4(9) . 6
O3 O2 O2 88.6(13) 3_655 6
O3 O2 O2 127.4(16) 2_656 6
O3 O2 O2 54.1(13) 4_655 6
O2 O2 O2 91.4(19) 6_556 6
La O2 O2 86.5(15) 2_655 6
O2 O2 O2 125.7(10) 3_655 6
O2 O2 O2 98.9(9) 4_665 6
O1 O2 O2 154.5(13) 1_556 6
O1 O2 O2 63.9(13) . 6
O3 O2 O2 44.0(12) 2_655 6
O21 O2 O2 149(2) 6_666 6
O21 O2 O2 114.6(19) . 6
Nb O2 O2 55.3(7) 1_655 6
Ga1 O2 O2 55.3(7) 1_655 6
O1 O2 O2 43.3(10) 2_545 6
Ga2 O2 O2 69.8(10) 2_546 6
Ga3 O2 O2 104.9(6) 4_765 6
La O2 O2 120.8(14) 1_556 6
O3 O2 O2 70.1(9) . 6
O21 O2 La 98(5) 3_655 2_656
Ga3 O2 La 72.1(13) . 2_656
Ga2 O2 La 57.6(12) . 2_656
O21 O2 La 82(2) 5_656 2_656
O21 O2 La 51(2) 4_665 2_656
La O2 La 156.0(16) . 2_656
O3 O2 La 77.6(13) 3_655 2_656
O3 O2 La 34.5(12) 2_656 2_656
O3 O2 La 107.6(15) 4_655 2_656
O2 O2 La 79.2(16) 6_556 2_656
La O2 La 95.2(11) 2_655 2_656
O2 O2 La 69.3(10) 3_655 2_656
O2 O2 La 98.8(7) 4_665 2_656
O1 O2 La 37.0(5) 1_556 2_656
O1 O2 La 131.0(12) . 2_656
O3 O2 La 128.4(15) 2_655 2_656
O21 O2 La 32.9(14) 6_666 2_656
O21 O2 La 83.9(18) . 2_656
Nb O2 La 108.2(11) 1_655 2_656
Ga1 O2 La 108.2(11) 1_655 2_656
O1 O2 La 131.9(13) 2_545 2_656
Ga2 O2 La 105.0(11) 2_546 2_656
Ga3 O2 La 58.7(6) 4_765 2_656
La O2 La 59.8(6) 1_556 2_656
O3 O2 La 121.3(12) . 2_656
O2 O2 La 161.3(10) 6 2_656
O21 O2 O2 128(6) 3_655 5_766
Ga3 O2 O2 68.3(14) . 5_766
Ga2 O2 O2 88.2(16) . 5_766
O21 O2 O2 106(2) 5_656 5_766
O21 O2 O2 51(2) 4_665 5_766
La O2 O2 167(2) . 5_766
O3 O2 O2 40.8(11) 3_655 5_766
O3 O2 O2 38.0(13) 2_656 5_766
O3 O2 O2 87.8(14) 4_655 5_766
O2 O2 O2 93.7(17) 6_556 5_766
La O2 O2 68.8(12) 2_655 5_766
O2 O2 O2 76.8(15) 3_655 5_766
O2 O2 O2 129.2(12) 4_665 5_766
O1 O2 O2 73.9(12) 1_556 5_766
O1 O2 O2 120.5(16) . 5_766
O3 O2 O2 91.5(17) 2_655 5_766
O21 O2 O2 33.8(15) 6_666 5_766
O21 O2 O2 111.5(18) . 5_766
Nb O2 O2 74.0(10) 1_655 5_766
Ga1 O2 O2 74.0(10) 1_655 5_766
O1 O2 O2 137.3(8) 2_545 5_766
Ga2 O2 O2 120.8(12) 2_546 5_766
Ga3 O2 O2 25.7(6) 4_765 5_766
La O2 O2 92.3(14) 1_556 5_766
O3 O2 O2 158.0(19) . 5_766
O2 O2 O2 129.1(10) 6 5_766
La O2 O2 37.2(8) 2_656 5_766
O21 O2 O21 88(6) 3_655 5_655
Ga3 O2 O21 107.6(18) . 5_655
Ga2 O2 O21 126(2) . 5_655
O21 O2 O21 102(3) 5_656 5_655
O21 O2 O21 126(3) 4_665 5_655
La O2 O21 29.8(12) . 5_655
O3 O2 O21 96.8(18) 3_655 5_655
O3 O2 O21 143.9(19) 2_656 5_655
O3 O2 O21 70.6(16) 4_655 5_655
O2 O2 O21 104(2) 6_556 5_655
La O2 O21 80.0(15) 2_655 5_655
O2 O2 O21 110.2(13) 3_655 5_655
O2 O2 O21 85.6(15) 4_665 5_655
O1 O2 O21 148.4(18) 1_556 5_655
O1 O2 O21 48.1(13) . 5_655
O3 O2 O21 45.7(13) 2_655 5_655
O21 O2 O21 143(2) 6_666 5_655
O21 O2 O21 100(2) . 5_655
Nb O2 O21 67.0(12) 1_655 5_655
Ga1 O2 O21 67.0(12) 1_655 5_655
O1 O2 O21 51.7(14) 2_545 5_655
Ga2 O2 O21 78.9(14) 2_546 5_655
Ga3 O2 O21 116.2(14) 4_765 5_655
La O2 O21 125.6(15) 1_556 5_655
O3 O2 O21 64.6(14) . 5_655
O2 O2 O21 16.6(13) 6 5_655
La O2 O21 174.2(16) 2_656 5_655
O2 O2 O21 137.1(19) 5_766 5_655
O21 O2 O3 32(5) 3_655 6_556
Ga3 O2 O3 94.5(17) . 6_556
Ga2 O2 O3 46.5(13) . 6_556
O21 O2 O3 45(2) 5_656 6_556
O21 O2 O3 99(3) 4_665 6_556
La O2 O3 75.2(12) . 6_556
O3 O2 O3 155.5(16) 3_655 6_556
O3 O2 O3 92.3(16) 2_656 6_556
O3 O2 O3 116.0(17) 4_655 6_556
O2 O2 O3 63.1(10) 6_556 6_556
La O2 O3 140.8(12) 2_655 6_556
O2 O2 O3 85.9(13) 3_655 6_556
O2 O2 O3 40.1(12) 4_665 6_556
O1 O2 O3 45.2(8) 1_556 6_556
O1 O2 O3 100.9(12) . 6_556
O3 O2 O3 150.6(16) 2_655 6_556
O21 O2 O3 99.6(15) 6_666 6_556
O21 O2 O3 45.5(16) . 6_556
Nb O2 O3 150.9(11) 1_655 6_556
Ga1 O2 O3 150.9(11) 1_655 6_556
O1 O2 O3 74.0(10) 2_545 6_556
Ga2 O2 O3 58.6(8) 2_546 6_556
Ga3 O2 O3 133.4(13) 4_765 6_556
La O2 O3 33.3(7) 1_556 6_556
O3 O2 O3 40.5(11) . 6_556
O2 O2 O3 109.5(8) 6 6_556
La O2 O3 80.8(9) 2_656 6_556
O2 O2 O3 117.8(16) 5_766 6_556
O21 O2 O3 105.0(15) 5_655 6_556
O21 O2 Ga3 121(5) 3_655 2_656
Ga3 O2 Ga3 122.4(18) . 2_656
Ga2 O2 Ga3 43.0(10) . 2_656
O21 O2 Ga3 122(2) 5_656 2_656
O21 O2 Ga3 11(2) 4_665 2_656
La O2 Ga3 125.5(13) . 2_656
O3 O2 Ga3 86.2(14) 3_655 2_656
O3 O2 Ga3 84.2(15) 2_656 2_656
O3 O2 Ga3 146.0(19) 4_655 2_656
O2 O2 Ga3 128(2) 6_556 2_656
La O2 Ga3 59.4(7) 2_655 2_656
O2 O2 Ga3 18.4(10) 3_655 2_656
O2 O2 Ga3 73.3(12) 4_665 2_656
O1 O2 Ga3 56.3(7) 1_556 2_656
O1 O2 Ga3 79.0(9) . 2_656
O3 O2 Ga3 105.8(15) 2_655 2_656
O21 O2 Ga3 26.3(13) 6_666 2_656
O21 O2 Ga3 55.9(14) . 2_656
Nb O2 Ga3 118.1(12) 1_655 2_656
Ga1 O2 Ga3 118.1(12) 1_655 2_656
O1 O2 Ga3 160.7(12) 2_545 2_656
Ga2 O2 Ga3 145.3(12) 2_546 2_656
Ga3 O2 Ga3 83.2(8) 4_765 2_656
La O2 Ga3 94.3(8) 1_556 2_656
O3 O2 Ga3 114.5(13) . 2_656
O2 O2 Ga3 140.5(18) 6 2_656
La O2 Ga3 52.0(5) 2_656 2_656
O2 O2 Ga3 59.5(6) 5_766 2_656
O21 O2 Ga3 126.5(15) 5_655 2_656
O3 O2 Ga3 89.5(8) 6_556 2_656
O21 O2 Ga3 49(4) 3_655 4_665
Ga3 O2 Ga3 118.5(18) . 4_665
Ga2 O2 Ga3 40.1(11) . 4_665
O21 O2 Ga3 67(2) 5_656 4_665
O21 O2 Ga3 90(2) 4_665 4_665
La O2 Ga3 65.4(9) . 4_665
O3 O2 Ga3 165.5(16) 3_655 4_665
O3 O2 Ga3 112.8(15) 2_656 4_665
O3 O2 Ga3 132.6(19) 4_655 4_665
O2 O2 Ga3 86.2(7) 6_556 4_665
La O2 Ga3 118.7(12) 2_655 4_665
O2 O2 Ga3 69.7(12) 3_655 4_665
O2 O2 Ga3 15.9(9) 4_665 4_665
O1 O2 Ga3 55.1(7) 1_556 4_665
O1 O2 Ga3 77.4(10) . 4_665
O3 O2 Ga3 133.5(14) 2_655 4_665
O21 O2 Ga3 98.4(16) 6_666 4_665
O21 O2 Ga3 25.5(13) . 4_665
Nb O2 Ga3 158.8(13) 1_655 4_665
Ga1 O2 Ga3 158.8(13) 1_655 4_665
O1 O2 Ga3 81.5(9) 2_545 4_665
Ga2 O2 Ga3 75.5(8) 2_546 4_665
Ga3 O2 Ga3 150.5(12) 4_765 4_665
La O2 Ga3 56.8(6) 1_556 4_665
O3 O2 Ga3 36.6(7) . 4_665
O2 O2 Ga3 103.7(6) 6 4_665
La O2 Ga3 91.8(8) 2_656 4_665
O2 O2 Ga3 127.1(12) 5_766 4_665
O21 O2 Ga3 93.4(14) 5_655 4_665
O3 O2 Ga3 24.2(6) 6_556 4_665
Ga3 O2 Ga3 79.4(7) 2_656 4_665
O21 O2 O3 77(5) 3_655 5_656
Ga3 O2 O3 2.6(11) . 5_656
Ga2 O2 O3 118.3(18) . 5_656
O21 O2 O3 55(2) 5_656 5_656
O21 O2 O3 115(3) 4_665 5_656
La O2 O3 112.9(14) . 5_656
O3 O2 O3 65.5(18) 3_655 5_656
O3 O2 O3 37.0(16) 2_656 5_656
O3 O2 O3 39.0(12) 4_655 5_656
O2 O2 O3 35.9(9) 6_556 5_656
La O2 O3 119.0(15) 2_655 5_656
O2 O2 O3 139.2(16) 3_655 5_656
O2 O2 O3 136.6(17) 4_665 5_656
O1 O2 O3 88.8(11) 1_556 5_656
O1 O2 O3 153.7(15) . 5_656
O3 O2 O3 96.5(13) 2_655 5_656
O21 O2 O3 95.4(16) 6_666 5_656
O21 O2 O3 138(2) . 5_656
Nb O2 O3 62.4(9) 1_655 5_656
Ga1 O2 O3 62.4(9) 1_655 5_656
O1 O2 O3 72.1(10) 2_545 5_656
Ga2 O2 O3 57.1(9) 2_546 5_656
Ga3 O2 O3 51.3(9) 4_765 5_656
La O2 O3 66.1(8) 1_556 5_656
O3 O2 O3 107.1(15) . 5_656
O2 O2 O3 91.8(13) 6 5_656
La O2 O3 71.1(8) 2_656 5_656
O2 O2 O3 66.0(10) 5_766 5_656
O21 O2 O3 108.3(16) 5_655 5_656
O3 O2 O3 96.7(14) 6_556 5_656
Ga3 O2 O3 120.9(12) 2_656 5_656
Ga3 O2 O3 120.8(12) 4_665 5_656
O21 O2 La 96(5) 3_655 4_665
Ga3 O2 La 169(2) . 4_665
Ga2 O2 La 52.9(11) . 4_665
O21 O2 La 118(2) 5_656 4_665
O21 O2 La 63(2) 4_665 4_665
La O2 La 69.1(9) . 4_665
O3 O2 La 121.5(16) 3_655 4_665
O3 O2 La 137.8(16) 2_656 4_665
O3 O2 La 148.5(17) 4_655 4_665
O2 O2 La 136.9(7) 6_556 4_665
La O2 La 68.4(9) 2_655 4_665
O2 O2 La 38.1(9) 3_655 4_665
O2 O2 La 35.3(8) 4_665 4_665
O1 O2 La 82.4(10) 1_556 4_665
O1 O2 La 35.1(6) . 4_665
O3 O2 La 92.9(13) 2_655 4_665
O21 O2 La 82.6(15) 6_666 4_665
O21 O2 La 32.1(15) . 4_665
Nb O2 La 127.1(12) 1_655 4_665
Ga1 O2 La 127.1(12) 1_655 4_665
O1 O2 La 108.4(11) 2_545 4_665
Ga2 O2 La 119.1(11) 2_546 4_665
Ga3 O2 La 132.8(11) 4_765 4_665
La O2 La 104.6(9) 1_556 4_665
O3 O2 La 68.9(10) . 4_665
O2 O2 La 94.7(12) 6 4_665
La O2 La 103.3(8) 2_656 4_665
O2 O2 La 114.3(7) 5_766 4_665
O21 O2 La 78.1(13) 5_655 4_665
O3 O2 La 74.6(8) 6_556 4_665
Ga3 O2 La 56.3(5) 2_656 4_665
Ga3 O2 La 50.9(5) 4_665 4_665
O3 O2 La 170.6(13) 5_656 4_665
O21 O2 O2 126(6) 3_655 2_656
Ga3 O2 O2 99(2) . 2_656
Ga2 O2 O2 57.0(14) . 2_656
O21 O2 O2 115(2) 5_656 2_656
O21 O2 O2 18(2) 4_665 2_656
La O2 O2 149.7(19) . 2_656
O3 O2 O2 68.6(14) 3_655 2_656
O3 O2 O2 61.6(17) 2_656 2_656
O3 O2 O2 123(2) 4_655 2_656
O2 O2 O2 113(2) 6_556 2_656
La O2 O2 63.1(6) 2_655 2_656
O2 O2 O2 42.6(14) 3_655 2_656
O2 O2 O2 94.8(14) 4_665 2_656
O1 O2 O2 55.8(11) 1_556 2_656
O1 O2 O2 99.1(12) . 2_656
O3 O2 O2 105.2(15) 2_655 2_656
O21 O2 O2 2.0(14) 6_666 2_656
O21 O2 O2 76.9(18) . 2_656
Nb O2 O2 103.4(12) 1_655 2_656
Ga1 O2 O2 103.4(12) 1_655 2_656
O1 O2 O2 166.1(19) 2_545 2_656
Ga2 O2 O2 139.0(18) 2_546 2_656
Ga3 O2 O2 60.5(9) 4_765 2_656
La O2 O2 90.0(14) 1_556 2_656
O3 O2 O2 133.6(17) . 2_656
O2 O2 O2 148.8(17) 6 2_656
La O2 O2 34.1(9) 2_656 2_656
O2 O2 O2 35.7(11) 5_766 2_656
O21 O2 O2 142.1(18) 5_655 2_656
O3 O2 O2 99.0(13) 6_556 2_656
Ga3 O2 O2 24.3(6) 2_656 2_656
Ga3 O2 O2 97.0(12) 4_665 2_656
O3 O2 O2 97.3(15) 5_656 2_656
La O2 O2 80.6(10) 4_665 2_656
O21 O2 O2 6(4) 3_655 2_546
Ga3 O2 O2 69.0(14) . 2_546
Ga2 O2 O2 81.2(19) . 2_546
O21 O2 O2 19(2) 5_656 2_546
O21 O2 O2 132(3) 4_665 2_546
La O2 O2 65.2(8) . 2_546
O3 O2 O2 136(2) 3_655 2_546
O3 O2 O2 86.7(19) 2_656 2_546
O3 O2 O2 81.1(16) 4_655 2_546
O2 O2 O2 35.9(10) 6_556 2_546
La O2 O2 167(2) 2_655 2_546
O2 O2 O2 121(2) 3_655 2_546
O2 O2 O2 67(2) 4_665 2_546
O1 O2 O2 70.4(14) 1_556 2_546
O1 O2 O2 113.8(16) . 2_546
O3 O2 O2 128.7(17) 2_655 2_546
O21 O2 O2 125(2) 6_666 2_546
O21 O2 O2 78.7(19) . 2_546
Nb O2 O2 115.6(12) 1_655 2_546
Ga1 O2 O2 115.6(12) 1_655 2_546
O1 O2 O2 43.3(7) 2_545 2_546
Ga2 O2 O2 23.4(4) 2_546 2_546
Ga3 O2 O2 121.7(16) 4_765 2_546
La O2 O2 36.1(9) 1_556 2_546
O3 O2 O2 38.5(8) . 2_546
O2 O2 O2 85.7(9) 6 2_546
La O2 O2 95.6(15) 2_656 2_546
O2 O2 O2 124(2) 5_766 2_546
O21 O2 O2 89.6(15) 5_655 2_546
O3 O2 O2 35.3(11) 6_556 2_546
Ga3 O2 O2 123.4(15) 2_656 2_546
Ga3 O2 O2 53.7(10) 4_665 2_546
O3 O2 O2 71.6(12) 5_656 2_546
La O2 O2 102.0(14) 4_665 2_546
O2 O2 O2 125(2) 2_656 2_546
O21 O2 Ga3 110(5) 3_655 1_554
Ga3 O2 Ga3 100.6(14) . 1_554
Ga2 O2 Ga3 141.5(19) . 1_554
O21 O2 Ga3 118(2) 5_656 1_554
O21 O2 Ga3 114(3) 4_665 1_554
La O2 Ga3 55.2(8) . 1_554
O3 O2 Ga3 71.7(12) 3_655 1_554
O3 O2 Ga3 127.4(15) 2_656 1_554
O3 O2 Ga3 61.7(10) 4_655 1_554
O2 O2 Ga3 111.8(17) 6_556 1_554
La O2 Ga3 62.1(9) 2_655 1_554
O2 O2 Ga3 108.8(7) 3_655 1_554
O2 O2 Ga3 106.9(8) 4_665 1_554
O1 O2 Ga3 170.7(14) 1_556 1_554
O1 O2 Ga3 53.5(9) . 1_554
O3 O2 Ga3 20.6(9) 2_655 1_554
O21 O2 Ga3 124.4(18) 6_666 1_554
O21 O2 Ga3 117(2) . 1_554
Nb O2 Ga3 45.1(5) 1_655 1_554
Ga1 O2 Ga3 45.1(5) 1_655 1_554
O1 O2 Ga3 67.7(9) 2_545 1_554
Ga2 O2 Ga3 93.6(8) 2_546 1_554
Ga3 O2 Ga3 92.0(9) 4_765 1_554
La O2 Ga3 145.3(11) 1_556 1_554
O3 O2 Ga3 89.9(10) . 1_554
O2 O2 Ga3 24.6(7) 6 1_554
La O2 Ga3 148.8(12) 2_656 1_554
O2 O2 Ga3 111.7(14) 5_766 1_554
O21 O2 Ga3 25.4(10) 5_655 1_554
O3 O2 Ga3 130.4(12) 6_556 1_554
Ga3 O2 Ga3 119.3(10) 2_656 1_554
Ga3 O2 Ga3 117.3(10) 4_665 1_554
O3 O2 Ga3 100.2(10) 5_656 1_554
La O2 Ga3 88.5(8) 4_665 1_554
O2 O2 Ga3 124.2(12) 2_656 1_554
O2 O2 Ga3 110.3(10) 2_546 1_554
O21 O2 O21 70(4) 3_655 2_556
Ga3 O2 O21 126.2(18) . 2_556
Ga2 O2 O21 17.1(14) . 2_556
O21 O2 O21 83(2) 5_656 2_556
O21 O2 O21 65(2) 4_665 2_556
La O2 O21 86.0(14) . 2_556
O3 O2 O21 140.5(19) 3_655 2_556
O3 O2 O21 103.7(15) 2_656 2_556
O3 O2 O21 155(2) 4_655 2_556
O2 O2 O21 100.0(13) 6_556 2_556
La O2 O21 102.1(15) 2_655 2_556
O2 O2 O21 47.2(13) 3_655 2_556
O2 O2 O21 24.8(12) 4_665 2_556
O1 O2 O21 42.2(12) 1_556 2_556
O1 O2 O21 77.4(14) . 2_556
O3 O2 O21 136.0(17) 2_655 2_556
O21 O2 O21 74.0(15) 6_666 2_556
O21 O2 O21 11(3) . 2_556
Nb O2 O21 169.2(15) 1_655 2_556
Ga1 O2 O21 169.2(15) 1_655 2_556
O1 O2 O21 106.4(14) 2_545 2_556
Ga2 O2 O21 97.1(14) 2_546 2_556
Ga3 O2 O21 130.7(13) 4_765 2_556
La O2 O21 62.7(11) 1_556 2_556
O3 O2 O21 61.3(13) . 2_556
O2 O2 O21 123.7(11) 6 2_556
La O2 O21 74.3(11) 2_656 2_556
O2 O2 O21 105.1(12) 5_766 2_556
O21 O2 O21 109.8(12) 5_655 2_556
O3 O2 O21 39.0(11) 6_556 2_556
Ga3 O2 O21 54.7(11) 2_656 2_556
Ga3 O2 O21 24.9(9) 4_665 2_556
O3 O2 O21 127.5(14) 5_656 2_556
La O2 O21 43.1(11) 4_665 2_556
O2 O2 O21 72.5(14) 2_656 2_556
O2 O2 O21 74.0(15) 2_546 2_556
Ga3 O2 O21 128.7(13) 1_554 2_556
O21 O2 Ga1 87(5) 3_655 1_656
Ga3 O2 Ga1 26.6(9) . 1_656
Ga2 O2 Ga1 98.5(16) . 1_656
O21 O2 Ga1 63(2) 5_656 1_656
O21 O2 Ga1 91(3) 4_665 1_656
La O2 Ga1 136.5(13) . 1_656
O3 O2 Ga1 62.5(12) 3_655 1_656
O3 O2 Ga1 11.8(12) 2_656 1_656
O3 O2 Ga1 62.2(11) 4_655 1_656
O2 O2 Ga1 48.2(9) 6_556 1_656
La O2 Ga1 111.1(13) 2_655 1_656
O2 O2 Ga1 114.1(13) 3_655 1_656
O2 O2 Ga1 131.1(7) 4_665 1_656
O1 O2 Ga1 70.0(9) 1_556 1_656
O1 O2 Ga1 164.1(15) . 1_656
O3 O2 Ga1 108.7(12) 2_655 1_656
O21 O2 Ga1 71.0(14) 6_666 1_656
O21 O2 Ga1 123(2) . 1_656
Nb O2 Ga1 75.4(8) 1_655 1_656
Ga1 O2 Ga1 75.4(8) 1_655 1_656
O1 O2 Ga1 95.3(9) 2_545 1_656
Ga2 O2 Ga1 75.1(7) 2_546 1_656
Ga3 O2 Ga1 41.7(4) 4_765 1_656
La O2 Ga1 60.8(6) 1_556 1_656
O3 O2 Ga1 120.1(12) . 1_656
O2 O2 Ga1 116.1(11) 6 1_656
La O2 Ga1 46.1(5) 2_656 1_656
O2 O2 Ga1 45.7(7) 5_766 1_656
O21 O2 Ga1 132.7(14) 5_655 1_656
O3 O2 Ga1 94.1(10) 6_556 1_656
Ga3 O2 Ga1 95.8(9) 2_656 1_656
Ga3 O2 Ga1 116.7(10) 4_665 1_656
O3 O2 Ga1 25.3(6) 5_656 1_656
La O2 Ga1 149.2(10) 4_665 1_656
O2 O2 Ga1 72.9(12) 2_656 1_656
O2 O2 Ga1 81.7(12) 2_546 1_656
Ga3 O2 Ga1 119.3(9) 1_554 1_656
O21 O2 Ga1 112.0(12) 2_556 1_656
O21 O2 Nb 87(5) 3_655 1_656
Ga3 O2 Nb 26.6(9) . 1_656
Ga2 O2 Nb 98.5(16) . 1_656
O21 O2 Nb 63(2) 5_656 1_656
O21 O2 Nb 91(3) 4_665 1_656
La O2 Nb 136.5(13) . 1_656
O3 O2 Nb 62.5(12) 3_655 1_656
O3 O2 Nb 11.8(12) 2_656 1_656
O3 O2 Nb 62.2(11) 4_655 1_656
O2 O2 Nb 48.2(9) 6_556 1_656
La O2 Nb 111.1(13) 2_655 1_656
O2 O2 Nb 114.1(13) 3_655 1_656
O2 O2 Nb 131.1(7) 4_665 1_656
O1 O2 Nb 70.0(9) 1_556 1_656
O1 O2 Nb 164.1(15) . 1_656
O3 O2 Nb 108.7(12) 2_655 1_656
O21 O2 Nb 71.0(14) 6_666 1_656
O21 O2 Nb 123(2) . 1_656
Nb O2 Nb 75.4(8) 1_655 1_656
Ga1 O2 Nb 75.4(8) 1_655 1_656
O1 O2 Nb 95.3(9) 2_545 1_656
Ga2 O2 Nb 75.1(7) 2_546 1_656
Ga3 O2 Nb 41.7(4) 4_765 1_656
La O2 Nb 60.8(6) 1_556 1_656
O3 O2 Nb 120.1(12) . 1_656
O2 O2 Nb 116.1(11) 6 1_656
La O2 Nb 46.1(5) 2_656 1_656
O2 O2 Nb 45.7(7) 5_766 1_656
O21 O2 Nb 132.7(14) 5_655 1_656
O3 O2 Nb 94.1(10) 6_556 1_656
Ga3 O2 Nb 95.8(9) 2_656 1_656
Ga3 O2 Nb 116.7(10) 4_665 1_656
O3 O2 Nb 25.3(6) 5_656 1_656
La O2 Nb 149.2(10) 4_665 1_656
O2 O2 Nb 72.9(12) 2_656 1_656
O2 O2 Nb 81.7(12) 2_546 1_656
Ga3 O2 Nb 119.3(9) 1_554 1_656
O21 O2 Nb 112.0(12) 2_556 1_656
Ga1 O2 Nb 0.0 1_656 1_656
O21 O2 O1 166(6) 3_655 2_655
Ga3 O2 O1 103.2(17) . 2_655
Ga2 O2 O1 91.2(15) . 2_655
O21 O2 O1 148(2) 5_656 2_655
O21 O2 O1 38(2) 4_665 2_655
La O2 O1 130.2(15) . 2_655
O3 O2 O1 40.9(12) 3_655 2_655
O3 O2 O1 79.3(15) 2_656 2_655
O3 O2 O1 101.6(16) 4_655 2_655
O2 O2 O1 133.8(12) 6_556 2_655
La O2 O1 27.8(7) 2_655 2_655
O2 O2 O1 56.1(16) 3_655 2_655
O2 O2 O1 115.2(16) 4_665 2_655
O1 O2 O1 96.3(11) 1_556 2_655
O1 O2 O1 79.4(10) . 2_655
O3 O2 O1 64.7(13) 2_655 2_655
O21 O2 O1 40.4(17) 6_666 2_655
O21 O2 O1 100.4(16) . 2_655
Nb O2 O1 69.9(8) 1_655 2_655
Ga1 O2 O1 69.9(8) 1_655 2_655
O1 O2 O1 148.5(14) 2_545 2_655
Ga2 O2 O1 156.9(11) 2_546 2_655
Ga3 O2 O1 49.3(6) 4_765 2_655
La O2 O1 128.5(12) 1_556 2_655
O3 O2 O1 152.3(14) . 2_655
O2 O2 O1 108.6(13) 6 2_655
La O2 O1 68.8(9) 2_656 2_655
O2 O2 O1 41.4(9) 5_766 2_655
O21 O2 O1 105.9(16) 5_655 2_655
O3 O2 O1 137.3(10) 6_556 2_655
Ga3 O2 O1 48.3(5) 2_656 2_655
Ga3 O2 O1 125.8(9) 4_665 2_655
O3 O2 O1 100.6(12) 5_656 2_655
La O2 O1 83.9(7) 4_665 2_655
O2 O2 O1 40.5(7) 2_656 2_655
O2 O2 O1 164.3(17) 2_546 2_655
Ga3 O2 O1 84.2(9) 1_554 2_655
O21 O2 O1 102.2(13) 2_556 2_655
Ga1 O2 O1 85.9(9) 1_656 2_655
Nb O2 O1 85.9(9) 1_656 2_655
O21 O2 Ga2 111(5) 3_655 1_554
Ga3 O2 Ga2 141.6(17) . 1_554
Ga2 O2 Ga2 100.4(16) . 1_554
O21 O2 Ga2 133(2) 5_656 1_554
O21 O2 Ga2 89(3) 4_665 1_554
La O2 Ga2 51.5(8) . 1_554
O3 O2 Ga2 94.5(14) 3_655 1_554
O3 O2 Ga2 156.8(17) 2_656 1_554
O3 O2 Ga2 102.5(13) 4_655 1_554
O2 O2 Ga2 140.9(18) 6_556 1_554
La O2 Ga2 51.6(8) 2_655 1_554
O2 O2 Ga2 72.5(4) 3_655 1_554
O2 O2 Ga2 72.5(4) 4_665 1_554
O1 O2 Ga2 129.9(12) 1_556 1_554
O1 O2 Ga2 12.4(6) . 1_554
O3 O2 Ga2 47.9(10) 2_655 1_554
O21 O2 Ga2 107.3(16) 6_666 1_554
O21 O2 Ga2 78.0(18) . 1_554
Nb O2 Ga2 82.0(9) 1_655 1_554
Ga1 O2 Ga2 82.0(9) 1_655 1_554
O1 O2 Ga2 87.9(11) 2_545 1_554
Ga2 O2 Ga2 113.7(11) 2_546 1_554
Ga3 O2 Ga2 116.1(10) 4_765 1_554
La O2 Ga2 142.5(11) 1_556 1_554
O3 O2 Ga2 78.6(10) . 1_554
O2 O2 Ga2 53.2(10) 6 1_554
La O2 Ga2 139.5(10) 2_656 1_554
O2 O2 Ga2 120.5(15) 5_766 1_554
O21 O2 Ga2 38.3(12) 5_655 1_554
O3 O2 Ga2 109.5(11) 6_556 1_554
Ga3 O2 Ga2 88.2(8) 2_656 1_554
Ga3 O2 Ga2 87.1(8) 4_665 1_554
O3 O2 Ga2 141.3(11) 5_656 1_554
La O2 Ga2 47.5(5) 4_665 1_554
O2 O2 Ga2 105.9(12) 2_656 1_554
O2 O2 Ga2 115.5(13) 2_546 1_554
Ga3 O2 Ga2 41.1(4) 1_554 1_554
O21 O2 Ga2 89.5(12) 2_556 1_554
Ga1 O2 Ga2 156.2(11) 1_656 1_554
Nb O2 Ga2 156.2(11) 1_656 1_554
O1 O2 Ga2 79.3(9) 2_655 1_554
O21 O2 La 73(5) 3_655 4_655
Ga3 O2 La 56.7(10) . 4_655
Ga2 O2 La 150.8(19) . 4_655
O21 O2 La 70(2) 5_656 4_655
O21 O2 La 156(3) 4_665 4_655
La O2 La 60.5(8) . 4_655
O3 O2 La 81.0(13) 3_655 4_655
O3 O2 La 94.4(14) 2_656 4_655
O3 O2 La 24.2(11) 4_655 4_655
O2 O2 La 60.2(13) 6_556 4_655
La O2 La 108.2(12) 2_655 4_655
O2 O2 La 160.1(6) 3_655 4_655
O2 O2 La 118(2) 4_665 4_655
O1 O2 La 134.4(13) 1_556 4_655
O1 O2 La 98.8(11) . 4_655
O3 O2 La 62.2(12) 2_655 4_655
O21 O2 La 145.5(18) 6_666 4_655
O21 O2 La 135.7(19) . 4_655
Nb O2 La 48.2(5) 1_655 4_655
Ga1 O2 La 48.2(5) 1_655 4_655
O1 O2 La 32.1(4) 2_545 4_655
Ga2 O2 La 47.5(5) 2_546 4_655
Ga3 O2 La 86.7(7) 4_765 4_655
La O2 La 96.9(8) 1_556 4_655
O3 O2 La 77.6(11) . 4_655
O2 O2 La 34.8(8) 6 4_655
La O2 La 128.7(10) 2_656 4_655
O2 O2 La 111.8(6) 5_766 4_655
O21 O2 La 51.0(12) 5_655 4_655
O3 O2 La 104.3(9) 6_556 4_655
Ga3 O2 La 166.2(12) 2_656 4_655
Ga3 O2 La 113.6(10) 4_665 4_655
O3 O2 La 57.6(8) 5_656 4_655
La O2 La 127.6(11) 4_665 4_655
O2 O2 La 147.2(15) 2_656 4_655
O2 O2 La 70.1(7) 2_546 4_655
Ga3 O2 La 51.6(4) 1_554 4_655
O21 O2 La 138.5(14) 2_556 4_655
Ga1 O2 La 82.7(6) 1_656 4_655
Nb O2 La 82.7(6) 1_656 4_655
O1 O2 La 117.9(10) 2_655 4_655
Ga2 O2 La 87.8(7) 1_554 4_655
O21 O2 Ga2 144(6) 3_655 2_656
Ga3 O2 Ga2 91.3(15) . 2_656
Ga2 O2 Ga2 79.8(14) . 2_656
O21 O2 Ga2 126(2) 5_656 2_656
O21 O2 Ga2 31(2) 4_665 2_656
La O2 Ga2 152.0(15) . 2_656
O3 O2 Ga2 46.1(12) 3_655 2_656
O3 O2 Ga2 60.0(13) 2_656 2_656
O3 O2 Ga2 104.5(16) 4_655 2_656
O2 O2 Ga2 116.2(15) 6_556 2_656
La O2 Ga2 50.0(7) 2_655 2_656
O2 O2 Ga2 56.5(16) 3_655 2_656
O2 O2 Ga2 114.9(16) 4_665 2_656
O1 O2 Ga2 76.7(9) 1_556 2_656
O1 O2 Ga2 98.4(11) . 2_656
O3 O2 Ga2 85.0(13) 2_655 2_656
O21 O2 Ga2 22.0(16) 6_666 2_656
O21 O2 Ga2 97.3(16) . 2_656
Nb O2 Ga2 80.6(9) 1_655 2_656
Ga1 O2 Ga2 80.6(9) 1_655 2_656
O1 O2 Ga2 157.5(11) 2_545 2_656
Ga2 O2 Ga2 143.8(12) 2_546 2_656
Ga3 O2 Ga2 42.3(5) 4_765 2_656
La O2 Ga2 106.1(10) 1_556 2_656
O3 O2 Ga2 155.8(14) . 2_656
O2 O2 Ga2 128.7(11) 6 2_656
La O2 Ga2 46.3(5) 2_656 2_656
O2 O2 Ga2 23.2(6) 5_766 2_656
O21 O2 Ga2 128.3(15) 5_655 2_656
O3 O2 Ga2 121.3(10) 6_556 2_656
Ga3 O2 Ga2 41.5(4) 2_656 2_656
Ga3 O2 Ga2 119.4(9) 4_665 2_656
O3 O2 Ga2 88.9(11) 5_656 2_656
La O2 Ga2 92.4(8) 4_665 2_656
O2 O2 Ga2 23.0(5) 2_656 2_656
O2 O2 Ga2 141.7(16) 2_546 2_656
Ga3 O2 Ga2 105.3(9) 1_554 2_656
O21 O2 Ga2 94.6(12) 2_556 2_656
Ga1 O2 Ga2 68.8(6) 1_656 2_656
Nb O2 Ga2 68.8(6) 1_656 2_656
O1 O2 Ga2 22.6(6) 2_655 2_656
Ga2 O2 Ga2 100.5(9) 1_554 2_656
La O2 Ga2 126.6(9) 4_655 2_656
O21 O2 O3 69(5) 3_655 6
Ga3 O2 O3 130.9(16) . 6
Ga2 O2 O3 85.7(16) . 6
O21 O2 O3 92(2) 5_656 6
O21 O2 O3 111(2) 4_665 6
La O2 O3 21.2(8) . 6
O3 O2 O3 134.3(15) 3_655 6
O3 O2 O3 160.0(17) 2_656 6
O3 O2 O3 105.3(16) 4_655 6
O2 O2 O3 105.8(11) 6_556 6
La O2 O3 93.6(12) 2_655 6
O2 O2 O3 86.1(13) 3_655 6
O2 O2 O3 44.3(11) 4_665 6
O1 O2 O3 107.8(13) 1_556 6
O1 O2 O3 40.6(8) . 6
O3 O2 O3 81.8(14) 2_655 6
O21 O2 O3 130.6(15) 6_666 6
O21 O2 O3 59.6(17) . 6
Nb O2 O3 108.2(11) 1_655 6
Ga1 O2 O3 108.2(11) 1_655 6
O1 O2 O3 61.0(9) 2_545 6
Ga2 O2 O3 78.9(9) 2_546 6
Ga3 O2 O3 156.1(13) 4_765 6
La O2 O3 100.7(11) 1_556 6
O3 O2 O3 35.6(11) . 6
O2 O2 O3 55.0(8) 6 6
La O2 O3 143.1(11) 2_656 6
O2 O2 O3 160.3(12) 5_766 6
O21 O2 O3 41.3(13) 5_655 6
O3 O2 O3 70.1(11) 6_556 6
Ga3 O2 O3 104.4(9) 2_656 6
Ga3 O2 O3 53.0(8) 4_665 6
O3 O2 O3 133.0(12) 5_656 6
La O2 O3 48.1(7) 4_665 6
O2 O2 O3 128.7(13) 2_656 6
O2 O2 O3 73.5(11) 2_546 6
Ga3 O2 O3 64.4(8) 1_554 6
O21 O2 O3 68.8(13) 2_556 6
Ga1 O2 O3 153.9(10) 1_656 6
Nb O2 O3 153.9(10) 1_656 6
O1 O2 O3 119.9(11) 2_655 6
Ga2 O2 O3 43.0(6) 1_554 6
La O2 O3 81.5(8) 4_655 6
Ga2 O2 O3 137.1(9) 2_656 6
O21 O2 O3 102(5) 3_655 5_655
Ga3 O2 O3 67.8(13) . 5_655
Ga2 O2 O3 174(2) . 5_655
O21 O2 O3 98(2) 5_656 5_655
O21 O2 O3 127(3) 4_665 5_655
La O2 O3 72.1(10) . 5_655
O3 O2 O3 57.4(16) 3_655 5_655
O3 O2 O3 97.1(15) 2_656 5_655
O3 O2 O3 29.5(11) 4_655 5_655
O2 O2 O3 84.9(15) 6_556 5_655
La O2 O3 79.3(11) 2_655 5_655
O2 O2 O3 135.4(15) 3_655 5_655
O2 O2 O3 133.0(15) 4_665 5_655
O1 O2 O3 156.2(15) 1_556 5_655
O1 O2 O3 86.3(11) . 5_655
O3 O2 O3 34.8(14) 2_655 5_655
O21 O2 O3 125(2) 6_666 5_655
O21 O2 O3 148(2) . 5_655
Nb O2 O3 22.5(7) 1_655 5_655
Ga1 O2 O3 22.5(7) 1_655 5_655
O1 O2 O3 59.4(10) 2_545 5_655
Ga2 O2 O3 77.0(10) 2_546 5_655
Ga3 O2 O3 71.0(9) 4_765 5_655
La O2 O3 123.8(11) 1_556 5_655
O3 O2 O3 100.2(13) . 5_655
O2 O2 O3 34.1(8) 6 5_655
La O2 O3 127.9(12) 2_656 5_655
O2 O2 O3 96.1(11) 5_766 5_655
O21 O2 O3 48.2(12) 5_655 5_655
O3 O2 O3 133.3(12) 6_556 5_655
Ga3 O2 O3 136.9(13) 2_656 5_655
Ga3 O2 O3 136.4(12) 4_665 5_655
O3 O2 O3 67.3(10) 5_656 5_655
La O2 O3 121.3(11) 4_665 5_655
O2 O2 O3 125.7(14) 2_656 5_655
O2 O2 O3 99.6(12) 2_546 5_655
Ga3 O2 O3 32.9(5) 1_554 5_655
O21 O2 O3 157.8(14) 2_556 5_655
Ga1 O2 O3 87.4(9) 1_656 5_655
Nb O2 O3 87.4(9) 1_656 5_655
O1 O2 O3 89.4(11) 2_655 5_655
Ga2 O2 O3 73.9(8) 1_554 5_655
La O2 O3 29.6(7) 4_655 5_655
Ga2 O2 O3 102.7(11) 2_656 5_655
O3 O2 O3 89.0(13) 6 5_655
O21 O2 O3 113(5) 3_655 1_655
Ga3 O2 O3 44.7(12) . 1_655
Ga2 O2 O3 146(2) . 1_655
O21 O2 O3 95(2) 5_656 1_655
O21 O2 O3 104(2) 4_665 1_655
La O2 O3 110.5(13) . 1_655
O3 O2 O3 30.1(11) 3_655 1_655
O3 O2 O3 60.1(13) 2_656 1_655
O3 O2 O3 31.7(14) 4_655 1_655
O2 O2 O3 76.0(9) 6_556 1_655
La O2 O3 79.3(10) 2_655 1_655
O2 O2 O3 127(2) 3_655 1_655
O2 O2 O3 172(2) 4_665 1_655
O1 O2 O3 121.6(14) 1_556 1_655
O1 O2 O3 115.6(13) . 1_655
O3 O2 O3 56.4(11) 2_655 1_655
O21 O2 O3 91.8(18) 6_666 1_655
O21 O2 O3 170(2) . 1_655
Nb O2 O3 22.5(4) 1_655 1_655
Ga1 O2 O3 22.5(4) 1_655 1_655
O1 O2 O3 84.7(10) 2_545 1_655
Ga2 O2 O3 86.8(10) 2_546 1_655
Ga3 O2 O3 33.4(6) 4_765 1_655
La O2 O3 108.6(11) 1_556 1_655
O3 O2 O3 130.9(17) . 1_655
O2 O2 O3 73.4(8) 6 1_655
La O2 O3 88.6(9) 2_656 1_655
O2 O2 O3 59.1(9) 5_766 1_655
O21 O2 O3 87.3(14) 5_655 1_655
O3 O2 O3 139.0(10) 6_556 1_655
Ga3 O2 O3 114.6(12) 2_656 1_655
Ga3 O2 O3 161.8(13) 4_665 1_655
O3 O2 O3 42.7(11) 5_656 1_655
La O2 O3 146.3(12) 4_665 1_655
O2 O2 O3 93.5(12) 2_656 1_655
O2 O2 O3 108.1(14) 2_546 1_655
Ga3 O2 O3 67.3(7) 1_554 1_655
O21 O2 O3 162.9(14) 2_556 1_655
Ga1 O2 O3 52.8(6) 1_656 1_655
Nb O2 O3 52.8(6) 1_656 1_655
O1 O2 O3 71.1(8) 2_655 1_655
Ga2 O2 O3 104.2(9) 1_554 1_655
La O2 O3 53.9(8) 4_655 1_655
Ga2 O2 O3 73.1(9) 2_656 1_655
O3 O2 O3 128.3(9) 6 1_655
O3 O2 O3 39.3(10) 5_655 1_655
O21 O2 Ga3 93(5) 3_655 2_646
Ga3 O2 Ga3 23.5(9) . 2_646
Ga2 O2 Ga3 137.0(19) . 2_646
O21 O2 Ga3 74(2) 5_656 2_646
O21 O2 Ga3 115(2) 4_665 2_646
La O2 Ga3 109.7(11) . 2_646
O3 O2 Ga3 48.5(12) 3_655 2_646
O3 O2 Ga3 48.9(12) 2_656 2_646
O3 O2 Ga3 25.5(10) 4_655 2_646
O2 O2 Ga3 54.6(6) 6_556 2_646
La O2 Ga3 100.5(11) 2_655 2_646
O2 O2 Ga3 140(2) 3_655 2_646
O2 O2 Ga3 155.6(19) 4_665 2_646
O1 O2 Ga3 108.0(12) 1_556 2_646
O1 O2 Ga3 133.8(13) . 2_646
O3 O2 Ga3 75.0(11) 2_655 2_646
O21 O2 Ga3 97.5(16) 6_666 2_646
O21 O2 Ga3 160(2) . 2_646
Nb O2 Ga3 40.7(4) 1_655 2_646
Ga1 O2 Ga3 40.7(4) 1_655 2_646
O1 O2 Ga3 74.1(6) 2_545 2_646
Ga2 O2 Ga3 68.8(6) 2_546 2_646
Ga3 O2 Ga3 41.6(4) 4_765 2_646
La O2 Ga3 87.8(8) 1_556 2_646
O3 O2 Ga3 117.7(13) . 2_646
O2 O2 Ga3 78.8(8) 6 2_646
La O2 Ga3 82.6(8) 2_656 2_646
O2 O2 Ga3 64.0(5) 5_766 2_646
O21 O2 Ga3 95.0(13) 5_655 2_646
O3 O2 Ga3 117.4(10) 6_556 2_646
Ga3 O2 Ga3 123.5(10) 2_656 2_646
Ga3 O2 Ga3 140.8(11) 4_665 2_646
O3 O2 Ga3 21.7(6) 5_656 2_646
La O2 Ga3 167.6(11) 4_665 2_646
O2 O2 Ga3 99.4(13) 2_656 2_646
O2 O2 Ga3 88.1(11) 2_546 2_646
Ga3 O2 Ga3 81.2(6) 1_554 2_646
O21 O2 Ga3 148.8(13) 2_556 2_646
Ga1 O2 Ga3 38.7(3) 1_656 2_646
Nb O2 Ga3 38.7(3) 1_656 2_646
O1 O2 Ga3 88.2(8) 2_655 2_646
Ga2 O2 Ga3 121.5(9) 1_554 2_646
La O2 Ga3 49.2(4) 4_655 2_646
Ga2 O2 Ga3 83.8(7) 2_656 2_646
O3 O2 Ga3 130.7(9) 6 2_646
O3 O2 Ga3 48.8(6) 5_655 2_646
O3 O2 Ga3 21.5(5) 1_655 2_646
O21 O2 O21 46(4) 3_655 2_546
Ga3 O2 O21 35.5(14) . 2_546
Ga2 O2 O21 117.7(19) . 2_546
O21 O2 O21 33(2) 5_656 2_546
O21 O2 O21 149(2) 4_665 2_546
La O2 O21 77.1(13) . 2_546
O3 O2 O21 96.3(18) 3_655 2_546
O3 O2 O21 70.0(16) 2_656 2_546
O3 O2 O21 40.5(15) 4_655 2_546
O2 O2 O21 21.6(16) 6_556 2_546
La O2 O21 143.0(16) 2_655 2_546
O2 O2 O21 159.5(15) 3_655 2_546
O2 O2 O21 108(2) 4_665 2_546
O1 O2 O21 95.7(12) 1_556 2_546
O1 O2 O21 129.7(14) . 2_546
O3 O2 O21 99.8(17) 2_655 2_546
O21 O2 O21 129(2) 6_666 2_546
O21 O2 O21 120(2) . 2_546
Nb O2 O21 75.6(12) 1_655 2_546
Ga1 O2 O21 75.6(12) 1_655 2_546
O1 O2 O21 36.0(12) 2_545 2_546
Ga2 O2 O21 20.6(10) 2_546 2_546
Ga3 O2 O21 87.8(12) 4_765 2_546
La O2 O21 58.8(10) 1_556 2_546
O3 O2 O21 70.6(14) . 2_546
O2 O2 O21 70.2(15) 6 2_546
La O2 O21 98.5(11) 2_656 2_546
O2 O2 O21 103.7(11) 5_766 2_546
O21 O2 O21 83.7(14) 5_655 2_546
O3 O2 O21 75.7(12) 6_556 2_546
Ga3 O2 O21 149.3(12) 2_656 2_546
Ga3 O2 O21 95.1(13) 4_665 2_546
O3 O2 O21 37.9(12) 5_656 2_546
La O2 O21 139.5(14) 4_665 2_546
O2 O2 O21 131.1(16) 2_656 2_546
O2 O2 O21 41.5(11) 2_546 2_546
Ga3 O2 O21 90.2(11) 1_554 2_546
O21 O2 O21 114.7(18) 2_556 2_546
Ga1 O2 O21 59.4(10) 1_656 2_546
Nb O2 O21 59.4(10) 1_656 2_546
O1 O2 O21 136.3(14) 2_655 2_546
Ga2 O2 O21 121.9(11) 1_554 2_546
La O2 O21 38.8(10) 4_655 2_546
Ga2 O2 O21 126.8(13) 2_656 2_546
O3 O2 O21 95.8(12) 6 2_546
O3 O2 O21 65.2(13) 5_655 2_546
O3 O2 O21 66.8(13) 1_655 2_546
Ga3 O2 O21 48.1(10) 2_646 2_546
O21 O2 O21 100(6) 3_655 3_654
Ga3 O2 O21 120(2) . 3_654
Ga2 O2 O21 120(2) . 3_654
O21 O2 O21 117(2) 5_656 3_654
O21 O2 O21 111(3) 4_665 3_654
La O2 O21 38.5(11) . 3_654
O3 O2 O21 92.6(17) 3_655 3_654
O3 O2 O21 150.8(19) 2_656 3_654
O3 O2 O21 80.8(16) 4_655 3_654
O2 O2 O21 119(2) 6_556 3_654
La O2 O21 66.1(14) 2_655 3_654
O2 O2 O21 96.4(12) 3_655 3_654
O2 O2 O21 83.5(12) 4_665 3_654
O1 O2 O21 147.6(16) 1_556 3_654
O1 O2 O21 34.8(12) . 3_654
O3 O2 O21 39.8(12) 2_655 3_654
O21 O2 O21 128(2) 6_666 3_654
O21 O2 O21 94.3(19) . 3_654
Nb O2 O21 68.6(12) 1_655 3_654
Ga1 O2 O21 68.6(12) 1_655 3_654
O1 O2 O21 66.8(15) 2_545 3_654
Ga2 O2 O21 93.8(14) 2_546 3_654
Ga3 O2 O21 114.1(13) 4_765 3_654
La O2 O21 137.6(14) 1_556 3_654
O3 O2 O21 72.5(12) . 3_654
O2 O2 O21 29.4(13) 6 3_654
La O2 O21 161.0(15) 2_656 3_654
O2 O2 O21 129.5(19) 5_766 3_654
O21 O2 O21 15(2) 5_655 3_654
O3 O2 O21 111.4(13) 6_556 3_654
Ga3 O2 O21 111.8(14) 2_656 3_654
Ga3 O2 O21 94.6(12) 4_665 3_654
O3 O2 O21 119.8(15) 5_656 3_654
La O2 O21 67.9(12) 4_665 3_654
O2 O2 O21 127.1(17) 2_656 3_654
O2 O2 O21 102.6(14) 2_546 3_654
Ga3 O2 O21 23.5(9) 1_554 3_654
O21 O2 O21 105.5(16) 2_556 3_654
Ga1 O2 O21 141.8(14) 1_656 3_654
Nb O2 O21 141.8(14) 1_656 3_654
O1 O2 O21 93.1(14) 2_655 3_654
Ga2 O2 O21 23.8(11) 1_554 3_654
La O2 O21 64.1(12) 4_655 3_654
Ga2 O2 O21 115.7(14) 2_656 3_654
O3 O2 O21 42.0(11) 6 3_654
O3 O2 O21 54.4(12) 5_655 3_654
O3 O2 O21 90.8(13) 1_655 3_654
Ga3 O2 O21 103.2(13) 2_646 3_654
O21 O2 O21 98.7(17) 2_546 3_654
O21 O2 O21 147(5) 3_655 6_665
Ga3 O2 O21 131(2) . 6_665
Ga2 O2 O21 100.6(18) . 6_665
O21 O2 O21 168(3) 5_656 6_665
O21 O2 O21 63(3) 4_665 6_665
La O2 O21 86.7(14) . 6_665
O3 O2 O21 65.0(17) 3_655 6_665
O3 O2 O21 122(2) 2_656 6_665
O3 O2 O21 103.2(15) 4_655 6_665
O2 O2 O21 160.3(16) 6_556 6_665
La O2 O21 15.8(12) 2_655 6_665
O2 O2 O21 59.7(12) 3_655 6_665
O2 O2 O21 94.6(12) 4_665 6_665
O1 O2 O21 123.3(14) 1_556 6_665
O1 O2 O21 38.4(11) . 6_665
O3 O2 O21 41.1(14) 2_655 6_665
O21 O2 O21 77.1(18) 6_666 6_665
O21 O2 O21 90.3(18) . 6_665
Nb O2 O21 69.9(12) 1_655 6_665
Ga1 O2 O21 69.9(12) 1_655 6_665
O1 O2 O21 117.4(15) 2_545 6_665
Ga2 O2 O21 144.5(14) 2_546 6_665
Ga3 O2 O21 84.2(14) 4_765 6_665
La O2 O21 160.4(13) 1_556 6_665
O3 O2 O21 113.6(15) . 6_665
O2 O2 O21 74.9(14) 6 6_665
La O2 O21 109.6(14) 2_656 6_665
O2 O2 O21 84.6(16) 5_766 6_665
O21 O2 O21 66(2) 5_655 6_665
O3 O2 O21 134.4(13) 6_556 6_665
Ga3 O2 O21 67.5(11) 2_656 6_665
Ga3 O2 O21 110.4(13) 4_665 6_665
O3 O2 O21 128.8(16) 5_656 6_665
La O2 O21 59.8(11) 4_665 6_665
O2 O2 O21 76.2(14) 2_656 6_665
O2 O2 O21 151.4(17) 2_546 6_665
Ga3 O2 O21 51.9(10) 1_554 6_665
O21 O2 O21 99.4(9) 2_556 6_665
Ga1 O2 O21 125.7(14) 1_656 6_665
Nb O2 O21 125.7(14) 1_656 6_665
O1 O2 O21 43.6(12) 2_655 6_665
Ga2 O2 O21 35.8(10) 1_554 6_665
La O2 O21 102.2(11) 4_655 6_665
Ga2 O2 O21 65.5(12) 2_656 6_665
O3 O2 O21 78.1(12) 6 6_665
O3 O2 O21 75.9(12) 5_655 6_665
O3 O2 O21 86.5(12) 1_655 6_665
Ga3 O2 O21 108.0(13) 2_646 6_665
O21 O2 O21 140.7(17) 2_546 6_665
O21 O2 O21 51.5(6) 3_654 6_665
O21 O2 O3 108(5) 3_655 6_656
Ga3 O2 O3 36.2(12) . 6_656
Ga2 O2 O3 112.3(17) . 6_656
O21 O2 O3 85(2) 5_656 6_656
O21 O2 O3 85(2) 4_665 6_656
La O2 O3 140.4(11) . 6_656
O3 O2 O3 38.8(12) 3_655 6_656
O3 O2 O3 26.9(11) 2_656 6_656
O3 O2 O3 55.9(14) 4_655 6_656
O2 O2 O3 67.1(8) 6_556 6_656
La O2 O3 89.4(12) 2_655 6_656
O2 O2 O3 110.8(18) 3_655 6_656
O2 O2 O3 152.0(7) 4_665 6_656
O1 O2 O3 87.5(11) 1_556 6_656
O1 O2 O3 140.6(14) . 6_656
O3 O2 O3 86.9(10) 2_655 6_656
O21 O2 O3 66.9(16) 6_666 6_656
O21 O2 O3 139(2) . 6_656
Nb O2 O3 56.0(7) 1_655 6_656
Ga1 O2 O3 56.0(7) 1_655 6_656
O1 O2 O3 103.3(8) 2_545 6_656
Ga2 O2 O3 90.7(8) 2_546 6_656
Ga3 O2 O3 19.0(6) 4_765 6_656
La O2 O3 84.6(8) 1_556 6_656
O3 O2 O3 140.3(11) . 6_656
O2 O2 O3 106.7(7) 6 6_656
La O2 O3 54.8(7) 2_656 6_656
O2 O2 O3 34.0(6) 5_766 6_656
O21 O2 O3 121.5(14) 5_655 6_656
O3 O2 O3 117.7(11) 6_556 6_656
Ga3 O2 O3 93.2(9) 2_656 6_656
Ga3 O2 O3 139.5(11) 4_665 6_656
O3 O2 O3 33.6(9) 5_656 6_656
La O2 O3 148.2(10) 4_665 6_656
O2 O2 O3 68.9(12) 2_656 6_656
O2 O2 O3 102.7(13) 2_546 6_656
Ga3 O2 O3 101.1(9) 1_554 6_656
O21 O2 O3 128.7(12) 2_556 6_656
Ga1 O2 O3 23.8(5) 1_656 6_656
Nb O2 O3 23.8(5) 1_656 6_656
O1 O2 O3 67.4(9) 2_655 6_656
Ga2 O2 O3 132.8(11) 1_554 6_656
La O2 O3 79.9(7) 4_655 6_656
Ga2 O2 O3 55.9(7) 2_656 6_656
O3 O2 O3 161.2(12) 6 6_656
O3 O2 O3 73.3(6) 5_655 6_656
O3 O2 O3 34.4(9) 1_655 6_656
Ga3 O2 O3 30.8(5) 2_646 6_656
O21 O2 O3 71.3(12) 2_546 6_656
O21 O2 O3 124.6(13) 3_654 6_656
O21 O2 O3 102.9(15) 6_665 6_656
O21 O2 O3 100(5) 3_655 5_666
Ga3 O2 O3 117.1(17) . 5_666
Ga2 O2 O3 23.4(12) . 5_666
O21 O2 O3 102(2) 5_656 5_666
O21 O2 O3 30(2) 4_665 5_666
La O2 O3 121.1(14) . 5_666
O3 O2 O3 102.7(13) 3_655 5_666
O3 O2 O3 80.6(13) 2_656 5_666
O3 O2 O3 153.4(17) 4_655 5_666
O2 O2 O3 111.2(18) 6_556 5_666
La O2 O3 80.0(10) 2_655 5_666
O2 O2 O3 28.1(7) 3_655 5_666
O2 O2 O3 61.0(12) 4_665 5_666
O1 O2 O3 37.0(7) 1_556 5_666
O1 O2 O3 88.2(11) . 5_666
O3 O2 O3 126.3(13) 2_655 5_666
O21 O2 O3 35.9(15) 6_666 5_666
O21 O2 O3 43.3(16) . 5_666
Nb O2 O3 137.0(13) 1_655 5_666
Ga1 O2 O3 137.0(13) 1_655 5_666
O1 O2 O3 142.8(13) 2_545 5_666
Ga2 O2 O3 124.5(12) 2_546 5_666
Ga3 O2 O3 93.9(9) 4_765 5_666
La O2 O3 74.5(8) 1_556 5_666
O3 O2 O3 99.4(13) . 5_666
O2 O2 O3 151.7(15) 6 5_666
La O2 O3 46.1(5) 2_656 5_666
O2 O2 O3 68.3(9) 5_766 5_666
O21 O2 O3 135.1(15) 5_655 5_666
O3 O2 O3 69.1(8) 6_556 5_666
Ga3 O2 O3 21.0(6) 2_656 5_666
Ga3 O2 O3 62.8(9) 4_665 5_666
O3 O2 O3 116.5(11) 5_656 5_666
La O2 O3 57.2(7) 4_665 5_666
O2 O2 O3 34.4(9) 2_656 5_666
O2 O2 O3 102.5(15) 2_546 5_666
Ga3 O2 O3 136.9(11) 1_554 5_666
O21 O2 O3 38.2(12) 2_556 5_666
Ga1 O2 O3 92.0(8) 1_656 5_666
Nb O2 O3 92.0(8) 1_656 5_666
O1 O2 O3 68.2(9) 2_655 5_666
Ga2 O2 O3 99.6(9) 1_554 5_666
La O2 O3 171.4(12) 4_655 5_666
Ga2 O2 O3 56.7(7) 2_656 5_666
O3 O2 O3 100.9(7) 6 5_666
O3 O2 O3 157.6(16) 5_655 5_666
O3 O2 O3 127.3(10) 1_655 5_666
Ga3 O2 O3 128.0(11) 2_646 5_666
O21 O2 O3 132.6(13) 2_546 5_666
O21 O2 O3 123.0(15) 3_654 5_666
O21 O2 O3 86.4(12) 6_665 5_666
O3 O2 O3 98.0(12) 6_656 5_666
O21 O2 O21 136(5) 3_655 2_656
Ga3 O2 O21 70.1(15) . 2_656
Ga2 O2 O21 96.3(18) . 2_656
O21 O2 O21 113(3) 5_656 2_656
O21 O2 O21 54(2) 4_665 2_656
La O2 O21 156.5(16) . 2_656
O3 O2 O21 30.9(14) 3_655 2_656
O3 O2 O21 45.1(15) 2_656 2_656
O3 O2 O21 83.1(18) 4_655 2_656
O2 O2 O21 98.9(12) 6_556 2_656
La O2 O21 61.2(14) 2_655 2_656
O2 O2 O21 79(2) 3_655 2_656
O2 O2 O21 136(2) 4_665 2_656
O1 O2 O21 84.1(12) 1_556 2_656
O1 O2 O21 114.2(15) . 2_656
O3 O2 O21 81.1(15) 2_655 2_656
O21 O2 O21 39(2) 6_666 2_656
O21 O2 O21 118(2) . 2_656
Nb O2 O21 65.1(12) 1_655 2_656
Ga1 O2 O21 65.1(12) 1_655 2_656
O1 O2 O21 135.4(14) 2_545 2_656
Ga2 O2 O21 124.4(13) 2_546 2_656
Ga3 O2 O21 20.1(10) 4_765 2_656
La O2 O21 102.0(11) 1_556 2_656
O3 O2 O21 168.2(13) . 2_656
O2 O2 O21 119.6(10) 6 2_656
La O2 O21 47.5(10) 2_656 2_656
O2 O2 O21 10.4(13) 5_766 2_656
O21 O2 O21 126.7(19) 5_655 2_656
O3 O2 O21 128.2(12) 6_556 2_656
Ga3 O2 O21 63.1(12) 2_656 2_656
Ga3 O2 O21 136.1(13) 4_665 2_656
O3 O2 O21 67.6(13) 5_656 2_656
La O2 O21 114.6(14) 4_665 2_656
O2 O2 O21 40.9(12) 2_656 2_656
O2 O2 O21 131.8(16) 2_546 2_656
Ga3 O2 O21 101.2(12) 1_554 2_656
O21 O2 O21 112.8(17) 2_556 2_656
Ga1 O2 O21 50.9(10) 1_656 2_656
Nb O2 O21 50.9(10) 1_656 2_656
O1 O2 O21 35.1(12) 2_655 2_656
Ga2 O2 O21 112.3(13) 1_554 2_656
La O2 O21 106.4(13) 4_655 2_656
Ga2 O2 O21 22.5(10) 2_656 2_656
O3 O2 O21 154.7(14) 6 2_656
O3 O2 O21 87.5(14) 5_655 2_656
O3 O2 O21 52.6(12) 1_655 2_656
Ga3 O2 O21 61.3(11) 2_646 2_656
O21 O2 O21 105.4(17) 2_546 2_656
O21 O2 O21 119.3(12) 3_654 2_656
O21 O2 O21 76.7(15) 6_665 2_656
O3 O2 O21 34.0(10) 6_656 2_656
O3 O2 O21 75.0(12) 5_666 2_656
O21 O2 Ga3 16(5) 3_655 2_546
Ga3 O2 Ga3 89.2(14) . 2_546
Ga2 O2 Ga3 75.1(14) . 2_546
O21 O2 Ga3 39.4(19) 5_656 2_546
O21 O2 Ga3 128(3) 4_665 2_546
La O2 Ga3 49.6(8) . 2_546
O3 O2 Ga3 154.1(15) 3_655 2_546
O3 O2 Ga3 106.5(15) 2_656 2_546
O3 O2 Ga3 93.5(16) 4_655 2_546
O2 O2 Ga3 56.6(5) 6_556 2_546
La O2 Ga3 146.5(14) 2_655 2_546
O2 O2 Ga3 108.7(16) 3_655 2_546
O2 O2 Ga3 50.0(16) 4_665 2_546
O1 O2 Ga3 75.1(9) 1_556 2_546
O1 O2 Ga3 93.3(11) . 2_546
O3 O2 Ga3 122.8(14) 2_655 2_546
O21 O2 Ga3 130.4(17) 6_666 2_546
O21 O2 Ga3 64.4(15) . 2_546
Nb O2 Ga3 124.2(10) 1_655 2_546
Ga1 O2 Ga3 124.2(10) 1_655 2_546
O1 O2 Ga3 44.3(6) 2_545 2_546
Ga2 O2 Ga3 37.6(4) 2_546 2_546
Ga3 O2 Ga3 142.5(10) 4_765 2_546
La O2 Ga3 49.7(5) 1_556 2_546
O3 O2 Ga3 18.0(6) . 2_546
O2 O2 Ga3 79.4(7) 6 2_546
La O2 Ga3 107.8(9) 2_656 2_546
O2 O2 Ga3 141.9(16) 5_766 2_546
O21 O2 Ga3 77.9(13) 5_655 2_546
O3 O2 Ga3 30.7(6) 6_556 2_546
Ga3 O2 Ga3 117.5(9) 2_656 2_546
Ga3 O2 Ga3 39.1(4) 4_665 2_546
O3 O2 Ga3 91.8(10) 5_656 2_546
La O2 Ga3 82.6(7) 4_665 2_546
O2 O2 Ga3 129.7(14) 2_656 2_546
O2 O2 Ga3 20.9(6) 2_546 2_546
Ga3 O2 Ga3 102.2(8) 1_554 2_546
O21 O2 Ga3 63.1(11) 2_556 2_546
Ga1 O2 Ga3 102.4(8) 1_656 2_546
Nb O2 Ga3 102.4(8) 1_656 2_546
O1 O2 Ga3 164.9(9) 2_655 2_546
Ga2 O2 Ga3 96.5(8) 1_554 2_546
La O2 Ga3 76.1(6) 4_655 2_546
Ga2 O2 Ga3 151.9(10) 2_656 2_546
O3 O2 Ga3 53.6(7) 6 2_546
O3 O2 Ga3 103.5(10) 5_655 2_546
O3 O2 Ga3 124.0(11) 1_655 2_546
Ga3 O2 Ga3 106.2(7) 2_646 2_546
O21 O2 Ga3 58.1(11) 2_546 2_546
O21 O2 Ga3 88.1(11) 3_654 2_546
O21 O2 Ga3 131.6(14) 6_665 2_546
O3 O2 Ga3 123.7(9) 6_656 2_546
O3 O2 Ga3 98.5(10) 5_666 2_546
O21 O2 Ga3 151.1(11) 2_656 2_546
O21 O2 O21 12(6) 3_655 6_556
Ga3 O2 O21 68.8(15) . 6_556
Ga2 O2 O21 90.1(18) . 6_556
O21 O2 O21 24.2(19) 5_656 6_556
O21 O2 O21 142(3) 4_665 6_556
La O2 O21 57.5(13) . 6_556
O3 O2 O21 133.3(16) 3_655 6_556
O3 O2 O21 92.2(16) 2_656 6_556
O3 O2 O21 74.2(18) 4_655 6_556
O2 O2 O21 37.6(10) 6_556 6_556
La O2 O21 159.7(15) 2_655 6_556
O2 O2 O21 128(2) 3_655 6_556
O2 O2 O21 71(2) 4_665 6_556
O1 O2 O21 80.8(12) 1_556 6_556
O1 O2 O21 109.2(14) . 6_556
O3 O2 O21 118.3(16) 2_655 6_556
O21 O2 O21 135(2) 6_666 6_556
O21 O2 O21 84(2) . 6_556
Nb O2 O21 107.8(11) 1_655 6_556
Ga1 O2 O21 107.8(11) 1_655 6_556
O1 O2 O21 33.0(11) 2_545 6_556
Ga2 O2 O21 16.7(9) 2_546 6_556
Ga3 O2 O21 122.7(11) 4_765 6_556
La O2 O21 46.0(10) 1_556 6_556
O3 O2 O21 35.9(11) . 6_556
O2 O2 O21 75.4(13) 6 6_556
La O2 O21 105.0(11) 2_656 6_556
O2 O2 O21 130.2(14) 5_766 6_556
O21 O2 O21 80.0(12) 5_655 6_556
O3 O2 O21 43.6(12) 6_556 6_556
Ga3 O2 O21 132.9(12) 2_656 6_556
Ga3 O2 O21 58.8(11) 4_665 6_556
O3 O2 O21 71.4(12) 5_656 6_556
La O2 O21 103.6(12) 4_665 6_556
O2 O2 O21 135.8(15) 2_656 6_556
O2 O2 O21 10.4(12) 2_546 6_556
Ga3 O2 O21 100.0(10) 1_554 6_556
O21 O2 O21 81.2(19) 2_556 6_556
Ga1 O2 O21 85.5(10) 1_656 6_556
Nb O2 O21 85.5(10) 1_656 6_556
O1 O2 O21 171.4(13) 2_655 6_556
Ga2 O2 O21 108.8(11) 1_554 6_556
La O2 O21 60.8(9) 4_655 6_556
Ga2 O2 O21 150.3(11) 2_656 6_556
O3 O2 O21 68.7(12) 6 6_556
O3 O2 O21 90.2(12) 5_655 6_556
O3 O2 O21 103.5(13) 1_655 6_556
Ga3 O2 O21 85.1(10) 2_646 6_556
O21 O2 O21 37.0(13) 2_546 6_556
O21 O2 O21 93.6(17) 3_654 6_556
O21 O2 O21 144.2(19) 6_665 6_556
O3 O2 O21 104.3(10) 6_656 6_556
O3 O2 O21 112.1(13) 5_666 6_556
O21 O2 O21 136.4(14) 2_656 6_556
Ga3 O2 O21 21.2(9) 2_546 6_556
O21 O2 O2 113(5) 3_655 1_554
Ga3 O2 O2 121.4(13) . 1_554
Ga2 O2 O2 120.7(14) . 1_554
O21 O2 O2 129(2) 5_656 1_554
O21 O2 O2 101(3) 4_665 1_554
La O2 O2 51.4(10) . 1_554
O3 O2 O2 82.1(12) 3_655 1_554
O3 O2 O2 144.2(12) 2_656 1_554
O3 O2 O2 82.5(12) 4_655 1_554
O2 O2 O2 128.6(16) 6_556 1_554
La O2 O2 53.5(9) 2_655 1_554
O2 O2 O2 90.000(3) 3_655 1_554
O2 O2 O2 90.000(3) 4_665 1_554
O1 O2 O2 150.2(9) 1_556 1_554
O1 O2 O2 32.7(9) . 1_554
O3 O2 O2 30.5(10) 2_655 1_554
O21 O2 O2 116.4(15) 6_666 1_554
O21 O2 O2 97.7(18) . 1_554
Nb O2 O2 63.0(7) 1_655 1_554
Ga1 O2 O2 63.0(7) 1_655 1_554
O1 O2 O2 78.2(10) 2_545 1_554
Ga2 O2 O2 105.4(7) 2_546 1_554
Ga3 O2 O2 104.1(7) 4_765 1_554
La O2 O2 150.5(6) 1_556 1_554
O3 O2 O2 84.7(8) . 1_554
O2 O2 O2 37.2(12) 6 1_554
La O2 O2 148.6(6) 2_656 1_554
O2 O2 O2 117.0(12) 5_766 1_554
O21 O2 O2 26.7(13) 5_655 1_554
O3 O2 O2 122.3(8) 6_556 1_554
Ga3 O2 O2 103.3(6) 2_656 1_554
Ga3 O2 O2 103.0(6) 4_665 1_554
O3 O2 O2 121.0(7) 5_656 1_554
La O2 O2 67.8(6) 4_665 1_554
O2 O2 O2 115.5(11) 2_656 1_554
O2 O2 O2 115.5(11) 2_546 1_554
Ga3 O2 O2 20.8(5) 1_554 1_554
O21 O2 O2 109.2(11) 2_556 1_554
Ga1 O2 O2 138.4(5) 1_656 1_554
Nb O2 O2 138.4(5) 1_656 1_554
O1 O2 O2 80.2(8) 2_655 1_554
Ga2 O2 O2 20.3(5) 1_554 1_554
La O2 O2 70.1(6) 4_655 1_554
Ga2 O2 O2 102.8(6) 2_656 1_554
O3 O2 O2 52.2(8) 6 1_554
O3 O2 O2 53.7(7) 5_655 1_554
O3 O2 O2 85.6(7) 1_655 1_554
Ga3 O2 O2 101.5(5) 2_646 1_554
O21 O2 O2 107.3(9) 2_546 1_554
O21 O2 O2 13.0(11) 3_654 1_554
O21 O2 O2 39.3(11) 6_665 1_554
O3 O2 O2 117.4(7) 6_656 1_554
O3 O2 O2 118.0(7) 5_666 1_554
O21 O2 O2 107.0(9) 2_656 1_554
Ga3 O2 O2 100.9(5) 2_546 1_554
O21 O2 O2 106.4(9) 6_556 1_554
O21 O2 O2 67(5) 3_655 1_556
Ga3 O2 O2 58.6(13) . 1_556
Ga2 O2 O2 59.3(14) . 1_556
O21 O2 O2 51(2) 5_656 1_556
O21 O2 O2 79(3) 4_665 1_556
La O2 O2 128.6(10) . 1_556
O3 O2 O2 97.9(12) 3_655 1_556
O3 O2 O2 35.8(12) 2_656 1_556
O3 O2 O2 97.5(12) 4_655 1_556
O2 O2 O2 51.4(16) 6_556 1_556
La O2 O2 126.5(9) 2_655 1_556
O2 O2 O2 90.000(4) 3_655 1_556
O2 O2 O2 90.000(2) 4_665 1_556
O1 O2 O2 29.8(9) 1_556 1_556
O1 O2 O2 147.3(9) . 1_556
O3 O2 O2 149.5(10) 2_655 1_556
O21 O2 O2 63.6(15) 6_666 1_556
O21 O2 O2 82.3(18) . 1_556
Nb O2 O2 117.0(7) 1_655 1_556
Ga1 O2 O2 117.0(7) 1_655 1_556
O1 O2 O2 101.8(10) 2_545 1_556
Ga2 O2 O2 74.6(7) 2_546 1_556
Ga3 O2 O2 75.9(7) 4_765 1_556
La O2 O2 29.5(6) 1_556 1_556
O3 O2 O2 95.3(8) . 1_556
O2 O2 O2 142.8(12) 6 1_556
La O2 O2 31.4(6) 2_656 1_556
O2 O2 O2 63.0(12) 5_766 1_556
O21 O2 O2 153.3(13) 5_655 1_556
O3 O2 O2 57.7(8) 6_556 1_556
Ga3 O2 O2 76.7(6) 2_656 1_556
Ga3 O2 O2 77.0(6) 4_665 1_556
O3 O2 O2 59.0(7) 5_656 1_556
La O2 O2 112.2(6) 4_665 1_556
O2 O2 O2 64.5(11) 2_656 1_556
O2 O2 O2 64.5(11) 2_546 1_556
Ga3 O2 O2 159.2(5) 1_554 1_556
O21 O2 O2 70.8(11) 2_556 1_556
Ga1 O2 O2 41.6(5) 1_656 1_556
Nb O2 O2 41.6(5) 1_656 1_556
O1 O2 O2 99.8(8) 2_655 1_556
Ga2 O2 O2 159.7(5) 1_554 1_556
La O2 O2 109.9(6) 4_655 1_556
Ga2 O2 O2 77.2(6) 2_656 1_556
O3 O2 O2 127.8(8) 6 1_556
O3 O2 O2 126.3(7) 5_655 1_556
O3 O2 O2 94.4(7) 1_655 1_556
Ga3 O2 O2 78.5(5) 2_646 1_556
O21 O2 O2 72.7(9) 2_546 1_556
O21 O2 O2 167.0(11) 3_654 1_556
O21 O2 O2 140.7(11) 6_665 1_556
O3 O2 O2 62.6(6) 6_656 1_556
O3 O2 O2 62.0(7) 5_666 1_556
O21 O2 O2 73.0(9) 2_656 1_556
Ga3 O2 O2 79.1(5) 2_546 1_556
O21 O2 O2 73.6(9) 6_556 1_556
O2 O2 O2 180.00(2) 1_554 1_556
O21 O2 O2 159(6) 3_655 5_765
Ga3 O2 O2 102.8(15) . 5_765
Ga2 O2 O2 120.1(15) . 5_765
O21 O2 O2 153(2) 5_656 5_765
O21 O2 O2 70(2) 4_665 5_765
La O2 O2 101.1(16) . 5_765
O3 O2 O2 37.6(11) 3_655 5_765
O3 O2 O2 99.2(17) 2_656 5_765
O3 O2 O2 80.3(14) 4_655 5_765
O2 O2 O2 134.5(4) 6_556 5_765
La O2 O2 22.2(8) 2_655 5_765
O2 O2 O2 78.7(14) 3_655 5_765
O2 O2 O2 122.9(8) 4_665 5_765
O1 O2 O2 131.1(14) 1_556 5_765
O1 O2 O2 64.4(10) . 5_765
O3 O2 O2 29.8(11) 2_655 5_765
O21 O2 O2 75.3(19) 6_666 5_765
O21 O2 O2 117.0(17) . 5_765
Nb O2 O2 45.2(7) 1_655 5_765
Ga1 O2 O2 45.2(7) 1_655 5_765
O1 O2 O2 114.8(12) 2_545 5_765
Ga2 O2 O2 135.5(8) 2_546 5_765
Ga3 O2 O2 58.5(8) 4_765 5_765
La O2 O2 159.0(17) 1_556 5_765
O3 O2 O2 134.6(17) . 5_765
O2 O2 O2 73.7(14) 6 5_765
La O2 O2 101.4(13) 2_656 5_765
O2 O2 O2 67.0(13) 5_766 5_765
O21 O2 O2 72.9(14) 5_655 5_765
O3 O2 O2 162.4(9) 6_556 5_765
Ga3 O2 O2 78.6(8) 2_656 5_765
Ga3 O2 O2 138.7(10) 4_665 5_765
O3 O2 O2 100.5(10) 5_656 5_765
La O2 O2 87.9(8) 4_665 5_765
O2 O2 O2 75.3(9) 2_656 5_765
O2 O2 O2 157.8(13) 2_546 5_765
Ga3 O2 O2 49.6(8) 1_554 5_765
O21 O2 O2 124.3(11) 2_556 5_765
Ga1 O2 O2 100.0(11) 1_656 5_765
Nb O2 O2 100.0(11) 1_656 5_765
O1 O2 O2 34.9(8) 2_655 5_765
Ga2 O2 O2 57.7(8) 1_554 5_765
La O2 O2 88.1(7) 4_655 5_765
Ga2 O2 O2 55.9(8) 2_656 5_765
O3 O2 O2 100.1(13) 6 5_765
O3 O2 O2 58.6(9) 5_655 5_765
O3 O2 O2 58.6(8) 1_655 5_765
Ga3 O2 O2 80.1(7) 2_646 5_765
O21 O2 O2 120.8(11) 2_546 5_765
O21 O2 O2 62.6(14) 3_654 5_765
O21 O2 O2 28.3(11) 6_665 5_765
O3 O2 O2 76.3(10) 6_656 5_765
O3 O2 O2 99.6(10) 5_666 5_765
O21 O2 O2 57.1(14) 2_656 5_765
Ga3 O2 O2 150.6(15) 2_546 5_765
O21 O2 O2 147.7(11) 6_556 5_765
O2 O2 O2 50.0(11) 1_554 5_765
O2 O2 O2 130.0(11) 1_556 5_765
O21 O2 O21 58(5) 3_655 1_545
Ga3 O2 O21 37.3(12) . 1_545
Ga2 O2 O21 132(2) . 1_545
O21 O2 O21 48(2) 5_656 1_545
O21 O2 O21 154(3) 4_665 1_545
La O2 O21 73.9(13) . 1_545
O3 O2 O21 86.7(14) 3_655 1_545
O3 O2 O21 75.3(17) 2_656 1_545
O3 O2 O21 27.2(16) 4_655 1_545
O2 O2 O21 35.5(13) 6_556 1_545
La O2 O21 128.7(15) 2_655 1_545
O2 O2 O21 174.3(15) 3_655 1_545
O2 O2 O21 117(2) 4_665 1_545
O1 O2 O21 110.0(16) 1_556 1_545
O1 O2 O21 121.5(17) . 1_545
O3 O2 O21 85.0(15) 2_655 1_545
O21 O2 O21 134(2) 6_666 1_545
O21 O2 O21 132(2) . 1_545
Nb O2 O21 62.0(10) 1_655 1_545
Ga1 O2 O21 62.0(10) 1_655 1_545
O1 O2 O21 33.8(10) 2_545 1_545
Ga2 O2 O21 30.9(10) 2_546 1_545
Ga3 O2 O21 83.0(11) 4_765 1_545
La O2 O21 73.6(12) 1_556 1_545
O3 O2 O21 76.5(13) . 1_545
O2 O2 O21 58.6(13) 6 1_545
La O2 O21 107.4(14) 2_656 1_545
O2 O2 O21 103.5(12) 5_766 1_545
O21 O2 O21 73.6(18) 5_655 1_545
O3 O2 O21 89.0(13) 6_556 1_545
Ga3 O2 O21 159.3(16) 2_656 1_545
Ga3 O2 O21 106.1(13) 4_665 1_545
O3 O2 O21 39.1(13) 5_656 1_545
La O2 O21 142.2(15) 4_665 1_545
O2 O2 O21 136(2) 2_656 1_545
O2 O2 O21 53.9(12) 2_546 1_545
Ga3 O2 O21 76.5(11) 1_554 1_545
O21 O2 O21 127.9(19) 2_556 1_545
Ga1 O2 O21 63.8(11) 1_656 1_545
Nb O2 O21 63.8(11) 1_656 1_545
O1 O2 O21 127.7(12) 2_655 1_545
Ga2 O2 O21 111.7(14) 1_554 1_545
La O2 O21 25.0(9) 4_655 1_545
Ga2 O2 O21 124.9(13) 2_656 1_545
O3 O2 O21 94.5(14) 6 1_545
O3 O2 O21 50.4(11) 5_655 1_545
O3 O2 O21 56.6(12) 1_655 1_545
Ga3 O2 O21 41.4(9) 2_646 1_545
O21 O2 O21 14.8(18) 2_546 1_545
O21 O2 O21 87.8(17) 3_654 1_545
O21 O2 O21 126.0(14) 6_665 1_545
O3 O2 O21 69.5(10) 6_656 1_545
O3 O2 O21 146.6(16) 5_666 1_545
O21 O2 O21 102.4(8) 2_656 1_545
Ga3 O2 O21 67.4(11) 2_546 1_545
O21 O2 O21 47.3(7) 6_556 1_545
O2 O2 O21 94.9(12) 1_554 1_545
O2 O2 O21 85.1(12) 1_556 1_545
O2 O2 O21 106.7(11) 5_765 1_545
O21 O2 La 73(5) 3_655 4_666
Ga3 O2 La 106.2(16) . 4_666
Ga2 O2 La 11.5(10) . 4_666
O21 O2 La 76(2) 5_656 4_666
O21 O2 La 57(2) 4_665 4_666
La O2 La 108.8(12) . 4_666
O3 O2 La 123.5(15) 3_655 4_666
O3 O2 La 78.7(13) 2_656 4_666
O3 O2 La 144.2(16) 4_655 4_666
O2 O2 La 88.7(15) 6_556 4_666
La O2 La 106.5(10) 2_655 4_666
O2 O2 La 50.9(6) 3_655 4_666
O2 O2 La 49.2(6) 4_665 4_666
O1 O2 La 18.1(6) 1_556 4_666
O1 O2 La 99.4(10) . 4_666
O3 O2 La 151.6(15) 2_655 4_666
O21 O2 La 57.5(15) 6_666 4_666
O21 O2 La 36.0(16) . 4_666
Nb O2 La 157.5(12) 1_655 4_666
Ga1 O2 La 157.5(12) 1_655 4_666
O1 O2 La 116.9(11) 2_545 4_666
Ga2 O2 La 97.6(9) 2_546 4_666
Ga3 O2 La 107.9(9) 4_765 4_666
La O2 La 49.9(5) 1_556 4_666
O3 O2 La 78.5(9) . 4_666
O2 O2 La 147.2(5) 6 4_666
La O2 La 49.7(4) 2_656 4_666
O2 O2 La 83.6(10) 5_766 4_666
O21 O2 La 134.7(14) 5_655 4_666
O3 O2 La 42.9(6) 6_556 4_666
Ga3 O2 La 48.1(4) 2_656 4_666
Ga3 O2 La 43.5(4) 4_665 4_666
O3 O2 La 106.8(9) 5_656 4_666
La O2 La 64.3(5) 4_665 4_666
O2 O2 La 56.6(10) 2_656 4_666
O2 O2 La 75.4(12) 2_546 4_666
Ga3 O2 La 152.7(10) 1_554 4_666
O21 O2 La 25.1(10) 2_556 4_666
Ga1 O2 La 87.8(7) 1_656 4_666
Nb O2 La 87.8(7) 1_656 4_666
O1 O2 La 94.6(8) 2_655 4_666
Ga2 O2 La 111.8(8) 1_554 4_666
La O2 La 145.1(10) 4_655 4_666
Ga2 O2 La 79.5(6) 2_656 4_666
O3 O2 La 93.5(9) 6 4_666
O3 O2 La 173.5(12) 5_655 4_666
O3 O2 La 137.9(11) 1_655 4_666
Ga3 O2 La 126.1(9) 2_646 4_666
O21 O2 La 108.6(11) 2_546 4_666
O21 O2 La 130.3(13) 3_654 4_666
O21 O2 La 110.5(12) 6_665 4_666
O3 O2 La 103.5(9) 6_656 4_666
O3 O2 La 27.1(6) 5_666 4_666
O21 O2 La 92.8(11) 2_656 4_666
Ga3 O2 La 73.3(6) 2_546 4_666
O21 O2 La 85.1(10) 6_556 4_666
O2 O2 La 132.1(5) 1_554 4_666
O2 O2 La 47.9(5) 1_556 4_666
O2 O2 La 126.6(8) 5_765 4_666
O21 O2 La 123.4(14) 1_545 4_666
O21 O2 O21 133(6) 3_655 4_664
Ga3 O2 O21 136.1(19) . 4_664
Ga2 O2 O21 103.2(16) . 4_664
O21 O2 O21 154(3) 5_656 4_664
O21 O2 O21 74(2) 4_665 4_664
La O2 O21 72.0(14) . 4_664
O3 O2 O21 75.6(15) 3_655 4_664
O3 O2 O21 135.8(19) 2_656 4_664
O3 O2 O21 101.4(16) 4_655 4_664
O2 O2 O21 155(2) 6_556 4_664
La O2 O21 30.5(11) 2_655 4_664
O2 O2 O21 65.8(10) 3_655 4_664
O2 O2 O21 87.1(11) 4_665 4_664
O1 O2 O21 130.0(13) 1_556 4_664
O1 O2 O21 26.3(11) . 4_664
O3 O2 O21 38.9(13) 2_655 4_664
O21 O2 O21 91(2) 6_666 4_664
O21 O2 O21 87.0(16) . 4_664
Nb O2 O21 72.2(12) 1_655 4_664
Ga1 O2 O21 72.2(12) 1_655 4_664
O1 O2 O21 104.4(15) 2_545 4_664
Ga2 O2 O21 131.5(14) 2_546 4_664
Ga3 O2 O21 96.3(13) 4_765 4_664
La O2 O21 159.3(14) 1_556 4_664
O3 O2 O21 99.8(14) . 4_664
O2 O2 O21 63.6(16) 6 4_664
La O2 O21 123.4(12) 2_656 4_664
O2 O2 O21 99.2(16) 5_766 4_664
O21 O2 O21 52.7(7) 5_655 4_664
O3 O2 O21 126.7(14) 6_556 4_664
Ga3 O2 O21 77.2(10) 2_656 4_664
Ga3 O2 O21 102.8(12) 4_665 4_664
O3 O2 O21 134.4(14) 5_656 4_664
La O2 O21 54.9(10) 4_665 4_664
O2 O2 O21 89.5(12) 2_656 4_664
O2 O2 O21 136.8(18) 2_546 4_664
Ga3 O2 O21 43.1(10) 1_554 4_664
O21 O2 O21 97.6(15) 2_556 4_664
Ga1 O2 O21 138.0(14) 1_656 4_664
Nb O2 O21 138.0(14) 1_656 4_664
O1 O2 O21 58.3(12) 2_655 4_664
Ga2 O2 O21 21.4(10) 1_554 4_664
La O2 O21 94.7(12) 4_655 4_664
Ga2 O2 O21 80.1(11) 2_656 4_664
O3 O2 O21 64.2(13) 6 4_664
O3 O2 O21 72.2(12) 5_655 4_664
O3 O2 O21 92.1(12) 1_655 4_664
Ga3 O2 O21 112.7(12) 2_646 4_664
O21 O2 O21 133.1(10) 2_546 4_664
O21 O2 O21 37.7(18) 3_654 4_664
O21 O2 O21 14.7(19) 6_665 4_664
O3 O2 O21 114.4(13) 6_656 4_664
O3 O2 O21 93.8(11) 5_666 4_664
O21 O2 O21 90.9(15) 2_656 4_664
Ga3 O2 O21 117.7(13) 2_546 4_664
O21 O2 O21 129.5(10) 6_556 4_664
O2 O2 O21 26.6(10) 1_554 4_664
O2 O2 O21 153.4(10) 1_556 4_664
O2 O2 O21 38.1(11) 5_765 4_664
O21 O2 O21 119.6(18) 1_545 4_664
La O2 O21 114.2(10) 4_666 4_664
O21 O2 O3 132(5) 3_655 6_655
Ga3 O2 O3 74.9(13) . 6_655
Ga2 O2 O3 149.1(17) . 6_655
O21 O2 O3 121(2) 5_656 6_655
O21 O2 O3 96(2) 4_665 6_655
La O2 O3 97.3(12) . 6_655
O3 O2 O3 28.9(10) 3_655 6_655
O3 O2 O3 86.6(11) 2_656 6_655
O3 O2 O3 48.7(13) 4_655 6_655
O2 O2 O3 103.7(9) 6_556 6_655
La O2 O3 53.9(9) 2_655 6_655
O2 O2 O3 109.8(17) 3_655 6_655
O2 O2 O3 147.1(6) 4_665 6_655
O1 O2 O3 143.4(14) 1_556 6_655
O1 O2 O3 85.2(12) . 6_655
O3 O2 O3 27.2(10) 2_655 6_655
O21 O2 O3 93(2) 6_666 6_655
O21 O2 O3 148(2) . 6_655
Nb O2 O3 13.5(6) 1_655 6_655
Ga1 O2 O3 13.5(6) 1_655 6_655
O1 O2 O3 91.1(9) 2_545 6_655
Ga2 O2 O3 105.6(8) 2_546 6_655
Ga3 O2 O3 48.5(7) 4_765 6_655
La O2 O3 139.1(10) 1_556 6_655
O3 O2 O3 130.0(10) . 6_655
O2 O2 O3 59.9(7) 6 6_655
La O2 O3 106.4(10) 2_656 6_655
O2 O2 O3 69.7(11) 5_766 6_655
O21 O2 O3 68.2(13) 5_655 6_655
O3 O2 O3 164.2(11) 6_556 6_655
Ga3 O2 O3 106.0(9) 2_656 6_655
Ga3 O2 O3 160.5(12) 4_665 6_655
O3 O2 O3 73.1(6) 5_656 6_655
La O2 O3 116.2(10) 4_665 6_655
O2 O2 O3 94.4(12) 2_656 6_655
O2 O2 O3 129.0(11) 2_546 6_655
Ga3 O2 O3 43.5(6) 1_554 6_655
O21 O2 O3 156.0(15) 2_556 6_655
Ga1 O2 O3 81.8(7) 1_656 6_655
Nb O2 O3 81.8(7) 1_656 6_655
O1 O2 O3 57.9(8) 2_655 6_655
Ga2 O2 O3 74.5(8) 1_554 6_655
La O2 O3 60.1(6) 4_655 6_655
Ga2 O2 O3 71.5(8) 2_656 6_655
O3 O2 O3 107.7(10) 6 6_655
O3 O2 O3 31.8(9) 5_655 6_655
O3 O2 O3 30.7(8) 1_655 6_655
Ga3 O2 O3 51.4(6) 2_646 6_655
O21 O2 O3 89.2(12) 2_546 6_655
O21 O2 O3 65.9(12) 3_654 6_655
O21 O2 O3 57.3(12) 6_665 6_655
O3 O2 O3 59.7(8) 6_656 6_655
O3 O2 O3 126.0(11) 5_666 6_655
O21 O2 O3 59.8(12) 2_656 6_655
Ga3 O2 O3 135.3(8) 2_546 6_655
O21 O2 O3 120.6(9) 6_556 6_655
O2 O2 O3 57.6(6) 1_554 6_655
O2 O2 O3 122.4(6) 1_556 6_655
O2 O2 O3 31.7(5) 5_765 6_655
O21 O2 O3 75.5(10) 1_545 6_655
La O2 O3 151.0(10) 4_666 6_655
O21 O2 O3 61.5(11) 4_664 6_655
O21 O2 O3 91(5) 3_655 3_656
Ga3 O2 O3 47.6(13) . 3_656
Ga2 O2 O3 78.8(15) . 3_656
O21 O2 O3 70(2) 5_656 3_656
O21 O2 O3 72(3) 4_665 3_656
La O2 O3 151.3(14) . 3_656
O3 O2 O3 68.8(12) 3_655 3_656
O3 O2 O3 10.2(7) 2_656 3_656
O3 O2 O3 83.5(15) 4_655 3_656
O2 O2 O3 60.6(14) 6_556 3_656
La O2 O3 105.6(12) 2_655 3_656
O2 O2 O3 93.4(11) 3_655 3_656
O2 O2 O3 116.6(7) 4_665 3_656
O1 O2 O3 52.2(9) 1_556 3_656
O1 O2 O3 153.3(12) . 3_656
O3 O2 O3 120.9(13) 2_655 3_656
O21 O2 O3 52.5(14) 6_666 3_656
O21 O2 O3 105(2) . 3_656
Nb O2 O3 91.4(10) 1_655 3_656
Ga1 O2 O3 91.4(10) 1_655 3_656
O1 O2 O3 112.6(11) 2_545 3_656
Ga2 O2 O3 88.3(9) 2_546 3_656
Ga3 O2 O3 46.8(7) 4_765 3_656
La O2 O3 56.5(7) 1_556 3_656
O3 O2 O3 122.7(12) . 3_656
O2 O2 O3 137.5(12) 6 3_656
La O2 O3 24.6(7) 2_656 3_656
O2 O2 O3 37.0(10) 5_766 3_656
O21 O2 O3 154.1(15) 5_655 3_656
O3 O2 O3 86.8(10) 6_556 3_656
Ga3 O2 O3 75.5(9) 2_656 3_656
Ga3 O2 O3 105.2(10) 4_665 3_656
O3 O2 O3 46.5(12) 5_656 3_656
La O2 O3 127.7(10) 4_665 3_656
O2 O2 O3 54.2(12) 2_656 3_656
O2 O2 O3 87.1(13) 2_546 3_656
Ga3 O2 O3 136.5(11) 1_554 3_656
O21 O2 O3 94.0(12) 2_556 3_656
Ga1 O2 O3 21.5(6) 1_656 3_656
Nb O2 O3 21.5(6) 1_656 3_656
O1 O2 O3 77.8(9) 2_655 3_656
Ga2 O2 O3 157.1(10) 1_554 3_656
La O2 O3 104.1(9) 4_655 3_656
Ga2 O2 O3 56.7(7) 2_656 3_656
O3 O2 O3 156.8(12) 6 3_656
O3 O2 O3 107.1(12) 5_655 3_656
O3 O2 O3 69.4(7) 1_655 3_656
Ga3 O2 O3 59.2(7) 2_646 3_656
O21 O2 O3 76.9(11) 2_546 3_656
O21 O2 O3 159.9(14) 3_654 3_656
O21 O2 O3 121.4(14) 6_665 3_656
O3 O2 O3 35.4(9) 6_656 3_656
O3 O2 O3 70.5(8) 5_666 3_656
O21 O2 O3 45.9(9) 2_656 3_656
Ga3 O2 O3 105.3(9) 2_546 3_656
O21 O2 O3 94.1(11) 6_556 3_656
O2 O2 O3 150.9(7) 1_554 3_656
O2 O2 O3 29.1(7) 1_556 3_656
O2 O2 O3 102.5(13) 5_765 3_656
O21 O2 O3 83.8(12) 1_545 3_656
La O2 O3 68.9(8) 4_666 3_656
O21 O2 O3 136.1(13) 4_664 3_656
O3 O2 O3 94.3(9) 6_655 3_656
O21 O2 O3 108(5) 3_655 4_665
Ga3 O2 O3 149.8(18) . 4_665
Ga2 O2 O3 39.0(10) . 4_665
O21 O2 O3 122(2) 5_656 4_665
O21 O2 O3 38(2) 4_665 4_665
La O2 O3 95.8(11) . 4_665
O3 O2 O3 107.6(12) 3_655 4_665
O3 O2 O3 112.0(14) 2_656 4_665
O3 O2 O3 165(2) 4_655 4_665
O2 O2 O3 137.8(15) 6_556 4_665
La O2 O3 62.6(10) 2_655 4_665
O2 O2 O3 12.1(12) 3_655 4_665
O2 O2 O3 48.7(12) 4_665 4_665
O1 O2 O3 65.8(8) 1_556 4_665
O1 O2 O3 55.3(8) . 4_665
O3 O2 O3 102.4(13) 2_655 4_665
O21 O2 O3 56.0(15) 6_666 4_665
O21 O2 O3 34.3(15) . 4_665
Nb O2 O3 130.0(13) 1_655 4_665
Ga1 O2 O3 130.0(13) 1_655 4_665
O1 O2 O3 133.5(12) 2_545 4_665
Ga2 O2 O3 135.3(11) 2_546 4_665
Ga3 O2 O3 110.8(11) 4_765 4_665
La O2 O3 98.8(8) 1_556 4_665
O3 O2 O3 89.3(9) . 4_665
O2 O2 O3 118.9(14) 6 4_665
La O2 O3 77.8(8) 2_656 4_665
O2 O2 O3 88.8(8) 5_766 4_665
O21 O2 O3 102.6(14) 5_655 4_665
O3 O2 O3 78.5(9) 6_556 4_665
Ga3 O2 O3 29.7(6) 2_656 4_665
Ga3 O2 O3 59.8(6) 4_665 4_665
O3 O2 O3 148.9(13) 5_656 4_665
La O2 O3 26.8(5) 4_665 4_665
O2 O2 O3 54.0(10) 2_656 4_665
O2 O2 O3 112.9(14) 2_546 4_665
Ga3 O2 O3 106.2(9) 1_554 4_665
O21 O2 O3 39.6(12) 2_556 4_665
Ga1 O2 O3 123.7(10) 1_656 4_665
Nb O2 O3 123.7(10) 1_656 4_665
O1 O2 O3 66.7(9) 2_655 4_665
Ga2 O2 O3 66.8(7) 1_554 4_665
La O2 O3 153.5(11) 4_655 4_665
Ga2 O2 O3 68.6(9) 2_656 4_665
O3 O2 O3 74.7(9) 6 4_665
O3 O2 O3 136.8(12) 5_655 4_665
O3 O2 O3 137.7(14) 1_655 4_665
Ga3 O2 O3 152.4(12) 2_646 4_665
O21 O2 O3 154.2(15) 2_546 4_665
O21 O2 O3 90.1(13) 3_654 4_665
O21 O2 O3 61.8(13) 6_665 4_665
O3 O2 O3 122.7(10) 6_656 4_665
O3 O2 O3 32.9(8) 5_666 4_665
O21 O2 O3 91.0(13) 2_656 4_665
Ga3 O2 O3 98.3(8) 2_546 4_665
O21 O2 O3 118.7(12) 6_556 4_665
O2 O2 O3 86.0(6) 1_554 4_665
O2 O2 O3 94.0(6) 1_556 4_665
O2 O2 O3 84.8(7) 5_765 4_665
O21 O2 O3 165.6(14) 1_545 4_665
La O2 O3 49.7(5) 4_666 4_665
O21 O2 O3 64.6(10) 4_664 4_665
O3 O2 O3 116.5(9) 6_655 4_665
O3 O2 O3 102.4(8) 3_656 4_665
O21 O2 O2 154(5) 3_655 2_655
Ga3 O2 O2 131(2) . 2_655
Ga2 O2 O2 91.9(14) . 2_655
O21 O2 O2 176(3) 5_656 2_655
O21 O2 O2 50(2) 4_665 2_655
La O2 O2 97.6(17) . 2_655
O3 O2 O2 63.0(13) 3_655 2_655
O3 O2 O2 113.1(15) 2_656 2_655
O3 O2 O2 110.4(18) 4_655 2_655
O2 O2 O2 164.3(9) 6_556 2_655
La O2 O2 9.53(16) 2_655 2_655
O2 O2 O2 50.1(11) 3_655 2_655
O2 O2 O2 94.2(13) 4_665 2_655
O1 O2 O2 111.9(11) 1_556 2_655
O1 O2 O2 45.7(10) . 2_655
O3 O2 O2 51.1(14) 2_655 2_655
O21 O2 O2 64.6(15) 6_666 2_655
O21 O2 O2 86.3(18) . 2_655
Nb O2 O2 75.6(11) 1_655 2_655
Ga1 O2 O2 75.6(11) 1_655 2_655
O1 O2 O2 129.9(16) 2_545 2_655
Ga2 O2 O2 157.0(15) 2_546 2_655
Ga3 O2 O2 79.3(8) 4_765 2_655
La O2 O2 149.8(12) 1_556 2_655
O3 O2 O2 120.7(16) . 2_655
O2 O2 O2 87.4(18) 6 2_655
La O2 O2 97.3(7) 2_656 2_655
O2 O2 O2 75.1(9) 5_766 2_655
O21 O2 O2 78.4(16) 5_655 2_655
O3 O2 O2 131.8(13) 6_556 2_655
Ga3 O2 O2 55.6(4) 2_656 2_655
Ga3 O2 O2 109.3(12) 4_665 2_655
O3 O2 O2 128.5(14) 5_656 2_655
La O2 O2 58.8(9) 4_665 2_655
O2 O2 O2 63.7(3) 2_656 2_655
O2 O2 O2 159.0(19) 2_546 2_655
Ga3 O2 O2 64.0(11) 1_554 2_655
O21 O2 O2 93.7(14) 2_556 2_655
Ga1 O2 O2 119.1(10) 1_656 2_655
Nb O2 O2 119.1(10) 1_656 2_655
O1 O2 O2 33.7(6) 2_655 2_655
Ga2 O2 O2 46.1(9) 1_554 2_655
La O2 O2 113.2(13) 4_655 2_655
Ga2 O2 O2 54.4(3) 2_656 2_655
O3 O2 O2 86.3(11) 6 2_655
O3 O2 O2 85.3(13) 5_655 2_655
O3 O2 O2 88.7(11) 1_655 2_655
Ga3 O2 O2 109.9(12) 2_646 2_655
O21 O2 O2 150.3(16) 2_546 2_655
O21 O2 O2 63.7(15) 3_654 2_655
O21 O2 O2 12.6(12) 6_665 2_655
O3 O2 O2 98.2(11) 6_656 2_655
O3 O2 O2 75.3(8) 5_666 2_655
O21 O2 O2 68.4(12) 2_656 2_655
Ga3 O2 O2 138.1(13) 2_546 2_655
O21 O2 O2 154.7(14) 6_556 2_655
O2 O2 O2 51.8(8) 1_554 2_655
O2 O2 O2 128.2(8) 1_556 2_655
O2 O2 O2 30.8(9) 5_765 2_655
O21 O2 O2 135.6(16) 1_545 2_655
La O2 O2 100.8(9) 4_666 2_655
O21 O2 O2 26.2(11) 4_664 2_655
O3 O2 O2 62.3(10) 6_655 2_655
O3 O2 O2 111.0(9) 3_656 2_655
O3 O2 O2 54.5(9) 4_665 2_655
O21 O2 O2 61(5) 3_655 2_545
Ga3 O2 O2 101.9(13) . 2_545
Ga2 O2 O2 112(2) . 2_545
O21 O2 O2 78(2) 5_656 2_545
O21 O2 O2 141(3) 4_665 2_545
La O2 O2 10.0(4) . 2_545
O3 O2 O2 119.6(17) 3_655 2_545
O3 O2 O2 139.1(18) 2_656 2_545
O3 O2 O2 74.6(14) 4_655 2_545
O2 O2 O2 85.1(11) 6_556 2_545
La O2 O2 104.9(17) 2_655 2_545
O2 O2 O2 116.7(17) 3_655 2_545
O2 O2 O2 70.5(18) 4_665 2_545
O1 O2 O2 124.7(14) 1_556 2_545
O1 O2 O2 61.1(13) . 2_545
O3 O2 O2 71.8(15) 2_655 2_545
O21 O2 O2 160.9(18) 6_666 2_545
O21 O2 O2 88(2) . 2_545
Nb O2 O2 85.8(11) 1_655 2_545
Ga1 O2 O2 85.8(11) 1_655 2_545
O1 O2 O2 33.1(6) 2_545 2_545
Ga2 O2 O2 57.6(3) 2_546 2_545
Ga3 O2 O2 134.4(13) 4_765 2_545
La O2 O2 99.3(8) 1_556 2_545
O3 O2 O2 39.4(6) . 2_545
O2 O2 O2 31.0(9) 6 2_545
La O2 O2 158.9(13) 2_656 2_545
O2 O2 O2 159.8(15) 5_766 2_545
O21 O2 O2 26.7(13) 5_655 2_545
O3 O2 O2 79.6(10) 6_556 2_545
Ga3 O2 O2 135.1(14) 2_656 2_545
Ga3 O2 O2 73.1(9) 4_665 2_545
O3 O2 O2 103.7(11) 5_656 2_545
La O2 O2 78.8(12) 4_665 2_545
O2 O2 O2 159.0(19) 2_656 2_545
O2 O2 O2 63.7(3) 2_546 2_545
Ga3 O2 O2 51.2(9) 1_554 2_545
O21 O2 O2 94.9(15) 2_556 2_545
Ga1 O2 O2 128.1(10) 1_656 2_545
Nb O2 O2 128.1(10) 1_656 2_545
O1 O2 O2 132.0(15) 2_655 2_545
Ga2 O2 O2 56.2(10) 1_554 2_545
La O2 O2 50.5(6) 4_655 2_545
Ga2 O2 O2 154.6(14) 2_656 2_545
O3 O2 O2 31.1(9) 6 2_545
O3 O2 O2 63.7(10) 5_655 2_545
O3 O2 O2 101.2(12) 1_655 2_545
Ga3 O2 O2 99.7(9) 2_646 2_545
O21 O2 O2 69.2(11) 2_546 2_545
O21 O2 O2 38.9(13) 3_654 2_545
O21 O2 O2 89.7(14) 6_665 2_545
O3 O2 O2 130.4(11) 6_656 2_545
O3 O2 O2 130.9(15) 5_666 2_545
O21 O2 O2 150.6(16) 2_656 2_545
Ga3 O2 O2 51.3(4) 2_546 2_545
O21 O2 O2 54.8(10) 6_556 2_545
O2 O2 O2 51.8(8) 1_554 2_545
O2 O2 O2 128.2(8) 1_556 2_545
O2 O2 O2 99.6(16) 5_765 2_545
O21 O2 O2 64.6(11) 1_545 2_545
La O2 O2 116.5(12) 4_666 2_545
O21 O2 O2 75.3(15) 4_664 2_545
O3 O2 O2 90.9(11) 6_655 2_545
O3 O2 O2 145.6(10) 3_656 2_545
O3 O2 O2 105.6(13) 4_665 2_545
O2 O2 O2 101.5(16) 2_655 2_545
O21 O2 O2 61(5) 3_655 5_666
Ga3 O2 O2 121(2) . 5_666
Ga2 O2 O2 22.7(6) . 5_666
O21 O2 O2 75(2) 5_656 5_666
O21 O2 O2 73(2) 4_665 5_666
La O2 O2 81.4(14) . 5_666
O3 O2 O2 148.1(17) 3_655 5_666
O3 O2 O2 103.7(17) 2_656 5_666
O3 O2 O2 147(2) 4_655 5_666
O2 O2 O2 92.9(13) 6_556 5_666
La O2 O2 110.0(8) 2_655 5_666
O2 O2 O2 55.6(9) 3_655 5_666
O2 O2 O2 22.1(9) 4_665 5_666
O1 O2 O2 42.4(8) 1_556 5_666
O1 O2 O2 80.5(10) . 5_666
O3 O2 O2 139.8(16) 2_655 5_666
O21 O2 O2 80.9(15) 6_666 5_666
O21 O2 O2 15.8(14) . 5_666
Nb O2 O2 173.9(17) 1_655 5_666
Ga1 O2 O2 173.9(17) 1_655 5_666
O1 O2 O2 98.4(13) 2_545 5_666
Ga2 O2 O2 88.7(12) 2_546 5_666
Ga3 O2 O2 135.4(14) 4_765 5_666
La O2 O2 57.0(9) 1_556 5_666
O3 O2 O2 54.1(12) . 5_666
O2 O2 O2 119.7(10) 6 5_666
La O2 O2 77.2(9) 2_656 5_666
O2 O2 O2 110.5(13) 5_766 5_666
O21 O2 O2 107.4(17) 5_655 5_666
O3 O2 O2 30.9(9) 6_556 5_666
Ga3 O2 O2 62.8(4) 2_656 5_666
Ga3 O2 O2 17.5(6) 4_665 5_666
O3 O2 O2 122.9(14) 5_656 5_666
La O2 O2 47.7(4) 4_665 5_666
O2 O2 O2 79.5(10) 2_656 5_666
O2 O2 O2 65.6(15) 2_546 5_666
Ga3 O2 O2 128.8(14) 1_554 5_666
O21 O2 O2 8.5(10) 2_556 5_666
Ga1 O2 O2 110.7(13) 1_656 5_666
Nb O2 O2 110.7(13) 1_656 5_666
O1 O2 O2 110.5(8) 2_655 5_666
Ga2 O2 O2 92.1(9) 1_554 5_666
La O2 O2 130.5(13) 4_655 5_666
Ga2 O2 O2 102.0(8) 2_656 5_666
O3 O2 O2 66.1(11) 6 5_666
O3 O2 O2 153.4(16) 5_655 5_666
O3 O2 O2 163.5(15) 1_655 5_666
Ga3 O2 O2 144.6(13) 2_646 5_666
O21 O2 O2 106.6(15) 2_546 5_666
O21 O2 O2 105.3(14) 3_654 5_666
O21 O2 O2 106.0(12) 6_665 5_666
O3 O2 O2 130.0(14) 6_656 5_666
O3 O2 O2 45.4(8) 5_666 5_666
O21 O2 O2 119.0(14) 2_656 5_666
Ga3 O2 O2 54.8(9) 2_546 5_666
O21 O2 O2 72.7(13) 6_556 5_666
O2 O2 O2 110.9(9) 1_554 5_666
O2 O2 O2 69.1(9) 1_556 5_666
O2 O2 O2 132.1(7) 5_765 5_666
O21 O2 O2 119.5(15) 1_545 5_666
La O2 O2 27.6(5) 4_666 5_666
O21 O2 O2 102.7(11) 4_664 5_666
O3 O2 O2 163.3(11) 6_655 5_666
O3 O2 O2 94.6(12) 3_656 5_666
O3 O2 O2 47.6(5) 4_665 5_666
O2 O2 O2 101.3(8) 2_655 5_666
O2 O2 O2 89.7(14) 2_545 5_666
O21 O2 O2 35(5) 3_655 5_656
Ga3 O2 O2 44.0(7) . 5_656
Ga2 O2 O2 107(2) . 5_656
O21 O2 O2 23(2) 5_656 5_656
O21 O2 O2 148(3) 4_665 5_656
La O2 O2 72.8(11) . 5_656
O3 O2 O2 107.9(14) 3_655 5_656
O3 O2 O2 74.2(15) 2_656 5_656
O3 O2 O2 52.0(11) 4_655 5_656
O2 O2 O2 19.0(8) 6_556 5_656
La O2 O2 154.0(13) 2_655 5_656
O2 O2 O2 149.2(17) 3_655 5_656
O2 O2 O2 96(2) 4_665 5_656
O1 O2 O2 88.2(14) 1_556 5_656
O1 O2 O2 127.1(17) . 5_656
O3 O2 O2 108.8(13) 2_655 5_656
O21 O2 O2 130.8(18) 6_666 5_656
O21 O2 O2 108(2) . 5_656
Nb O2 O2 87.1(5) 1_655 5_656
Ga1 O2 O2 87.1(5) 1_655 5_656
O1 O2 O2 34.0(8) 2_545 5_656
Ga2 O2 O2 10.5(4) 2_546 5_656
Ga3 O2 O2 97.7(9) 4_765 5_656
La O2 O2 50.4(9) 1_556 5_656
O3 O2 O2 60.6(13) . 5_656
O2 O2 O2 74.0(10) 6 5_656
La O2 O2 98.0(13) 2_656 5_656
O2 O2 O2 110.5(13) 5_766 5_656
O21 O2 O2 85.2(15) 5_655 5_656
O3 O2 O2 64.0(11) 6_556 5_656
Ga3 O2 O2 144.3(15) 2_656 5_656
Ga3 O2 O2 83.2(11) 4_665 5_656
O3 O2 O2 46.6(8) 5_656 5_656
La O2 O2 129.2(14) 4_665 5_656
O2 O2 O2 132(2) 2_656 5_656
O2 O2 O2 29.6(9) 2_546 5_656
Ga3 O2 O2 96.4(9) 1_554 5_656
O21 O2 O2 103.0(16) 2_556 5_656
Ga1 O2 O2 64.9(8) 1_656 5_656
Nb O2 O2 64.9(8) 1_656 5_656
O1 O2 O2 146.9(12) 2_655 5_656
Ga2 O2 O2 121.9(13) 1_554 5_656
La O2 O2 46.6(3) 4_655 5_656
Ga2 O2 O2 133.7(13) 2_656 5_656
O3 O2 O2 89.2(12) 6 5_656
O3 O2 O2 74.9(8) 5_655 5_656
O3 O2 O2 78.7(8) 1_655 5_656
Ga3 O2 O2 59.5(4) 2_646 5_656
O21 O2 O2 11.9(10) 2_546 5_656
O21 O2 O2 100.4(15) 3_654 5_656
O21 O2 O2 148.2(14) 6_665 5_656
O3 O2 O2 80.2(9) 6_656 5_656
O3 O2 O2 124.9(14) 5_666 5_656
O21 O2 O2 113.9(13) 2_656 5_656
Ga3 O2 O2 46.8(8) 2_546 5_656
O21 O2 O2 25.7(10) 6_556 5_656
O2 O2 O2 110.9(9) 1_554 5_656
O2 O2 O2 69.1(9) 1_556 5_656
O2 O2 O2 132.1(7) 5_765 5_656
O21 O2 O2 25.3(9) 1_545 5_656
La O2 O2 99.2(12) 4_666 5_656
O21 O2 O2 137.5(16) 4_664 5_656
O3 O2 O2 100.7(7) 6_655 5_656
O3 O2 O2 79.3(11) 3_656 5_656
O3 O2 O2 142.4(13) 4_665 5_656
O2 O2 O2 159.8(16) 2_655 5_656
O2 O2 O2 66.3(5) 2_545 5_656
O2 O2 O2 94.8(14) 5_666 5_656
O21 O2 O2 137(5) 3_655 4_765
Ga3 O2 O2 62.5(10) . 4_765
Ga2 O2 O2 122(2) . 4_765
O21 O2 O2 114(2) 5_656 4_765
O21 O2 O2 75(3) 4_665 4_765
La O2 O2 132.5(10) . 4_765
O3 O2 O2 8.0(12) 3_655 4_765
O3 O2 O2 55.3(12) 2_656 4_765
O3 O2 O2 61.2(11) 4_655 4_765
O2 O2 O2 95.7(5) 6_556 4_765
La O2 O2 59.5(12) 2_655 4_765
O2 O2 O2 98(2) 3_655 4_765
O2 O2 O2 158(2) 4_665 4_765
O1 O2 O2 107.8(11) 1_556 4_765
O1 O2 O2 109.4(12) . 4_765
O3 O2 O2 60.4(10) 2_655 4_765
O21 O2 O2 64.0(19) 6_666 4_765
O21 O2 O2 141(2) . 4_765
Nb O2 O2 39.5(5) 1_655 4_765
Ga1 O2 O2 39.5(5) 1_655 4_765
O1 O2 O2 114.1(8) 2_545 4_765
Ga2 O2 O2 113.7(8) 2_546 4_765
Ga3 O2 O2 14.2(6) 4_765 4_765
La O2 O2 115.2(6) 1_556 4_765
O3 O2 O2 160.3(15) . 4_765
O2 O2 O2 94.4(4) 6 4_765
La O2 O2 70.8(8) 2_656 4_765
O2 O2 O2 34.7(12) 5_766 4_765
O21 O2 O2 103.8(12) 5_655 4_765
O3 O2 O2 147.6(8) 6_556 4_765
Ga3 O2 O2 85.2(12) 2_656 4_765
Ga3 O2 O2 161.7(10) 4_665 4_765
O3 O2 O2 59.9(8) 5_656 4_765
La O2 O2 126.2(13) 4_665 4_765
O2 O2 O2 65.5(12) 2_656 4_765
O2 O2 O2 131.4(12) 2_546 4_765
Ga3 O2 O2 78.9(5) 1_554 4_765
O21 O2 O2 138.0(15) 2_556 4_765
Ga1 O2 O2 54.9(4) 1_656 4_765
Nb O2 O2 54.9(4) 1_656 4_765
O1 O2 O2 43.3(9) 2_655 4_765
Ga2 O2 O2 102.3(7) 1_554 4_765
La O2 O2 82.7(5) 4_655 4_765
Ga2 O2 O2 43.9(8) 2_656 4_765
O3 O2 O2 142.1(7) 6 4_765
O3 O2 O2 61.9(7) 5_655 4_765
O3 O2 O2 29.5(6) 1_655 4_765
Ga3 O2 O2 45.0(3) 2_646 4_765
O21 O2 O2 93.1(12) 2_546 4_765
O21 O2 O2 100.3(10) 3_654 4_765
O21 O2 O2 71.9(13) 6_665 4_765
O3 O2 O2 31.2(6) 6_656 4_765
O3 O2 O2 99.9(12) 5_666 4_765
O21 O2 O2 25.6(11) 2_656 4_765
Ga3 O2 O2 151.0(10) 2_546 4_765
O21 O2 O2 129.9(11) 6_556 4_765
O2 O2 O2 90.000(3) 1_554 4_765
O2 O2 O2 90.000(4) 1_556 4_765
O2 O2 O2 45.1(11) 5_765 4_765
O21 O2 O2 85.1(10) 1_545 4_765
La O2 O2 118.3(9) 4_666 4_765
O21 O2 O2 83.1(12) 4_664 4_765
O3 O2 O2 35.6(6) 6_655 4_765
O3 O2 O2 60.9(7) 3_656 4_765
O3 O2 O2 109.3(14) 4_665 4_765
O2 O2 O2 68.8(11) 2_655 4_765
O2 O2 O2 125.2(10) 2_545 4_765
O2 O2 O2 144.6(14) 5_666 4_765
O2 O2 O2 104.2(4) 5_656 4_765
O21 O2 O2 83(5) 3_655 3_645
Ga3 O2 O2 31.6(13) . 3_645
Ga2 O2 O2 148.4(15) . 3_645
O21 O2 O2 69(2) 5_656 3_645
O21 O2 O2 133(2) 4_665 3_645
La O2 O2 89.9(12) . 3_645
O3 O2 O2 61.2(12) 3_655 3_645
O3 O2 O2 66.2(12) 2_656 3_645
O3 O2 O2 7.6(12) 4_655 3_645
O2 O2 O2 51.6(13) 6_556 3_645
La O2 O2 106.6(10) 2_655 3_645
O2 O2 O2 158(2) 3_655 3_645
O2 O2 O2 142(2) 4_665 3_645
O1 O2 O2 119.5(9) 1_556 3_645
O1 O2 O2 122.4(9) . 3_645
O3 O2 O2 69.5(11) 2_655 3_645
O21 O2 O2 117.2(17) 6_666 3_645
O21 O2 O2 157(2) . 3_645
Nb O2 O2 39.5(5) 1_655 3_645
Ga1 O2 O2 39.5(5) 1_655 3_645
O1 O2 O2 55.5(9) 2_545 3_645
Ga2 O2 O2 56.1(9) 2_546 3_645
Ga3 O2 O2 59.9(4) 4_765 3_645
La O2 O2 90.0(8) 1_556 3_645
O3 O2 O2 100.9(16) . 3_645
O2 O2 O2 61.2(11) 6 3_645
La O2 O2 100.7(6) 2_656 3_645
O2 O2 O2 83.5(7) 5_766 3_645
O21 O2 O2 77.8(13) 5_655 3_645
O3 O2 O2 112.5(10) 6_556 3_645
Ga3 O2 O2 142.9(11) 2_656 3_645
Ga3 O2 O2 131.6(13) 4_665 3_645
O3 O2 O2 31.5(7) 5_656 3_645
La O2 O2 155.9(8) 4_665 3_645
O2 O2 O2 119.1(13) 2_656 3_645
O2 O2 O2 78.4(12) 2_546 3_645
Ga3 O2 O2 69.2(5) 1_554 3_645
O21 O2 O2 151.2(15) 2_556 3_645
Ga1 O2 O2 54.9(4) 1_656 3_645
Nb O2 O2 54.9(4) 1_656 3_645
O1 O2 O2 102.2(8) 2_655 3_645
Ga2 O2 O2 110.1(5) 1_554 3_645
La O2 O2 29.6(6) 4_655 3_645
Ga2 O2 O2 102.0(8) 2_656 3_645
O3 O2 O2 111.0(10) 6 3_645
O3 O2 O2 36.7(7) 5_655 3_645
O3 O2 O2 31.1(6) 1_655 3_645
Ga3 O2 O2 19.8(4) 2_646 3_645
O21 O2 O2 37.0(12) 2_546 3_645
O21 O2 O2 88.3(12) 3_654 3_645
O21 O2 O2 108.9(11) 6_665 3_645
O3 O2 O2 50.5(6) 6_656 3_645
O3 O2 O2 146.7(8) 5_666 3_645
O21 O2 O2 80.0(11) 2_656 3_645
Ga3 O2 O2 93.0(10) 2_546 3_645
O21 O2 O2 72.7(11) 6_556 3_645
O2 O2 O2 90.0 1_554 3_645
O2 O2 O2 90.0 1_556 3_645
O2 O2 O2 84.4(6) 5_765 3_645
O21 O2 O2 25.5(10) 1_545 3_645
La O2 O2 137.0(5) 4_666 3_645
O21 O2 O2 108.3(9) 4_664 3_645
O3 O2 O2 52.8(6) 6_655 3_645
O3 O2 O2 76.3(7) 3_656 3_645
O3 O2 O2 168.6(13) 4_665 3_645
O2 O2 O2 115.1(11) 2_655 3_645
O2 O2 O2 80.0(10) 2_545 3_645
O2 O2 O2 143.4(12) 5_666 3_645
O2 O2 O2 48.9(5) 5_656 3_645
O2 O2 O2 60.000(3) 4_765 3_645
O21 O2 O3 124(5) 3_655 5_665
Ga3 O2 O3 162(2) . 5_665
Ga2 O2 O3 68.6(14) . 5_665
O21 O2 O3 145(2) 5_656 5_665
O21 O2 O3 51(2) 4_665 5_665
La O2 O3 82.6(11) . 5_665
O3 O2 O3 94.2(12) 3_655 5_665
O3 O2 O3 130.3(15) 2_656 5_665
O3 O2 O3 136.0(15) 4_655 5_665
O2 O2 O3 164.1(9) 6_556 5_665
La O2 O3 41.0(7) 2_655 5_665
O2 O2 O3 33.2(6) 3_655 5_665
O2 O2 O3 62.6(11) 4_665 5_665
O1 O2 O3 95.8(12) 1_556 5_665
O1 O2 O3 30.3(7) . 5_665
O3 O2 O3 73.0(12) 2_655 5_665
O21 O2 O3 70.8(15) 6_666 5_665
O21 O2 O3 56.0(17) . 5_665
Nb O2 O3 104.2(10) 1_655 5_665
Ga1 O2 O3 104.2(10) 1_655 5_665
O1 O2 O3 123.6(13) 2_545 5_665
Ga2 O2 O3 143.1(13) 2_546 5_665
Ga3 O2 O3 107.8(10) 4_765 5_665
La O2 O3 127.5(11) 1_556 5_665
O3 O2 O3 93.7(13) . 5_665
O2 O2 O3 92.7(14) 6 5_665
La O2 O3 100.8(9) 2_656 5_665
O2 O2 O3 95.6(10) 5_766 5_665
O21 O2 O3 77.8(13) 5_655 5_665
O3 O2 O3 101.0(7) 6_556 5_665
Ga3 O2 O3 48.8(7) 2_656 5_665
Ga3 O2 O3 77.9(9) 4_665 5_665
O3 O2 O3 159.0(16) 5_656 5_665
La O2 O3 27.4(7) 4_665 5_665
O2 O2 O3 69.1(10) 2_656 5_665
O2 O2 O3 129.2(16) 2_546 5_665
Ga3 O2 O3 76.6(7) 1_554 5_665
O21 O2 O3 65.1(12) 2_556 5_665
Ga1 O2 O3 140.7(11) 1_656 5_665
Nb O2 O3 140.7(11) 1_656 5_665
O1 O2 O3 58.6(8) 2_655 5_665
Ga2 O2 O3 39.6(5) 1_554 5_665
La O2 O3 126.9(10) 4_655 5_665
Ga2 O2 O3 72.4(8) 2_656 5_665
O3 O2 O3 64.7(8) 6 5_665
O3 O2 O3 106.9(10) 5_655 5_665
O3 O2 O3 119.9(9) 1_655 5_665
Ga3 O2 O3 141.4(11) 2_646 5_665
O21 O2 O3 159.7(13) 2_546 5_665
O21 O2 O3 63.4(13) 3_654 5_665
O21 O2 O3 34.3(10) 6_665 5_665
O3 O2 O3 125.9(11) 6_656 5_665
O3 O2 O3 61.0(8) 5_666 5_665
O21 O2 O3 92.5(13) 2_656 5_665
Ga3 O2 O3 109.1(10) 2_546 5_665
O21 O2 O3 129.5(13) 6_556 5_665
O2 O2 O3 57.0(7) 1_554 5_665
O2 O2 O3 123.0(7) 1_556 5_665
O2 O2 O3 61.4(8) 5_765 5_665
O21 O2 O3 151.2(15) 1_545 5_665
La O2 O3 79.6(8) 4_666 5_665
O21 O2 O3 34.7(9) 4_664 5_665
O3 O2 O3 91.6(11) 6_655 5_665
O3 O2 O3 123.3(8) 3_656 5_665
O3 O2 O3 30.0(8) 4_665 5_665
O2 O2 O3 31.5(7) 2_655 5_665
O2 O2 O3 90.5(13) 2_545 5_665
O2 O2 O3 71.7(7) 5_666 5_665
O2 O2 O3 153.6(15) 5_656 5_665
O2 O2 O3 99.3(12) 4_765 5_665
O2 O2 O3 142.5(7) 3_645 5_665
O21 O2 O3 136(5) 3_655 1_665
Ga3 O2 O3 130.0(18) . 1_665
Ga2 O2 O3 58.8(13) . 1_665
O21 O2 O3 141(2) 5_656 1_665
O21 O2 O3 15(2) 4_665 1_665
La O2 O3 118.4(14) . 1_665
O3 O2 O3 76.8(19) 3_655 1_665
O3 O2 O3 94.3(18) 2_656 1_665
O3 O2 O3 137.5(15) 4_655 1_665
O2 O2 O3 145(2) 6_556 1_665
La O2 O3 41.1(7) 2_655 1_665
O2 O2 O3 20.1(15) 3_655 1_665
O2 O2 O3 79.8(15) 4_665 1_665
O1 O2 O3 75.0(9) 1_556 1_665
O1 O2 O3 65.9(9) . 1_665
O3 O2 O3 87.4(15) 2_655 1_665
O21 O2 O3 34.9(14) 6_666 1_665
O21 O2 O3 64.4(16) . 1_665
Nb O2 O3 104.2(11) 1_655 1_665
Ga1 O2 O3 104.2(11) 1_655 1_665
O1 O2 O3 159.6(14) 2_545 1_665
Ga2 O2 O3 163.1(12) 2_546 1_665
Ga3 O2 O3 80.7(9) 4_765 1_665
La O2 O3 112.9(10) 1_556 1_665
O3 O2 O3 120.2(16) . 1_665
O2 O2 O3 123.0(16) 6 1_665
La O2 O3 66.4(7) 2_656 1_665
O2 O2 O3 61.9(8) 5_766 1_665
O21 O2 O3 110.9(15) 5_655 1_665
O3 O2 O3 104.7(10) 6_556 1_665
Ga3 O2 O3 18.7(4) 2_656 1_665
Ga3 O2 O3 89.9(10) 4_665 1_665
O3 O2 O3 127.8(10) 5_656 1_665
La O2 O3 53.0(8) 4_665 1_665
O2 O2 O3 33.2(7) 2_656 1_665
O2 O2 O3 139.9(15) 2_546 1_665
Ga3 O2 O3 100.7(9) 1_554 1_665
O21 O2 O3 66.8(13) 2_556 1_665
Ga1 O2 O3 105.1(9) 1_656 1_665
Nb O2 O3 105.1(9) 1_656 1_665
O1 O2 O3 36.0(7) 2_655 1_665
Ga2 O2 O3 73.1(7) 1_554 1_665
La O2 O3 149.3(11) 4_655 1_665
Ga2 O2 O3 39.4(6) 2_656 1_665
O3 O2 O3 99.1(10) 6 1_665
O3 O2 O3 119.9(9) 5_655 1_665
O3 O2 O3 106.9(13) 1_655 1_665
Ga3 O2 O3 122.1(11) 2_646 1_665
O21 O2 O3 164.3(13) 2_546 1_665
O21 O2 O3 95.8(14) 3_654 1_665
O21 O2 O3 48.9(11) 6_665 1_665
O3 O2 O3 95.3(11) 6_656 1_665
O3 O2 O3 38.9(10) 5_666 1_665
O21 O2 O3 61.6(14) 2_656 1_665
Ga3 O2 O3 128.9(10) 2_546 1_665
O21 O2 O3 148.0(14) 6_556 1_665
O2 O2 O3 85.9(6) 1_554 1_665
O2 O2 O3 94.1(6) 1_556 1_665
O2 O2 O3 61.4(7) 5_765 1_665
O21 O2 O3 163.3(15) 1_545 1_665
La O2 O3 65.6(7) 4_666 1_665
O21 O2 O3 59.4(10) 4_664 1_665
O3 O2 O3 91.1(10) 6_655 1_665
O3 O2 O3 87.4(10) 3_656 1_665
O3 O2 O3 31.1(12) 4_665 1_665
O2 O2 O3 36.9(5) 2_655 1_665
O2 O2 O3 126.5(14) 2_545 1_665
O2 O2 O3 75.3(7) 5_666 1_665
O2 O2 O3 162.8(14) 5_656 1_665
O2 O2 O3 78.2(12) 4_765 1_665
O2 O2 O3 138.0(12) 3_645 1_665
O3 O2 O3 36.0(10) 5_665 1_665
O21 O2 O3 66(5) 3_655 4_656
Ga3 O2 O3 28.3(11) . 4_656
Ga2 O2 O3 89.3(16) . 4_656
O21 O2 O3 42.9(19) 5_656 4_656
O21 O2 O3 101(3) 4_665 4_656
La O2 O3 122.1(14) . 4_656
O3 O2 O3 83.2(15) 3_655 4_656
O3 O2 O3 25.8(14) 2_656 4_656
O3 O2 O3 67.2(11) 4_655 4_656
O2 O2 O3 31.1(12) 6_556 4_656
La O2 O3 131.6(14) 2_655 4_656
O2 O2 O3 118.1(8) 3_655 4_656
O2 O2 O3 113.2(11) 4_665 4_656
O1 O2 O3 60.0(10) 1_556 4_656
O1 O2 O3 174.8(15) . 4_656
O3 O2 O3 124.8(13) 2_655 4_656
O21 O2 O3 81.5(15) 6_666 4_656
O21 O2 O3 110(2) . 4_656
Nb O2 O3 90.3(8) 1_655 4_656
Ga1 O2 O3 90.3(8) 1_655 4_656
O1 O2 O3 83.4(11) 2_545 4_656
Ga2 O2 O3 58.9(9) 2_546 4_656
Ga3 O2 O3 62.8(7) 4_765 4_656
La O2 O3 40.9(7) 1_556 4_656
O3 O2 O3 99.6(14) . 4_656
O2 O2 O3 116.2(14) 6 4_656
La O2 O3 50.2(7) 2_656 4_656
O2 O2 O3 63.8(11) 5_766 4_656
O21 O2 O3 131.4(15) 5_655 4_656
O3 O2 O3 74.1(10) 6_556 4_656
Ga3 O2 O3 102.0(10) 2_656 4_656
Ga3 O2 O3 97.7(10) 4_665 4_656
O3 O2 O3 29.0(9) 5_656 4_656
La O2 O3 141.8(10) 4_665 4_656
O2 O2 O3 83.1(14) 2_656 4_656
O2 O2 O3 61.3(13) 2_546 4_656
Ga3 O2 O3 128.9(8) 1_554 4_656
O21 O2 O3 99.0(11) 2_556 4_656
Ga1 O2 O3 21.1(5) 1_656 4_656
Nb O2 O3 21.1(5) 1_656 4_656
O1 O2 O3 105.1(11) 2_655 4_656
Ga2 O2 O3 169.3(9) 1_554 4_656
La O2 O3 81.5(7) 4_655 4_656
Ga2 O2 O3 85.5(9) 2_656 4_656
O3 O2 O3 134.8(10) 6 4_656
O3 O2 O3 96.2(8) 5_655 4_656
O3 O2 O3 68.8(6) 1_655 4_656
Ga3 O2 O3 49.8(5) 2_646 4_656
O21 O2 O3 48.4(11) 2_546 4_656
O21 O2 O3 145.6(15) 3_654 4_656
O21 O2 O3 146.6(15) 6_665 4_656
O3 O2 O3 44.5(10) 6_656 4_656
O3 O2 O3 91.1(9) 5_666 4_656
O21 O2 O3 70.5(12) 2_656 4_656
Ga3 O2 O3 81.7(9) 2_546 4_656
O21 O2 O3 66.4(11) 6_556 4_656
O2 O2 O3 149.7(5) 1_554 4_656
O2 O2 O3 30.3(5) 1_556 4_656
O2 O2 O3 120.8(12) 5_765 4_656
O21 O2 O3 57.8(12) 1_545 4_656
La O2 O3 77.9(8) 4_666 4_656
O21 O2 O3 158.9(14) 4_664 4_656
O3 O2 O3 99.3(9) 6_655 4_656
O3 O2 O3 29.5(11) 3_656 4_656
O3 O2 O3 123.8(10) 4_665 4_656
O2 O2 O3 138.8(12) 2_655 4_656
O2 O2 O3 116.1(10) 2_545 4_656
O2 O2 O3 95.4(12) 5_666 4_656
O2 O2 O3 49.8(9) 5_656 4_656
O2 O2 O3 75.8(5) 4_765 4_656
O2 O2 O3 59.7(5) 3_645 4_656
O3 O2 O3 150.8(12) 5_665 4_656
O3 O2 O3 116.2(10) 1_665 4_656
O21 O2 O21 142(6) 3_655 1_655
Ga3 O2 O21 69.3(16) . 1_655
Ga2 O2 O21 109.9(19) . 1_655
O21 O2 O21 119(2) 5_656 1_655
O21 O2 O21 63(3) 4_665 1_655
La O2 O21 142.2(17) . 1_655
O3 O2 O21 16.5(12) 3_655 1_655
O3 O2 O21 53.4(14) 2_656 1_655
O3 O2 O21 73.2(16) 4_655 1_655
O2 O2 O21 101.4(12) 6_556 1_655
La O2 O21 55.3(11) 2_655 1_655
O2 O2 O21 87(2) 3_655 1_655
O2 O2 O21 146(2) 4_665 1_655
O1 O2 O21 98.6(15) 1_556 1_655
O1 O2 O21 108.1(15) . 1_655
O3 O2 O21 67.3(14) 2_655 1_655
O21 O2 O21 51.7(18) 6_666 1_655
O21 O2 O21 129(2) . 1_655
Nb O2 O21 51.1(10) 1_655 1_655
Ga1 O2 O21 51.1(10) 1_655 1_655
O1 O2 O21 126.3(12) 2_545 1_655
Ga2 O2 O21 122.9(13) 2_546 1_655
Ga3 O2 O21 15.5(9) 4_765 1_655
La O2 O21 113.1(15) 1_556 1_655
O3 O2 O21 172.4(16) . 1_655
O2 O2 O21 105.1(11) 6 1_655
La O2 O21 61.8(11) 2_656 1_655
O2 O2 O21 24.7(10) 5_766 1_655
O21 O2 O21 112.5(16) 5_655 1_655
O3 O2 O21 142.1(16) 6_556 1_655
Ga3 O2 O21 73.0(11) 2_656 1_655
Ga3 O2 O21 150.0(13) 4_665 1_655
O3 O2 O21 66.7(13) 5_656 1_655
La O2 O21 117.9(12) 4_665 1_655
O2 O2 O21 53.2(12) 2_656 1_655
O2 O2 O21 137.0(19) 2_546 1_655
Ga3 O2 O21 87.1(12) 1_554 1_655
O21 O2 O21 125.7(17) 2_556 1_655
Ga1 O2 O21 56.0(11) 1_656 1_655
Nb O2 O21 56.0(11) 1_656 1_655
O1 O2 O21 34.1(9) 2_655 1_655
Ga2 O2 O21 103.4(13) 1_554 1_655
La O2 O21 95.1(11) 4_655 1_655
Ga2 O2 O21 31.6(9) 2_656 1_655
O3 O2 O21 146.2(15) 6 1_655
O3 O2 O21 73.6(12) 5_655 1_655
O3 O2 O21 41.6(11) 1_655 1_655
Ga3 O2 O21 55.0(10) 2_646 1_655
O21 O2 O21 102.5(8) 2_546 1_655
O21 O2 O21 106.4(17) 3_654 1_655
O21 O2 O21 69.7(16) 6_665 1_655
O3 O2 O21 34.3(11) 6_656 1_655
O3 O2 O21 87.5(13) 5_666 1_655
O21 O2 O21 14.6(18) 2_656 1_655
Ga3 O2 O21 157.9(14) 2_546 1_655
O21 O2 O21 138.1(13) 6_556 1_655
O2 O2 O21 94.8(11) 1_554 1_655
O2 O2 O21 85.2(11) 1_556 1_655
O2 O2 O21 46.0(10) 5_765 1_655
O21 O2 O21 96.1(15) 1_545 1_655
La O2 O21 107.1(12) 4_666 1_655
O21 O2 O21 82.7(16) 4_664 1_655
O3 O2 O21 45.2(10) 6_655 1_655
O3 O2 O21 56.7(12) 3_656 1_655
O3 O2 O21 98.2(13) 4_665 1_655
O2 O2 O21 64.0(10) 2_655 1_655
O2 O2 O21 136.1(16) 2_545 1_655
O2 O2 O21 132.5(15) 5_666 1_655
O2 O2 O21 112.8(13) 5_656 1_655
O2 O2 O21 12.4(10) 4_765 1_655
O2 O2 O21 71.5(10) 3_645 1_655
O3 O2 O21 92.4(12) 5_665 1_655
O3 O2 O21 67.3(11) 1_665 1_655
O3 O2 O21 77.0(12) 4_656 1_655
O21 O2 O3 55(4) 3_655 3
Ga3 O2 O3 128.9(18) . 3
Ga2 O2 O3 52.1(13) . 3
O21 O2 O3 77(2) 5_656 3
O21 O2 O3 95(2) 4_665 3
La O2 O3 51.1(9) . 3
O3 O2 O3 163.0(19) 3_655 3
O3 O2 O3 129.7(14) 2_656 3
O3 O2 O3 129.2(14) 4_655 3
O2 O2 O3 95.6(6) 6_556 3
La O2 O3 109.5(12) 2_655 3
O2 O2 O3 70.8(15) 3_655 3
O2 O2 O3 11.5(14) 4_665 3
O1 O2 O3 71.5(9) 1_556 3
O1 O2 O3 62.3(9) . 3
O3 O2 O3 116.6(13) 2_655 3
O21 O2 O3 107.9(15) 6_666 3
O21 O2 O3 29.3(14) . 3
Nb O2 O3 144.2(12) 1_655 3
Ga1 O2 O3 144.2(12) 1_655 3
O1 O2 O3 76.1(9) 2_545 3
Ga2 O2 O3 78.2(9) 2_546 3
Ga3 O2 O3 165.7(11) 4_765 3
La O2 O3 72.0(7) 1_556 3
O3 O2 O3 30.2(13) . 3
O2 O2 O3 89.3(6) 6 3
La O2 O3 107.5(9) 2_656 3
O2 O2 O3 140.1(10) 5_766 3
O21 O2 O3 77.3(13) 5_655 3
O3 O2 O3 38.7(9) 6_556 3
Ga3 O2 O3 84.7(8) 2_656 3
Ga3 O2 O3 17.0(4) 4_665 3
O3 O2 O3 131.4(10) 5_656 3
La O2 O3 42.0(6) 4_665 3
O2 O2 O3 106.2(12) 2_656 3
O2 O2 O3 60.1(11) 2_546 3
Ga3 O2 O3 100.6(9) 1_554 3
O21 O2 O3 35.0(11) 2_556 3
Ga1 O2 O3 132.7(10) 1_656 3
Nb O2 O3 132.7(10) 1_656 3
O1 O2 O3 124.8(9) 2_655 3
Ga2 O2 O3 71.0(7) 1_554 3
La O2 O3 106.4(9) 4_655 3
Ga2 O2 O3 126.3(8) 2_656 3
O3 O2 O3 36.3(9) 6 3
O3 O2 O3 123.3(10) 5_655 3
O3 O2 O3 160.3(12) 1_655 3
Ga3 O2 O3 147.0(10) 2_646 3
O21 O2 O3 98.9(13) 2_546 3
O21 O2 O3 77.6(11) 3_654 3
O21 O2 O3 98.2(12) 6_665 3
O3 O2 O3 156.2(10) 6_656 3
O3 O2 O3 72.3(10) 5_666 3
O21 O2 O3 147.1(14) 2_656 3
Ga3 O2 O3 40.9(6) 2_546 3
O21 O2 O3 62.0(12) 6_556 3
O2 O2 O3 86.1(6) 1_554 3
O2 O2 O3 93.9(6) 1_556 3
O2 O2 O3 126.1(11) 5_765 3
O21 O2 O3 106.4(14) 1_545 3
La O2 O3 58.0(6) 4_666 3
O21 O2 O3 88.4(12) 4_664 3
O3 O2 O3 143.5(10) 6_655 3
O3 O2 O3 122.3(11) 3_656 3
O3 O2 O3 59.2(11) 4_665 3
O2 O2 O3 100.1(11) 2_655 3
O2 O2 O3 59.9(10) 2_545 3
O2 O2 O3 30.4(7) 5_666 3
O2 O2 O3 87.7(11) 5_656 3
O2 O2 O3 168.1(11) 4_765 3
O2 O2 O3 131.2(12) 3_645 3
O3 O2 O3 69.1(10) 5_665 3
O3 O2 O3 90.2(6) 1_665 3
O3 O2 O3 112.7(9) 4_656 3
O21 O2 O3 157.3(11) 1_655 3
O21 O2 La 53(5) 3_655 4_656
Ga3 O2 La 21.7(10) . 4_656
Ga2 O2 La 105.1(16) . 4_656
O21 O2 La 30.7(19) 5_656 4_656
O21 O2 La 126(3) 4_665 4_656
La O2 La 99.1(11) . 4_656
O3 O2 La 89.7(14) 3_655 4_656
O3 O2 La 47.7(13) 2_656 4_656
O3 O2 La 50.4(11) 4_655 4_656
O2 O2 La 11.7(5) 6_556 4_656
La O2 La 143.2(13) 2_655 4_656
O2 O2 La 141.3(4) 3_655 4_656
O2 O2 La 112.8(16) 4_665 4_656
O1 O2 La 78.0(10) 1_556 4_656
O1 O2 La 153.0(13) . 4_656
O3 O2 La 113.3(12) 2_655 4_656
O21 O2 La 106.2(15) 6_666 4_656
O21 O2 La 118.2(19) . 4_656
Nb O2 La 81.9(7) 1_655 4_656
Ga1 O2 La 81.9(7) 1_655 4_656
O1 O2 La 58.9(8) 2_545 4_656
Ga2 O2 La 36.8(4) 2_546 4_656
Ga3 O2 La 74.4(7) 4_765 4_656
La O2 La 46.3(4) 1_556 4_656
O3 O2 La 84.6(10) . 4_656
O2 O2 La 92.5(12) 6 4_656
La O2 La 75.1(7) 2_656 4_656
O2 O2 La 84.0(9) 5_766 4_656
O21 O2 La 106.8(14) 5_655 4_656
O3 O2 La 73.7(8) 6_556 4_656
Ga3 O2 La 126.6(10) 2_656 4_656
Ga3 O2 La 97.3(8) 4_665 4_656
O3 O2 La 24.2(7) 5_656 4_656
La O2 La 148.1(10) 4_665 4_656
O2 O2 La 107.8(14) 2_656 4_656
O2 O2 La 47.6(9) 2_546 4_656
Ga3 O2 La 109.5(7) 1_554 4_656
O21 O2 La 108.8(12) 2_556 4_656
Ga1 O2 La 38.3(3) 1_656 4_656
Nb O2 La 38.3(3) 1_656 4_656
O1 O2 La 122.9(10) 2_655 4_656
Ga2 O2 La 145.2(9) 1_554 4_656
La O2 La 58.7(4) 4_655 4_656
Ga2 O2 La 107.1(8) 2_656 4_656
O3 O2 La 115.7(9) 6 4_656
O3 O2 La 79.4(8) 5_655 4_656
O3 O2 La 65.3(8) 1_655 4_656
Ga3 O2 La 43.7(3) 2_646 4_656
O21 O2 La 23.4(9) 2_546 4_656
O21 O2 La 121.5(14) 3_654 4_656
O21 O2 La 151.5(13) 6_665 4_656
O3 O2 La 55.7(6) 6_656 4_656
O3 O2 La 113.2(9) 5_666 4_656
O21 O2 La 88.2(11) 2_656 4_656
Ga3 O2 La 68.2(5) 2_546 4_656
O21 O2 La 48.7(9) 6_556 4_656
O2 O2 La 128.7(4) 1_554 4_656
O2 O2 La 51.3(4) 1_556 4_656
O2 O2 La 123.9(7) 5_765 4_656
O21 O2 La 34.0(10) 1_545 4_656
La O2 La 94.1(7) 4_666 4_656
O21 O2 La 151.7(12) 4_664 4_656
O3 O2 La 94.2(6) 6_655 4_656
O3 O2 La 53.7(6) 3_656 4_656
O3 O2 La 143.7(9) 4_665 4_656
O2 O2 La 152.7(12) 2_655 4_656
O2 O2 La 92.0(6) 2_545 4_656
O2 O2 La 102.4(11) 5_666 4_656
O2 O2 La 26.6(5) 5_656 4_656
O2 O2 La 84.0(4) 4_765 4_656
O2 O2 La 43.8(5) 3_645 4_656
O3 O2 La 173.6(10) 5_665 4_656
O3 O2 La 141.0(10) 1_665 4_656
O3 O2 La 24.9(6) 4_656 4_656
O21 O2 La 89.9(12) 1_655 4_656
O3 O2 La 107.2(9) 3 4_656
O21 O2 Ga1 50(5) 3_655 .
Ga3 O2 Ga1 121.2(16) . .
Ga2 O2 Ga1 73.5(14) . .
O21 O2 Ga1 74(2) 5_656 .
O21 O2 Ga1 114(2) 4_665 .
La O2 Ga1 30.1(6) . .
O3 O2 Ga1 154.6(16) 3_655 .
O3 O2 Ga1 139.8(16) 2_656 .
O3 O2 Ga1 109.4(16) 4_655 .
O2 O2 Ga1 90.5(7) 6_556 .
La O2 Ga1 111.9(12) 2_655 .
O2 O2 Ga1 88.3(14) 3_655 .
O2 O2 Ga1 32.5(13) 4_665 .
O1 O2 Ga1 90.1(10) 1_556 .
O1 O2 Ga1 58.8(8) . .
O3 O2 Ga1 101.9(13) 2_655 .
O21 O2 Ga1 128.8(16) 6_666 .
O21 O2 Ga1 50.3(15) . .
Nb O2 Ga1 123.8(10) 1_655 .
Ga1 O2 Ga1 123.8(10) 1_655 .
O1 O2 Ga1 57.4(6) 2_545 .
Ga2 O2 Ga1 66.8(7) 2_546 .
Ga3 O2 Ga1 172.5(10) 4_765 .
La O2 Ga1 79.8(7) 1_556 .
O3 O2 Ga1 17.2(7) . .
O2 O2 Ga1 68.5(4) 6 .
La O2 Ga1 127.1(9) 2_656 .
O2 O2 Ga1 161.6(9) 5_766 .
O21 O2 Ga1 58.3(12) 5_655 .
O3 O2 Ga1 49.3(7) 6_556 .
Ga3 O2 Ga1 104.2(8) 2_656 .
Ga3 O2 Ga1 35.4(4) 4_665 .
O3 O2 Ga1 123.8(11) 5_656 .
La O2 Ga1 53.1(5) 4_665 .
O2 O2 Ga1 127.0(13) 2_656 .
O2 O2 Ga1 55.5(9) 2_546 .
Ga3 O2 Ga1 83.1(7) 1_554 .
O21 O2 Ga1 56.5(11) 2_556 .
Ga1 O2 Ga1 137.0(9) 1_656 .
Nb O2 Ga1 137.0(9) 1_656 .
O1 O2 Ga1 135.3(9) 2_655 .
Ga2 O2 Ga1 63.4(6) 1_554 .
La O2 Ga1 85.8(7) 4_655 .
Ga2 O2 Ga1 144.8(8) 2_656 .
O3 O2 Ga1 21.0(6) 6 .
O3 O2 Ga1 102.1(9) 5_655 .
O3 O2 Ga1 139.1(11) 1_655 .
Ga3 O2 Ga1 131.5(8) 2_646 .
O21 O2 Ga1 86.5(11) 2_546 .
O21 O2 Ga1 62.1(10) 3_654 .
O21 O2 Ga1 97.2(12) 6_665 .
O3 O2 Ga1 157.3(9) 6_656 .
O3 O2 Ga1 93.5(9) 5_666 .
O21 O2 Ga1 167.2(14) 2_656 .
Ga3 O2 Ga1 34.7(3) 2_546 .
O21 O2 Ga1 53.1(10) 6_556 .
O2 O2 Ga1 73.1(5) 1_554 .
O2 O2 Ga1 106.9(5) 1_556 .
O2 O2 Ga1 121.0(13) 5_765 .
O21 O2 Ga1 90.3(12) 1_545 .
La O2 Ga1 78.6(6) 4_666 .
O21 O2 Ga1 84.1(12) 4_664 .
O3 O2 Ga1 126.5(9) 6_655 .
O3 O2 Ga1 135.9(10) 3_656 .
O3 O2 Ga1 76.2(7) 4_665 .
O2 O2 Ga1 103.6(12) 2_655 .
O2 O2 Ga1 38.5(6) 2_545 .
O2 O2 Ga1 51.3(8) 5_666 .
O2 O2 Ga1 77.2(10) 5_656 .
O2 O2 Ga1 162.0(5) 4_765 .
O2 O2 Ga1 112.8(11) 3_645 .
O3 O2 Ga1 76.7(8) 5_665 .
O3 O2 Ga1 105.8(10) 1_665 .
O3 O2 Ga1 116.1(10) 4_656 .
O21 O2 Ga1 166.8(15) 1_655 .
O3 O2 Ga1 21.5(5) 3 .
La O2 Ga1 101.7(7) 4_656 .
O21 O2 Nb 50(5) 3_655 .
Ga3 O2 Nb 121.2(16) . .
Ga2 O2 Nb 73.5(14) . .
O21 O2 Nb 74(2) 5_656 .
O21 O2 Nb 114(2) 4_665 .
La O2 Nb 30.1(6) . .
O3 O2 Nb 154.6(16) 3_655 .
O3 O2 Nb 139.8(16) 2_656 .
O3 O2 Nb 109.4(16) 4_655 .
O2 O2 Nb 90.5(7) 6_556 .
La O2 Nb 111.9(12) 2_655 .
O2 O2 Nb 88.3(14) 3_655 .
O2 O2 Nb 32.5(13) 4_665 .
O1 O2 Nb 90.1(10) 1_556 .
O1 O2 Nb 58.8(8) . .
O3 O2 Nb 101.9(13) 2_655 .
O21 O2 Nb 128.8(16) 6_666 .
O21 O2 Nb 50.3(15) . .
Nb O2 Nb 123.8(10) 1_655 .
Ga1 O2 Nb 123.8(10) 1_655 .
O1 O2 Nb 57.4(6) 2_545 .
Ga2 O2 Nb 66.8(7) 2_546 .
Ga3 O2 Nb 172.5(10) 4_765 .
La O2 Nb 79.8(7) 1_556 .
O3 O2 Nb 17.2(7) . .
O2 O2 Nb 68.5(4) 6 .
La O2 Nb 127.1(9) 2_656 .
O2 O2 Nb 161.6(9) 5_766 .
O21 O2 Nb 58.3(12) 5_655 .
O3 O2 Nb 49.3(7) 6_556 .
Ga3 O2 Nb 104.2(8) 2_656 .
Ga3 O2 Nb 35.4(4) 4_665 .
O3 O2 Nb 123.8(11) 5_656 .
La O2 Nb 53.1(5) 4_665 .
O2 O2 Nb 127.0(13) 2_656 .
O2 O2 Nb 55.5(9) 2_546 .
Ga3 O2 Nb 83.1(7) 1_554 .
O21 O2 Nb 56.5(11) 2_556 .
Ga1 O2 Nb 137.0(9) 1_656 .
Nb O2 Nb 137.0(9) 1_656 .
O1 O2 Nb 135.3(9) 2_655 .
Ga2 O2 Nb 63.4(6) 1_554 .
La O2 Nb 85.8(7) 4_655 .
Ga2 O2 Nb 144.8(8) 2_656 .
O3 O2 Nb 21.0(6) 6 .
O3 O2 Nb 102.1(9) 5_655 .
O3 O2 Nb 139.1(11) 1_655 .
Ga3 O2 Nb 131.5(8) 2_646 .
O21 O2 Nb 86.5(11) 2_546 .
O21 O2 Nb 62.1(10) 3_654 .
O21 O2 Nb 97.2(12) 6_665 .
O3 O2 Nb 157.3(9) 6_656 .
O3 O2 Nb 93.5(9) 5_666 .
O21 O2 Nb 167.2(14) 2_656 .
Ga3 O2 Nb 34.7(3) 2_546 .
O21 O2 Nb 53.1(10) 6_556 .
O2 O2 Nb 73.1(5) 1_554 .
O2 O2 Nb 106.9(5) 1_556 .
O2 O2 Nb 121.0(13) 5_765 .
O21 O2 Nb 90.3(12) 1_545 .
La O2 Nb 78.6(6) 4_666 .
O21 O2 Nb 84.1(12) 4_664 .
O3 O2 Nb 126.5(9) 6_655 .
O3 O2 Nb 135.9(10) 3_656 .
O3 O2 Nb 76.2(7) 4_665 .
O2 O2 Nb 103.6(12) 2_655 .
O2 O2 Nb 38.5(6) 2_545 .
O2 O2 Nb 51.3(8) 5_666 .
O2 O2 Nb 77.2(10) 5_656 .
O2 O2 Nb 162.0(5) 4_765 .
O2 O2 Nb 112.8(11) 3_645 .
O3 O2 Nb 76.7(8) 5_665 .
O3 O2 Nb 105.8(10) 1_665 .
O3 O2 Nb 116.1(10) 4_656 .
O21 O2 Nb 166.8(15) 1_655 .
O3 O2 Nb 21.5(5) 3 .
La O2 Nb 101.7(7) 4_656 .
Ga1 O2 Nb 0.0 . .
O21 O2 Ga2 75(5) 3_655 2_545
Ga3 O2 Ga2 94.7(13) . 2_545
Ga2 O2 Ga2 130.1(18) . 2_545
O21 O2 Ga2 87(2) 5_656 2_545
O21 O2 Ga2 142(3) 4_665 2_545
La O2 Ga2 27.1(6) . 2_545
O3 O2 Ga2 100.6(13) 3_655 2_545
O3 O2 Ga2 132.8(15) 2_656 2_545
O3 O2 Ga2 60.8(12) 4_655 2_545
O2 O2 Ga2 88.1(15) 6_556 2_545
La O2 Ga2 94.3(11) 2_655 2_545
O2 O2 Ga2 124.2(8) 3_655 2_545
O2 O2 Ga2 88.3(14) 4_665 2_545
O1 O2 Ga2 143.0(12) 1_556 2_545
O1 O2 Ga2 62.6(8) . 2_545
O3 O2 Ga2 54.8(11) 2_655 2_545
O21 O2 Ga2 158.0(17) 6_666 2_545
O21 O2 Ga2 104.8(19) . 2_545
Nb O2 Ga2 66.9(6) 1_655 2_545
Ga1 O2 Ga2 66.9(6) 1_655 2_545
O1 O2 Ga2 36.3(8) 2_545 2_545
Ga2 O2 Ga2 63.5(6) 2_546 2_545
Ga3 O2 Ga2 116.1(8) 4_765 2_545
La O2 Ga2 112.3(9) 1_556 2_545
O3 O2 Ga2 58.2(8) . 2_545
O2 O2 Ga2 12.0(5) 6 2_545
La O2 Ga2 166.4(10) 2_656 2_545
O2 O2 Ga2 140.9(12) 5_766 2_545
O21 O2 Ga2 15.7(12) 5_655 2_545
O3 O2 Ga2 97.8(9) 6_556 2_545
Ga3 O2 Ga2 141.5(10) 2_656 2_545
Ga3 O2 Ga2 92.0(8) 4_665 2_545
O3 O2 Ga2 95.8(9) 5_656 2_545
La O2 Ga2 89.2(8) 4_665 2_545
O2 O2 Ga2 157.3(14) 2_656 2_545
O2 O2 Ga2 76.4(8) 2_546 2_545
Ga3 O2 Ga2 34.5(3) 1_554 2_545
O21 O2 Ga2 113.0(12) 2_556 2_545
Ga1 O2 Ga2 121.0(7) 1_656 2_545
Nb O2 Ga2 121.0(7) 1_656 2_545
O1 O2 Ga2 118.6(10) 2_655 2_545
Ga2 O2 Ga2 53.7(5) 1_554 2_545
La O2 Ga2 38.4(3) 4_655 2_545
Ga2 O2 Ga2 139.8(10) 2_656 2_545
O3 O2 Ga2 45.5(7) 6 2_545
O3 O2 Ga2 45.1(7) 5_655 2_545
O3 O2 Ga2 83.7(8) 1_655 2_545
Ga3 O2 Ga2 86.2(6) 2_646 2_545
O21 O2 Ga2 68.2(10) 2_546 2_545
O21 O2 Ga2 30.9(11) 3_654 2_545
O21 O2 Ga2 81.1(11) 6_665 2_545
O3 O2 Ga2 115.8(7) 6_656 2_545
O3 O2 Ga2 145.8(11) 5_666 2_545
O21 O2 Ga2 131.5(12) 2_656 2_545
Ga3 O2 Ga2 68.1(5) 2_546 2_545
O21 O2 Ga2 66.3(10) 6_556 2_545
O2 O2 Ga2 41.9(5) 1_554 2_545
O2 O2 Ga2 138.1(5) 1_556 2_545
O2 O2 Ga2 84.1(10) 5_765 2_545
O21 O2 Ga2 59.0(11) 1_545 2_545
La O2 Ga2 135.5(9) 4_666 2_545
O21 O2 Ga2 68.2(11) 4_664 2_545
O3 O2 Ga2 71.9(6) 6_655 2_545
O3 O2 Ga2 142.3(9) 3_656 2_545
O3 O2 Ga2 115.3(9) 4_665 2_545
O2 O2 Ga2 93.6(12) 2_655 2_545
O2 O2 Ga2 19.1(5) 2_545 2_545
O2 O2 Ga2 108.4(12) 5_666 2_545
O2 O2 Ga2 69.5(8) 5_656 2_545
O2 O2 Ga2 106.2(5) 4_765 2_545
O2 O2 Ga2 67.3(7) 3_645 2_545
O3 O2 Ga2 92.7(8) 5_665 2_545
O3 O2 Ga2 126.6(10) 1_665 2_545
O3 O2 Ga2 116.3(8) 4_656 2_545
O21 O2 Ga2 117.0(12) 1_655 2_545
O3 O2 Ga2 78.2(8) 3 2_545
La O2 Ga2 91.5(6) 4_656 2_545
Ga1 O2 Ga2 57.1(4) . 2_545
Nb O2 Ga2 57.1(4) . 2_545
O2 O21 O21 136(6) 4_665 2_556
O2 O21 Ga2 66(5) 4_665 .
O21 O21 Ga2 117(9) 2_556 .
O2 O21 Ga3 69(4) 4_665 4_665
O21 O21 Ga3 69(2) 2_556 4_665
Ga2 O21 Ga3 109(4) . 4_665
O2 O21 O2 119(6) 4_665 5_666
O21 O21 O2 20(3) 2_556 5_666
Ga2 O21 O2 125(4) . 5_666
Ga3 O21 O2 50(2) 4_665 5_666
O2 O21 La 91(6) 4_665 4_665
O21 O21 La 123(8) 2_556 4_665
Ga2 O21 La 110(4) . 4_665
Ga3 O21 La 123(4) 4_665 4_665
O2 O21 La 123(4) 5_666 4_665
O2 O21 O2 92(6) 4_665 3_655
O21 O21 O2 123(4) 2_556 3_655
Ga2 O21 O2 48(2) . 3_655
Ga3 O21 O2 156(5) 4_665 3_655
O2 O21 O2 143(4) 5_666 3_655
La O21 O2 71(3) 4_665 3_655
O2 O21 O1 88(5) 4_665 1_556
O21 O21 O1 81(7) 2_556 1_556
Ga2 O21 O1 36.1(17) . 1_556
Ga3 O21 O1 93(3) 4_665 1_556
O2 O21 O1 90(3) 5_666 1_556
La O21 O1 142(3) 4_665 1_556
O2 O21 O1 71(3) 3_655 1_556
O2 O21 Ga2 142(6) 4_665 2_556
O21 O21 Ga2 38(6) 2_556 2_556
Ga2 O21 Ga2 149(4) . 2_556
Ga3 O21 Ga2 80(3) 4_665 2_556
O2 O21 Ga2 39.4(16) 5_666 2_556
La O21 Ga2 87(3) 4_665 2_556
O2 O21 Ga2 122(3) 3_655 2_556
O1 O21 Ga2 117(3) 1_556 2_556
O2 O21 O3 71(4) 4_665 3
O21 O21 O3 83(5) 2_556 3
Ga2 O21 O3 134(4) . 3
Ga3 O21 O3 36.0(17) 4_665 3
O2 O21 O3 64(2) 5_666 3
La O21 O3 87(3) 4_665 3
O2 O21 O3 152(4) 3_655 3
O1 O21 O3 129(3) 1_556 3
Ga2 O21 O3 70(2) 2_556 3
O2 O21 O1 120(6) 4_665 2
O21 O21 O1 73(7) 2_556 2
Ga2 O21 O1 161(4) . 2
Ga3 O21 O1 90(3) 4_665 2
O2 O21 O1 69(2) 5_666 2
La O21 O1 53.9(19) 4_665 2
O2 O21 O1 113(3) 3_655 2
O1 O21 O1 150(3) 1_556 2
Ga2 O21 O1 35.2(14) 2_556 2
O3 O21 O1 61(2) 3 2
O2 O21 O3 66(5) 4_665 6_556
O21 O21 O3 71(4) 2_556 6_556
Ga2 O21 O3 79(3) . 6_556
Ga3 O21 O3 32.3(18) 4_665 6_556
O2 O21 O3 60(2) 5_666 6_556
La O21 O3 150(3) 4_665 6_556
O2 O21 O3 127(4) 3_655 6_556
O1 O21 O3 60.9(18) 1_556 6_556
Ga2 O21 O3 99(3) 2_556 6_556
O3 O21 O3 68(2) 3 6_556
O1 O21 O3 120(3) 2 6_556
O2 O21 O3 135(6) 4_665 4_665
O21 O21 O3 89(4) 2_556 4_665
Ga2 O21 O3 103(3) . 4_665
Ga3 O21 O3 147(4) 4_665 4_665
O2 O21 O3 103(3) 5_666 4_665
La O21 O3 50.4(17) 4_665 4_665
O2 O21 O3 56(2) 3_655 4_665
O1 O21 O3 108(3) 1_556 4_665
Ga2 O21 O3 68(2) 2_556 4_665
O3 O21 O3 120(4) 3 4_665
O1 O21 O3 59.8(18) 2 4_665
O3 O21 O3 158(3) 6_556 4_665
O2 O21 La 129(6) 4_665 4_666
O21 O21 La 36(6) 2_556 4_666
Ga2 O21 La 82(3) . 4_666
Ga3 O21 La 87(3) 4_665 4_666
O2 O21 La 51.8(17) 5_666 4_666
La O21 La 138(3) 4_665 4_666
O2 O21 La 94(3) 3_655 4_666
O1 O21 La 47.6(14) 1_556 4_666
Ga2 O21 La 69.1(18) 2_556 4_666
O3 O21 La 114(3) 3 4_666
O1 O21 La 103(3) 2 4_666
O3 O21 La 69.8(18) 6_556 4_666
O3 O21 La 89(2) 4_665 4_666
O2 O21 O21 86(4) 4_665 4_665
O21 O21 O21 120(5) 2_556 4_665
Ga2 O21 O21 32.8(10) . 4_665
Ga3 O21 O21 142(4) 4_665 4_665
O2 O21 O21 138(2) 5_666 4_665
La O21 O21 85(3) 4_665 4_665
O2 O21 O21 16(2) 3_655 4_665
O1 O21 O21 56.3(13) 1_556 4_665
Ga2 O21 O21 132(4) 2_556 4_665
O3 O21 O21 156(3) 3 4_665
O1 O21 O21 128(3) 2 4_665
O3 O21 O21 111(2) 6_556 4_665
O3 O21 O21 70(3) 4_665 4_665
La O21 O21 86.7(19) 4_666 4_665
O2 O21 O21 34(5) 4_665 3_655
O21 O21 O21 128(7) 2_556 3_655
Ga2 O21 O21 32.8(10) . 3_655
Ga3 O21 O21 85(4) 4_665 3_655
O2 O21 O21 124(3) 5_666 3_655
La O21 O21 108(2) 4_665 3_655
O2 O21 O21 72(2) 3_655 3_655
O1 O21 O21 56.3(13) 1_556 3_655
Ga2 O21 O21 163(3) 2_556 3_655
O3 O21 O21 101(4) 3 3_655
O1 O21 O21 153(2) 2 3_655
O3 O21 O21 64(3) 6_556 3_655
O3 O21 O21 128(3) 4_665 3_655
La O21 O21 102.6(14) 4_666 3_655
O21 O21 O21 60.000(5) 4_665 3_655
O2 O21 O3 138(6) 4_665 5_666
O21 O21 O3 67(3) 2_556 5_666
Ga2 O21 O3 72(2) . 5_666
Ga3 O21 O3 130(4) 4_665 5_666
O2 O21 O3 87(3) 5_666 5_666
La O21 O3 102(3) 4_665 5_666
O2 O21 O3 56(2) 3_655 5_666
O1 O21 O3 57.6(15) 1_556 5_666
Ga2 O21 O3 80(2) 2_556 5_666
O3 O21 O3 148(3) 3 5_666
O1 O21 O3 99(2) 2 5_666
O3 O21 O3 109(3) 6_556 5_666
O3 O21 O3 52.9(18) 4_665 5_666
La O21 O3 42.8(13) 4_666 5_666
O21 O21 O3 56(2) 4_665 5_666
O21 O21 O3 105(2) 3_655 5_666
O2 O21 O2 172(6) 4_665 6_566
O21 O21 O2 37(3) 2_556 6_566
Ga2 O21 O2 118(3) . 6_566
Ga3 O21 O2 103(3) 4_665 6_566
O2 O21 O2 53(2) 5_666 6_566
La O21 O2 94(3) 4_665 6_566
O2 O21 O2 95(3) 3_655 6_566
O1 O21 O2 92(2) 1_556 6_566
Ga2 O21 O2 32.8(11) 2_556 6_566
O3 O21 O2 103(3) 3 6_566
O1 O21 O2 58.5(19) 2 6_566
O3 O21 O2 107(2) 6_556 6_566
O3 O21 O2 52.2(15) 4_665 6_566
La O21 O2 48.2(13) 4_666 6_566
O21 O21 O2 101(3) 4_665 6_566
O21 O21 O2 148(2) 3_655 6_566
O3 O21 O2 47.0(17) 5_666 6_566
O2 O21 O2 45(4) 4_665 .
O21 O21 O2 139(9) 2_556 .
Ga2 O21 O2 24.4(14) . .
Ga3 O21 O2 105(3) 4_665 .
O2 O21 O2 141(3) 5_666 .
La O21 O2 95(3) 4_665 .
O2 O21 O2 52(2) 3_655 .
O1 O21 O2 58.7(19) 1_556 .
Ga2 O21 O2 173(3) 2_556 .
O3 O21 O2 116(3) 3 .
O1 O21 O2 148(3) 2 .
O3 O21 O2 83(2) 6_556 .
O3 O21 O2 108(3) 4_665 .
La O21 O2 106(3) 4_666 .
O21 O21 O2 41.9(13) 4_665 .
O21 O21 O2 20.1(13) 3_655 .
O3 O21 O2 93(2) 5_666 .
O2 O21 O2 140(3) 6_566 .
O2 O21 O1 52(4) 4_665 .
O21 O21 O1 170(7) 2_556 .
Ga2 O21 O1 71(3) . .
Ga3 O21 O1 116(3) 4_665 .
O2 O21 O1 160(3) 5_666 .
La O21 O1 46.6(15) 4_665 .
O2 O21 O1 56(2) 3_655 .
O1 O21 O1 107(3) 1_556 .
Ga2 O21 O1 133(3) 2_556 .
O3 O21 O1 97(2) 3 .
O1 O21 O1 98(2) 2 .
O3 O21 O1 118(3) 6_556 .
O3 O21 O1 82(2) 4_665 .
La O21 O1 148(3) 4_666 .
O21 O21 O1 61.6(13) 4_665 .
O21 O21 O1 61.6(13) 3_655 .
O3 O21 O1 111(2) 5_666 .
O2 O21 O1 134(2) 6_566 .
O2 O21 O1 49.9(16) . .
O2 O21 Ga3 117(5) 4_665 2_656
O21 O21 Ga3 96(3) 2_556 2_656
Ga2 O21 Ga3 59.7(19) . 2_656
Ga3 O21 Ga3 156(4) 4_665 2_656
O2 O21 Ga3 116(3) 5_666 2_656
La O21 Ga3 82(2) 4_665 2_656
O2 O21 Ga3 27.1(15) 3_655 2_656
O1 O21 Ga3 65.2(16) 1_556 2_656
Ga2 O21 Ga3 100(2) 2_556 2_656
O3 O21 Ga3 165(3) 3 2_656
O1 O21 Ga3 104(2) 2 2_656
O3 O21 Ga3 126(3) 6_556 2_656
O3 O21 Ga3 45.0(14) 4_665 2_656
La O21 Ga3 70.8(16) 4_666 2_656
O21 O21 Ga3 32(2) 4_665 2_656
O21 O21 Ga3 91(2) 3_655 2_656
O3 O21 Ga3 29.5(9) 5_666 2_656
O2 O21 Ga3 69.4(16) 6_566 2_656
O2 O21 Ga3 73.5(19) . 2_656
O1 O21 Ga3 81.6(17) . 2_656
O2 O21 O3 27(4) 4_665 .
O21 O21 O3 111.9(16) 2_556 .
Ga2 O21 O3 85(3) . .
Ga3 O21 O3 43.2(18) 4_665 .
O2 O21 O3 93(3) 5_666 .
La O21 O3 101(3) 4_665 .
O2 O21 O3 119(3) 3_655 .
O1 O21 O3 95(2) 1_556 .
Ga2 O21 O3 117(2) 2_556 .
O3 O21 O3 48(2) 3 .
O1 O21 O3 107(2) 2 .
O3 O21 O3 49.8(15) 6_556 .
O3 O21 O3 152(3) 4_665 .
La O21 O3 120(2) 4_666 .
O21 O21 O3 111(3) 4_665 .
O21 O21 O3 53(3) 3_655 .
O3 O21 O3 152(3) 5_666 .
O2 O21 O3 146(3) 6_566 .
O2 O21 O3 69.3(18) . .
O1 O21 O3 74.7(17) . .
Ga3 O21 O3 143(3) 2_656 .
O2 O21 La 13(4) 4_665 .
O21 O21 La 148(3) 2_556 .
Ga2 O21 La 64(2) . .
Ga3 O21 La 81(2) 4_665 .
O2 O21 La 131(3) 5_666 .
La O21 La 80(2) 4_665 .
O2 O21 La 83(3) 3_655 .
O1 O21 La 92(2) 1_556 .
Ga2 O21 La 146(3) 2_556 .
O3 O21 La 77.4(19) 3 .
O1 O21 La 117(3) 2 .
O3 O21 La 78.8(18) 6_556 .
O3 O21 La 122(2) 4_665 .
La O21 La 138(3) 4_666 .
O21 O21 La 78.8(16) 4_665 .
O21 O21 La 36.1(16) 3_655 .
O3 O21 La 134(3) 5_666 .
O2 O21 La 174(3) 6_566 .
O2 O21 La 41.1(12) . .
O1 O21 La 39.9(9) . .
Ga3 O21 La 109(2) 2_656 .
O3 O21 La 37.6(11) . .
O2 O21 Ga3 160(6) 4_665 1_565
O21 O21 Ga3 64(3) 2_556 1_565
Ga2 O21 Ga3 108(3) . 1_565
Ga3 O21 Ga3 129(4) 4_665 1_565
O2 O21 Ga3 80(2) 5_666 1_565
La O21 Ga3 73(2) 4_665 1_565
O2 O21 Ga3 72(2) 3_655 1_565
O1 O21 Ga3 98(2) 1_556 1_565
Ga2 O21 Ga3 51.0(12) 2_556 1_565
O3 O21 Ga3 118(3) 3 1_565
O1 O21 Ga3 59.2(14) 2 1_565
O3 O21 Ga3 133(3) 6_556 1_565
O3 O21 Ga3 25.5(9) 4_665 1_565
La O21 Ga3 65.7(14) 4_666 1_565
O21 O21 Ga3 81(3) 4_665 1_565
O21 O21 Ga3 141(3) 3_655 1_565
O3 O21 Ga3 40.4(12) 5_666 1_565
O2 O21 Ga3 27.3(10) 6_566 1_565
O2 O21 Ga3 123(2) . 1_565
O1 O21 Ga3 107.7(19) . 1_565
Ga3 O21 Ga3 50.0(10) 2_656 1_565
O3 O21 Ga3 166(3) . 1_565
La O21 Ga3 147(2) . 1_565
O2 O21 O21 165(7) 4_665 5_666
O21 O21 O21 43(5) 2_556 5_666
Ga2 O21 O21 130(4) . 5_666
Ga3 O21 O21 102(4) 4_665 5_666
O2 O21 O21 55(2) 5_666 5_666
La O21 O21 83(2) 4_665 5_666
O2 O21 O21 99(3) 3_655 5_666
O1 O21 O21 106(3) 1_556 5_666
Ga2 O21 O21 24.5(10) 2_556 5_666
O3 O21 O21 94(3) 3 5_666
O1 O21 O21 45.3(15) 2 5_666
O3 O21 O21 114(3) 6_556 5_666
O3 O21 O21 48.2(15) 4_665 5_666
La O21 O21 61(2) 4_666 5_666
O21 O21 O21 107(4) 4_665 5_666
O21 O21 O21 161(3) 3_655 5_666
O3 O21 O21 57(2) 5_666 5_666
O2 O21 O21 13.3(15) 6_566 5_666
O2 O21 O21 149(4) . 5_666
O1 O21 O21 127(3) . 5_666
Ga3 O21 O21 76(2) 2_656 5_666
O3 O21 O21 142(3) . 5_666
La O21 O21 161(3) . 5_666
Ga3 O21 O21 27.1(12) 1_565 5_666
O2 O21 O21 41(4) 4_665 5_656
O21 O21 O21 112(8) 2_556 5_656
Ga2 O21 O21 37.2(17) . 5_656
Ga3 O21 O21 73(3) 4_665 5_656
O2 O21 O21 107(4) 5_666 5_656
La O21 O21 124(4) 4_665 5_656
O2 O21 O21 83(3) 3_655 5_656
O1 O21 O21 47(2) 1_556 5_656
Ga2 O21 O21 147(4) 2_556 5_656
O3 O21 O21 97(3) 3 5_656
O1 O21 O21 158(4) 2 5_656
O3 O21 O21 48(2) 6_556 5_656
O3 O21 O21 139(4) 4_665 5_656
La O21 O21 90(3) 4_666 5_656
O21 O21 O21 69.2(17) 4_665 5_656
O21 O21 O21 17(2) 3_655 5_656
O3 O21 O21 103(3) 5_666 5_656
O2 O21 O21 138(4) 6_566 5_656
O2 O21 O21 34.8(14) . 5_656
O1 O21 O21 78(2) . 5_656
Ga3 O21 O21 97(3) 2_656 5_656
O3 O21 O21 50.9(17) . 5_656
La O21 O21 47.6(13) . 5_656
Ga3 O21 O21 143(3) 1_565 5_656
O21 O21 O21 151(5) 5_666 5_656
O2 O21 O3 38(4) 4_665 6
O21 O21 O3 134(5) 2_556 6
Ga2 O21 O3 99(3) . 6
Ga3 O21 O3 72(2) 4_665 6
O2 O21 O3 114(3) 5_666 6
La O21 O3 61(2) 4_665 6
O2 O21 O3 103(3) 3_655 6
O1 O21 O3 126(3) 1_556 6
Ga2 O21 O3 111(3) 2_556 6
O3 O21 O3 50.8(18) 3 6
O1 O21 O3 83(2) 2 6
O3 O21 O3 89.5(19) 6_556 6
O3 O21 O3 112(2) 4_665 6
La O21 O3 159(2) 4_666 6
O21 O21 O3 105.9(16) 4_665 6
O21 O21 O3 71(2) 3_655 6
O3 O21 O3 157(2) 5_666 6
O2 O21 O3 141(3) 6_566 6
O2 O21 O3 75(2) . 6
O1 O21 O3 46.8(13) . 6
Ga3 O21 O3 128(2) 2_656 6
O3 O21 O3 40.1(11) . 6
La O21 O3 35.2(10) . 6
Ga3 O21 O3 132(2) 1_565 6
O21 O21 O3 128(3) 5_666 6
O21 O21 O3 79(2) 5_656 6
O2 O21 O21 122(5) 4_665 6_566
O21 O21 O21 37(6) 2_556 6_566
Ga2 O21 O21 152(5) . 6_566
Ga3 O21 O21 58.1(19) 4_665 6_566
O2 O21 O21 26.3(16) 5_666 6_566
La O21 O21 97(3) 4_665 6_566
O2 O21 O21 144(4) 3_655 6_566
O1 O21 O21 116(3) 1_556 6_566
Ga2 O21 O21 22.0(13) 2_556 6_566
O3 O21 O21 52.1(15) 3 6_566
O1 O21 O21 43.7(17) 2 6_566
O3 O21 O21 80(2) 6_556 6_566
O3 O21 O21 90(3) 4_665 6_566
La O21 O21 73(3) 4_666 6_566
O21 O21 O21 152(4) 4_665 6_566
O21 O21 O21 142(4) 3_655 6_566
O3 O21 O21 96(3) 5_666 6_566
O2 O21 O21 51(2) 6_566 6_566
O2 O21 O21 163(3) . 6_566
O1 O21 O21 137(3) . 6_566
Ga3 O21 O21 121(3) 2_656 6_566
O3 O21 O21 96(2) . 6_566
La O21 O21 129(3) . 6_566
Ga3 O21 O21 73(2) 1_565 6_566
O21 O21 O21 46(2) 5_666 6_566
O21 O21 O21 128(4) 5_656 6_566
O3 O21 O21 100(2) 6 6_566
O2 O21 O21 95(5) 4_665 6_666
O21 O21 O21 106(6) 2_556 6_666
Ga2 O21 O21 33.2(9) . 6_666
Ga3 O21 O21 137(5) 4_665 6_666
O2 O21 O21 124(4) 5_666 6_666
La O21 O21 96(3) 4_665 6_666
O2 O21 O21 26.0(12) 3_655 6_666
O1 O21 O21 45.6(19) 1_556 6_666
Ga2 O21 O21 123(3) 2_556 6_666
O3 O21 O21 166(4) 3 6_666
O1 O21 O21 131(3) 2 6_666
O3 O21 O21 105(3) 6_556 6_666
O3 O21 O21 71(2) 4_665 6_666
La O21 O21 72(3) 4_666 6_666
O21 O21 O21 15(2) 4_665 6_666
O21 O21 O21 65.1(9) 3_655 6_666
O3 O21 O21 43.7(18) 5_666 6_666
O2 O21 O21 90(3) 6_566 6_666
O2 O21 O21 50.2(14) . 6_666
O1 O21 O21 76.3(19) . 6_666
Ga3 O21 O21 26.6(12) 2_656 6_666
O3 O21 O21 118(3) . 6_666
La O21 O21 90(2) . 6_666
Ga3 O21 O21 76(2) 1_565 6_666
O21 O21 O21 99(4) 5_666 6_666
O21 O21 O21 70(3) 5_656 6_666
O3 O21 O21 120(3) 6 6_666
O21 O21 O21 140(4) 6_566 6_666
O2 O21 O2 78(5) 4_665 5_665
O21 O21 O2 114(8) 2_556 5_665
Ga2 O21 O2 130(3) . 5_665
Ga3 O21 O2 88(3) 4_665 5_665
O2 O21 O2 102(3) 5_666 5_665
La O21 O2 34.3(15) 4_665 5_665
O2 O21 O2 103(3) 3_655 5_665
O1 O21 O2 165(3) 1_556 5_665
Ga2 O21 O2 79(2) 2_556 5_665
O3 O21 O2 52.6(17) 3 5_665
O1 O21 O2 44.7(15) 2 5_665
O3 O21 O2 118(2) 6_556 5_665
O3 O21 O2 79(2) 4_665 5_665
La O21 O2 148(3) 4_666 5_665
O21 O21 O2 115.6(14) 4_665 5_665
O21 O21 O2 108.7(18) 3_655 5_665
O3 O21 O2 131(2) 5_666 5_665
O2 O21 O2 102(2) 6_566 5_665
O2 O21 O2 106(2) . 5_665
O1 O21 O2 59.4(14) . 5_665
Ga3 O21 O2 116(2) 2_656 5_665
O3 O21 O2 75.7(16) . 5_665
La O21 O2 72.7(15) . 5_665
Ga3 O21 O2 93.6(18) 1_565 5_665
O21 O21 O2 89(2) 5_666 5_665
O21 O21 O2 119(3) 5_656 5_665
O3 O21 O2 40.1(11) 6 5_665
O21 O21 O2 78(2) 6_566 5_665
O21 O21 O2 129(3) 6_666 5_665
O2 O21 Ga1 47(4) 4_665 .
O21 O21 Ga1 107(4) 2_556 .
Ga2 O21 Ga1 112(3) . .
Ga3 O21 Ga1 45.2(18) 4_665 .
O2 O21 Ga1 87(2) 5_666 .
La O21 Ga1 82(2) 4_665 .
O2 O21 Ga1 130(3) 3_655 .
O1 O21 Ga1 123(2) 1_556 .
Ga2 O21 Ga1 95(2) 2_556 .
O3 O21 Ga1 25.9(12) 3 .
O1 O21 Ga1 78.6(18) 2 .
O3 O21 Ga1 68.5(15) 6_556 .
O3 O21 Ga1 129(3) 4_665 .
La O21 Ga1 132(2) 4_666 .
O21 O21 Ga1 130(2) 4_665 .
O21 O21 Ga1 79(3) 3_655 .
O3 O21 Ga1 174(3) 5_666 .
O2 O21 Ga1 128(3) 6_566 .
O2 O21 Ga1 91(2) . .
O1 O21 Ga1 74.7(15) . .
Ga3 O21 Ga1 156(2) 2_656 .
O3 O21 Ga1 28.7(8) . .
La O21 Ga1 51.5(10) . .
Ga3 O21 Ga1 138(2) 1_565 .
O21 O21 Ga1 118(3) 5_666 .
O21 O21 Ga1 79(2) 5_656 .
O3 O21 Ga1 28.1(8) 6 .
O21 O21 Ga1 78.0(17) 6_566 .
O21 O21 Ga1 141(3) 6_666 .
O2 O21 Ga1 50.2(11) 5_665 .
O2 O21 Nb 47(4) 4_665 .
O21 O21 Nb 107(4) 2_556 .
Ga2 O21 Nb 112(3) . .
Ga3 O21 Nb 45.2(18) 4_665 .
O2 O21 Nb 87(2) 5_666 .
La O21 Nb 82(2) 4_665 .
O2 O21 Nb 130(3) 3_655 .
O1 O21 Nb 123(2) 1_556 .
Ga2 O21 Nb 95(2) 2_556 .
O3 O21 Nb 25.9(12) 3 .
O1 O21 Nb 78.6(18) 2 .
O3 O21 Nb 68.5(15) 6_556 .
O3 O21 Nb 129(3) 4_665 .
La O21 Nb 132(2) 4_666 .
O21 O21 Nb 130(2) 4_665 .
O21 O21 Nb 79(3) 3_655 .
O3 O21 Nb 174(3) 5_666 .
O2 O21 Nb 128(3) 6_566 .
O2 O21 Nb 91(2) . .
O1 O21 Nb 74.7(15) . .
Ga3 O21 Nb 156(2) 2_656 .
O3 O21 Nb 28.7(8) . .
La O21 Nb 51.5(10) . .
Ga3 O21 Nb 138(2) 1_565 .
O21 O21 Nb 118(3) 5_666 .
O21 O21 Nb 79(2) 5_656 .
O3 O21 Nb 28.1(8) 6 .
O21 O21 Nb 78.0(17) 6_566 .
O21 O21 Nb 141(3) 6_666 .
O2 O21 Nb 50.2(11) 5_665 .
Ga1 O21 Nb 0.0 . .
O2 O21 O3 88(5) 4_665 2_556
O21 O21 O3 51.2(14) 2_556 2_556
Ga2 O21 O3 119(3) . 2_556
Ga3 O21 O3 18.4(16) 4_665 2_556
O2 O21 O3 31.9(17) 5_666 2_556
La O21 O3 125(3) 4_665 2_556
O2 O21 O3 164(4) 3_655 2_556
O1 O21 O3 93(2) 1_556 2_556
Ga2 O21 O3 63.5(17) 2_556 2_556
O3 O21 O3 41.2(14) 3 2_556
O1 O21 O3 80(2) 2 2_556
O3 O21 O3 39.5(18) 6_556 2_556
O3 O21 O3 132(3) 4_665 2_556
La O21 O3 74.1(16) 4_666 2_556
O21 O21 O3 149(2) 4_665 2_556
O21 O21 O3 100(3) 3_655 2_556
O3 O21 O3 115(3) 5_666 2_556
O2 O21 O3 84.7(19) 6_566 2_556
O2 O21 O3 120(2) . 2_556
O1 O21 O3 133(2) . 2_556
Ga3 O21 O3 145(2) 2_656 2_556
O3 O21 O3 61.5(18) . 2_556
La O21 O3 99.1(17) . 2_556
Ga3 O21 O3 111(2) 1_565 2_556
O21 O21 O3 85(3) 5_666 2_556
O21 O21 O3 87(2) 5_656 2_556
O3 O21 O3 87.0(16) 6 2_556
O21 O21 O3 42.2(15) 6_566 2_556
O21 O21 O3 138(3) 6_666 2_556
O2 O21 O3 92.4(19) 5_665 2_556
Ga1 O21 O3 58.8(12) . 2_556
Nb O21 O3 58.8(12) . 2_556
O2 O21 O3 97(5) 4_665 5_665
O21 O21 O3 126(5) 2_556 5_665
Ga2 O21 O3 93(3) . 5_665
Ga3 O21 O3 145(4) 4_665 5_665
O2 O21 O3 135(3) 5_666 5_665
La O21 O3 22.8(13) 4_665 5_665
O2 O21 O3 49(2) 3_655 5_665
O1 O21 O3 119(2) 1_556 5_665
Ga2 O21 O3 96(2) 2_556 5_665
O3 O21 O3 110(3) 3 5_665
O1 O21 O3 69.2(17) 2 5_665
O3 O21 O3 163(3) 6_556 5_665
O3 O21 O3 38.4(14) 4_665 5_665
La O21 O3 124(2) 4_666 5_665
O21 O21 O3 63.9(19) 4_665 5_665
O21 O21 O3 101.4(15) 3_655 5_665
O3 O21 O3 82.5(19) 5_666 5_665
O2 O21 O3 89.7(19) 6_566 5_665
O2 O21 O3 83(2) . 5_665
O1 O21 O3 44.7(11) . 5_665
Ga3 O21 O3 59.3(13) 2_656 5_665
O3 O21 O3 115(2) . 5_665
La O21 O3 84.4(17) . 5_665
Ga3 O21 O3 63.8(13) 1_565 5_665
O21 O21 O3 83(2) 5_666 5_665
O21 O21 O3 118(3) 5_656 5_665
O3 O21 O3 77.1(19) 6 5_665
O21 O21 O3 112(3) 6_566 5_665
O21 O21 O3 74(2) 6_666 5_665
O2 O21 O3 57.0(14) 5_665 5_665
Ga1 O21 O3 101.6(19) . 5_665
Nb O21 O3 101.6(19) . 5_665
O3 O21 O3 147(3) 2_556 5_665
O2 O21 La 67(5) 4_665 1_556
O21 O21 La 82(7) 2_556 1_556
Ga2 O21 La 49.6(19) . 1_556
Ga3 O21 La 63(2) 4_665 1_556
O2 O21 La 81(2) 5_666 1_556
La O21 La 154(3) 4_665 1_556
O2 O21 La 96(3) 3_655 1_556
O1 O21 La 31.9(9) 1_556 1_556
Ga2 O21 La 119(2) 2_556 1_556
O3 O21 La 98(2) 3 1_556
O1 O21 La 149(3) 2 1_556
O3 O21 La 31.2(13) 6_556 1_556
O3 O21 La 140(3) 4_665 1_556
La O21 La 61.9(14) 4_666 1_556
O21 O21 La 80.4(14) 4_665 1_556
O21 O21 La 46.2(14) 3_655 1_556
O3 O21 La 87.7(18) 5_666 1_556
O2 O21 La 110(2) 6_566 1_556
O2 O21 La 60.6(16) . 1_556
O1 O21 La 108(2) . 1_556
Ga3 O21 La 96.6(19) 2_656 1_556
O3 O21 La 65.1(13) . 1_556
La O21 La 76.3(14) . 1_556
Ga3 O21 La 125(2) 1_565 1_556
O21 O21 La 122(3) 5_666 1_556
O21 O21 La 30.2(17) 5_656 1_556
O3 O21 La 102.6(17) 6 1_556
O21 O21 La 105(3) 6_566 1_556
O21 O21 La 74(2) 6_666 1_556
O2 O21 La 141(2) 5_665 1_556
Ga1 O21 La 91.6(14) . 1_556
Nb O21 La 91.6(14) . 1_556
O3 O21 La 69.3(13) 2_556 1_556
O3 O21 La 142(2) 5_665 1_556
O2 O21 O21 76(5) 4_665 2
O21 O21 O21 126(9) 2_556 2
Ga2 O21 O21 116(4) . 2
Ga3 O21 O21 102(3) 4_665 2
O2 O21 O21 117(4) 5_666 2
La O21 O21 21(2) 4_665 2
O2 O21 O21 87(3) 3_655 2
O1 O21 O21 152(4) 1_556 2
Ga2 O21 O21 89(3) 2_556 2
O3 O21 O21 68(2) 3 2
O1 O21 O21 54(2) 2 2
O3 O21 O21 128.6(16) 6_556 2
O3 O21 O21 70.8(18) 4_665 2
La O21 O21 155(3) 4_666 2
O21 O21 O21 99.5(18) 4_665 2
O21 O21 O21 102(2) 3_655 2
O3 O21 O21 122.8(15) 5_666 2
O2 O21 O21 106(3) 6_566 2
O2 O21 O21 95(3) . 2
O1 O21 O21 45.6(16) . 2
Ga3 O21 O21 102.0(15) 2_656 2
O3 O21 O21 81.3(16) . 2
La O21 O21 67.8(19) . 2
Ga3 O21 O21 90.8(18) 1_565 2
O21 O21 O21 94(3) 5_666 2
O21 O21 O21 115(3) 5_656 2
O3 O21 O21 41.6(13) 6 2
O21 O21 O21 92(3) 6_566 2
O21 O21 O21 113(3) 6_666 2
O2 O21 O21 16.2(13) 5_665 2
Ga1 O21 O21 60.2(11) . 2
Nb O21 O21 60.2(11) . 2
O3 O21 O21 108(2) 2_556 2
O3 O21 O21 42.7(13) 5_665 2
La O21 O21 143(2) 1_556 2
O2 O21 La 69(5) 4_665 2_655
O21 O21 La 148(4) 2_556 2_655
Ga2 O21 La 45.9(19) . 2_655
Ga3 O21 La 137(3) 4_665 2_655
O2 O21 La 167(3) 5_666 2_655
La O21 La 64.6(19) 4_665 2_655
O2 O21 La 25.0(17) 3_655 2_655
O1 O21 La 79.4(19) 1_556 2_655
Ga2 O21 La 141(2) 2_556 2_655
O3 O21 La 129(3) 3 2_655
O1 O21 La 117(2) 2 2_655
O3 O21 La 119(3) 6_556 2_655
O3 O21 La 73.0(18) 4_665 2_655
La O21 La 115(2) 4_666 2_655
O21 O21 La 28.4(10) 4_665 2_655
O21 O21 La 56.0(13) 3_655 2_655
O3 O21 La 80.7(16) 5_666 2_655
O2 O21 La 119(2) 6_566 2_655
O2 O21 La 36.3(12) . 2_655
O1 O21 La 33.3(9) . 2_655
Ga3 O21 La 52.1(10) 2_656 2_655
O3 O21 La 95.2(19) . 2_655
La O21 La 58.1(12) . 2_655
Ga3 O21 La 93.4(15) 1_565 2_655
O21 O21 La 120(3) 5_666 2_655
O21 O21 La 71(2) 5_656 2_655
O3 O21 La 78.7(16) 6 2_655
O21 O21 La 160(3) 6_566 2_655
O21 O21 La 43.0(13) 6_666 2_655
O2 O21 La 89.5(16) 5_665 2_655
Ga1 O21 La 105.3(17) . 2_655
Nb O21 La 105.3(17) . 2_655
O3 O21 La 155(2) 2_556 2_655
O3 O21 La 48.3(10) 5_665 2_655
La O21 La 94.1(17) 1_556 2_655
O21 O21 La 74(2) 2 2_655
O2 O21 La 93(5) 4_665 2
O21 O21 La 80(7) 2_556 2
Ga2 O21 La 158(3) . 2
Ga3 O21 La 63(2) 4_665 2
O2 O21 La 66(2) 5_666 2
La O21 La 65(2) 4_665 2
O2 O21 La 136(3) 3_655 2
O1 O21 La 153(2) 1_556 2
Ga2 O21 La 51.8(14) 2_556 2
O3 O21 La 29.8(15) 3 2
O1 O21 La 32.2(9) 2 2
O3 O21 La 95(2) 6_556 2
O3 O21 La 91(2) 4_665 2
La O21 La 116(2) 4_666 2
O21 O21 La 150.5(16) 4_665 2
O21 O21 La 126(3) 3_655 2
O3 O21 La 129(2) 5_666 2
O2 O21 La 83.5(19) 6_566 2
O2 O21 La 135(3) . 2
O1 O21 La 94.6(19) . 2
Ga3 O21 La 136(2) 2_656 2
O3 O21 La 75.3(15) . 2
La O21 La 94.1(17) . 2
Ga3 O21 La 90.9(17) 1_565 2
O21 O21 La 72(2) 5_666 2
O21 O21 La 126(3) 5_656 2
O3 O21 La 59.6(13) 6 2
O21 O21 La 43.2(13) 6_566 2
O21 O21 La 160(3) 6_666 2
O2 O21 La 36.1(10) 5_665 2
Ga1 O21 La 47.5(9) . 2
Nb O21 La 47.5(9) . 2
O3 O21 La 59.9(13) 2_556 2
O3 O21 La 87.1(16) 5_665 2
La O21 La 126.0(17) 1_556 2
O21 O21 La 52.0(17) 2 2
La O21 La 125.7(19) 2_655 2
O2 O21 O2 137(5) 4_665 2_556
O21 O21 O2 29(7) 2_556 2_556
Ga2 O21 O2 146(3) . 2_556
Ga3 O21 O2 71(3) 4_665 2_556
O2 O21 O2 28.6(15) 5_666 2_556
La O21 O2 97(3) 4_665 2_556
O2 O21 O2 130(3) 3_655 2_556
O1 O21 O2 110(2) 1_556 2_556
Ga2 O21 O2 10.8(9) 2_556 2_556
O3 O21 O2 67(2) 3 2_556
O1 O21 O2 43.6(16) 2 2_556
O3 O21 O2 88(2) 6_556 2_556
O3 O21 O2 78(2) 4_665 2_556
La O21 O2 63.6(14) 4_666 2_556
O21 O21 O2 137(3) 4_665 2_556
O21 O21 O2 152(2) 3_655 2_556
O3 O21 O2 82.0(18) 5_666 2_556
O2 O21 O2 36.3(11) 6_566 2_556
O2 O21 O2 168(3) . 2_556
O1 O21 O2 142(2) . 2_556
Ga3 O21 O2 105.7(19) 2_656 2_556
O3 O21 O2 111(2) . 2_556
La O21 O2 144(2) . 2_556
Ga3 O21 O2 58.7(12) 1_565 2_556
O21 O21 O2 31.6(16) 5_666 2_556
O21 O21 O2 136(3) 5_656 2_556
O3 O21 O2 113(2) 6 2_556
O21 O21 O2 14.9(15) 6_566 2_556
O21 O21 O2 126(3) 6_666 2_556
O2 O21 O2 84.6(16) 5_665 2_556
Ga1 O21 O2 92.7(18) . 2_556
Nb O21 O2 92.7(18) . 2_556
O3 O21 O2 53.7(14) 2_556 2_556
O3 O21 O2 106.3(18) 5_665 2_556
La O21 O2 108.4(16) 1_556 2_556
O21 O21 O2 97(3) 2 2_556
La O21 O2 150.9(19) 2_655 2_556
La O21 O2 53.7(12) 2 2_556
O2 O21 Nb 79(5) 4_665 1_556
O21 O21 Nb 57(3) 2_556 1_556
Ga2 O21 Nb 94(3) . 1_556
Ga3 O21 Nb 25.0(17) 4_665 1_556
O2 O21 Nb 44.2(17) 5_666 1_556
La O21 Nb 147(3) 4_665 1_556
O2 O21 Nb 140(3) 3_655 1_556
O1 O21 Nb 69.8(15) 1_556 1_556
Ga2 O21 Nb 82.6(18) 2_556 1_556
O3 O21 Nb 60.5(15) 3 1_556
O1 O21 Nb 105(2) 2 1_556
O3 O21 Nb 16.3(11) 6_556 1_556
O3 O21 Nb 146(3) 4_665 1_556
La O21 Nb 64.4(13) 4_666 1_556
O21 O21 Nb 124.4(17) 4_665 1_556
O21 O21 Nb 80(2) 3_655 1_556
O3 O21 Nb 107(2) 5_666 1_556
O2 O21 Nb 93.9(17) 6_566 1_556
O2 O21 Nb 100(2) . 1_556
O1 O21 Nb 131(2) . 1_556
Ga3 O21 Nb 131(2) 2_656 1_556
O3 O21 Nb 57.9(12) . 1_556
La O21 Nb 91.6(15) . 1_556
Ga3 O21 Nb 120.9(19) 1_565 1_556
O21 O21 Nb 99(3) 5_666 1_556
O21 O21 Nb 65(2) 5_656 1_556
O3 O21 Nb 94.4(14) 6 1_556
O21 O21 Nb 63.9(18) 6_566 1_556
O21 O21 Nb 115(3) 6_666 1_556
O2 O21 Nb 113.0(18) 5_665 1_556
Ga1 O21 Nb 68.9(11) . 1_556
Nb O21 Nb 68.9(11) . 1_556
O3 O21 Nb 25.0(7) 2_556 1_556
O3 O21 Nb 170(2) 5_665 1_556
La O21 Nb 44.4(7) 1_556 1_556
O21 O21 Nb 127.3(14) 2 1_556
La O21 Nb 136(2) 2_655 1_556
La O21 Nb 84.0(13) 2 1_556
O2 O21 Nb 71.9(13) 2_556 1_556
O2 O21 Ga1 79(5) 4_665 1_556
O21 O21 Ga1 57(3) 2_556 1_556
Ga2 O21 Ga1 94(3) . 1_556
Ga3 O21 Ga1 25.0(17) 4_665 1_556
O2 O21 Ga1 44.2(17) 5_666 1_556
La O21 Ga1 147(3) 4_665 1_556
O2 O21 Ga1 140(3) 3_655 1_556
O1 O21 Ga1 69.8(15) 1_556 1_556
Ga2 O21 Ga1 82.6(18) 2_556 1_556
O3 O21 Ga1 60.5(15) 3 1_556
O1 O21 Ga1 105(2) 2 1_556
O3 O21 Ga1 16.3(11) 6_556 1_556
O3 O21 Ga1 146(3) 4_665 1_556
La O21 Ga1 64.4(13) 4_666 1_556
O21 O21 Ga1 124.4(17) 4_665 1_556
O21 O21 Ga1 80(2) 3_655 1_556
O3 O21 Ga1 107(2) 5_666 1_556
O2 O21 Ga1 93.9(17) 6_566 1_556
O2 O21 Ga1 100(2) . 1_556
O1 O21 Ga1 131(2) . 1_556
Ga3 O21 Ga1 131(2) 2_656 1_556
O3 O21 Ga1 57.9(12) . 1_556
La O21 Ga1 91.6(15) . 1_556
Ga3 O21 Ga1 120.9(19) 1_565 1_556
O21 O21 Ga1 99(3) 5_666 1_556
O21 O21 Ga1 65(2) 5_656 1_556
O3 O21 Ga1 94.4(14) 6 1_556
O21 O21 Ga1 63.9(18) 6_566 1_556
O21 O21 Ga1 115(3) 6_666 1_556
O2 O21 Ga1 113.0(18) 5_665 1_556
Ga1 O21 Ga1 68.9(11) . 1_556
Nb O21 Ga1 68.9(11) . 1_556
O3 O21 Ga1 25.0(7) 2_556 1_556
O3 O21 Ga1 170(2) 5_665 1_556
La O21 Ga1 44.4(7) 1_556 1_556
O21 O21 Ga1 127.3(14) 2 1_556
La O21 Ga1 136(2) 2_655 1_556
La O21 Ga1 84.0(13) 2 1_556
O2 O21 Ga1 71.9(13) 2_556 1_556
Nb O21 Ga1 0.0 1_556 1_556
O2 O21 Ga3 42(4) 4_665 2_546
O21 O21 Ga3 95(2) 2_556 2_546
Ga2 O21 Ga3 85(2) . 2_546
Ga3 O21 Ga3 29.5(17) 4_665 2_546
O2 O21 Ga3 78(2) 5_666 2_546
La O21 Ga3 120(3) 4_665 2_546
O2 O21 Ga3 128(3) 3_655 2_546
O1 O21 Ga3 82.7(17) 1_556 2_546
Ga2 O21 Ga3 109(2) 2_556 2_546
O3 O21 Ga3 50.5(15) 3 2_546
O1 O21 Ga3 112(2) 2 2_546
O3 O21 Ga3 30.5(10) 6_556 2_546
O3 O21 Ga3 169(3) 4_665 2_546
La O21 Ga3 100.2(18) 4_666 2_546
O21 O21 Ga3 116(2) 4_665 2_546
O21 O21 Ga3 56(2) 3_655 2_546
O3 O21 Ga3 138(2) 5_666 2_546
O2 O21 Ga3 131(2) 6_566 2_546
O2 O21 Ga3 75.8(16) . 2_546
O1 O21 Ga3 93.0(17) . 2_546
Ga3 O21 Ga3 144(2) 2_656 2_546
O3 O21 Ga3 19.6(7) . 2_546
La O21 Ga3 53.8(10) . 2_546
Ga3 O21 Ga3 158(2) 1_565 2_546
O21 O21 Ga3 132(3) 5_666 2_546
O21 O21 Ga3 47.4(16) 5_656 2_546
O3 O21 Ga3 59.0(10) 6 2_546
O21 O21 Ga3 87.4(19) 6_566 2_546
O21 O21 Ga3 117(3) 6_666 2_546
O2 O21 Ga3 90.9(15) 5_665 2_546
Ga1 O21 Ga3 40.8(7) . 2_546
Nb O21 Ga3 40.8(7) . 2_546
O3 O21 Ga3 47.3(10) 2_556 2_546
O3 O21 Ga3 135(2) 5_665 2_546
La O21 Ga3 51.0(8) 1_556 2_546
O21 O21 Ga3 99.1(11) 2 2_546
La O21 Ga3 108.0(17) 2_655 2_546
La O21 Ga3 80.3(12) 2 2_546
O2 O21 Ga3 100.5(16) 2_556 2_546
Nb O21 Ga3 38.7(6) 1_556 2_546
Ga1 O21 Ga3 38.7(6) 1_556 2_546
O2 O21 O2 107(5) 4_665 2_656
O21 O21 O2 97(5) 2_556 2_656
Ga2 O21 O2 44.0(18) . 2_656
Ga3 O21 O2 142(3) 4_665 2_656
O2 O21 O2 117(2) 5_666 2_656
La O21 O2 95(2) 4_665 2_656
O2 O21 O2 29(2) 3_655 2_656
O1 O21 O2 49.0(12) 1_556 2_656
Ga2 O21 O2 112(2) 2_556 2_656
O3 O21 O2 177(3) 3 2_656
O1 O21 O2 121(2) 2 2_656
O3 O21 O2 110(2) 6_556 2_656
O3 O21 O2 62.3(18) 4_665 2_656
La O21 O2 65.7(14) 4_666 2_656
O21 O21 O2 23.2(15) 4_665 2_656
O21 O21 O2 76.3(18) 3_655 2_656
O3 O21 O2 32.7(10) 5_666 2_656
O2 O21 O2 79.0(19) 6_566 2_656
O2 O21 O2 61.6(16) . 2_656
O1 O21 O2 83.3(17) . 2_656
Ga3 O21 O2 17.3(8) 2_656 2_656
O3 O21 O2 129(2) . 2_656
La O21 O2 101.1(19) . 2_656
Ga3 O21 O2 64.5(12) 1_565 2_656
O21 O21 O2 88(2) 5_666 2_656
O21 O21 O2 80(3) 5_656 2_656
O3 O21 O2 129(2) 6 2_656
O21 O21 O2 129(3) 6_566 2_656
O21 O21 O2 11.5(13) 6_666 2_656
O2 O21 O2 129.3(18) 5_665 2_656
Ga1 O21 O2 153(2) . 2_656
Nb O21 O2 153(2) . 2_656
O3 O21 O2 137(2) 2_556 2_656
O3 O21 O2 72.4(14) 5_665 2_656
La O21 O2 79.7(14) 1_556 2_656
O21 O21 O2 114.0(16) 2 2_656
La O21 O2 50.4(10) 2_655 2_656
La O21 O2 152.9(19) 2 2_656
O2 O21 O2 114.7(18) 2_556 2_656
Nb O21 O2 117.5(16) 1_556 2_656
Ga1 O21 O2 117.5(16) 1_556 2_656
Ga3 O21 O2 126.8(19) 2_546 2_656
O2 O21 O1 137(6) 4_665 2_556
O21 O21 O1 7(5) 2_556 2_556
Ga2 O21 O1 110(3) . 2_556
Ga3 O21 O1 73(2) 4_665 2_556
O2 O21 O1 26.3(14) 5_666 2_556
La O21 O1 127(3) 4_665 2_556
O2 O21 O1 117(3) 3_655 2_556
O1 O21 O1 74.3(16) 1_556 2_556
Ga2 O21 O1 43.1(11) 2_556 2_556
O3 O21 O1 90(2) 3 2_556
O1 O21 O1 78.3(18) 2 2_556
O3 O21 O1 71.1(17) 6_556 2_556
O3 O21 O1 87.9(18) 4_665 2_556
La O21 O1 28.6(9) 4_666 2_556
O21 O21 O1 113.2(18) 4_665 2_556
O21 O21 O1 124.5(13) 3_655 2_556
O3 O21 O1 60.8(15) 5_666 2_556
O2 O21 O1 36.1(10) 6_566 2_556
O2 O21 O1 133(3) . 2_556
O1 O21 O1 170(2) . 2_556
Ga3 O21 O1 90.2(16) 2_656 2_556
O3 O21 O1 115(2) . 2_556
La O21 O1 150(2) . 2_556
Ga3 O21 O1 62.5(11) 1_565 2_556
O21 O21 O1 44.5(19) 5_666 2_556
O21 O21 O1 109(3) 5_656 2_556
O3 O21 O1 140(2) 6 2_556
O21 O21 O1 44.1(19) 6_566 2_556
O21 O21 O1 99(3) 6_666 2_556
O2 O21 O1 120(2) 5_665 2_556
Ga1 O21 O1 113.2(17) . 2_556
Nb O21 O1 113.2(17) . 2_556
O3 O21 O1 55.9(12) 2_556 2_556
O3 O21 O1 125.8(19) 5_665 2_556
La O21 O1 78.5(13) 1_556 2_556
O21 O21 O1 132(3) 2 2_556
La O21 O1 140.9(19) 2_655 2_556
La O21 O1 87.3(15) 2 2_556
O2 O21 O1 35.8(8) 2_556 2_556
Nb O21 O1 58.5(10) 1_556 2_556
Ga1 O21 O1 58.5(10) 1_556 2_556
Ga3 O21 O1 96.9(14) 2_546 2_556
O2 O21 O1 90.5(14) 2_656 2_556
O2 O21 O2 100(6) 4_665 4_666
O21 O21 O2 51(7) 2_556 4_666
Ga2 O21 O2 69(2) . 4_666
Ga3 O21 O2 68(2) 4_665 4_666
O2 O21 O2 56.4(19) 5_666 4_666
La O21 O2 167(3) 4_665 4_666
O2 O21 O2 102(3) 3_655 4_666
O1 O21 O2 34.0(11) 1_556 4_666
Ga2 O21 O2 89(2) 2_556 4_666
O3 O21 O2 103(2) 3 4_666
O1 O21 O2 124(3) 2 4_666
O3 O21 O2 42.6(13) 6_556 4_666
O3 O21 O2 117(2) 4_665 4_666
La O21 O2 29.7(10) 4_666 4_666
O21 O21 O2 89.0(11) 4_665 4_666
O21 O21 O2 78.3(13) 3_655 4_666
O3 O21 O2 66.0(16) 5_666 4_666
O2 O21 O2 76.5(15) 6_566 4_666
O2 O21 O2 88(2) . 4_666
O1 O21 O2 138(3) . 4_666
Ga3 O21 O2 87.7(17) 2_656 4_666
O3 O21 O2 91.2(17) . 4_666
La O21 O2 109.7(19) . 4_666
Ga3 O21 O2 95.3(17) 1_565 4_666
O21 O21 O2 88(3) 5_666 4_666
O21 O21 O2 63(2) 5_656 4_666
O3 O21 O2 131.3(19) 6 4_666
O21 O21 O2 83(3) 6_566 4_666
O21 O21 O2 76(2) 6_666 4_666
O2 O21 O2 155(2) 5_665 4_666
Ga1 O21 O2 110.6(17) . 4_666
Nb O21 O2 110.6(17) . 4_666
O3 O21 O2 62.4(13) 2_556 4_666
O3 O21 O2 147(2) 5_665 4_666
La O21 O2 33.4(8) 1_556 4_666
O21 O21 O2 170.3(16) 2 4_666
La O21 O2 113.4(19) 2_655 4_666
La O21 O2 120.1(19) 2 4_666
O2 O21 O2 80.0(14) 2_556 4_666
Nb O21 O2 43.0(9) 1_556 4_666
Ga1 O21 O2 43.0(9) 1_556 4_666
Ga3 O21 O2 72.7(12) 2_546 4_666
O2 O21 O2 75.6(13) 2_656 4_666
O1 O21 O2 46.3(10) 2_556 4_666
O2 O21 Nb 119(5) 4_665 1_665
O21 O21 Nb 105(3) 2_556 1_665
Ga2 O21 Nb 92(2) . 1_665
Ga3 O21 Nb 159(4) 4_665 1_665
O2 O21 Nb 120(3) 5_666 1_665
La O21 Nb 42.8(14) 4_665 1_665
O2 O21 Nb 44.1(18) 3_655 1_665
O1 O21 Nb 106(2) 1_556 1_665
Ga2 O21 Nb 83.4(17) 2_556 1_665
O3 O21 Nb 125(3) 3 1_665
O1 O21 Nb 69.1(14) 2 1_665
O3 O21 Nb 167(3) 6_556 1_665
O3 O21 Nb 16.3(10) 4_665 1_665
La O21 Nb 99.4(17) 4_666 1_665
O21 O21 Nb 59(2) 4_665 1_665
O21 O21 Nb 113(2) 3_655 1_665
O3 O21 Nb 59.0(13) 5_666 1_665
O2 O21 Nb 68.1(14) 6_566 1_665
O2 O21 Nb 93.0(19) . 1_665
O1 O21 Nb 66.8(13) . 1_665
Ga3 O21 Nb 41.3(8) 2_656 1_665
O3 O21 Nb 140(2) . 1_665
La O21 Nb 106.6(18) . 1_665
Ga3 O21 Nb 40.9(7) 1_565 1_665
O21 O21 Nb 64.5(18) 5_666 1_665
O21 O21 Nb 127(3) 5_656 1_665
O3 O21 Nb 101.7(18) 6 1_665
O21 O21 Nb 104(3) 6_566 1_665
O21 O21 Nb 63.6(19) 6_666 1_665
O2 O21 Nb 75.5(14) 5_665 1_665
Ga1 O21 Nb 124.3(19) . 1_665
Nb O21 Nb 124.3(19) . 1_665
O3 O21 Nb 147(2) 2_556 1_665
O3 O21 Nb 24.9(8) 5_665 1_665
La O21 Nb 137(2) 1_556 1_665
O21 O21 Nb 64.2(10) 2 1_665
La O21 Nb 57.4(9) 2_655 1_665
La O21 Nb 96.6(16) 2 1_665
O2 O21 Nb 93.6(15) 2_556 1_665
Nb O21 Nb 161.7(19) 1_556 1_665
Ga1 O21 Nb 161.7(19) 1_556 1_665
Ga3 O21 Nb 159.4(19) 2_546 1_665
O2 O21 Nb 57.7(10) 2_656 1_665
O1 O21 Nb 103.2(14) 2_556 1_665
O2 O21 Nb 125.0(17) 4_666 1_665
O2 O21 Ga1 119(5) 4_665 1_665
O21 O21 Ga1 105(3) 2_556 1_665
Ga2 O21 Ga1 92(2) . 1_665
Ga3 O21 Ga1 159(4) 4_665 1_665
O2 O21 Ga1 120(3) 5_666 1_665
La O21 Ga1 42.8(14) 4_665 1_665
O2 O21 Ga1 44.1(18) 3_655 1_665
O1 O21 Ga1 106(2) 1_556 1_665
Ga2 O21 Ga1 83.4(17) 2_556 1_665
O3 O21 Ga1 125(3) 3 1_665
O1 O21 Ga1 69.1(14) 2 1_665
O3 O21 Ga1 167(3) 6_556 1_665
O3 O21 Ga1 16.3(10) 4_665 1_665
La O21 Ga1 99.4(17) 4_666 1_665
O21 O21 Ga1 59(2) 4_665 1_665
O21 O21 Ga1 113(2) 3_655 1_665
O3 O21 Ga1 59.0(13) 5_666 1_665
O2 O21 Ga1 68.1(14) 6_566 1_665
O2 O21 Ga1 93.0(19) . 1_665
O1 O21 Ga1 66.8(13) . 1_665
Ga3 O21 Ga1 41.3(8) 2_656 1_665
O3 O21 Ga1 140(2) . 1_665
La O21 Ga1 106.6(18) . 1_665
Ga3 O21 Ga1 40.9(7) 1_565 1_665
O21 O21 Ga1 64.5(18) 5_666 1_665
O21 O21 Ga1 127(3) 5_656 1_665
O3 O21 Ga1 101.7(18) 6 1_665
O21 O21 Ga1 104(3) 6_566 1_665
O21 O21 Ga1 63.6(19) 6_666 1_665
O2 O21 Ga1 75.5(14) 5_665 1_665
Ga1 O21 Ga1 124.3(19) . 1_665
Nb O21 Ga1 124.3(19) . 1_665
O3 O21 Ga1 147(2) 2_556 1_665
O3 O21 Ga1 24.9(8) 5_665 1_665
La O21 Ga1 137(2) 1_556 1_665
O21 O21 Ga1 64.2(10) 2 1_665
La O21 Ga1 57.4(9) 2_655 1_665
La O21 Ga1 96.6(16) 2 1_665
O2 O21 Ga1 93.6(15) 2_556 1_665
Nb O21 Ga1 161.7(19) 1_556 1_665
Ga1 O21 Ga1 161.7(19) 1_556 1_665
Ga3 O21 Ga1 159.4(19) 2_546 1_665
O2 O21 Ga1 57.7(10) 2_656 1_665
O1 O21 Ga1 103.2(14) 2_556 1_665
O2 O21 Ga1 125.0(17) 4_666 1_665
Nb O21 Ga1 0.0 1_665 1_665
O2 O21 O3 114(5) 4_665 1_665
O21 O21 O3 106.5(13) 2_556 1_665
Ga2 O21 O3 70(2) . 1_665
Ga3 O21 O3 174(4) 4_665 1_665
O2 O21 O3 126(3) 5_666 1_665
La O21 O3 62.8(18) 4_665 1_665
O2 O21 O3 24.0(16) 3_655 1_665
O1 O21 O3 82.7(16) 1_556 1_665
Ga2 O21 O3 99(2) 2_556 1_665
O3 O21 O3 149(3) 3 1_665
O1 O21 O3 92.3(18) 2 1_665
O3 O21 O3 144(3) 6_556 1_665
O3 O21 O3 33.2(18) 4_665 1_665
La O21 O3 87.3(16) 4_666 1_665
O21 O21 O3 37(2) 4_665 1_665
O21 O21 O3 96(2) 3_655 1_665
O3 O21 O3 44.5(12) 5_666 1_665
O2 O21 O3 73.5(17) 6_566 1_665
O2 O21 O3 76.1(18) . 1_665
O1 O21 O3 68.7(14) . 1_665
Ga3 O21 O3 18.7(6) 2_656 1_665
O3 O21 O3 141(2) . 1_665
La O21 O3 103.1(18) . 1_665
Ga3 O21 O3 48.3(11) 1_565 1_665
O21 O21 O3 75(2) 5_666 1_665
O21 O21 O3 106(3) 5_656 1_665
O3 O21 O3 113.2(19) 6 1_665
O21 O21 O3 121(3) 6_566 1_665
O21 O21 O3 39.4(16) 6_666 1_665
O2 O21 O3 97.1(17) 5_665 1_665
Ga1 O21 O3 141(2) . 1_665
Nb O21 O3 141(2) . 1_665
O3 O21 O3 158(2) 2_556 1_665
O3 O21 O3 40.6(12) 5_665 1_665
La O21 O3 113.0(17) 1_556 1_665
O21 O21 O3 83.4(12) 2 1_665
La O21 O3 45.5(9) 2_655 1_665
La O21 O3 120.9(18) 2 1_665
O2 O21 O3 107.0(17) 2_556 1_665
Nb O21 O3 149.4(19) 1_556 1_665
Ga1 O21 O3 149.4(19) 1_556 1_665
Ga3 O21 O3 152(2) 2_546 1_665
O2 O21 O3 33.7(8) 2_656 1_665
O1 O21 O3 102.0(15) 2_556 1_665
O2 O21 O3 106.4(16) 4_666 1_665
Nb O21 O3 24.3(7) 1_665 1_665
Ga1 O21 O3 24.3(7) 1_665 1_665
O2 O21 Ga3 47(5) 4_665 .
O21 O21 Ga3 125(8) 2_556 .
Ga2 O21 Ga3 18.9(15) . .
Ga3 O21 Ga3 95(3) 4_665 .
O2 O21 Ga3 126(3) 5_666 .
La O21 Ga3 110(3) 4_665 .
O2 O21 Ga3 61(2) 3_655 .
O1 O21 Ga3 46.5(13) 1_556 .
Ga2 O21 Ga3 163(3) 2_556 .
O3 O21 Ga3 115(2) 3 .
O1 O21 Ga3 162(3) 2 .
O3 O21 Ga3 70.0(18) 6_556 .
O3 O21 Ga3 117(3) 4_665 .
La O21 Ga3 94(2) 4_666 .
O21 O21 Ga3 47.6(14) 4_665 .
O21 O21 Ga3 14.0(14) 3_655 .
O3 O21 Ga3 90.8(18) 5_666 .
O2 O21 Ga3 136(2) 6_566 .
O2 O21 Ga3 15.0(10) . .
O1 O21 Ga3 64.4(15) . .
Ga3 O21 Ga3 77.4(15) 2_656 .
O3 O21 Ga3 66.7(15) . .
La O21 Ga3 47.6(10) . .
Ga3 O21 Ga3 126.9(19) 1_565 .
O21 O21 Ga3 148(3) 5_666 .
O21 O21 Ga3 22.4(14) 5_656 .
O3 O21 Ga3 82.7(15) 6 .
O21 O21 Ga3 150(3) 6_566 .
O21 O21 Ga3 51.3(15) 6_666 .
O2 O21 Ga3 118.3(18) 5_665 .
Ga1 O21 Ga3 92.9(15) . .
Nb O21 Ga3 92.9(15) . .
O3 O21 Ga3 108.8(18) 2_556 .
O3 O21 Ga3 97.8(17) 5_665 .
La O21 Ga3 45.7(8) 1_556 .
O21 O21 Ga3 108(3) 2 .
La O21 Ga3 49.8(9) 2_655 .
La O21 Ga3 140.0(18) 2 .
O2 O21 Ga3 153.6(19) 2_556 .
Nb O21 Ga3 86.1(13) 1_556 .
Ga1 O21 Ga3 86.1(13) 1_556 .
Ga3 O21 Ga3 68.2(11) 2_546 .
O2 O21 Ga3 62.5(12) 2_656 .
O1 O21 Ga3 119.4(18) 2_556 .
O2 O21 Ga3 73.9(14) 4_666 .
Nb O21 Ga3 104.3(16) 1_665 .
Ga1 O21 Ga3 104.3(16) 1_665 .
O3 O21 Ga3 84.4(14) 1_665 .
O2 O21 O21 156(5) 4_665 3_665
O21 O21 O21 58(5) 2_556 3_665
Ga2 O21 O21 131(4) . 3_665
Ga3 O21 O21 112(3) 4_665 3_665
O2 O21 O21 68.3(17) 5_666 3_665
La O21 O21 68(2) 4_665 3_665
O2 O21 O21 91(3) 3_655 3_665
O1 O21 O21 116(2) 1_556 3_665
Ga2 O21 O21 31.9(6) 2_556 3_665
O3 O21 O21 95(2) 3 3_665
O1 O21 O21 37.6(10) 2 3_665
O3 O21 O21 128(2) 6_556 3_665
O3 O21 O21 36.3(19) 4_665 3_665
La O21 O21 74.6(16) 4_666 3_665
O21 O21 O21 103(4) 4_665 3_665
O21 O21 O21 163(4) 3_655 3_665
O3 O21 O21 62(2) 5_666 3_665
O2 O21 O21 26.4(15) 6_566 3_665
O2 O21 O21 143(3) . 3_665
O1 O21 O21 111.9(18) . 3_665
Ga3 O21 O21 72(2) 2_656 3_665
O3 O21 O21 143(2) . 3_665
La O21 O21 147.5(13) . 3_665
Ga3 O21 O21 22.8(13) 1_565 3_665
O21 O21 O21 15(2) 5_666 3_665
O21 O21 O21 163(3) 5_656 3_665
O3 O21 O21 117.7(15) 6 3_665
O21 O21 O21 53.7(15) 6_566 3_665
O21 O21 O21 98(3) 6_666 3_665
O2 O21 O21 77.7(11) 5_665 3_665
Ga1 O21 O21 115.8(17) . 3_665
Nb O21 O21 115.8(17) . 3_665
O3 O21 O21 95.3(17) 2_556 3_665
O3 O21 O21 68.1(17) 5_665 3_665
La O21 O21 136.2(11) 1_556 3_665
O21 O21 O21 80.0(19) 2 3_665
La O21 O21 109(2) 2_655 3_665
La O21 O21 68.4(10) 2 3_665
O2 O21 O21 41.7(8) 2_556 3_665
Nb O21 O21 112.5(14) 1_556 3_665
Ga1 O21 O21 112.5(14) 1_556 3_665
Ga3 O21 O21 141(2) 2_546 3_665
O2 O21 O21 87(2) 2_656 3_665
O1 O21 O21 59.8(9) 2_556 3_665
O2 O21 O21 102.8(11) 4_666 3_665
Nb O21 O21 52.0(16) 1_665 3_665
Ga1 O21 O21 52.0(16) 1_665 3_665
O3 O21 O21 67(2) 1_665 3_665
Ga3 O21 O21 150(2) . 3_665
O2 O21 O21 110(6) 4_665 4_565
O21 O21 O21 53(6) 2_556 4_565
Ga2 O21 O21 161(3) . 4_565
Ga3 O21 O21 54(3) 4_665 4_565
O2 O21 O21 39(2) 5_666 4_565
La O21 O21 88(2) 4_665 4_565
O2 O21 O21 149(3) 3_655 4_565
O1 O21 O21 128.7(18) 1_556 4_565
Ga2 O21 O21 31.9(6) 2_556 4_565
O3 O21 O21 38(2) 3 4_565
O1 O21 O21 37.6(10) 2 4_565
O3 O21 O21 82(3) 6_556 4_565
O3 O21 O21 93.2(19) 4_665 4_565
La O21 O21 88.3(14) 4_666 4_565
O21 O21 O21 163(4) 4_665 4_565
O21 O21 O21 137(4) 3_655 4_565
O3 O21 O21 110.9(19) 5_666 4_565
O2 O21 O21 64.3(12) 6_566 4_565
O2 O21 O21 155(3) . 4_565
O1 O21 O21 122.3(17) . 4_565
Ga3 O21 O21 132(2) 2_656 4_565
O3 O21 O21 86(2) . 4_565
La O21 O21 115(2) . 4_565
Ga3 O21 O21 81.7(13) 1_565 4_565
O21 O21 O21 56.2(11) 5_666 4_565
O21 O21 O21 127(4) 5_656 4_565
O3 O21 O21 84.2(19) 6 4_565
O21 O21 O21 16(2) 6_566 4_565
O21 O21 O21 155(3) 6_666 4_565
O2 O21 O21 63.3(13) 5_665 4_565
Ga1 O21 O21 64.0(19) . 4_565
Nb O21 O21 64.0(19) . 4_565
O3 O21 O21 42.8(19) 2_556 4_565
O3 O21 O21 106.1(14) 5_665 4_565
La O21 O21 111.5(19) 1_556 4_565
O21 O21 O21 79(2) 2 4_565
La O21 O21 151.8(11) 2_655 4_565
La O21 O21 27.8(11) 2 4_565
O2 O21 O21 29.0(8) 2_556 4_565
Nb O21 O21 67.3(17) 1_556 4_565
Ga1 O21 O21 67.3(17) 1_556 4_565
Ga3 O21 O21 81(2) 2_546 4_565
O2 O21 O21 143.3(19) 2_656 4_565
O1 O21 O21 59.8(9) 2_556 4_565
O2 O21 O21 94.8(14) 4_666 4_565
Nb O21 O21 105.4(15) 1_665 4_565
Ga1 O21 O21 105.4(15) 1_665 4_565
O3 O21 O21 126(2) 1_665 4_565
Ga3 O21 O21 149(2) . 4_565
O21 O21 O21 60.000(13) 3_665 4_565
O2 O21 O2 106(5) 4_665 6_565
O21 O21 O2 104(7) 2_556 6_565
Ga2 O21 O2 127(3) . 6_565
Ga3 O21 O2 117(3) 4_665 6_565
O2 O21 O2 105(3) 5_666 6_565
La O21 O2 18.9(14) 4_665 6_565
O2 O21 O2 82(3) 3_655 6_565
O1 O21 O2 150(2) 1_556 6_565
Ga2 O21 O2 67.7(18) 2_556 6_565
O3 O21 O2 82(2) 3 6_565
O1 O21 O2 36.0(14) 2 6_565
O3 O21 O2 149(3) 6_556 6_565
O3 O21 O2 43.9(14) 4_665 6_565
La O21 O2 125(2) 4_666 6_565
O21 O21 O2 97(2) 4_665 6_565
O21 O21 O2 127.0(11) 3_655 6_565
O3 O21 O2 96.6(19) 5_666 6_565
O2 O21 O2 77.1(17) 6_566 6_565
O2 O21 O2 113(2) . 6_565
O1 O21 O2 65.4(13) . 6_565
Ga3 O21 O2 84.6(16) 2_656 6_565
O3 O21 O2 110.0(18) . 6_565
La O21 O2 96.8(16) . 6_565
Ga3 O21 O2 60.7(13) 1_565 6_565
O21 O21 O2 65(2) 5_666 6_565
O21 O21 O2 143(3) 5_656 6_565
O3 O21 O2 71.5(16) 6 6_565
O21 O21 O2 80(2) 6_566 6_565
O21 O21 O2 106(3) 6_666 6_565
O2 O21 O2 34.7(11) 5_665 6_565
Ga1 O21 O2 84.8(15) . 6_565
Nb O21 O2 84.8(15) . 6_565
O3 O21 O2 113(2) 2_556 6_565
O3 O21 O2 34.1(10) 5_665 6_565
La O21 O2 173(2) 1_556 6_565
O21 O21 O2 30.3(13) 2 6_565
La O21 O2 81.2(13) 2_655 6_565
La O21 O2 54.7(11) 2 6_565
O2 O21 O2 77.7(14) 2_556 6_565
Nb O21 O2 138(2) 1_556 6_565
Ga1 O21 O2 138(2) 1_556 6_565
Ga3 O21 O2 125.6(18) 2_546 6_565
O2 O21 O2 100.9(15) 2_656 6_565
O1 O21 O2 108.4(18) 2_556 6_565
O2 O21 O2 154(2) 4_666 6_565
Nb O21 O2 43.4(9) 1_665 6_565
Ga1 O21 O2 43.4(9) 1_665 6_565
O3 O21 O2 67.2(13) 1_665 6_565
Ga3 O21 O2 128.5(18) . 6_565
O21 O21 O2 50.7(11) 3_665 6_565
O21 O21 O2 72.1(10) 4_565 6_565
O2 O21 La 94(5) 4_665 2_656
O21 O21 La 89(7) 2_556 2_656
Ga2 O21 La 30.0(17) . 2_656
Ga3 O21 La 112(3) 4_665 2_656
O2 O21 La 103(2) 5_666 2_656
La O21 La 123(3) 4_665 2_656
O2 O21 La 52(2) 3_655 2_656
O1 O21 La 19.7(8) 1_556 2_656
Ga2 O21 La 119(2) 2_556 2_656
O3 O21 La 148(3) 3 2_656
O1 O21 La 145(2) 2 2_656
O3 O21 La 80.4(19) 6_556 2_656
O3 O21 La 90(2) 4_665 2_656
La O21 La 53.7(13) 4_666 2_656
O21 O21 La 38.4(8) 4_665 2_656
O21 O21 La 60.1(12) 3_655 2_656
O3 O21 La 45.5(11) 5_666 2_656
O2 O21 La 88.8(18) 6_566 2_656
O2 O21 La 54.4(16) . 2_656
O1 O21 La 95.9(19) . 2_656
Ga3 O21 La 46.2(10) 2_656 2_656
O3 O21 La 108.0(19) . 2_656
La O21 La 94.2(17) . 2_656
Ga3 O21 La 85.6(14) 1_565 2_656
O21 O21 La 101(3) 5_666 2_656
O21 O21 La 57(2) 5_656 2_656
O3 O21 La 129(2) 6 2_656
O21 O21 La 126(3) 6_566 2_656
O21 O21 La 26.2(16) 6_666 2_656
O2 O21 La 154(2) 5_665 2_656
Ga1 O21 La 136.6(19) . 2_656
Nb O21 La 136.6(19) . 2_656
O3 O21 La 112.3(18) 2_556 2_656
O3 O21 La 100.1(16) 5_665 2_656
La O21 La 50.4(9) 1_556 2_656
O21 O21 La 138(3) 2 2_656
La O21 La 64.5(11) 2_655 2_656
La O21 La 169(2) 2 2_656
O2 O21 La 116.4(16) 2_556 2_656
Nb O21 La 89.4(14) 1_556 2_656
Ga1 O21 La 89.4(14) 1_556 2_656
Ga3 O21 La 99.6(15) 2_546 2_656
O2 O21 La 29.5(6) 2_656 2_656
O1 O21 La 82.3(13) 2_556 2_656
O2 O21 La 50.7(10) 4_666 2_656
Nb O21 La 87.2(13) 1_665 2_656
Ga1 O21 La 87.2(13) 1_665 2_656
O3 O21 La 63.2(10) 1_665 2_656
Ga3 O21 La 47.0(8) . 2_656
O21 O21 La 107.0(18) 3_665 2_656
O21 O21 La 141.7(9) 4_565 2_656
O2 O21 La 130.4(16) 6_565 2_656
O2 O21 La 116(5) 4_665 2_556
O21 O21 La 23(2) 2_556 2_556
Ga2 O21 La 125(3) . 2_556
Ga3 O21 La 47(2) 4_665 2_556
O2 O21 La 3.3(14) 5_666 2_556
La O21 La 124(3) 4_665 2_556
O2 O21 La 146(3) 3_655 2_556
O1 O21 La 90.7(19) 1_556 2_556
Ga2 O21 La 41.3(11) 2_556 2_556
O3 O21 La 60.8(17) 3 2_556
O1 O21 La 70.0(18) 2 2_556
O3 O21 La 57.9(15) 6_556 2_556
O3 O21 La 106(2) 4_665 2_556
La O21 La 54.1(12) 4_666 2_556
O21 O21 La 140.8(13) 4_665 2_556
O21 O21 La 122(2) 3_655 2_556
O3 O21 La 90.1(19) 5_666 2_556
O2 O21 La 56.3(13) 6_566 2_556
O2 O21 La 140(2) . 2_556
O1 O21 La 157(2) . 2_556
Ga3 O21 La 119.4(19) 2_656 2_556
O3 O21 La 90.1(16) . 2_556
La O21 La 127.7(17) . 2_556
Ga3 O21 La 83.2(15) 1_565 2_556
O21 O21 La 58(2) 5_666 2_556
O21 O21 La 105(3) 5_656 2_556
O3 O21 La 111.2(17) 6 2_556
O21 O21 La 26.4(15) 6_566 2_556
O21 O21 La 126(3) 6_666 2_556
O2 O21 La 101.1(18) 5_665 2_556
Ga1 O21 La 83.9(13) . 2_556
Nb O21 La 83.9(13) . 2_556
O3 O21 La 28.6(9) 2_556 2_556
O3 O21 La 137(2) 5_665 2_556
La O21 La 79.5(12) 1_556 2_556
O21 O21 La 117(3) 2 2_556
La O21 La 169(2) 2_655 2_556
La O21 La 65.0(11) 2 2_556
O2 O21 La 30.5(8) 2_556 2_556
Nb O21 La 41.7(7) 1_556 2_556
Ga1 O21 La 41.7(7) 1_556 2_556
Ga3 O21 La 74.9(11) 2_546 2_556
O2 O21 La 119.2(16) 2_656 2_556
O1 O21 La 29.3(5) 2_556 2_556
O2 O21 La 56.8(11) 4_666 2_556
Nb O21 La 122.4(17) 1_665 2_556
Ga1 O21 La 122.4(17) 1_665 2_556
O3 O21 La 129.1(18) 1_665 2_556
Ga3 O21 La 125.1(17) . 2_556
O21 O21 La 70.9(10) 3_665 2_556
O21 O21 La 38.1(11) 4_565 2_556
O2 O21 La 105.9(18) 6_565 2_556
La O21 La 104.7(15) 2_656 2_556
O2 O21 O2 41(5) 4_665 2_546
O21 O21 O2 97(4) 2_556 2_546
Ga2 O21 O2 64(2) . 2_546
Ga3 O21 O2 45(2) 4_665 2_546
O2 O21 O2 86(2) 5_666 2_546
La O21 O2 132(3) 4_665 2_546
O2 O21 O2 111(3) 3_655 2_546
O1 O21 O2 62.4(14) 1_556 2_546
Ga2 O21 O2 123(2) 2_556 2_546
O3 O21 O2 71.9(19) 3 2_546
O1 O21 O2 133(2) 2 2_546
O3 O21 O2 26.3(12) 6_556 2_546
O3 O21 O2 167(3) 4_665 2_546
La O21 O2 89.9(17) 4_666 2_546
O21 O21 O2 97(2) 4_665 2_546
O21 O21 O2 40(2) 3_655 2_546
O3 O21 O2 119(2) 5_666 2_546
O2 O21 O2 133(2) 6_566 2_546
O2 O21 O2 60.4(15) . 2_546
O1 O21 O2 92.3(18) . 2_546
Ga3 O21 O2 123(2) 2_656 2_546
O3 O21 O2 33.3(10) . 2_546
La O21 O2 53.2(11) . 2_546
Ga3 O21 O2 156(2) 1_565 2_546
O21 O21 O2 140(3) 5_666 2_546
O21 O21 O2 27.6(14) 5_656 2_546
O3 O21 O2 71.9(13) 6 2_546
O21 O21 O2 102(2) 6_566 2_546
O21 O21 O2 96(2) 6_666 2_546
O2 O21 O2 109.0(17) 5_665 2_546
Ga1 O21 O2 60.3(11) . 2_546
Nb O21 O2 60.3(11) . 2_546
O3 O21 O2 60.1(13) 2_556 2_546
O3 O21 O2 137(2) 5_665 2_546
La O21 O2 31.9(7) 1_556 2_546
O21 O21 O2 113.5(16) 2 2_546
La O21 O2 96.1(16) 2_655 2_546
La O21 O2 101.7(15) 2 2_546
O2 O21 O2 112.8(17) 2_556 2_546
Nb O21 O2 41.6(7) 1_556 2_546
Ga1 O21 O2 41.6(7) 1_556 2_546
Ga3 O21 O2 21.5(6) 2_546 2_546
O2 O21 O2 105.4(17) 2_656 2_546
O1 O21 O2 96.9(14) 2_556 2_546
O2 O21 O2 60.3(12) 4_666 2_546
Nb O21 O2 153(2) 1_665 2_546
Ga1 O21 O2 153(2) 1_665 2_546
O3 O21 O2 134(2) 1_665 2_546
Ga3 O21 O2 49.8(10) . 2_546
O21 O21 O2 154.1(18) 3_665 2_546
O21 O21 O2 100(2) 4_565 2_546
O2 O21 O2 143.1(18) 6_565 2_546
La O21 O2 78.3(13) 2_656 2_546
La O21 O2 83.2(12) 2_556 2_546
O2 O21 Ga3 58(5) 4_665 4_664
O21 O21 Ga3 130(7) 2_556 4_664
Ga2 O21 Ga3 112(3) . 4_664
Ga3 O21 Ga3 84(3) 4_665 4_664
O2 O21 Ga3 114(3) 5_666 4_664
La O21 Ga3 43.0(15) 4_665 4_664
O2 O21 Ga3 99(3) 3_655 4_664
O1 O21 Ga3 144(2) 1_556 4_664
Ga2 O21 Ga3 98(2) 2_556 4_664
O3 O21 Ga3 53.3(15) 3 4_664
O1 O21 Ga3 65.3(17) 2 4_664
O3 O21 Ga3 106.9(19) 6_556 4_664
O3 O21 Ga3 93(2) 4_665 4_664
La O21 Ga3 165(3) 4_666 4_664
O21 O21 Ga3 107.6(9) 4_665 4_664
O21 O21 Ga3 88.0(16) 3_655 4_664
O3 O21 Ga3 144(2) 5_666 4_664
O2 O21 Ga3 123(2) 6_566 4_664
O2 O21 Ga3 88(2) . 4_664
O1 O21 Ga3 46.2(11) . 4_664
Ga3 O21 Ga3 119.8(19) 2_656 4_664
O3 O21 Ga3 59.2(12) . 4_664
La O21 Ga3 51.9(10) . 4_664
Ga3 O21 Ga3 112.1(18) 1_565 4_664
O21 O21 Ga3 110(3) 5_666 4_664
O21 O21 Ga3 98(2) 5_656 4_664
O3 O21 Ga3 20.2(8) 6 4_664
O21 O21 Ga3 93(2) 6_566 4_664
O21 O21 Ga3 122(3) 6_666 4_664
O2 O21 Ga3 20.9(7) 5_665 4_664
Ga1 O21 Ga3 39.4(7) . 4_664
Nb O21 Ga3 39.4(7) . 4_664
O3 O21 Ga3 94.1(16) 2_556 4_664
O3 O21 Ga3 62.2(13) 5_665 4_664
La O21 Ga3 122.8(16) 1_556 4_664
O21 O21 Ga3 22.1(9) 2 4_664
La O21 Ga3 79.3(13) 2_655 4_664
La O21 Ga3 49.5(9) 2 4_664
O2 O21 Ga3 102.4(17) 2_556 4_664
Nb O21 Ga3 108.2(14) 1_556 4_664
Ga1 O21 Ga3 108.2(14) 1_556 4_664
Ga3 O21 Ga3 77.1(11) 2_546 4_664
O2 O21 Ga3 127.6(16) 2_656 4_664
O1 O21 Ga3 136.8(19) 2_556 4_664
O2 O21 Ga3 149.5(17) 4_666 4_664
Nb O21 Ga3 85.4(13) 1_665 4_664
Ga1 O21 Ga3 85.4(13) 1_665 4_664
O3 O21 Ga3 101.9(15) 1_665 4_664
Ga3 O21 Ga3 98.3(14) . 4_664
O21 O21 Ga3 98.2(9) 3_665 4_664
O21 O21 Ga3 77.0(13) 4_565 4_664
O2 O21 Ga3 51.4(9) 6_565 4_664
La O21 Ga3 140.9(18) 2_656 4_664
La O21 Ga3 111.6(16) 2_556 4_664
O2 O21 Ga3 91.8(13) 2_546 4_664
O2 O21 Ga2 56(5) 4_665 1_554
O21 O21 Ga2 160(8) 2_556 1_554
Ga2 O21 Ga2 82(3) . 1_554
Ga3 O21 Ga2 114(3) 4_665 1_554
O2 O21 Ga2 150(3) 5_666 1_554
La O21 Ga2 37.5(15) 4_665 1_554
O2 O21 Ga2 63(2) 3_655 1_554
O1 O21 Ga2 118(2) 1_556 1_554
Ga2 O21 Ga2 122(2) 2_556 1_554
O3 O21 Ga2 89(2) 3 1_554
O1 O21 Ga2 87(2) 2 1_554
O3 O21 Ga2 123(2) 6_556 1_554
O3 O21 Ga2 79.3(17) 4_665 1_554
La O21 Ga2 157(2) 4_666 1_554
O21 O21 Ga2 71.1(9) 4_665 1_554
O21 O21 Ga2 71.1(9) 3_655 1_554
O3 O21 Ga2 116(2) 5_666 1_554
O2 O21 Ga2 130(2) 6_566 1_554
O2 O21 Ga2 60.8(16) . 1_554
O1 O21 Ga2 11.2(7) . 1_554
Ga3 O21 Ga2 87.1(15) 2_656 1_554
O3 O21 Ga2 74.9(15) . 1_554
La O21 Ga2 44.3(9) . 1_554
Ga3 O21 Ga2 104.7(16) 1_565 1_554
O21 O21 Ga2 120(3) 5_666 1_554
O21 O21 Ga2 87(2) 5_656 1_554
O3 O21 Ga2 41.3(10) 6 1_554
O21 O21 Ga2 126(3) 6_566 1_554
O21 O21 Ga2 86(2) 6_666 1_554
O2 O21 Ga2 48.3(10) 5_665 1_554
Ga1 O21 Ga2 69.4(12) . 1_554
Nb O21 Ga2 69.4(12) . 1_554
O3 O21 Ga2 128.1(19) 2_556 1_554
O3 O21 Ga2 41.0(10) 5_665 1_554
La O21 Ga2 117.1(18) 1_556 1_554
O21 O21 Ga2 34.4(16) 2 1_554
La O21 Ga2 42.9(7) 2_655 1_554
La O21 Ga2 83.8(14) 2 1_554
O2 O21 Ga2 130.8(19) 2_556 1_554
Nb O21 Ga2 132.8(16) 1_556 1_554
Ga1 O21 Ga2 132.8(16) 1_556 1_554
Ga3 O21 Ga2 94.3(14) 2_546 1_554
O2 O21 Ga2 91.5(14) 2_656 1_554
O1 O21 Ga2 164(2) 2_556 1_554
O2 O21 Ga2 149(2) 4_666 1_554
Nb O21 Ga2 65.2(10) 1_665 1_554
Ga1 O21 Ga2 65.2(10) 1_665 1_554
O3 O21 Ga2 72.0(12) 1_665 1_554
Ga3 O21 Ga2 75.0(12) . 1_554
O21 O21 Ga2 104.7(12) 3_665 1_554
O21 O21 Ga2 111.4(11) 4_565 1_554
O2 O21 Ga2 56.0(9) 6_565 1_554
La O21 Ga2 106.7(16) 2_656 1_554
La O21 Ga2 148.1(19) 2_556 1_554
O2 O21 Ga2 97.5(14) 2_546 1_554
Ga3 O21 Ga2 36.6(6) 4_664 1_554
O2 O21 Ga3 73(4) 4_665 1_455
O21 O21 Ga3 70(2) 2_556 1_455
Ga2 O21 Ga3 122(3) . 1_455
Ga3 O21 Ga3 13.9(17) 4_665 1_455
O2 O21 Ga3 49.6(18) 5_666 1_455
La O21 Ga3 110(3) 4_665 1_455
O2 O21 Ga3 165(3) 3_655 1_455
O1 O21 Ga3 106.5(19) 1_556 1_455
Ga2 O21 Ga3 71.9(16) 2_556 1_455
O3 O21 Ga3 23.1(11) 3 1_455
O1 O21 Ga3 76.7(17) 2 1_455
O3 O21 Ga3 46.2(14) 6_556 1_455
O3 O21 Ga3 136(3) 4_665 1_455
La O21 Ga3 94.4(18) 4_666 1_455
O21 O21 Ga3 154(3) 4_665 1_455
O21 O21 Ga3 95(3) 3_655 1_455
O3 O21 Ga3 136(2) 5_666 1_455
O2 O21 Ga3 99.5(19) 6_566 1_455
O2 O21 Ga3 114(2) . 1_455
O1 O21 Ga3 113.3(18) . 1_455
Ga3 O21 Ga3 165(2) 2_656 1_455
O3 O21 Ga3 46.5(11) . 1_455
La O21 Ga3 83.1(13) . 1_455
Ga3 O21 Ga3 123(2) 1_565 1_455
O21 O21 Ga3 96(3) 5_666 1_455
O21 O21 Ga3 85(2) 5_656 1_455
O3 O21 Ga3 66.8(11) 6 1_455
O21 O21 Ga3 50.1(13) 6_566 1_455
O21 O21 Ga3 151(3) 6_666 1_455
O2 O21 Ga3 75.7(14) 5_665 1_455
Ga1 O21 Ga3 38.6(7) . 1_455
Nb O21 Ga3 38.6(7) . 1_455
O3 O21 Ga3 20.3(7) 2_556 1_455
O3 O21 Ga3 133(2) 5_665 1_455
La O21 Ga3 77.3(11) 1_556 1_455
O21 O21 Ga3 90.6(14) 2 1_455
La O21 Ga3 141.1(18) 2_655 1_455
La O21 Ga3 48.8(8) 2 1_455
O2 O21 Ga3 64.4(13) 2_556 1_455
Nb O21 Ga3 37.4(6) 1_556 1_455
Ga1 O21 Ga3 37.4(6) 1_556 1_455
Ga3 O21 Ga3 38.4(5) 2_546 1_455
O2 O21 Ga3 154.9(18) 2_656 1_455
O1 O21 Ga3 75.2(12) 2_556 1_455
O2 O21 Ga3 79.7(13) 4_666 1_455
Nb O21 Ga3 145(2) 1_665 1_455
Ga1 O21 Ga3 145(2) 1_665 1_455
O3 O21 Ga3 169(2) 1_665 1_455
Ga3 O21 Ga3 106.4(14) . 1_455
O21 O21 Ga3 102.6(17) 3_665 1_455
O21 O21 Ga3 43.0(17) 4_565 1_455
O2 O21 Ga3 103.1(17) 6_565 1_455
La O21 Ga3 126.2(16) 2_656 1_455
La O21 Ga3 46.4(7) 2_556 1_455
O2 O21 Ga3 57.3(9) 2_546 1_455
Ga3 O21 Ga3 74.4(11) 4_664 1_455
Ga2 O21 Ga3 107.8(15) 1_554 1_455
O2 O21 O2 44(5) 4_665 6_556
O21 O21 O2 111(7) 2_556 6_556
Ga2 O21 O2 34.4(17) . 6_556
Ga3 O21 O2 75(3) 4_665 6_556
O2 O21 O2 108(2) 5_666 6_556
La O21 O2 125(3) 4_665 6_556
O2 O21 O2 81(2) 3_655 6_556
O1 O21 O2 44.2(12) 1_556 6_556
Ga2 O21 O2 147(2) 2_556 6_556
O3 O21 O2 100(2) 3 6_556
O1 O21 O2 161(2) 2 6_556
O3 O21 O2 49.5(16) 6_556 6_556
O3 O21 O2 137(3) 4_665 6_556
La O21 O2 87.6(17) 4_666 6_556
O21 O21 O2 66.6(17) 4_665 6_556
O21 O21 O2 17.3(11) 3_655 6_556
O3 O21 O2 99.3(18) 5_666 6_556
O2 O21 O2 135(2) 6_566 6_556
O2 O21 O2 34.0(14) . 6_556
O1 O21 O2 78.9(17) . 6_556
Ga3 O21 O2 93.7(18) 2_656 6_556
O3 O21 O2 54.2(14) . 6_556
La O21 O2 50.0(12) . 6_556
Ga3 O21 O2 139(2) 1_565 6_556
O21 O21 O2 149(3) 5_666 6_556
O21 O21 O2 3.3(16) 5_656 6_556
O3 O21 O2 82.1(15) 6 6_556
O21 O21 O2 130(3) 6_566 6_556
O21 O21 O2 67.1(19) 6_666 6_556
O2 O21 O2 121.9(17) 5_665 6_556
Ga1 O21 O2 82.8(14) . 6_556
Nb O21 O2 82.8(14) . 6_556
O3 O21 O2 88.2(15) 2_556 6_556
O3 O21 O2 117.4(18) 5_665 6_556
La O21 O2 29.0(7) 1_556 6_556
O21 O21 O2 118(3) 2 6_556
La O21 O2 70.0(13) 2_655 6_556
La O21 O2 129.2(16) 2 6_556
O2 O21 O2 136.1(18) 2_556 6_556
Nb O21 O2 65.7(10) 1_556 6_556
Ga1 O21 O2 65.7(10) 1_556 6_556
Ga3 O21 O2 50.3(9) 2_546 6_556
O2 O21 O2 77.1(12) 2_656 6_556
O1 O21 O2 107.4(15) 2_556 6_556
O2 O21 O2 61.5(11) 4_666 6_556
Nb O21 O2 124.8(18) 1_665 6_556
Ga1 O21 O2 124.8(18) 1_665 6_556
O3 O21 O2 103.6(15) 1_665 6_556
Ga3 O21 O2 20.6(6) . 6_556
O21 O21 O2 160.0(16) 3_665 6_556
O21 O21 O2 130(2) 4_565 6_556
O2 O21 O2 144.2(19) 6_565 6_556
La O21 O2 53.9(9) 2_656 6_556
La O21 O2 105.9(14) 2_556 6_556
O2 O21 O2 30.1(10) 2_546 6_556
Ga3 O21 O2 101.2(14) 4_664 6_556
Ga2 O21 O2 88.2(14) 1_554 6_556
Ga3 O21 O2 87.4(12) 1_455 6_556
O2 O21 O3 102(5) 4_665 3_556
O21 O21 O3 35(4) 2_556 3_556
Ga2 O21 O3 99(3) . 3_556
Ga3 O21 O3 43(2) 4_665 3_556
O2 O21 O3 28.3(16) 5_666 3_556
La O21 O3 151(3) 4_665 3_556
O2 O21 O3 134(3) 3_655 3_556
O1 O21 O3 66.1(16) 1_556 3_556
Ga2 O21 O3 67.1(17) 2_556 3_556
O3 O21 O3 72.8(17) 3 3_556
O1 O21 O3 97(2) 2 3_556
O3 O21 O3 35.8(15) 6_556 3_556
O3 O21 O3 124(2) 4_665 3_556
La O21 O3 44.0(11) 4_666 3_556
O21 O21 O3 121.5(10) 4_665 3_556
O21 O21 O3 96(2) 3_655 3_556
O3 O21 O3 86.7(18) 5_666 3_556
O2 O21 O3 71.6(16) 6_566 3_556
O2 O21 O3 113(2) . 3_556
O1 O21 O3 154(2) . 3_556
Ga3 O21 O3 114.4(18) 2_656 3_556
O3 O21 O3 81.0(16) . 3_556
La O21 O3 114.2(18) . 3_556
Ga3 O21 O3 98.1(17) 1_565 3_556
O21 O21 O3 78(3) 5_666 3_556
O21 O21 O3 80(2) 5_656 3_556
O3 O21 O3 115.5(17) 6 3_556
O21 O21 O3 54(2) 6_566 3_556
O21 O21 O3 108(3) 6_666 3_556
O2 O21 O3 122.7(19) 5_665 3_556
Ga1 O21 O3 88.2(13) . 3_556
Nb O21 O3 88.2(13) . 3_556
O3 O21 O3 31.6(10) 2_556 3_556
O3 O21 O3 161(2) 5_665 3_556
La O21 O3 52.3(10) 1_556 3_556
O21 O21 O3 139(2) 2 3_556
La O21 O3 145(2) 2_655 3_556
La O21 O3 87.6(14) 2 3_556
O2 O21 O3 56.5(12) 2_556 3_556
Nb O21 O3 23.1(7) 1_556 3_556
Ga1 O21 O3 23.1(7) 1_556 3_556
Ga3 O21 O3 61.9(10) 2_546 3_556
O2 O21 O3 106.0(14) 2_656 3_556
O1 O21 O3 35.6(9) 2_556 3_556
O2 O21 O3 32.5(8) 4_666 3_556
Nb O21 O3 138.6(18) 1_665 3_556
Ga1 O21 O3 138.6(18) 1_665 3_556
O3 O21 O3 131.2(17) 1_665 3_556
Ga3 O21 O3 98.0(16) . 3_556
O21 O21 O3 93.0(13) 3_665 3_556
O21 O21 O3 63.4(14) 4_565 3_556
O2 O21 O3 133(2) 6_565 3_556
La O21 O3 83.1(13) 2_656 3_556
La O21 O3 27.3(7) 2_556 3_556
O2 O21 O3 62.1(11) 2_546 3_556
Ga3 O21 O3 125.5(15) 4_664 3_556
Ga2 O21 O3 155.7(16) 1_554 3_556
Ga3 O21 O3 51.1(8) 1_455 3_556
O2 O21 O3 79.7(13) 6_556 3_556
O2 O21 O21 67(5) 4_665 1_554
O21 O21 O21 139(7) 2_556 1_554
Ga2 O21 O21 104(3) . 1_554
Ga3 O21 O21 106(3) 4_665 1_554
O2 O21 O21 129(2) 5_666 1_554
La O21 O21 25(2) 4_665 1_554
O2 O21 O21 79(3) 3_655 1_554
O1 O21 O21 140.1(17) 1_556 1_554
Ga2 O21 O21 101.4(17) 2_556 1_554
O3 O21 O21 73.9(17) 3 1_554
O1 O21 O21 66.2(18) 2 1_554
O3 O21 O21 126.7(16) 6_556 1_554
O3 O21 O21 74.7(16) 4_665 1_554
La O21 O21 163.0(14) 4_666 1_554
O21 O21 O21 90.000(9) 4_665 1_554
O21 O21 O21 90.000(5) 3_655 1_554
O3 O21 O21 123.3(15) 5_666 1_554
O2 O21 O21 116.4(15) 6_566 1_554
O2 O21 O21 82.3(18) . 1_554
O1 O21 O21 33.3(16) . 1_554
Ga3 O21 O21 98.2(13) 2_656 1_554
O3 O21 O21 77.1(14) . 1_554
La O21 O21 57.5(13) . 1_554
Ga3 O21 O21 97.4(12) 1_565 1_554
O21 O21 O21 104(2) 5_666 1_554
O21 O21 O21 104(2) 5_656 1_554
O3 O21 O21 37.2(12) 6 1_554
O21 O21 O21 104(2) 6_566 1_554
O21 O21 O21 104(2) 6_666 1_554
O2 O21 O21 26.7(13) 5_665 1_554
Ga1 O21 O21 60.9(11) . 1_554
Nb O21 O21 60.9(11) . 1_554
O3 O21 O21 115.1(13) 2_556 1_554
O3 O21 O21 40.7(13) 5_665 1_554
La O21 O21 133.8(10) 1_556 1_554
O21 O21 O21 12(2) 2 1_554
La O21 O21 63.0(11) 2_655 1_554
La O21 O21 62.8(11) 2 1_554
O2 O21 O21 109.2(10) 2_556 1_554
Nb O21 O21 129.9(10) 1_556 1_554
Ga1 O21 O21 129.9(10) 1_556 1_554
Ga3 O21 O21 96.2(10) 2_546 1_554
O2 O21 O21 107.3(9) 2_656 1_554
O1 O21 O21 144.5(11) 2_556 1_554
O2 O21 O21 167.0(11) 4_666 1_554
Nb O21 O21 64.8(10) 1_665 1_554
Ga1 O21 O21 64.8(10) 1_665 1_554
O3 O21 O21 80.2(11) 1_665 1_554
Ga3 O21 O21 96.0(10) . 1_554
O21 O21 O21 90.000(7) 3_665 1_554
O21 O21 O21 90.000(10) 4_565 1_554
O2 O21 O21 39.3(11) 6_565 1_554
La O21 O21 127.5(9) 2_656 1_554
La O21 O21 127.7(10) 2_556 1_554
O2 O21 O21 107.0(9) 2_546 1_554
Ga3 O21 O21 21.8(8) 4_664 1_554
Ga2 O21 O21 22.0(10) 1_554 1_554
Ga3 O21 O21 95.8(9) 1_455 1_554
O2 O21 O21 106.4(9) 6_556 1_554
O3 O21 O21 146.6(9) 3_556 1_554
O2 O21 O21 113(5) 4_665 1_556
O21 O21 O21 41(7) 2_556 1_556
Ga2 O21 O21 76(3) . 1_556
Ga3 O21 O21 74(3) 4_665 1_556
O2 O21 O21 51(2) 5_666 1_556
La O21 O21 155(2) 4_665 1_556
O2 O21 O21 101(3) 3_655 1_556
O1 O21 O21 39.9(17) 1_556 1_556
Ga2 O21 O21 78.6(17) 2_556 1_556
O3 O21 O21 106.1(17) 3 1_556
O1 O21 O21 113.8(18) 2 1_556
O3 O21 O21 53.3(16) 6_556 1_556
O3 O21 O21 105.3(16) 4_665 1_556
La O21 O21 17.0(14) 4_666 1_556
O21 O21 O21 90.000(10) 4_665 1_556
O21 O21 O21 90.0 3_655 1_556
O3 O21 O21 56.7(15) 5_666 1_556
O2 O21 O21 63.6(15) 6_566 1_556
O2 O21 O21 97.7(18) . 1_556
O1 O21 O21 146.7(16) . 1_556
Ga3 O21 O21 81.8(13) 2_656 1_556
O3 O21 O21 102.9(14) . 1_556
La O21 O21 122.5(13) . 1_556
Ga3 O21 O21 82.6(12) 1_565 1_556
O21 O21 O21 76(2) 5_666 1_556
O21 O21 O21 76(2) 5_656 1_556
O3 O21 O21 142.8(12) 6 1_556
O21 O21 O21 76(2) 6_566 1_556
O21 O21 O21 76(2) 6_666 1_556
O2 O21 O21 153.3(13) 5_665 1_556
Ga1 O21 O21 119.1(11) . 1_556
Nb O21 O21 119.1(11) . 1_556
O3 O21 O21 64.9(13) 2_556 1_556
O3 O21 O21 139.3(13) 5_665 1_556
La O21 O21 46.2(10) 1_556 1_556
O21 O21 O21 168(2) 2 1_556
La O21 O21 117.0(11) 2_655 1_556
La O21 O21 117.2(11) 2 1_556
O2 O21 O21 70.8(11) 2_556 1_556
Nb O21 O21 50.1(10) 1_556 1_556
Ga1 O21 O21 50.1(10) 1_556 1_556
Ga3 O21 O21 83.8(10) 2_546 1_556
O2 O21 O21 72.7(9) 2_656 1_556
O1 O21 O21 35.5(11) 2_556 1_556
O2 O21 O21 13.0(11) 4_666 1_556
Nb O21 O21 115.2(10) 1_665 1_556
Ga1 O21 O21 115.2(10) 1_665 1_556
O3 O21 O21 99.8(11) 1_665 1_556
Ga3 O21 O21 84.0(10) . 1_556
O21 O21 O21 90.000(10) 3_665 1_556
O21 O21 O21 90.000(5) 4_565 1_556
O2 O21 O21 140.7(11) 6_565 1_556
La O21 O21 52.5(9) 2_656 1_556
La O21 O21 52.3(10) 2_556 1_556
O2 O21 O21 73.0(9) 2_546 1_556
Ga3 O21 O21 158.2(8) 4_664 1_556
Ga2 O21 O21 158.0(10) 1_554 1_556
Ga3 O21 O21 84.2(10) 1_455 1_556
O2 O21 O21 73.6(9) 6_556 1_556
O3 O21 O21 33.4(9) 3_556 1_556
O21 O21 O21 180.000(3) 1_554 1_556
O2 O21 O3 143(6) 4_665 4_666
O21 O21 O3 42(4) 2_556 4_666
Ga2 O21 O3 84(3) . 4_666
Ga3 O21 O3 104(3) 4_665 4_666
O2 O21 O3 61.4(18) 5_666 4_666
La O21 O3 121(3) 4_665 4_666
O2 O21 O3 82(3) 3_655 4_666
O1 O21 O3 55.3(15) 1_556 4_666
Ga2 O21 O3 65.6(15) 2_556 4_666
O3 O21 O3 125(3) 3 4_666
O1 O21 O3 96(2) 2 4_666
O3 O21 O3 88.0(18) 6_556 4_666
O3 O21 O3 70.5(16) 4_665 4_666
La O21 O3 18.3(8) 4_666 4_666
O21 O21 O3 78.5(19) 4_665 4_666
O21 O21 O3 111.3(14) 3_655 4_666
O3 O21 O3 26.7(11) 5_666 4_666
O2 O21 O3 37.1(11) 6_566 4_666
O2 O21 O3 108(2) . 4_666
O1 O21 O3 138(2) . 4_666
Ga3 O21 O3 56.1(13) 2_656 4_666
O3 O21 O3 138(2) . 4_666
La O21 O3 147(2) . 4_666
Ga3 O21 O3 48.7(10) 1_565 4_666
O21 O21 O3 50.3(19) 5_666 4_666
O21 O21 O3 102(3) 5_656 4_666
O3 O21 O3 176(2) 6 4_666
O21 O21 O3 76(2) 6_566 4_666
O21 O21 O3 64(2) 6_666 4_666
O2 O21 O3 139(2) 5_665 4_666
Ga1 O21 O3 148(2) . 4_666
Nb O21 O3 148(2) . 4_666
O3 O21 O3 88.8(16) 2_556 4_666
O3 O21 O3 106.0(19) 5_665 4_666
La O21 O3 77.0(14) 1_556 4_666
O21 O21 O3 139(2) 2 4_666
La O21 O3 105.7(17) 2_655 4_666
La O21 O3 117.0(18) 2 4_666
O2 O21 O3 63.6(12) 2_556 4_666
Nb O21 O3 82.2(13) 1_556 4_666
Ga1 O21 O3 82.2(13) 1_556 4_666
Ga3 O21 O3 118.5(17) 2_546 4_666
O2 O21 O3 55.5(12) 2_656 4_666
O1 O21 O3 35.2(7) 2_556 4_666
O2 O21 O3 46.9(11) 4_666 4_666
Nb O21 O3 81.2(13) 1_665 4_666
Ga1 O21 O3 81.2(13) 1_665 4_666
O3 O21 O3 70.8(13) 1_665 4_666
Ga3 O21 O3 99.8(17) . 4_666
O21 O21 O3 61.5(13) 3_665 4_666
O21 O21 O3 91.9(11) 4_565 4_666
O2 O21 O3 109.2(16) 6_565 4_666
La O21 O3 53.8(11) 2_656 4_666
La O21 O3 64.3(11) 2_556 4_666
O2 O21 O3 106.9(15) 2_546 4_666
Ga3 O21 O3 159.7(19) 4_664 4_666
Ga2 O21 O3 142.8(18) 1_554 4_666
Ga3 O21 O3 108.9(16) 1_455 4_666
O2 O21 O3 99.0(15) 6_556 4_666
O3 O21 O3 60.7(13) 3_556 4_666
O21 O21 O3 145.2(10) 1_554 4_666
O21 O21 O3 34.8(10) 1_556 4_666
O2 O21 O3 65(5) 4_665 2
O21 O21 O3 102(6) 2_556 2
Ga2 O21 O3 130(3) . 2
Ga3 O21 O3 57(2) 4_665 2
O2 O21 O3 85(2) 5_666 2
La O21 O3 65(2) 4_665 2
O2 O21 O3 129(3) 3_655 2
O1 O21 O3 145(2) 1_556 2
Ga2 O21 O3 79(2) 2_556 2
O3 O21 O3 23.5(14) 3 2
O1 O21 O3 56.9(16) 2 2
O3 O21 O3 86.6(19) 6_556 2
O3 O21 O3 107(2) 4_665 2
La O21 O3 136(2) 4_666 2
O21 O21 O3 136.9(13) 4_665 2
O21 O21 O3 99(2) 3_655 2
O3 O21 O3 156(3) 5_666 2
O2 O21 O3 111(2) 6_566 2
O2 O21 O3 107(2) . 2
O1 O21 O3 75.3(15) . 2
Ga3 O21 O3 147(2) 2_656 2
O3 O21 O3 51.0(15) . 2
La O21 O3 66.2(13) . 2
Ga3 O21 O3 116(2) 1_565 2
O21 O21 O3 100(3) 5_666 2
O21 O21 O3 101(2) 5_656 2
O3 O21 O3 32.8(13) 6 2
O21 O21 O3 67.2(18) 6_566 2
O21 O21 O3 151(3) 6_666 2
O2 O21 O3 31.1(10) 5_665 2
Ga1 O21 O3 22.4(7) . 2
Nb O21 O3 22.4(7) . 2
O3 O21 O3 64.7(13) 2_556 2
O3 O21 O3 87.5(17) 5_665 2
La O21 O3 113.0(16) 1_556 2
O21 O21 O3 44.9(11) 2 2
La O21 O3 108.6(16) 2_655 2
La O21 O3 28.0(8) 2 2
O2 O21 O3 79.9(16) 2_556 2
Nb O21 O3 82.5(13) 1_556 2
Ga1 O21 O3 82.5(13) 1_556 2
Ga3 O21 O3 62.0(10) 2_546 2
O2 O21 O3 157.6(18) 2_656 2
O1 O21 O3 109.7(17) 2_556 2
O2 O21 O3 125.4(17) 4_666 2
Nb O21 O3 106.5(17) 1_665 2
Ga1 O21 O3 106.5(17) 1_665 2
O3 O21 O3 128.0(17) 1_665 2
Ga3 O21 O3 112.3(16) . 2
O21 O21 O3 94.5(15) 3_665 2
O21 O21 O3 51.4(15) 4_565 2
O2 O21 O3 64.2(12) 6_565 2
La O21 O3 158.5(19) 2_656 2
La O21 O3 82.2(14) 2_556 2
O2 O21 O3 82.4(13) 2_546 2
Ga3 O21 O3 30.0(6) 4_664 2
Ga2 O21 O3 66.4(11) 1_554 2
Ga3 O21 O3 45.9(8) 1_455 2
O2 O21 O3 104.7(15) 6_556 2
O3 O21 O3 96.3(13) 3_556 2
O21 O21 O3 50.4(10) 1_554 2
O21 O21 O3 129.6(10) 1_556 2
O3 O21 O3 143(2) 4_666 2
O2 O21 O3 67(5) 4_665 2_656
O21 O21 O3 110(8) 2_556 2_656
Ga2 O21 O3 7.3(17) . 2_656
Ga3 O21 O3 103(3) 4_665 2_656
O2 O21 O3 118(3) 5_666 2_656
La O21 O3 118(3) 4_665 2_656
O2 O21 O3 54(2) 3_655 2_656
O1 O21 O3 29.6(11) 1_556 2_656
Ga2 O21 O3 145(2) 2_556 2_656
O3 O21 O3 131(3) 3 2_656
O1 O21 O3 167(2) 2 2_656
O3 O21 O3 73.0(18) 6_556 2_656
O3 O21 O3 107(2) 4_665 2_656
La O21 O3 76.4(17) 4_666 2_656
O21 O21 O3 38.4(13) 4_665 2_656
O21 O21 O3 33.4(13) 3_655 2_656
O3 O21 O3 71.4(15) 5_666 2_656
O2 O21 O3 116(2) 6_566 2_656
O2 O21 O3 29.4(13) . 2_656
O1 O21 O3 77.4(17) . 2_656
Ga3 O21 O3 62.8(14) 2_656 2_656
O3 O21 O3 84.2(16) . 2_656
La O21 O3 67.5(14) . 2_656
Ga3 O21 O3 109.7(18) 1_565 2_656
O21 O21 O3 128(3) 5_666 2_656
O21 O21 O3 34.1(18) 5_656 2_656
O3 O21 O3 102.6(17) 6 2_656
O21 O21 O3 144(3) 6_566 2_656
O21 O21 O3 36.3(15) 6_666 2_656
O2 O21 O3 136(2) 5_665 2_656
Ga1 O21 O3 111.8(18) . 2_656
Nb O21 O3 111.8(18) . 2_656
O3 O21 O3 112.0(19) 2_556 2_656
O3 O21 O3 99.7(15) 5_665 2_656
La O21 O3 42.8(9) 1_556 2_656
O21 O21 O3 123(3) 2 2_656
La O21 O3 53.2(10) 2_655 2_656
La O21 O3 159.3(19) 2 2_656
O2 O21 O3 139.7(18) 2_556 2_656
Nb O21 O3 87.1(14) 1_556 2_656
Ga1 O21 O3 87.1(14) 1_556 2_656
Ga3 O21 O3 81.1(14) 2_546 2_656
O2 O21 O3 46.1(11) 2_656 2_656
O1 O21 O3 103.9(16) 2_556 2_656
O2 O21 O3 61.9(12) 4_666 2_656
Nb O21 O3 97.7(15) 1_665 2_656
Ga1 O21 O3 97.7(15) 1_665 2_656
O3 O21 O3 74.3(13) 1_665 2_656
Ga3 O21 O3 20.1(6) . 2_656
O21 O21 O3 132(2) 3_665 2_656
O21 O21 O3 154.1(16) 4_565 2_656
O2 O21 O3 133.8(18) 6_565 2_656
La O21 O3 27.0(7) 2_656 2_656
La O21 O3 118.2(16) 2_556 2_656
O2 O21 O3 60.2(12) 2_546 2_656
Ga3 O21 O3 117.0(17) 4_664 2_656
Ga2 O21 O3 88.7(14) 1_554 2_656
Ga3 O21 O3 116.7(16) 1_455 2_656
O2 O21 O3 31.0(8) 6_556 2_656
O3 O21 O3 91.6(15) 3_556 2_656
O21 O21 O3 110.6(10) 1_554 2_656
O21 O21 O3 69.4(10) 1_556 2_656
O3 O21 O3 80.1(15) 4_666 2_656
O3 O21 O3 132(2) 2 2_656
O2 O21 O2 152(6) 4_665 1_565
O21 O21 O2 68(4) 2_556 1_565
Ga2 O21 O2 122(3) . 1_565
Ga3 O21 O2 124(3) 4_665 1_565
O2 O21 O2 80(2) 5_666 1_565
La O21 O2 61.2(19) 4_665 1_565
O2 O21 O2 80(2) 3_655 1_565
O1 O21 O2 114(2) 1_556 1_565
Ga2 O21 O2 43.8(12) 2_556 1_565
O3 O21 O2 104(3) 3 1_565
O1 O21 O2 43.6(12) 2 1_565
O3 O21 O2 139(2) 6_556 1_565
O3 O21 O2 24.4(13) 4_665 1_565
La O21 O2 78.4(16) 4_666 1_565
O21 O21 O2 92(3) 4_665 1_565
O21 O21 O2 152(3) 3_655 1_565
O3 O21 O2 56.7(14) 5_666 1_565
O2 O21 O2 32.7(13) 6_566 1_565
O2 O21 O2 132(2) . 1_565
O1 O21 O2 102.6(19) . 1_565
Ga3 O21 O2 62.4(12) 2_656 1_565
O3 O21 O2 151(2) . 1_565
La O21 O2 141(2) . 1_565
Ga3 O21 O2 16.3(6) 1_565 1_565
O21 O21 O2 25.0(14) 5_666 1_565
O21 O21 O2 158(3) 5_656 1_565
O3 O21 O2 117(2) 6 1_565
O21 O21 O2 66(2) 6_566 1_565
O21 O21 O2 89(2) 6_666 1_565
O2 O21 O2 77.8(17) 5_665 1_565
Ga1 O21 O2 122(2) . 1_565
Nb O21 O2 122(2) . 1_565
O3 O21 O2 107(2) 2_556 1_565
O3 O21 O2 58.0(12) 5_665 1_565
La O21 O2 140(2) 1_556 1_565
O21 O21 O2 76.8(19) 2 1_565
La O21 O2 97.3(14) 2_655 1_565
La O21 O2 75.7(14) 2 1_565
O2 O21 O2 53.6(10) 2_556 1_565
Nb O21 O2 123.6(18) 1_556 1_565
Ga1 O21 O2 123.6(18) 1_556 1_565
Ga3 O21 O2 152(2) 2_546 1_565
O2 O21 O2 78.4(15) 2_656 1_565
O1 O21 O2 68.4(12) 2_556 1_565
O2 O21 O2 107.8(18) 4_666 1_565
Nb O21 O2 40.2(8) 1_665 1_565
Ga1 O21 O2 40.2(8) 1_665 1_565
O3 O21 O2 55.7(11) 1_665 1_565
Ga3 O21 O2 139.4(18) . 1_565
O21 O21 O2 11.9(12) 3_665 1_565
O21 O21 O2 70.9(12) 4_565 1_565
O2 O21 O2 46.5(13) 6_565 1_565
La O21 O2 101.5(15) 2_656 1_565
La O21 O2 82.4(13) 2_556 1_565
O2 O21 O2 165.0(18) 2_546 1_565
Ga3 O21 O2 97.2(16) 4_664 1_565
Ga2 O21 O2 96.8(15) 1_554 1_565
Ga3 O21 O2 113.8(17) 1_455 1_565
O2 O21 O2 155.1(19) 6_556 1_565
O3 O21 O2 103.0(17) 3_556 1_565
O21 O21 O2 85.1(12) 1_554 1_565
O21 O21 O2 94.9(12) 1_556 1_565
O3 O21 O2 62.9(12) 4_666 1_565
O3 O21 O2 99.6(18) 2 1_565
O3 O21 O2 124.5(18) 2_656 1_565
O2 O21 O2 113(6) 4_665 3_656
O21 O21 O2 61(7) 2_556 3_656
Ga2 O21 O2 57(2) . 3_656
Ga3 O21 O2 99(3) 4_665 3_656
O2 O21 O2 75.3(19) 5_666 3_656
La O21 O2 138(3) 4_665 3_656
O2 O21 O2 74(2) 3_655 3_656
O1 O21 O2 25.7(10) 1_556 3_656
Ga2 O21 O2 93(2) 2_556 3_656
O3 O21 O2 132(2) 3 3_656
O1 O21 O2 125(2) 2 3_656
O3 O21 O2 71.8(18) 6_556 3_656
O3 O21 O2 90.4(19) 4_665 3_656
La O21 O2 25.0(10) 4_666 3_656
O21 O21 O2 64.0(11) 4_665 3_656
O21 O21 O2 81.8(11) 3_655 3_656
O3 O21 O2 37.5(11) 5_666 3_656
O2 O21 O2 66.7(17) 6_566 3_656
O2 O21 O2 81.5(19) . 3_656
O1 O21 O2 124(2) . 3_656
Ga3 O21 O2 57.0(11) 2_656 3_656
O3 O21 O2 116(2) . 3_656
La O21 O2 118(2) . 3_656
Ga3 O21 O2 74.4(13) 1_565 3_656
O21 O21 O2 80(3) 5_666 3_656
O21 O21 O2 73(3) 5_656 3_656
O3 O21 O2 152(2) 6 3_656
O21 O21 O2 98(3) 6_566 3_656
O21 O21 O2 49.7(19) 6_666 3_656
O2 O21 O2 168(2) 5_665 3_656
Ga1 O21 O2 140.3(19) . 3_656
Nb O21 O2 140.3(19) . 3_656
O3 O21 O2 91.3(16) 2_556 3_656
O3 O21 O2 116.2(17) 5_665 3_656
La O21 O2 51.0(10) 1_556 3_656
O21 O21 O2 158.9(11) 2 3_656
La O21 O2 91.9(14) 2_655 3_656
La O21 O2 141(2) 2 3_656
O2 O21 O2 88.4(15) 2_556 3_656
Nb O21 O2 73.8(13) 1_556 3_656
Ga1 O21 O2 73.8(13) 1_556 3_656
Ga3 O21 O2 100.0(16) 2_546 3_656
O2 O21 O2 46.2(10) 2_656 3_656
O1 O21 O2 53.6(11) 2_556 3_656
O2 O21 O2 30.8(10) 4_666 3_656
Nb O21 O2 95.2(13) 1_665 3_656
Ga1 O21 O2 95.2(13) 1_665 3_656
O3 O21 O2 75.6(11) 1_665 3_656
Ga3 O21 O2 71.1(12) . 3_656
O21 O21 O2 90.6(14) 3_665 3_656
O21 O21 O2 113.1(10) 4_565 3_656
O2 O21 O2 133.9(18) 6_565 3_656
La O21 O2 28.7(6) 2_656 3_656
La O21 O2 77.2(13) 2_556 3_656
O2 O21 O2 82.8(13) 2_546 3_656
Ga3 O21 O2 169(2) 4_664 3_656
Ga2 O21 O2 134.7(18) 1_554 3_656
Ga3 O21 O2 109.9(16) 1_455 3_656
O2 O21 O2 69.6(11) 6_556 3_656
O3 O21 O2 59.8(12) 3_556 3_656
O21 O21 O2 153.4(10) 1_554 3_656
O21 O21 O2 26.6(10) 1_556 3_656
O3 O21 O2 29.6(9) 4_666 3_656
O3 O21 O2 155.8(18) 2 3_656
O3 O21 O2 52.2(10) 2_656 3_656
O2 O21 O2 90.1(15) 1_565 3_656
O2 O21 Nb 144(6) 4_665 1_666
O21 O21 Nb 61(3) 2_556 1_666
Ga2 O21 Nb 79(2) . 1_666
Ga3 O21 Nb 126(3) 4_665 1_666
O2 O21 Nb 81(2) 5_666 1_666
La O21 Nb 102(2) 4_665 1_666
O2 O21 Nb 62(2) 3_655 1_666
O1 O21 Nb 61.2(14) 1_556 1_666
Ga2 O21 Nb 73.0(15) 2_556 1_666
O3 O21 Nb 142(3) 3 1_666
O1 O21 Nb 93.8(18) 2 1_666
O3 O21 Nb 108(2) 6_556 1_666
O3 O21 Nb 52.2(13) 4_665 1_666
La O21 Nb 39.5(9) 4_666 1_666
O21 O21 Nb 63(2) 4_665 1_666
O21 O21 Nb 110.7(18) 3_655 1_666
O3 O21 Nb 7.0(9) 5_666 1_666
O2 O21 Nb 40.2(11) 6_566 1_666
O2 O21 Nb 100(2) . 1_666
O1 O21 Nb 116.7(18) . 1_666
Ga3 O21 Nb 35.4(7) 2_656 1_666
O3 O21 Nb 155(2) . 1_666
La O21 Nb 141(2) . 1_666
Ga3 O21 Nb 36.4(7) 1_565 1_666
O21 O21 Nb 51.0(19) 5_666 1_666
O21 O21 Nb 107(3) 5_656 1_666
O3 O21 Nb 162(2) 6 1_666
O21 O21 Nb 89(2) 6_566 1_666
O21 O21 Nb 50.7(19) 6_666 1_666
O2 O21 Nb 129.3(19) 5_665 1_666
Ga1 O21 Nb 167(2) . 1_666
Nb O21 Nb 167(2) . 1_666
O3 O21 Nb 110.2(17) 2_556 1_666
O3 O21 Nb 84.8(14) 5_665 1_666
La O21 Nb 89.9(14) 1_556 1_666
O21 O21 Nb 123.0(12) 2 1_666
La O21 Nb 87.1(13) 2_655 1_666
La O21 Nb 122.9(17) 2 1_666
O2 O21 Nb 75.0(12) 2_556 1_666
Nb O21 Nb 103.9(15) 1_556 1_666
Ga1 O21 Nb 103.9(15) 1_556 1_666
Ga3 O21 Nb 137.8(18) 2_546 1_666
O2 O21 Nb 39.7(7) 2_656 1_666
O1 O21 Nb 54.8(8) 2_556 1_666
O2 O21 Nb 65.2(11) 4_666 1_666
Nb O21 Nb 60.4(8) 1_665 1_666
Ga1 O21 Nb 60.4(8) 1_665 1_666
O3 O21 Nb 48.8(8) 1_665 1_666
Ga3 O21 Nb 97.1(15) . 1_666
O21 O21 Nb 56.2(14) 3_665 1_666
O21 O21 Nb 103.9(13) 4_565 1_666
O2 O21 Nb 95.0(14) 6_565 1_666
La O21 Nb 51.0(8) 2_656 1_666
La O21 Nb 84.0(12) 2_556 1_666
O2 O21 Nb 121.7(16) 2_546 1_666
Ga3 O21 Nb 145.1(16) 4_664 1_666
Ga2 O21 Nb 120.8(15) 1_554 1_666
Ga3 O21 Nb 130.0(17) 1_455 1_666
O2 O21 Nb 104.1(15) 6_556 1_666
O3 O21 Nb 82.8(12) 3_556 1_666
O21 O21 Nb 125.3(9) 1_554 1_666
O21 O21 Nb 54.7(9) 1_556 1_666
O3 O21 Nb 22.1(7) 4_666 1_666
O3 O21 Nb 150(2) 2 1_666
O3 O21 Nb 77.4(13) 2_656 1_666
O2 O21 Nb 52.6(9) 1_565 1_666
O2 O21 Nb 38.9(7) 3_656 1_666
O2 O21 Ga1 144(6) 4_665 1_666
O21 O21 Ga1 61(3) 2_556 1_666
Ga2 O21 Ga1 79(2) . 1_666
Ga3 O21 Ga1 126(3) 4_665 1_666
O2 O21 Ga1 81(2) 5_666 1_666
La O21 Ga1 102(2) 4_665 1_666
O2 O21 Ga1 62(2) 3_655 1_666
O1 O21 Ga1 61.2(14) 1_556 1_666
Ga2 O21 Ga1 73.0(15) 2_556 1_666
O3 O21 Ga1 142(3) 3 1_666
O1 O21 Ga1 93.8(18) 2 1_666
O3 O21 Ga1 108(2) 6_556 1_666
O3 O21 Ga1 52.2(13) 4_665 1_666
La O21 Ga1 39.5(9) 4_666 1_666
O21 O21 Ga1 63(2) 4_665 1_666
O21 O21 Ga1 110.7(18) 3_655 1_666
O3 O21 Ga1 7.0(9) 5_666 1_666
O2 O21 Ga1 40.2(11) 6_566 1_666
O2 O21 Ga1 100(2) . 1_666
O1 O21 Ga1 116.7(18) . 1_666
Ga3 O21 Ga1 35.4(7) 2_656 1_666
O3 O21 Ga1 155(2) . 1_666
La O21 Ga1 141(2) . 1_666
Ga3 O21 Ga1 36.4(7) 1_565 1_666
O21 O21 Ga1 51.0(19) 5_666 1_666
O21 O21 Ga1 107(3) 5_656 1_666
O3 O21 Ga1 162(2) 6 1_666
O21 O21 Ga1 89(2) 6_566 1_666
O21 O21 Ga1 50.7(19) 6_666 1_666
O2 O21 Ga1 129.3(19) 5_665 1_666
Ga1 O21 Ga1 167(2) . 1_666
Nb O21 Ga1 167(2) . 1_666
O3 O21 Ga1 110.2(17) 2_556 1_666
O3 O21 Ga1 84.8(14) 5_665 1_666
La O21 Ga1 89.9(14) 1_556 1_666
O21 O21 Ga1 123.0(12) 2 1_666
La O21 Ga1 87.1(13) 2_655 1_666
La O21 Ga1 122.9(17) 2 1_666
O2 O21 Ga1 75.0(12) 2_556 1_666
Nb O21 Ga1 103.9(15) 1_556 1_666
Ga1 O21 Ga1 103.9(15) 1_556 1_666
Ga3 O21 Ga1 137.8(18) 2_546 1_666
O2 O21 Ga1 39.7(7) 2_656 1_666
O1 O21 Ga1 54.8(8) 2_556 1_666
O2 O21 Ga1 65.2(11) 4_666 1_666
Nb O21 Ga1 60.4(8) 1_665 1_666
Ga1 O21 Ga1 60.4(8) 1_665 1_666
O3 O21 Ga1 48.8(8) 1_665 1_666
Ga3 O21 Ga1 97.1(15) . 1_666
O21 O21 Ga1 56.2(14) 3_665 1_666
O21 O21 Ga1 103.9(13) 4_565 1_666
O2 O21 Ga1 95.0(14) 6_565 1_666
La O21 Ga1 51.0(8) 2_656 1_666
La O21 Ga1 84.0(12) 2_556 1_666
O2 O21 Ga1 121.7(16) 2_546 1_666
Ga3 O21 Ga1 145.1(16) 4_664 1_666
Ga2 O21 Ga1 120.8(15) 1_554 1_666
Ga3 O21 Ga1 130.0(17) 1_455 1_666
O2 O21 Ga1 104.1(15) 6_556 1_666
O3 O21 Ga1 82.8(12) 3_556 1_666
O21 O21 Ga1 125.3(9) 1_554 1_666
O21 O21 Ga1 54.7(9) 1_556 1_666
O3 O21 Ga1 22.1(7) 4_666 1_666
O3 O21 Ga1 150(2) 2 1_666
O3 O21 Ga1 77.4(13) 2_656 1_666
O2 O21 Ga1 52.6(9) 1_565 1_666
O2 O21 Ga1 38.9(7) 3_656 1_666
Nb O21 Ga1 0.0 1_666 1_666
O2 O21 La 130(6) 4_665 1_565
O21 O21 La 75(7) 2_556 1_565
Ga2 O21 La 145(3) . 1_565
Ga3 O21 La 106(3) 4_665 1_565
O2 O21 La 78(2) 5_666 1_565
La O21 La 48.0(17) 4_665 1_565
O2 O21 La 97(2) 3_655 1_565
O1 O21 La 141(2) 1_556 1_565
Ga2 O21 La 39.1(11) 2_556 1_565
O3 O21 La 79(2) 3 1_565
O1 O21 La 17.3(7) 2 1_565
O3 O21 La 134(2) 6_556 1_565
O3 O21 La 42.5(15) 4_665 1_565
La O21 La 99.0(18) 4_666 1_565
O21 O21 La 112(3) 4_665 1_565
O21 O21 La 156.2(10) 3_655 1_565
O3 O21 La 84.7(17) 5_666 1_565
O2 O21 La 50.9(13) 6_566 1_565
O2 O21 La 141(2) . 1_565
O1 O21 La 94.6(18) . 1_565
Ga3 O21 La 87.1(15) 2_656 1_565
O3 O21 La 123(2) . 1_565
La O21 La 123(2) . 1_565
Ga3 O21 La 44.2(8) 1_565 1_565
O21 O21 La 38.0(15) 5_666 1_565
O21 O21 La 171(3) 5_656 1_565
O3 O21 La 92.2(18) 6 1_565
O21 O21 La 54.8(19) 6_566 1_565
O21 O21 La 113(3) 6_666 1_565
O2 O21 La 52.2(11) 5_665 1_565
Ga1 O21 La 93.9(16) . 1_565
Nb O21 La 93.9(16) . 1_565
O3 O21 La 95.1(18) 2_556 1_565
O3 O21 La 57.5(11) 5_665 1_565
La O21 La 157.5(19) 1_556 1_565
O21 O21 La 55.8(19) 2 1_565
La O21 La 105.5(15) 2_655 1_565
La O21 La 49.0(9) 2 1_565
O2 O21 La 49.6(10) 2_556 1_565
Nb O21 La 118.5(17) 1_556 1_565
Ga1 O21 La 118.5(17) 1_556 1_565
Ga3 O21 La 129.1(18) 2_546 1_565
O2 O21 La 104.1(14) 2_656 1_565
O1 O21 La 79.3(13) 2_556 1_565
O2 O21 La 125.2(18) 4_666 1_565
Nb O21 La 52.8(8) 1_665 1_565
Ga1 O21 La 52.8(8) 1_665 1_565
O3 O21 La 75.3(12) 1_665 1_565
Ga3 O21 La 155.2(18) . 1_565
O21 O21 La 25.5(8) 3_665 1_565
O21 O21 La 52.7(8) 4_565 1_565
O2 O21 La 29.2(8) 6_565 1_565
La O21 La 129.4(15) 2_656 1_565
La O21 La 79.4(13) 2_556 1_565
O2 O21 La 150.3(19) 2_546 1_565
Ga3 O21 La 72.8(12) 4_664 1_565
Ga2 O21 La 85.2(13) 1_554 1_565
Ga3 O21 La 93.6(14) 1_455 1_565
O2 O21 La 173.3(17) 6_556 1_565
O3 O21 La 106.0(17) 3_556 1_565
O21 O21 La 66.9(9) 1_554 1_565
O21 O21 La 113.1(9) 1_556 1_565
O3 O21 La 86.9(13) 4_666 1_565
O3 O21 La 71.6(14) 2 1_565
O3 O21 La 149.5(17) 2_656 1_565
O2 O21 La 28.0(7) 1_565 1_565
O2 O21 La 116.1(16) 3_656 1_565
Nb O21 La 80.3(11) 1_666 1_565
Ga1 O21 La 80.3(11) 1_666 1_565
O2 O21 O3 161(6) 4_665 2_666
O21 O21 O3 59.3(11) 2_556 2_666
Ga2 O21 O3 98(3) . 2_666
Ga3 O21 O3 128(3) 4_665 2_666
O2 O21 O3 78(2) 5_666 2_666
La O21 O3 86(2) 4_665 2_666
O2 O21 O3 69(2) 3_655 2_666
O1 O21 O3 82.9(18) 1_556 2_666
Ga2 O21 O3 57.3(13) 2_556 2_666
O3 O21 O3 127(3) 3 2_666
O1 O21 O3 72.4(16) 2 2_666
O3 O21 O3 122(2) 6_556 2_666
O3 O21 O3 35.7(12) 4_665 2_666
La O21 O3 52.9(12) 4_666 2_666
O21 O21 O3 75(3) 4_665 2_666
O21 O21 O3 130(2) 3_655 2_666
O3 O21 O3 26.6(13) 5_666 2_666
O2 O21 O3 26.5(10) 6_566 2_666
O2 O21 O3 116(2) . 2_666
O1 O21 O3 114.2(18) . 2_666
Ga3 O21 O3 43.2(10) 2_656 2_666
O3 O21 O3 171(2) . 2_666
La O21 O3 151(2) . 2_666
Ga3 O21 O3 14.7(5) 1_565 2_666
O21 O21 O3 33.1(15) 5_666 2_666
O21 O21 O3 129(3) 5_656 2_666
O3 O21 O3 146(2) 6 2_666
O21 O21 O3 77(2) 6_566 2_666
O21 O21 O3 66(2) 6_666 2_666
O2 O21 O3 108.3(19) 5_665 2_666
Ga1 O21 O3 151(2) . 2_666
Nb O21 O3 151(2) . 2_666
O3 O21 O3 109.9(19) 2_556 2_666
O3 O21 O3 73.2(13) 5_665 2_666
La O21 O3 110.5(17) 1_556 2_666
O21 O21 O3 104.7(17) 2 2_666
La O21 O3 92.8(14) 2_655 2_666
La O21 O3 103.0(17) 2 2_666
O2 O21 O3 62.5(13) 2_556 2_666
Nb O21 O3 113.4(16) 1_556 2_666
Ga1 O21 O3 113.4(16) 1_556 2_666
Ga3 O21 O3 152.0(18) 2_546 2_666
O2 O21 O3 54.7(12) 2_656 2_666
O1 O21 O3 55.9(9) 2_556 2_666
O2 O21 O3 82.0(14) 4_666 2_666
Nb O21 O3 48.6(8) 1_665 2_666
Ga1 O21 O3 48.6(8) 1_665 2_666
O3 O21 O3 47.8(12) 1_665 2_666
Ga3 O21 O3 116.4(18) . 2_666
O21 O21 O3 34.9(14) 3_665 2_666
O21 O21 O3 89.2(13) 4_565 2_666
O2 O21 O3 75.1(13) 6_565 2_666
La O21 O3 72.1(12) 2_656 2_666
La O21 O3 81.3(13) 2_556 2_666
O2 O21 O3 141.7(18) 2_546 2_666
Ga3 O21 O3 126.4(17) 4_664 2_666
Ga2 O21 O3 113.8(14) 1_554 2_666
Ga3 O21 O3 125.9(18) 1_455 2_666
O2 O21 O3 125.8(18) 6_556 2_666
O3 O21 O3 90.3(14) 3_556 2_666
O21 O21 O3 110.2(10) 1_554 2_666
O21 O21 O3 69.8(10) 1_556 2_666
O3 O21 O3 35.1(10) 4_666 2_666
O3 O21 O3 129(2) 2 2_666
O3 O21 O3 97.6(17) 2_656 2_666
O2 O21 O3 30.8(8) 1_565 2_666
O2 O21 O3 59.7(11) 3_656 2_666
Nb O21 O3 21.8(6) 1_666 2_666
Ga1 O21 O3 21.8(6) 1_666 2_666
La O21 O3 58.4(10) 1_565 2_666
O2 O21 O3 55(4) 4_665 4
O21 O21 O3 89(2) 2_556 4
Ga2 O21 O3 113(3) . 4
Ga3 O21 O3 24.7(18) 4_665 4
O2 O21 O3 69(2) 5_666 4
La O21 O3 100(2) 4_665 4
O2 O21 O3 147(3) 3_655 4
O1 O21 O3 110(2) 1_556 4
Ga2 O21 O3 88(2) 2_556 4
O3 O21 O3 21.2(15) 3 4
O1 O21 O3 82.7(18) 2 4
O3 O21 O3 51.0(14) 6_556 4
O3 O21 O3 141(3) 4_665 4
La O21 O3 111.6(19) 4_666 4
O21 O21 O3 141(3) 4_665 4
O21 O21 O3 81(3) 3_655 4
O3 O21 O3 154(2) 5_666 4
O2 O21 O3 118(2) 6_566 4
O2 O21 O3 98.6(19) . 4
O1 O21 O3 93.9(16) . 4
Ga3 O21 O3 172(2) 2_656 4
O3 O21 O3 29.4(10) . 4
La O21 O3 64.0(10) . 4
Ga3 O21 O3 138(2) 1_565 4
O21 O21 O3 112(3) 5_666 4
O21 O21 O3 76(2) 5_656 4
O3 O21 O3 48.2(11) 6 4
O21 O21 O3 67.0(17) 6_566 4
O21 O21 O3 146(3) 6_666 4
O2 O21 O3 66.6(13) 5_665 4
Ga1 O21 O3 20.6(5) . 4
Nb O21 O3 20.6(5) . 4
O3 O21 O3 39.1(11) 2_556 4
O3 O21 O3 121.4(18) 5_665 4
La O21 O3 78.6(12) 1_556 4
O21 O21 O3 79.0(10) 2 4
La O21 O3 121.6(17) 2_655 4
La O21 O3 50.8(10) 2 4
O2 O21 O3 81.8(16) 2_556 4
Nb O21 O3 48.9(8) 1_556 4
Ga1 O21 O3 48.9(8) 1_556 4
Ga3 O21 O3 29.4(6) 2_546 4
O2 O21 O3 156(2) 2_656 4
O1 O21 O3 94.8(14) 2_556 4
O2 O21 O3 91.4(14) 4_666 4
Nb O21 O3 142.1(19) 1_665 4
Ga1 O21 O3 142.1(19) 1_665 4
O3 O21 O3 161(2) 1_665 4
Ga3 O21 O3 94.9(14) . 4
O21 O21 O3 115.5(19) 3_665 4
O21 O21 O3 56.3(19) 4_565 4
O2 O21 O3 99.4(16) 6_565 4
La O21 O3 128.5(17) 2_656 4
La O21 O3 66.1(11) 2_556 4
O2 O21 O3 50.9(10) 2_546 4
Ga3 O21 O3 59.4(9) 4_664 4
Ga2 O21 O3 89.6(12) 1_554 4
Ga3 O21 O3 19.7(6) 1_455 4
O2 O21 O3 79.1(12) 6_556 4
O3 O21 O3 67.6(10) 3_556 4
O21 O21 O3 81.1(9) 1_554 4
O21 O21 O3 98.9(9) 1_556 4
O3 O21 O3 127.6(18) 4_666 4
O3 O21 O3 35.6(10) 2 4
O3 O21 O3 110.1(15) 2_656 4
O2 O21 O3 125.2(19) 1_565 4
O2 O21 O3 122.1(16) 3_656 4
Nb O21 O3 149.3(18) 1_666 4
Ga1 O21 O3 149.3(18) 1_666 4
La O21 O3 99.8(16) 1_565 4
O3 O21 O3 144(2) 2_666 4
O2 O21 Ga2 93(5) 4_665 2
O21 O21 Ga2 107(8) 2_556 2
Ga2 O21 Ga2 134(3) . 2
Ga3 O21 Ga2 100(3) 4_665 2
O2 O21 Ga2 101(3) 5_666 2
La O21 Ga2 25.4(14) 4_665 2
O2 O21 Ga2 96(3) 3_655 2
O1 O21 Ga2 167(2) 1_556 2
Ga2 O21 Ga2 70.1(17) 2_556 2
O3 O21 Ga2 63.6(18) 3 2
O1 O21 Ga2 34.9(13) 2 2
O3 O21 Ga2 131(2) 6_556 2
O3 O21 Ga2 63.2(17) 4_665 2
La O21 Ga2 137(2) 4_666 2
O21 O21 Ga2 110.7(15) 4_665 2
O21 O21 Ga2 120.5(11) 3_655 2
O3 O21 Ga2 116(2) 5_666 2
O2 O21 Ga2 88.9(18) 6_566 2
O2 O21 Ga2 113(2) . 2
O1 O21 Ga2 63.8(14) . 2
Ga3 O21 Ga2 103.2(17) 2_656 2
O3 O21 Ga2 91.5(16) . 2
La O21 Ga2 85.6(15) . 2
Ga3 O21 Ga2 77.8(13) 1_565 2
O21 O21 Ga2 76(2) 5_666 2
O21 O21 Ga2 133(3) 5_656 2
O3 O21 Ga2 55.2(13) 6 2
O21 O21 Ga2 75(2) 6_566 2
O21 O21 Ga2 121(3) 6_666 2
O2 O21 Ga2 15.8(7) 5_665 2
Ga1 O21 Ga2 65.4(12) . 2
Nb O21 Ga2 65.4(12) . 2
O3 O21 Ga2 99.7(18) 2_556 2
O3 O21 Ga2 47.5(10) 5_665 2
La O21 Ga2 156.6(17) 1_556 2
O21 O21 Ga2 19.0(15) 2 2
La O21 Ga2 88.6(13) 2_655 2
La O21 Ga2 39.9(7) 2 2
O2 O21 Ga2 78.1(14) 2_556 2
Nb O21 Ga2 123.1(17) 1_556 2
Ga1 O21 Ga2 123.1(17) 1_556 2
Ga3 O21 Ga2 106.2(15) 2_546 2
O2 O21 Ga2 118.7(15) 2_656 2
O1 O21 Ga2 113.2(17) 2_556 2
O2 O21 Ga2 158(2) 4_666 2
Nb O21 Ga2 62.0(10) 1_665 2
Ga1 O21 Ga2 62.0(10) 1_665 2
O3 O21 Ga2 85.2(13) 1_665 2
Ga3 O21 Ga2 127.4(17) . 2
O21 O21 Ga2 63.2(7) 3_665 2
O21 O21 Ga2 63.2(7) 4_565 2
O2 O21 Ga2 19.4(5) 6_565 2
La O21 Ga2 147.5(16) 2_656 2
La O21 Ga2 100.8(15) 2_556 2
O2 O21 Ga2 124.8(15) 2_546 2
Ga3 O21 Ga2 35.1(6) 4_664 2
Ga2 O21 Ga2 52.7(8) 1_554 2
Ga3 O21 Ga2 86.1(13) 1_455 2
O2 O21 Ga2 135.6(16) 6_556 2
O3 O21 Ga2 126.5(18) 3_556 2
O21 O21 Ga2 31.3(9) 1_554 2
O21 O21 Ga2 148.7(9) 1_556 2
O3 O21 Ga2 124.6(16) 4_666 2
O3 O21 Ga2 44.9(9) 2 2
O3 O21 Ga2 140.6(17) 2_656 2
O2 O21 Ga2 62.3(12) 1_565 2
O2 O21 Ga2 152.2(17) 3_656 2
Nb O21 Ga2 113.5(14) 1_666 2
Ga1 O21 Ga2 113.5(14) 1_666 2
La O21 Ga2 38.0(6) 1_565 2
O3 O21 Ga2 92.5(14) 2_666 2
O3 O21 Ga2 80.3(12) 4 2
O2 O21 O2 84(5) 4_665 1_455
O21 O21 O2 68(4) 2_556 1_455
Ga2 O21 O2 141(3) . 1_455
Ga3 O21 O2 34(2) 4_665 1_455
O2 O21 O2 49.1(19) 5_666 1_455
La O21 O2 94(3) 4_665 1_455
O2 O21 O2 164(4) 3_655 1_455
O1 O21 O2 124(2) 1_556 1_455
Ga2 O21 O2 57.7(14) 2_556 1_455
O3 O21 O2 14.9(13) 3 1_455
O1 O21 O2 56.7(14) 2 1_455
O3 O21 O2 65.7(17) 6_556 1_455
O3 O21 O2 116(3) 4_665 1_455
La O21 O2 100.3(19) 4_666 1_455
O21 O21 O2 170(3) 4_665 1_455
O21 O21 O2 112(3) 3_655 1_455
O3 O21 O2 134(2) 5_666 1_455
O2 O21 O2 89.1(19) 6_566 1_455
O2 O21 O2 129(2) . 1_455
O1 O21 O2 111(2) . 1_455
Ga3 O21 O2 158(2) 2_656 1_455
O3 O21 O2 59.6(14) . 1_455
La O21 O2 91.6(16) . 1_455
Ga3 O21 O2 107.7(18) 1_565 1_455
O21 O21 O2 82(2) 5_666 1_455
O21 O21 O2 104(2) 5_656 1_455
O3 O21 O2 65.5(14) 6 1_455
O21 O21 O2 38.0(12) 6_566 1_455
O21 O21 O2 170(3) 6_666 1_455
O2 O21 O2 61.1(15) 5_665 1_455
Ga1 O21 O2 40.5(9) . 1_455
Nb O21 O2 40.5(9) . 1_455
O3 O21 O2 31.5(9) 2_556 1_455
O3 O21 O2 116(2) 5_665 1_455
La O21 O2 96.9(15) 1_556 1_455
O21 O21 O2 77.1(18) 2 1_455
La O21 O2 144(2) 2_655 1_455
La O21 O2 29.5(7) 2 1_455
O2 O21 O2 52.9(11) 2_556 1_455
Nb O21 O2 54.6(10) 1_556 1_455
Ga1 O21 O2 54.6(10) 1_556 1_455
Ga3 O21 O2 56.6(9) 2_546 1_455
O2 O21 O2 165.6(18) 2_656 1_455
O1 O21 O2 75.0(12) 2_556 1_455
O2 O21 O2 93.8(16) 4_666 1_455
Nb O21 O2 125.2(19) 1_665 1_455
Ga1 O21 O2 125.2(19) 1_665 1_455
O3 O21 O2 149.0(19) 1_665 1_455
Ga3 O21 O2 124.5(15) . 1_455
O21 O21 O2 85.6(14) 3_665 1_455
O21 O21 O2 26.0(14) 4_565 1_455
O2 O21 O2 84.2(16) 6_565 1_455
La O21 O2 143.7(19) 2_656 1_455
La O21 O2 46.5(8) 2_556 1_455
O2 O21 O2 76.7(14) 2_546 1_455
Ga3 O21 O2 66.0(12) 4_664 1_455
Ga2 O21 O2 102.4(16) 1_554 1_455
Ga3 O21 O2 20.0(6) 1_455 1_455
O2 O21 O2 106.7(13) 6_556 1_455
O3 O21 O2 61.9(11) 3_556 1_455
O21 O21 O2 85.2(11) 1_554 1_455
O21 O21 O2 94.8(11) 1_556 1_455
O3 O21 O2 110.1(17) 4_666 1_455
O3 O21 O2 36.0(9) 2 1_455
O3 O21 O2 136.6(17) 2_656 1_455
O2 O21 O2 96.1(15) 1_565 1_455
O2 O21 O2 121.3(19) 3_656 1_455
Nb O21 O2 126.9(17) 1_666 1_455
Ga1 O21 O2 126.9(17) 1_666 1_455
La O21 O2 73.8(12) 1_565 1_455
O3 O21 O2 114.9(18) 2_666 1_455
O3 O21 O2 30.3(8) 4 1_455
Ga2 O21 O2 68.7(12) 2 1_455
O2 O21 O3 77(5) 4_665 1_556
O21 O21 O3 64(5) 2_556 1_556
Ga2 O21 O3 74(2) . 1_556
Ga3 O21 O3 44(2) 4_665 1_556
O2 O21 O3 57(2) 5_666 1_556
La O21 O3 164(3) 4_665 1_556
O2 O21 O3 119(3) 3_655 1_556
O1 O21 O3 49.5(13) 1_556 1_556
Ga2 O21 O3 97(2) 2_556 1_556
O3 O21 O3 79.6(19) 3 1_556
O1 O21 O3 124(2) 2 1_556
O3 O21 O3 14.1(11) 6_556 1_556
O3 O21 O3 145(2) 4_665 1_556
La O21 O3 56.4(13) 4_666 1_556
O21 O21 O3 103.7(15) 4_665 1_556
O21 O21 O3 66.7(18) 3_655 1_556
O3 O21 O3 94.4(19) 5_666 1_556
O2 O21 O3 97.7(17) 6_566 1_556
O2 O21 O3 83.7(19) . 1_556
O1 O21 O3 126(2) . 1_556
Ga3 O21 O3 113(2) 2_656 1_556
O3 O21 O3 63.3(13) . 1_556
La O21 O3 88.5(15) . 1_556
Ga3 O21 O3 121.2(19) 1_565 1_556
O21 O21 O3 107(3) 5_666 1_556
O21 O21 O3 50.1(19) 5_656 1_556
O3 O21 O3 103.2(15) 6 1_556
O21 O21 O3 81(2) 6_566 1_556
O21 O21 O3 95(3) 6_666 1_556
O2 O21 O3 131.0(18) 5_665 1_556
Ga1 O21 O3 82.6(13) . 1_556
Nb O21 O3 82.6(13) . 1_556
O3 O21 O3 45.5(14) 2_556 1_556
O3 O21 O3 167(2) 5_665 1_556
La O21 O3 24.5(7) 1_556 1_556
O21 O21 O3 142.7(10) 2 1_556
La O21 O3 118.4(18) 2_655 1_556
La O21 O3 104.7(15) 2 1_556
O2 O21 O3 86.0(14) 2_556 1_556
Nb O21 O3 20.7(7) 1_556 1_556
Ga1 O21 O3 20.7(7) 1_556 1_556
Ga3 O21 O3 44.3(8) 2_546 1_556
O2 O21 O3 98.1(14) 2_656 1_556
O1 O21 O3 62.1(11) 2_556 1_556
O2 O21 O3 28.5(8) 4_666 1_556
Nb O21 O3 153.1(19) 1_665 1_556
Ga1 O21 O3 153.1(19) 1_665 1_556
O3 O21 O3 131.5(18) 1_665 1_556
Ga3 O21 O3 69.2(11) . 1_556
O21 O21 O3 121.7(11) 3_665 1_556
O21 O21 O3 87.1(16) 4_565 1_556
O2 O21 O3 158.9(19) 6_565 1_556
La O21 O3 69.2(12) 2_656 1_556
La O21 O3 56.0(10) 2_556 1_556
O2 O21 O3 35.3(7) 2_546 1_556
Ga3 O21 O3 121.0(15) 4_664 1_556
Ga2 O21 O3 132.8(16) 1_554 1_556
Ga3 O21 O3 57.1(9) 1_455 1_556
O2 O21 O3 50.1(9) 6_556 1_556
O3 O21 O3 29.8(12) 3_556 1_556
O21 O21 O3 140.3(9) 1_554 1_556
O21 O21 O3 39.7(10) 1_556 1_556
O3 O21 O3 74.5(14) 4_666 1_556
O3 O21 O3 99.9(15) 2 1_556
O3 O21 O3 67.1(11) 2_656 1_556
O2 O21 O3 130.4(18) 1_565 1_556
O2 O21 O3 57.9(11) 3_656 1_556
Nb O21 O3 93.7(14) 1_666 1_556
Ga1 O21 O3 93.7(14) 1_666 1_556
La O21 O3 135.4(17) 1_565 1_556
O3 O21 O3 109.3(15) 2_666 1_556
O3 O21 O3 64.5(9) 4 1_556
Ga2 O21 O3 143.2(16) 2 1_556
O2 O21 O3 75.2(13) 1_455 1_556
O2 O21 O3 60(4) 4_665 5_556
O21 O21 O3 76(2) 2_556 5_556
Ga2 O21 O3 94(3) . 5_556
Ga3 O21 O3 15.3(19) 4_665 5_556
O2 O21 O3 60(2) 5_666 5_556
La O21 O3 131(3) 4_665 5_556
O2 O21 O3 141(3) 3_655 5_556
O1 O21 O3 80.6(16) 1_556 5_556
Ga2 O21 O3 93.7(18) 2_556 5_556
O3 O21 O3 48.1(15) 3 5_556
O1 O21 O3 104.9(19) 2 5_556
O3 O21 O3 20.1(11) 6_556 5_556
O3 O21 O3 162(3) 4_665 5_556
La O21 O3 85.5(16) 4_666 5_556
O21 O21 O3 126(2) 4_665 5_556
O21 O21 O3 70(3) 3_655 5_556
O3 O21 O3 127(2) 5_666 5_556
O2 O21 O3 112.5(18) 6_566 5_556
O2 O21 O3 90.5(18) . 5_556
O1 O21 O3 111.3(18) . 5_556
Ga3 O21 O3 146(2) 2_656 5_556
O3 O21 O3 36.8(11) . 5_556
La O21 O3 72.4(13) . 5_556
Ga3 O21 O3 140(2) 1_565 5_556
O21 O21 O3 114(3) 5_666 5_556
O21 O21 O3 58.0(19) 5_656 5_556
O3 O21 O3 73.3(11) 6 5_556
O21 O21 O3 72.1(18) 6_566 5_556
O21 O21 O3 123(3) 6_666 5_556
O2 O21 O3 97.6(16) 5_665 5_556
Ga1 O21 O3 49.4(9) . 5_556
Nb O21 O3 49.4(9) . 5_556
O3 O21 O3 30.2(10) 2_556 5_556
O3 O21 O3 150(2) 5_665 5_556
La O21 O3 49.7(9) 1_556 5_556
O21 O21 O3 109.5(10) 2 5_556
La O21 O3 125.1(17) 2_655 5_556
La O21 O3 76.6(12) 2 5_556
O2 O21 O3 84.0(14) 2_556 5_556
Nb O21 O3 21.4(5) 1_556 5_556
Ga1 O21 O3 21.4(5) 1_556 5_556
Ga3 O21 O3 18.5(5) 2_546 5_556
O2 O21 O3 129.3(17) 2_656 5_556
O1 O21 O3 78.6(12) 2_556 5_556
O2 O21 O3 61.2(11) 4_666 5_556
Nb O21 O3 173(2) 1_665 5_556
Ga1 O21 O3 173(2) 1_665 5_556
O3 O21 O3 162.4(19) 1_665 5_556
Ga3 O21 O3 80.2(12) . 5_556
O21 O21 O3 125.5(17) 3_665 5_556
O21 O21 O3 69.5(19) 4_565 5_556
O2 O21 O3 129.6(18) 6_565 5_556
La O21 O3 99.8(14) 2_656 5_556
La O21 O3 56.7(9) 2_556 5_556
O2 O21 O3 30.5(7) 2_546 5_556
Ga3 O21 O3 88.6(12) 4_664 5_556
Ga2 O21 O3 111.6(15) 1_554 5_556
Ga3 O21 O3 28.4(6) 1_455 5_556
O2 O21 O3 60.1(11) 6_556 5_556
O3 O21 O3 44.2(10) 3_556 5_556
O21 O21 O3 109.7(10) 1_554 5_556
O21 O21 O3 70.3(10) 1_556 5_556
O3 O21 O3 103.5(14) 4_666 5_556
O3 O21 O3 66.5(9) 2 5_556
O3 O21 O3 88.4(15) 2_656 5_556
O2 O21 O3 137.4(18) 1_565 5_556
O2 O21 O3 91.4(14) 3_656 5_556
Nb O21 O3 124.9(16) 1_666 5_556
Ga1 O21 O3 124.9(16) 1_666 5_556
La O21 O3 121.6(16) 1_565 5_556
O3 O21 O3 134.3(17) 2_666 5_556
O3 O21 O3 31.0(9) 4 5_556
Ga2 O21 O3 110.9(15) 2 5_556
O2 O21 O3 48.4(10) 1_455 5_556
O3 O21 O3 33.6(9) 1_556 5_556
O2 O21 Ga2 29(5) 4_665 2_546
O21 O21 Ga2 115(5) 2_556 2_546
Ga2 O21 Ga2 51.4(19) . 2_546
Ga3 O21 Ga2 62(2) 4_665 2_546
O2 O21 Ga2 105(2) 5_666 2_546
La O21 Ga2 119(3) 4_665 2_546
O2 O21 Ga2 94(3) 3_655 2_546
O1 O21 Ga2 61.8(14) 1_556 2_546
Ga2 O21 Ga2 142(2) 2_556 2_546
O3 O21 Ga2 82.3(19) 3 2_546
O1 O21 Ga2 142(2) 2 2_546
O3 O21 Ga2 44.6(14) 6_556 2_546
O3 O21 Ga2 150(3) 4_665 2_546
La O21 Ga2 100.2(19) 4_666 2_546
O21 O21 Ga2 81.7(19) 4_665 2_546
O21 O21 Ga2 22.3(19) 3_655 2_546
O3 O21 Ga2 118(2) 5_666 2_546
O2 O21 Ga2 148(2) 6_566 2_546
O2 O21 Ga2 42.4(12) . 2_546
O1 O21 Ga2 75.3(15) . 2_546
Ga3 O21 Ga2 111.1(19) 2_656 2_546
O3 O21 Ga2 35.3(10) . 2_546
La O21 Ga2 38.6(8) . 2_546
Ga3 O21 Ga2 158(2) 1_565 2_546
O21 O21 Ga2 158(3) 5_666 2_546
O21 O21 Ga2 15.6(14) 5_656 2_546
O3 O21 Ga2 65.7(12) 6 2_546
O21 O21 Ga2 120(2) 6_566 2_546
O21 O21 Ga2 85(2) 6_666 2_546
O2 O21 Ga2 105.8(16) 5_665 2_546
Ga1 O21 Ga2 63.8(10) . 2_546
Nb O21 Ga2 63.8(10) . 2_546
O3 O21 Ga2 78.3(14) 2_556 2_546
O3 O21 Ga2 119.1(18) 5_665 2_546
La O21 Ga2 38.3(7) 1_556 2_546
O21 O21 Ga2 105(2) 2 2_546
La O21 Ga2 77.4(13) 2_655 2_546
La O21 Ga2 110.5(14) 2 2_546
O2 O21 Ga2 131.6(17) 2_556 2_546
Nb O21 Ga2 60.4(9) 1_556 2_546
Ga1 O21 Ga2 60.4(9) 1_556 2_546
Ga3 O21 Ga2 34.2(6) 2_546 2_546
O2 O21 Ga2 95.2(15) 2_656 2_546
O1 O21 Ga2 113.2(15) 2_556 2_546
O2 O21 Ga2 71.3(12) 4_666 2_546
Nb O21 Ga2 134.8(17) 1_665 2_546
Ga1 O21 Ga2 134.8(17) 1_665 2_546
O3 O21 Ga2 118.0(17) 1_665 2_546
Ga3 O21 Ga2 34.1(6) . 2_546
O21 O21 Ga2 172.8(15) 3_665 2_546
O21 O21 Ga2 115(2) 4_565 2_546
O2 O21 Ga2 135.0(16) 6_565 2_546
La O21 Ga2 72.8(11) 2_656 2_546
La O21 Ga2 102.0(13) 2_556 2_546
O2 O21 Ga2 18.8(6) 2_546 2_546
Ga3 O21 Ga2 85.7(12) 4_664 2_546
Ga2 O21 Ga2 82.0(12) 1_554 2_546
Ga3 O21 Ga2 72.5(9) 1_455 2_546
O2 O21 Ga2 18.9(5) 6_556 2_546
O3 O21 Ga2 79.8(13) 3_556 2_546
O21 O21 Ga2 95.8(8) 1_554 2_546
O21 O21 Ga2 84.2(8) 1_556 2_546
O3 O21 Ga2 114.5(17) 4_666 2_546
O3 O21 Ga2 85.9(12) 2 2_546
O3 O21 Ga2 49.2(9) 2_656 2_546
O2 O21 Ga2 173.5(18) 1_565 2_546
O2 O21 Ga2 86.2(13) 3_656 2_546
Nb O21 Ga2 122.6(16) 1_666 2_546
Ga1 O21 Ga2 122.6(16) 1_666 2_546
La O21 Ga2 157.1(17) 1_565 2_546
O3 O21 Ga2 144.4(19) 2_666 2_546
O3 O21 Ga2 61.3(9) 4 2_546
Ga2 O21 Ga2 120.9(14) 2 2_546
O2 O21 Ga2 90.5(12) 1_455 2_546
O3 O21 Ga2 51.2(8) 1_556 2_546
O3 O21 Ga2 48.2(8) 5_556 2_546
O2 O21 O3 61(5) 4_665 3_655
O21 O21 O3 137(7) 2_556 3_655
Ga2 O21 O3 23.0(18) . 3_655
Ga3 O21 O3 121(3) 4_665 3_655
O2 O21 O3 148(3) 5_666 3_655
La O21 O3 88(2) 4_665 3_655
O2 O21 O3 35.2(19) 3_655 3_655
O1 O21 O3 58.6(15) 1_556 3_655
Ga2 O21 O3 157(2) 2_556 3_655
O3 O21 O3 132(3) 3 3_655
O1 O21 O3 141(2) 2 3_655
O3 O21 O3 97(2) 6_556 3_655
O3 O21 O3 91.3(19) 4_665 3_655
La O21 O3 101.6(19) 4_666 3_655
O21 O21 O3 25.4(16) 4_665 3_655
O21 O21 O3 36.7(16) 3_655 3_655
O3 O21 O3 79.5(16) 5_666 3_655
O2 O21 O3 125.7(19) 6_566 3_655
O2 O21 O3 17.1(11) . 3_655
O1 O21 O3 48.7(13) . 3_655
Ga3 O21 O3 57.0(11) 2_656 3_655
O3 O21 O3 85.9(16) . 3_655
La O21 O3 54.2(12) . 3_655
Ga3 O21 O3 106.1(15) 1_565 3_655
O21 O21 O3 133(3) 5_666 3_655
O21 O21 O3 49.5(19) 5_656 3_655
O3 O21 O3 85.1(15) 6 3_655
O21 O21 O3 174(3) 6_566 3_655
O21 O21 O3 35.9(14) 6_666 3_655
O2 O21 O3 108.2(17) 5_665 3_655
Ga1 O21 O3 105.8(16) . 3_655
Nb O21 O3 105.8(16) . 3_655
O3 O21 O3 136(2) 2_556 3_655
O3 O21 O3 71.8(14) 5_665 3_655
La O21 O3 70.4(13) 1_556 3_655
O21 O21 O3 94(2) 2 3_655
La O21 O3 23.7(6) 2_655 3_655
La O21 O3 142.5(18) 2 3_655
O2 O21 O3 161.5(18) 2_556 3_655
Nb O21 O3 113.1(17) 1_556 3_655
Ga1 O21 O3 113.1(17) 1_556 3_655
Ga3 O21 O3 92.8(15) 2_546 3_655
O2 O21 O3 46.9(10) 2_656 3_655
O1 O21 O3 130.2(17) 2_556 3_655
O2 O21 O3 91.9(16) 4_666 3_655
Nb O21 O3 77.3(12) 1_665 3_655
Ga1 O21 O3 77.3(12) 1_665 3_655
O3 O21 O3 59.2(13) 1_665 3_655
Ga3 O21 O3 27.2(7) . 3_655
O21 O21 O3 126(2) 3_665 3_655
O21 O21 O3 169.3(15) 4_565 3_655
O2 O21 O3 104.9(15) 6_565 3_655
La O21 O3 47.9(8) 2_656 3_655
La O21 O3 148.4(18) 2_556 3_655
O2 O21 O3 76.4(14) 2_546 3_655
Ga3 O21 O3 93.0(14) 4_664 3_655
Ga2 O21 O3 59.9(10) 1_554 3_655
Ga3 O21 O3 130.8(16) 1_455 3_655
O2 O21 O3 47.9(11) 6_556 3_655
O3 O21 O3 121.5(19) 3_556 3_655
O21 O21 O3 81.7(9) 1_554 3_655
O21 O21 O3 98.3(9) 1_556 3_655
O3 O21 O3 98.8(14) 4_666 3_655
O3 O21 O3 117.9(17) 2 3_655
O3 O21 O3 30.2(8) 2_656 3_655
O2 O21 O3 114.8(14) 1_565 3_655
O2 O21 O3 76.6(11) 3_656 3_655
Nb O21 O3 86.5(11) 1_666 3_655
Ga1 O21 O3 86.5(11) 1_666 3_655
La O21 O3 128.4(15) 1_565 3_655
O3 O21 O3 100.1(13) 2_666 3_655
O3 O21 O3 115.2(16) 4 3_655
Ga2 O21 O3 110.5(14) 2 3_655
O2 O21 O3 145.1(17) 1_455 3_655
O3 O21 O3 94.8(13) 1_556 3_655
O3 O21 O3 106.8(15) 5_556 3_655
Ga2 O21 O3 59.0(11) 2_546 3_655
O2 O21 O2 56(5) 4_665 4_664
O21 O21 O2 146(8) 2_556 4_664
Ga2 O21 O2 98(3) . 4_664
Ga3 O21 O2 100(3) 4_665 4_664
O2 O21 O2 132(3) 5_666 4_664
La O21 O2 35.3(16) 4_665 4_664
O2 O21 O2 81(3) 3_655 4_664
O1 O21 O2 133(2) 1_556 4_664
Ga2 O21 O2 110(2) 2_556 4_664
O3 O21 O2 71.6(17) 3 4_664
O1 O21 O2 74.9(19) 2 4_664
O3 O21 O2 117(2) 6_556 4_664
O3 O21 O2 84.6(19) 4_665 4_664
La O21 O2 173(2) 4_666 4_664
O21 O21 O2 89.2(9) 4_665 4_664
O21 O21 O2 80.2(11) 3_655 4_664
O3 O21 O2 130(2) 5_666 4_664
O2 O21 O2 127(2) 6_566 4_664
O2 O21 O2 74.6(18) . 4_664
O1 O21 O2 28.4(9) . 4_664
Ga3 O21 O2 102.9(17) 2_656 4_664
O3 O21 O2 67.3(13) . 4_664
La O21 O2 46.7(10) . 4_664
Ga3 O21 O2 108.0(17) 1_565 4_664
O21 O21 O2 115(3) 5_666 4_664
O21 O21 O2 94(2) 5_656 4_664
O3 O21 O2 28.3(9) 6 4_664
O21 O21 O2 109(2) 6_566 4_664
O21 O21 O2 104(2) 6_666 4_664
O2 O21 O2 32.0(11) 5_665 4_664
Ga1 O21 O2 54.6(10) . 4_664
Nb O21 O2 54.6(10) . 4_664
O3 O21 O2 112.0(17) 2_556 4_664
O3 O21 O2 48.7(12) 5_665 4_664
La O21 O2 123.0(17) 1_556 4_664
O21 O21 O2 21.6(15) 2 4_664
La O21 O2 61.0(11) 2_655 4_664
La O21 O2 66.3(12) 2 4_664
O2 O21 O2 116.5(18) 2_556 4_664
Nb O21 O2 122.6(15) 1_556 4_664
Ga1 O21 O2 122.6(15) 1_556 4_664
Ga3 O21 O2 86.8(12) 2_546 4_664
O2 O21 O2 109.2(16) 2_656 4_664
O1 O21 O2 152(2) 2_556 4_664
O2 O21 O2 156(2) 4_666 4_664
Nb O21 O2 73.5(12) 1_665 4_664
Ga1 O21 O2 73.5(12) 1_665 4_664
O3 O21 O2 86.0(14) 1_665 4_664
Ga3 O21 O2 87.4(13) . 4_664
O21 O21 O2 100.8(10) 3_665 4_664
O21 O21 O2 94.0(12) 4_565 4_664
O2 O21 O2 50.2(8) 6_565 4_664
La O21 O2 124.3(17) 2_656 4_664
La O21 O2 130.0(17) 2_556 4_664
O2 O21 O2 96.3(13) 2_546 4_664
Ga3 O21 O2 18.5(5) 4_664 4_664
Ga2 O21 O2 18.1(5) 1_554 4_664
Ga3 O21 O2 91.8(13) 1_455 4_664
O2 O21 O2 96.1(14) 6_556 4_664
O3 O21 O2 142.7(16) 3_556 4_664
O21 O21 O2 10.9(9) 1_554 4_664
O21 O21 O2 169.1(9) 1_556 4_664
O3 O21 O2 154.7(17) 4_666 4_664
O3 O21 O2 48.5(9) 2 4_664
O3 O21 O2 103.8(15) 2_656 4_664
O2 O21 O2 96.0(16) 1_565 4_664
O2 O21 O2 152.7(18) 3_656 4_664
Nb O21 O2 133.4(15) 1_666 4_664
Ga1 O21 O2 133.4(15) 1_666 4_664
La O21 O2 77.3(13) 1_565 4_664
O3 O21 O2 120.3(16) 2_666 4_664
O3 O21 O2 75.1(11) 4 4_664
Ga2 O21 O2 40.4(8) 2 4_664
O2 O21 O2 84.5(14) 1_455 4_664
O3 O21 O2 130.3(15) 1_556 4_664
O3 O21 O2 101.6(13) 5_556 4_664
Ga2 O21 O2 84.9(12) 2_546 4_664
O3 O21 O2 76.7(12) 3_655 4_664
O2 O21 O1 11(5) 4_665 2_545
O21 O21 O1 130(4) 2_556 2_545
Ga2 O21 O1 58(2) . 2_545
Ga3 O21 O1 68(2) 4_665 2_545
O2 O21 O1 116(2) 5_666 2_545
La O21 O1 101(2) 4_665 2_545
O2 O21 O1 91(3) 3_655 2_545
O1 O21 O1 77.1(18) 1_556 2_545
Ga2 O21 O1 146(2) 2_556 2_545
O3 O21 O1 77.3(19) 3 2_545
O1 O21 O1 131(2) 2 2_545
O3 O21 O1 59.3(15) 6_556 2_545
O3 O21 O1 140(2) 4_665 2_545
La O21 O1 118(2) 4_666 2_545
O21 O21 O1 81.8(19) 4_665 2_545
O21 O21 O1 24.8(18) 3_655 2_545
O3 O21 O1 129(2) 5_666 2_545
O2 O21 O1 166(2) 6_566 2_545
O2 O21 O1 39.9(12) . 2_545
O1 O21 O1 59.1(14) . 2_545
Ga3 O21 O1 113.4(19) 2_656 2_545
O3 O21 O1 29.4(11) . 2_545
La O21 O1 20.6(7) . 2_545
Ga3 O21 O1 162(2) 1_565 2_545
O21 O21 O1 171(3) 5_666 2_545
O21 O21 O1 29.9(15) 5_656 2_545
O3 O21 O1 49.2(11) 6 2_545
O21 O21 O1 125(2) 6_566 2_545
O21 O21 O1 89(2) 6_666 2_545
O2 O21 O1 89.2(15) 5_665 2_545
Ga1 O21 O1 54.2(9) . 2_545
Nb O21 O1 54.2(9) . 2_545
O3 O21 O1 86.2(14) 2_556 2_545
O3 O21 O1 103.8(18) 5_665 2_545
La O21 O1 56.4(10) 1_556 2_545
O21 O21 O1 87(2) 2 2_545
La O21 O1 69.1(12) 2_655 2_545
La O21 O1 101.5(14) 2 2_545
O2 O21 O1 139.0(18) 2_556 2_545
Nb O21 O1 73.5(11) 1_556 2_545
Ga1 O21 O1 73.5(11) 1_556 2_545
Ga3 O21 O1 38.9(6) 2_546 2_545
O2 O21 O1 100.5(16) 2_656 2_545
O1 O21 O1 130.0(17) 2_556 2_545
O2 O21 O1 89.5(14) 4_666 2_545
Nb O21 O1 123.9(17) 1_665 2_545
Ga1 O21 O1 123.9(17) 1_665 2_545
O3 O21 O1 114.0(16) 1_665 2_545
Ga3 O21 O1 38.8(6) . 2_545
O21 O21 O1 166.8(12) 3_665 2_545
O21 O21 O1 115(2) 4_565 2_545
O2 O21 O1 116.8(16) 6_565 2_545
La O21 O1 84.3(13) 2_656 2_545
La O21 O1 113.4(14) 2_556 2_545
O2 O21 O1 33.2(8) 2_546 2_545
Ga3 O21 O1 68.6(11) 4_664 2_545
Ga2 O21 O1 64.7(11) 1_554 2_545
Ga3 O21 O1 74.8(10) 1_455 2_545
O2 O21 O1 32.9(8) 6_556 2_545
O3 O21 O1 95.1(14) 3_556 2_545
O21 O21 O1 77.5(10) 1_554 2_545
O21 O21 O1 102.5(10) 1_556 2_545
O3 O21 O1 131.7(18) 4_666 2_545
O3 O21 O1 74.3(12) 2 2_545
O3 O21 O1 58.0(11) 2_656 2_545
O2 O21 O1 161.5(19) 1_565 2_545
O2 O21 O1 102.5(15) 3_656 2_545
Nb O21 O1 135.3(17) 1_666 2_545
Ga1 O21 O1 135.3(17) 1_666 2_545
La O21 O1 141.3(17) 1_565 2_545
O3 O21 O1 155(2) 2_666 2_545
O3 O21 O1 58.7(9) 4 2_545
Ga2 O21 O1 103.6(14) 2 2_545
O2 O21 O1 88.9(12) 1_455 2_545
O3 O21 O1 68.1(10) 1_556 2_545
O3 O21 O1 56.7(9) 5_556 2_545
Ga2 O21 O1 18.2(5) 2_546 2_545
O3 O21 O1 56.6(10) 3_655 2_545
O2 O21 O1 66.6(11) 4_664 2_545
Ga3 O3 Nb 112(3) 2_546 .
Ga3 O3 Ga1 112(3) 2_546 .
Nb O3 Ga1 0.0 . .
Ga3 O3 La 141(3) 2_546 .
Nb O3 La 104.2(14) . .
Ga1 O3 La 104.2(14) . .
Ga3 O3 Ga3 92.5(15) 2_546 4_665
Nb O3 Ga3 85.1(17) . 4_665
Ga1 O3 Ga3 85.1(17) . 4_665
La O3 Ga3 104.4(17) . 4_665
Ga3 O3 O3 157(2) 2_546 6
Nb O3 O3 48.3(13) . 6
Ga1 O3 O3 48.3(13) . 6
La O3 O3 56.0(10) . 6
Ga3 O3 O3 97(2) 4_665 6
Ga3 O3 O2 123.9(19) 2_546 4_665
Nb O3 O2 96.0(16) . 4_665
Ga1 O3 O2 96.0(16) . 4_665
La O3 O2 63.4(16) . 4_665
Ga3 O3 O2 41.0(10) 4_665 4_665
O3 O3 O2 75(2) 6 4_665
Ga3 O3 O2 39.7(13) 2_546 2_546
Nb O3 O2 152(3) . 2_546
Ga1 O3 O2 152(3) . 2_546
La O3 O2 103.6(19) . 2_546
Ga3 O3 O2 93.2(13) 4_665 2_546
O3 O3 O2 159.0(13) 6 2_546
O2 O3 O2 101(2) 4_665 2_546
Ga3 O3 O2 40.5(14) 2_546 3_545
Nb O3 O2 92(2) . 3_545
Ga1 O3 O2 92(2) . 3_545
La O3 O2 127(2) . 3_545
Ga3 O3 O2 127(2) 4_665 3_545
O3 O3 O2 120(2) 6 3_545
O2 O3 O2 164(2) 4_665 3_545
O2 O3 O2 67(2) 2_546 3_545
Ga3 O3 O3 104.5(18) 2_546 3
Nb O3 O3 46.4(8) . 3
Ga1 O3 O3 46.4(8) . 3
La O3 O3 111(2) . 3
Ga3 O3 O3 38.7(13) 4_665 3
O3 O3 O3 71.4(18) 6 3
O2 O3 O3 61.8(17) 4_665 3
O2 O3 O3 125.7(12) 2_546 3
O2 O3 O3 116(2) 3_545 3
Ga3 O3 O3 66(2) 2_546 4
Nb O3 O3 46.4(8) . 4
Ga1 O3 O3 46.4(8) . 4
La O3 O3 148.9(9) . 4
Ga3 O3 O3 85.6(12) 4_665 4
O3 O3 O3 94.0(5) 6 4
O2 O3 O3 121.2(17) 4_665 4
O2 O3 O3 105(2) 2_546 4
O2 O3 O3 57(2) 3_545 4
O3 O3 O3 60.000(2) 3 4
Ga3 O3 O3 62.9(12) 2_546 6_556
Nb O3 O3 116.9(18) . 6_556
Ga1 O3 O3 116.9(18) . 6_556
La O3 O3 112.3(14) . 6_556
Ga3 O3 O3 37.7(12) 4_665 6_556
O3 O3 O3 133(3) 6 6_556
O2 O3 O3 61.2(17) 4_665 6_556
O2 O3 O3 55.5(15) 2_546 6_556
O2 O3 O3 103(2) 3_545 6_556
O3 O3 O3 72.7(17) 3 6_556
O3 O3 O3 93.7(4) 4 6_556
Ga3 O3 O21 38.7(17) 2_546 4
Nb O3 O21 114(3) . 4
Ga1 O3 O21 114(3) . 4
La O3 O21 113(3) . 4
Ga3 O3 O21 131(2) 4_665 4
O3 O3 O21 131(3) 6 4
O2 O3 O21 149(2) 4_665 4
O2 O3 O21 48.0(19) 2_546 4
O2 O3 O21 23.2(19) 3_545 4
O3 O3 O21 136(3) 3 4
O3 O3 O21 79(3) 4 4
O3 O3 O21 97(2) 6_556 4
Ga3 O3 O1 91.2(19) 2_546 2_545
Nb O3 O1 133.0(16) . 2_545
Ga1 O3 O1 133.0(16) . 2_545
La O3 O1 52.7(11) . 2_545
Ga3 O3 O1 136(2) 4_665 2_545
O3 O3 O1 96.7(13) 6 2_545
O2 O3 O1 104(2) 4_665 2_545
O2 O3 O1 63.7(15) 2_546 2_545
O2 O3 O1 79.7(16) 3_545 2_545
O3 O3 O1 163(2) 3 2_545
O3 O3 O1 135(3) 4 2_545
O3 O3 O1 110.0(13) 6_556 2_545
O21 O3 O1 61(2) 4 2_545
Ga3 O3 O21 35(2) 2_546 6_556
Nb O3 O21 138(3) . 6_556
Ga1 O3 O21 138(3) . 6_556
La O3 O21 107(2) . 6_556
Ga3 O3 O21 112.7(19) 4_665 6_556
O3 O3 O21 150(2) 6 6_556
O2 O3 O21 123(2) 4_665 6_556
O2 O3 O21 22.2(19) 2_546 6_556
O2 O3 O21 47(2) 3_545 6_556
O3 O3 O21 138(2) 3 6_556
O3 O3 O21 96(3) 4 6_556
O3 O3 O21 75(2) 6_556 6_556
O21 O3 O21 26(3) 4 6_556
O1 O3 O21 56.9(18) 2_545 6_556
Ga3 O3 O21 107(2) 2_546 3_655
Nb O3 O21 138(2) . 3_655
Ga1 O3 O21 138(2) . 3_655
La O3 O21 46.1(18) . 3_655
Ga3 O3 O21 78(2) 4_665 3_655
O3 O3 O21 96.0(18) 6 3_655
O2 O3 O21 47.9(19) 4_665 3_655
O2 O3 O21 68(2) 2_546 3_655
O2 O3 O21 128(3) 3_545 3_655
O3 O3 O21 109(3) 3 3_655
O3 O3 O21 162(2) 4 3_655
O3 O3 O21 68.3(19) 6_556 3_655
O21 O3 O21 105(4) 4 3_655
O1 O3 O21 59(2) 2_545 3_655
O21 O3 O21 83.4(12) 6_556 3_655
Ga3 O3 O3 102(3) 2_546 5
Nb O3 O3 37.8(12) . 5
Ga1 O3 O3 37.8(12) . 5
La O3 O3 98.4(15) . 5
Ga3 O3 O3 122.4(12) 4_665 5
O3 O3 O3 55.7(17) 6 5
O2 O3 O3 127.3(16) 4_665 5
O2 O3 O3 131(2) 2_546 5
O2 O3 O3 65.6(18) 3_545 5
O3 O3 O3 83.8(12) 3 5
O3 O3 O3 52.9(18) 4 5
O3 O3 O3 146.2(13) 6_556 5
O21 O3 O3 84(2) 4 5
O1 O3 O3 99.6(10) 2_545 5
O21 O3 O3 110(2) 6_556 5
O21 O3 O3 144(3) 3_655 5
Ga3 O3 O21 83.0(19) 2_546 5_656
Nb O3 O21 161(3) . 5_656
Ga1 O3 O21 161(3) . 5_656
La O3 O21 65.1(19) . 5_656
Ga3 O3 O21 83.0(19) 4_665 5_656
O3 O3 O21 119.1(17) 6 5_656
O2 O3 O21 66(2) 4_665 5_656
O2 O3 O21 44.0(16) 2_546 5_656
O2 O3 O21 107(2) 3_545 5_656
O3 O3 O21 121(2) 3 5_656
O3 O3 O21 146.0(17) 4 5_656
O3 O3 O21 58.8(15) 6_556 5_656
O21 O3 O21 84.2(12) 4 5_656
O1 O3 O21 54.0(18) 2_545 5_656
O21 O3 O21 60(3) 6_556 5_656
O21 O3 O21 24(3) 3_655 5_656
O3 O3 O21 153.6(18) 5 5_656
Ga3 O3 O2 120(2) 2_546 2_545
Nb O3 O2 79.3(12) . 2_545
Ga1 O3 O2 79.3(12) . 2_545
La O3 O2 53.6(9) . 2_545
Ga3 O3 O2 147.7(17) 4_665 2_545
O3 O3 O2 52.1(14) 6 2_545
O2 O3 O2 113(2) 4_665 2_545
O2 O3 O2 113.7(19) 2_546 2_545
O2 O3 O2 82.0(19) 3_545 2_545
O3 O3 O2 120.4(10) 3 2_545
O3 O3 O2 103.1(18) 4 2_545
O3 O3 O2 162.3(11) 6_556 2_545
O21 O3 O2 82(2) 4 2_545
O1 O3 O2 53.8(13) 2_545 2_545
O21 O3 O2 98(2) 6_556 2_545
O21 O3 O2 95(2) 3_655 2_545
O3 O3 O2 51.4(9) 5 2_545
O21 O3 O2 104(2) 5_656 2_545
Ga3 O3 Ga2 67.8(14) 2_546 2_546
Nb O3 Ga2 162.0(18) . 2_546
Ga1 O3 Ga2 162.0(18) . 2_546
La O3 Ga2 73.5(14) . 2_546
Ga3 O3 Ga2 112.8(13) 4_665 2_546
O3 O3 Ga2 126.4(10) 6 2_546
O2 O3 Ga2 98.7(17) 4_665 2_546
O2 O3 Ga2 32.8(9) 2_546 2_546
O2 O3 Ga2 76.4(15) 3_545 2_546
O3 O3 Ga2 151.5(14) 3 2_546
O3 O3 Ga2 130(2) 4 2_546
O3 O3 Ga2 79.7(10) 6_556 2_546
O21 O3 Ga2 53.2(18) 4 2_546
O1 O3 Ga2 32.0(10) 2_545 2_546
O21 O3 Ga2 34.9(16) 6_556 2_546
O21 O3 Ga2 52.1(19) 3_655 2_546
O3 O3 Ga2 124.3(7) 5 2_546
O21 O3 Ga2 33.6(15) 5_656 2_546
O2 O3 Ga2 85.4(13) 2_545 2_546
Ga3 O3 O3 20.6(16) 2_546 5_556
Nb O3 O3 100(2) . 5_556
Ga1 O3 O3 100(2) . 5_556
La O3 O3 156(2) . 5_556
Ga3 O3 O3 74.6(8) 4_665 5_556
O3 O3 O3 147.9(11) 6 5_556
O2 O3 O3 111.5(16) 4_665 5_556
O2 O3 O3 52.9(10) 2_546 5_556
O2 O3 O3 53.8(16) 3_545 5_556
O3 O3 O3 84.1(12) 3 5_556
O3 O3 O3 55.1(18) 4 5_556
O3 O3 O3 52.2(16) 6_556 5_556
O21 O3 O3 58(2) 4 5_556
O1 O3 O3 111.0(10) 2_545 5_556
O21 O3 O3 54.1(17) 6_556 5_556
O21 O3 O3 112(2) 3_655 5_556
O3 O3 O3 102(3) 5 5_556
O21 O3 O3 91.0(18) 5_656 5_556
O2 O3 O3 136(2) 2_545 5_556
Ga2 O3 O3 84.6(8) 2_546 5_556
Ga3 O3 La 76.9(15) 2_546 2_545
Nb O3 La 101.4(14) . 2_545
Ga1 O3 La 101.4(14) . 2_545
La O3 La 82.7(12) . 2_545
Ga3 O3 La 169.0(13) 4_665 2_545
O3 O3 La 94.1(17) 6 2_545
O2 O3 La 145(2) 4_665 2_545
O2 O3 La 76.8(14) 2_546 2_545
O2 O3 La 44.8(12) 3_545 2_545
O3 O3 La 146.7(18) 3 2_545
O3 O3 La 93(2) 4 2_545
O3 O3 La 132(2) 6_556 2_545
O21 O3 La 38.5(18) 4 2_545
O1 O3 La 42.9(6) 2_545 2_545
O21 O3 La 56.7(15) 6_556 2_545
O21 O3 La 102(2) 3_655 2_545
O3 O3 La 63.7(7) 5 2_545
O21 O3 La 92.7(17) 5_656 2_545
O2 O3 La 43.2(10) 2_545 2_545
Ga2 O3 La 60.6(8) 2_546 2_545
O3 O3 La 95.5(12) 5_556 2_545
Ga3 O3 O21 117(2) 2_546 .
Nb O3 O21 90.9(18) . .
Ga1 O3 O21 90.9(18) . .
La O3 O21 74.4(18) . .
Ga3 O3 O21 30.0(14) 4_665 .
O3 O3 O21 79(2) 6 .
O2 O3 O21 11.3(17) 4_665 .
O2 O3 O21 102(2) 2_546 .
O2 O3 O21 156(2) 3_545 .
O3 O3 O21 52.3(19) 3 .
O3 O3 O21 110.6(19) 4 .
O3 O3 O21 55(2) 6_556 .
O21 O3 O21 149(3) 4 .
O1 O3 O21 115(2) 2_545 .
O21 O3 O21 124(2) 6_556 .
O21 O3 O21 57(3) 3_655 .
O3 O3 O21 125.9(15) 5 .
O21 O3 O21 71.7(12) 5_656 .
O2 O3 O21 122(2) 2_545 .
Ga2 O3 O21 105.3(18) 2_546 .
O3 O3 O21 102.5(17) 5_556 .
La O3 O21 156(2) 2_545 .
Ga3 O3 Ga3 61.8(15) 2_546 1_455
Nb O3 Ga3 59.5(13) . 1_455
Ga1 O3 Ga3 59.5(13) . 1_455
La O3 Ga3 155.7(17) . 1_455
Ga3 O3 Ga3 59.1(10) 4_665 1_455
O3 O3 Ga3 105.5(9) 6 1_455
O2 O3 Ga3 98.5(13) 4_665 1_455
O2 O3 Ga3 95.5(13) 2_546 1_455
O2 O3 Ga3 74.1(15) 3_545 1_455
O3 O3 Ga3 45.2(9) 3 1_455
O3 O3 Ga3 28.3(6) 4 1_455
O3 O3 Ga3 66.8(6) 6_556 1_455
O21 O3 Ga3 91(2) 4 1_455
O1 O3 Ga3 151.6(15) 2_545 1_455
O21 O3 Ga3 96(2) 6_556 1_455
O21 O3 Ga3 134(2) 3_655 1_455
O3 O3 Ga3 79.3(16) 5 1_455
O21 O3 Ga3 124.4(16) 5_656 1_455
O2 O3 Ga3 130.6(16) 2_545 1_455
Ga2 O3 Ga3 127.9(10) 2_546 1_455
O3 O3 Ga3 43.4(9) 5_556 1_455
La O3 Ga3 116.6(14) 2_545 1_455
O21 O3 Ga3 87.2(16) . 1_455
Ga3 O3 Ga2 112.4(15) 2_546 .
Nb O3 Ga2 117.4(17) . .
Ga1 O3 Ga2 117.4(17) . .
La O3 Ga2 59.0(10) . .
Ga3 O3 Ga2 51.4(8) 4_665 .
O3 O3 Ga2 89.8(17) 6 .
O2 O3 Ga2 21.5(10) 4_665 .
O2 O3 Ga2 82.0(14) 2_546 .
O2 O3 Ga2 148.6(17) 3_545 .
O3 O3 Ga2 81.1(19) 3 .
O3 O3 Ga2 137.0(17) 4 .
O3 O3 Ga2 55.0(11) 6_556 .
O21 O3 Ga2 128(2) 4 .
O1 O3 Ga2 87.0(13) 2_545 .
O21 O3 Ga2 102.4(19) 6_556 .
O21 O3 Ga2 28.2(17) 3_655 .
O3 O3 Ga2 145.3(17) 5 .
O21 O3 Ga2 44.2(16) 5_656 .
O2 O3 Ga2 112.6(16) 2_545 .
Ga2 O3 Ga2 77.3(10) 2_546 .
O3 O3 Ga2 106.9(15) 5_556 .
La O3 Ga2 129.9(15) 2_545 .
O21 O3 Ga2 28.9(15) . .
Ga3 O3 Ga2 110.1(10) 1_455 .
Ga3 O3 Ga3 120.2(19) 2_546 2_545
Nb O3 Ga3 52.3(7) . 2_545
Ga1 O3 Ga3 52.3(7) . 2_545
La O3 Ga3 72.3(7) . 2_545
Ga3 O3 Ga3 132.5(14) 4_665 2_545
O3 O3 Ga3 40.9(13) 6 2_545
O2 O3 Ga3 115.5(15) 4_665 2_545
O2 O3 Ga3 134.2(17) 2_546 2_545
O2 O3 Ga3 79.9(13) 3_545 2_545
O3 O3 Ga3 96.5(7) 3 2_545
O3 O3 Ga3 79.2(11) 4 2_545
O3 O3 Ga3 169.1(17) 6_556 2_545
O21 O3 Ga3 90(2) 4 2_545
O1 O3 Ga3 80.7(11) 2_545 2_545
O21 O3 Ga3 113.4(18) 6_556 2_545
O21 O3 Ga3 118(2) 3_655 2_545
O3 O3 Ga3 26.3(9) 5 2_545
O21 O3 Ga3 130.7(19) 5_656 2_545
O2 O3 Ga3 27.5(8) 2_545 2_545
Ga2 O3 Ga3 111.2(12) 2_546 2_545
O3 O3 Ga3 127(2) 5_556 2_545
La O3 Ga3 57.3(6) 2_545 2_545
O21 O3 Ga3 119.8(15) . 2_545
Ga3 O3 Ga3 104.7(12) 1_455 2_545
Ga2 O3 Ga3 126.0(11) . 2_545
Ga3 O3 O2 119(2) 2_546 .
Nb O3 O2 126.9(19) . .
Ga1 O3 O2 126.9(19) . .
La O3 O2 37.3(10) . .
Ga3 O3 O2 77.4(13) 4_665 .
O3 O3 O2 84.3(13) 6 .
O2 O3 O2 41.7(16) 4_665 .
O2 O3 O2 79.9(14) 2_546 .
O2 O3 O2 138(2) 3_545 .
O3 O3 O2 103(2) 3 .
O3 O3 O2 163(2) 4 .
O3 O3 O2 75.2(11) 6_556 .
O21 O3 O2 115(2) 4 .
O1 O3 O2 62.6(12) 2_545 .
O21 O3 O2 95(2) 6_556 .
O21 O3 O2 11.9(18) 3_655 .
O3 O3 O2 135(2) 5 .
O21 O3 O2 35.9(16) 5_656 .
O2 O3 O2 89.5(14) 2_545 .
Ga2 O3 O2 61.9(11) 2_546 .
O3 O3 O2 122.3(19) 5_556 .
La O3 O2 104.9(15) 2_545 .
O21 O3 O2 52.1(16) . .
Ga3 O3 O2 136.1(14) 1_455 .
Ga2 O3 O2 26.0(7) . .
Ga3 O3 O2 109.5(12) 2_545 .
Ga3 O3 O3 118(2) 2_546 2
Nb O3 O3 7.7(13) . 2
Ga1 O3 O3 7.7(13) . 2
La O3 O3 99.5(11) . 2
Ga3 O3 O3 80.3(16) 4_665 2
O3 O3 O3 43.9(9) 6 2
O2 O3 O3 88.4(13) 4_665 2
O2 O3 O3 157(2) 2_546 2
O2 O3 O3 99.6(14) 3_545 2
O3 O3 O3 42.1(12) 3 2
O3 O3 O3 52.5(13) 4 2
O3 O3 O3 114.3(17) 6_556 2
O21 O3 O3 122.2(19) 4 2
O1 O3 O3 134.5(16) 2_545 2
O21 O3 O3 145.7(19) 6_556 2
O21 O3 O3 130.9(18) 3_655 2
O3 O3 O3 43.7(9) 5 2
O21 O3 O3 153.6(16) 5_656 2
O2 O3 O3 80.8(11) 2_545 2
Ga2 O3 O3 166.1(16) 2_546 2
O3 O3 O3 104.0(16) 5_556 2
La O3 O3 107.1(8) 2_545 2
O21 O3 O3 83.8(15) . 2
Ga3 O3 O3 62.1(12) 1_455 2
Ga2 O3 O3 109.8(7) . 2
Ga3 O3 O3 54.8(7) 2_545 2
O2 O3 O3 119.6(10) . 2
Ga3 O3 O3 62.4(12) 2_546 2_556
Nb O3 O3 77.8(19) . 2_556
Ga1 O3 O3 77.8(19) . 2_556
La O3 O3 142.0(10) . 2_556
Ga3 O3 O3 37.7(11) 4_665 2_556
O3 O3 O3 115.3(18) 6 2_556
O2 O3 O3 78.7(13) 4_665 2_556
O2 O3 O3 83.6(13) 2_546 2_556
O2 O3 O3 90.0(13) 3_545 2_556
O3 O3 O3 44.1(12) 3 2_556
O3 O3 O3 53.9(12) 4 2_556
O3 O3 O3 42.2(9) 6_556 2_556
O21 O3 O3 99.9(18) 4 2_556
O1 O3 O3 147.2(18) 2_545 2_556
O21 O3 O3 93.5(19) 6_556 2_556
O21 O3 O3 107.9(17) 3_655 2_556
O3 O3 O3 104.3(17) 5 2_556
O21 O3 O3 100.9(17) 5_656 2_556
O2 O3 O3 155.5(19) 2_545 2_556
Ga2 O3 O3 115.3(12) 2_546 2_556
O3 O3 O3 42.0(9) 5_556 2_556
La O3 O3 134.7(7) 2_545 2_556
O21 O3 O3 67.6(15) . 2_556
Ga3 O3 O3 25.7(7) 1_455 2_556
Ga2 O3 O3 86.0(6) . 2_556
Ga3 O3 O3 128.3(17) 2_545 2_556
O2 O3 O3 111.4(9) . 2_556
O3 O3 O3 77.7(19) 2 2_556
Ga3 O3 O21 108(2) 2_546 6
Nb O3 O21 78.8(14) . 6
Ga1 O3 O21 78.8(14) . 6
La O3 O21 65.5(14) . 6
Ga3 O3 O21 157.8(17) 4_665 6
O3 O3 O21 61.0(17) 6 6
O2 O3 O21 125(2) 4_665 6
O2 O3 O21 108.2(19) 2_546 6
O2 O3 O21 69.3(17) 3_545 6
O3 O3 O21 123.8(13) 3 6
O3 O3 O21 94(2) 4 6
O3 O3 O21 163(2) 6_556 6
O21 O3 O21 71(3) 4 6
O1 O3 O21 54.9(14) 2_545 6
O21 O3 O21 89.5(19) 6_556 6
O21 O3 O21 104.0(19) 3_655 6
O3 O3 O21 45.5(12) 5 6
O21 O3 O21 108(2) 5_656 6
O2 O3 O21 12.8(15) 2_545 6
Ga2 O3 O21 84.1(14) 2_546 6
O3 O3 O21 123(2) 5_556 6
La O3 O21 33.1(12) 2_545 6
O21 O3 O21 134.3(19) . 6
Ga3 O3 O21 122.4(17) 1_455 6
Ga2 O3 O21 124.3(17) . 6
Ga3 O3 O21 27.3(11) 2_545 6
O2 O3 O21 100.0(17) . 6
O3 O3 O21 82.0(13) 2 6
O3 O3 O21 148.1(17) 2_556 6
Ga3 O3 Ga1 43.8(9) 2_546 1_556
Nb O3 Ga1 104.8(17) . 1_556
Ga1 O3 Ga1 104.8(17) . 1_556
La O3 Ga1 137.5(15) . 1_556
Ga3 O3 Ga1 48.7(6) 4_665 1_556
O3 O3 Ga1 142(2) 6 1_556
O2 O3 Ga1 83.3(13) 4_665 1_556
O2 O3 Ga1 55.8(10) 2_546 1_556
O2 O3 Ga1 81.8(13) 3_545 1_556
O3 O3 Ga1 70.7(6) 3 1_556
O3 O3 Ga1 70.7(6) 4 1_556
O3 O3 Ga1 25.4(9) 6_556 1_556
O21 O3 Ga1 82.0(18) 4 1_556
O1 O3 Ga1 119.2(14) 2_545 1_556
O21 O3 Ga1 68.4(17) 6_556 1_556
O21 O3 Ga1 92.2(17) 3_655 1_556
O3 O3 Ga1 123(2) 5 1_556
O21 O3 Ga1 77.8(15) 5_656 1_556
O2 O3 Ga1 163.4(17) 2_545 1_556
Ga2 O3 Ga1 87.3(7) 2_546 1_556
O3 O3 Ga1 28.2(8) 5_556 1_556
La O3 Ga1 120.5(11) 2_545 1_556
O21 O3 Ga1 74.7(15) . 1_556
Ga3 O3 Ga1 46.8(5) 1_455 1_556
Ga2 O3 Ga1 80.2(7) . 1_556
Ga3 O3 Ga1 149.8(15) 2_545 1_556
O2 O3 Ga1 100.2(11) . 1_556
O3 O3 Ga1 105.5(17) 2 1_556
O3 O3 Ga1 28.0(6) 2_556 1_556
O21 O3 Ga1 151.0(18) 6 1_556
Ga3 O3 Nb 43.8(9) 2_546 1_556
Nb O3 Nb 104.8(17) . 1_556
Ga1 O3 Nb 104.8(17) . 1_556
La O3 Nb 137.5(15) . 1_556
Ga3 O3 Nb 48.7(6) 4_665 1_556
O3 O3 Nb 142(2) 6 1_556
O2 O3 Nb 83.3(13) 4_665 1_556
O2 O3 Nb 55.8(10) 2_546 1_556
O2 O3 Nb 81.8(13) 3_545 1_556
O3 O3 Nb 70.7(6) 3 1_556
O3 O3 Nb 70.7(6) 4 1_556
O3 O3 Nb 25.4(9) 6_556 1_556
O21 O3 Nb 82.0(18) 4 1_556
O1 O3 Nb 119.2(14) 2_545 1_556
O21 O3 Nb 68.4(17) 6_556 1_556
O21 O3 Nb 92.2(17) 3_655 1_556
O3 O3 Nb 123(2) 5 1_556
O21 O3 Nb 77.8(15) 5_656 1_556
O2 O3 Nb 163.4(17) 2_545 1_556
Ga2 O3 Nb 87.3(7) 2_546 1_556
O3 O3 Nb 28.2(8) 5_556 1_556
La O3 Nb 120.5(11) 2_545 1_556
O21 O3 Nb 74.7(15) . 1_556
Ga3 O3 Nb 46.8(5) 1_455 1_556
Ga2 O3 Nb 80.2(7) . 1_556
Ga3 O3 Nb 149.8(15) 2_545 1_556
O2 O3 Nb 100.2(11) . 1_556
O3 O3 Nb 105.5(17) 2 1_556
O3 O3 Nb 28.0(6) 2_556 1_556
O21 O3 Nb 151.0(18) 6 1_556
Ga1 O3 Nb 0.0 1_556 1_556
Ga3 O3 O2 77.3(15) 2_546 6_556
Nb O3 O2 170.4(19) . 6_556
Ga1 O3 O2 170.4(19) . 6_556
La O3 O2 67.6(14) . 6_556
Ga3 O3 O2 92.1(12) 4_665 6_556
O3 O3 O2 123.3(8) 6 6_556
O2 O3 O2 76.1(13) 4_665 6_556
O2 O3 O2 37.6(13) 2_546 6_556
O2 O3 O2 97.1(13) 3_545 6_556
O3 O3 O2 130.3(16) 3 6_556
O3 O3 O2 142.6(13) 4 6_556
O3 O3 O2 64.2(9) 6_556 6_556
O21 O3 O2 74(2) 4 6_556
O1 O3 O2 46.4(12) 2_545 6_556
O21 O3 O2 51.2(16) 6_556 6_556
O21 O3 O2 32.2(17) 3_655 6_556
O3 O3 O2 145.5(8) 5 6_556
O21 O3 O2 10.5(17) 5_656 6_556
O2 O3 O2 98.6(13) 2_545 6_556
Ga2 O3 O2 23.1(6) 2_546 6_556
O3 O3 O2 88.3(12) 5_556 6_556
La O3 O2 82.8(10) 2_545 6_556
O21 O3 O2 82.2(18) . 6_556
Ga3 O3 O2 126.4(10) 1_455 6_556
Ga2 O3 O2 54.6(8) . 6_556
Ga3 O3 O2 126.1(13) 2_545 6_556
O2 O3 O2 43.6(13) . 6_556
O3 O3 O2 163.0(8) 2 6_556
O3 O3 O2 105.4(12) 2_556 6_556
O21 O3 O2 101.2(15) 6 6_556
Ga1 O3 O2 79.9(8) 1_556 6_556
Nb O3 O2 79.9(8) 1_556 6_556
Ga3 O3 O1 158(2) 2_546 .
Nb O3 O1 87.6(13) . .
Ga1 O3 O1 87.6(13) . .
La O3 O1 29.1(6) . .
Ga3 O3 O1 79.4(12) 4_665 .
O3 O3 O1 44.9(11) 6 .
O2 O3 O1 40.7(13) 4_665 .
O2 O3 O1 120.0(18) 2_546 .
O2 O3 O1 153.5(17) 3_545 .
O3 O3 O1 81.7(17) 3 .
O3 O3 O1 132.8(14) 4 .
O3 O3 O1 100.5(18) 6_556 .
O21 O3 O1 142(2) 4 .
O1 O3 O1 81.3(11) 2_545 .
O21 O3 O1 132(2) 6_556 .
O21 O3 O1 52.1(17) 3_655 .
O3 O3 O1 99.8(16) 5 .
O21 O3 O1 76.0(19) 5_656 .
O2 O3 O1 71.9(12) 2_545 .
Ga2 O3 O1 96.7(13) 2_546 .
O3 O3 O1 152.2(16) 5_556 .
La O3 O1 109.5(11) 2_545 .
O21 O3 O1 50.2(14) . .
Ga3 O3 O1 126.9(12) 1_455 .
Ga2 O3 O1 47.2(8) . .
Ga3 O3 O1 78.9(8) 2_545 .
O2 O3 O1 40.2(9) . .
O3 O3 O1 80.8(7) 2 .
O3 O3 O1 115.7(9) 2_556 .
O21 O3 O1 84.6(15) 6 .
Ga1 O3 O1 123.9(11) 1_556 .
Nb O3 O1 123.9(11) 1_556 .
O2 O3 O1 82.9(11) 6_556 .
Ga3 O3 La 68.1(15) 2_546 4
Nb O3 La 54.3(12) . 4
Ga1 O3 La 54.3(12) . 4
La O3 La 128.4(11) . 4
Ga3 O3 La 117.4(17) 4_665 4
O3 O3 La 88.8(11) 6 4
O2 O3 La 148.5(17) 4_665 4
O2 O3 La 102.9(17) 2_546 4
O2 O3 La 37.7(11) 3_545 4
O3 O3 La 87.6(15) 3 4
O3 O3 La 31.8(14) 4 4
O3 O3 La 119.2(10) 6_556 4
O21 O3 La 60.3(19) 4 4
O1 O3 La 104.5(11) 2_545 4
O21 O3 La 84.3(19) 6_556 4
O21 O3 La 163(2) 3_655 4
O3 O3 La 33.8(13) 5 4
O21 O3 La 144.4(18) 5_656 4
O2 O3 La 75.2(12) 2_545 4
Ga2 O3 La 112.6(12) 2_546 4
O3 O3 La 69.3(17) 5_556 4
La O3 La 61.6(7) 2_545 4
O21 O3 La 139.9(18) . 4
Ga3 O3 La 59.4(8) 1_455 4
Ga2 O3 La 168.5(14) . 4
Ga3 O3 La 57.4(6) 2_545 4
O2 O3 La 164.4(13) . 4
O3 O3 La 62.0(6) 2 4
O3 O3 La 84.3(9) 2_556 4
O21 O3 La 64.4(14) 6 4
Ga1 O3 La 93.9(10) 1_556 4
Nb O3 La 93.9(10) 1_556 4
O2 O3 La 134.4(10) 6_556 4
O1 O3 La 133.5(9) . 4
Ga3 O3 O2 91.3(15) 2_546 5_666
Nb O3 O2 84.2(16) . 5_666
Ga1 O3 O2 84.2(16) . 5_666
La O3 O2 106.2(15) . 5_666
Ga3 O3 O2 1.9(8) 4_665 5_666
O3 O3 O2 97(2) 6 5_666
O2 O3 O2 42.8(13) 4_665 5_666
O2 O3 O2 93.2(15) 2_546 5_666
O2 O3 O2 125.4(18) 3_545 5_666
O3 O3 O2 37.8(12) 3 5_666
O3 O3 O2 83.8(14) 4 5_666
O3 O3 O2 37.6(13) 6_556 5_666
O21 O3 O2 130(2) 4 5_666
O1 O3 O2 137.5(16) 2_545 5_666
O21 O3 O2 112.3(17) 6_556 5_666
O21 O3 O2 80(2) 3_655 5_666
O3 O3 O2 121.3(10) 5 5_666
O21 O3 O2 84.3(16) 5_656 5_666
O2 O3 O2 148.6(16) 2_545 5_666
Ga2 O3 O2 113.7(10) 2_546 5_666
O3 O3 O2 73.2(9) 5_556 5_666
La O3 O2 168.1(12) 2_545 5_666
O21 O3 O2 31.7(14) . 5_666
Ga3 O3 O2 57.3(9) 1_455 5_666
Ga2 O3 O2 53.2(7) . 5_666
Ga3 O3 O2 132.3(13) 2_545 5_666
O2 O3 O2 79.2(11) . 5_666
O3 O3 O2 79.6(14) 2 5_666
O3 O3 O2 35.9(9) 2_556 5_666
O21 O3 O2 158.2(15) 6 5_666
Ga1 O3 O2 47.6(7) 1_556 5_666
Nb O3 O2 47.6(7) 1_556 5_666
O2 O3 O2 93.2(12) 6_556 5_666
O1 O3 O2 81.0(10) . 5_666
La O3 O2 115.6(14) 4 5_666
Ga3 O3 O21 102.4(16) 2_546 2_556
Nb O3 O21 90(2) . 2_556
Ga1 O3 O21 90(2) . 2_556
La O3 O21 91.1(17) . 2_556
Ga3 O3 O21 13.3(11) 4_665 2_556
O3 O3 O21 91(3) 6 2_556
O2 O3 O21 27.8(13) 4_665 2_556
O2 O3 O21 95.1(17) 2_546 2_556
O2 O3 O21 139(2) 3_545 2_556
O3 O3 O21 44.9(19) 3 2_556
O3 O3 O21 97.8(18) 4 2_556
O3 O3 O21 42.2(16) 6_556 2_556
O21 O3 O21 138.7(14) 4 2_556
O1 O3 O21 125.9(19) 2_545 2_556
O21 O3 O21 117(3) 6_556 2_556
O21 O3 O21 66.9(15) 3_655 2_556
O3 O3 O21 127.3(14) 5 2_556
O21 O3 O21 76(3) 5_656 2_556
O2 O3 O21 137.8(19) 2_545 2_556
Ga2 O3 O21 108.2(16) 2_546 2_556
O3 O3 O21 86.1(13) 5_556 2_556
La O3 O21 168(2) 2_545 2_556
O21 O3 O21 17(2) . 2_556
Ga3 O3 O21 72.1(13) 1_455 2_556
Ga2 O3 O21 39.3(12) . 2_556
Ga3 O3 O21 130.0(17) 2_545 2_556
O2 O3 O21 65.0(15) . 2_556
O3 O3 O21 83.6(18) 2 2_556
O3 O3 O21 50.9(13) 2_556 2_556
O21 O3 O21 150(2) 6 2_556
Ga1 O3 O21 58.8(11) 1_556 2_556
Nb O3 O21 58.8(11) 1_556 2_556
O2 O3 O21 85.7(14) 6_556 2_556
O1 O3 O21 67.0(14) . 2_556
La O3 O21 129.3(18) 4 2_556
O2 O3 O21 15.1(12) 5_666 2_556
Ga3 O3 O21 142(2) 2_546 5_655
Nb O3 O21 91.2(15) . 5_655
Ga1 O3 O21 91.2(15) . 5_655
La O3 O21 21.3(12) . 5_655
Ga3 O3 O21 120.6(18) 4_665 5_655
O3 O3 O21 45.6(13) 6 5_655
O2 O3 O21 80.9(19) 4_665 5_655
O2 O3 O21 114(2) 2_546 5_655
O2 O3 O21 112.4(19) 3_545 5_655
O3 O3 O21 113.4(18) 3 5_655
O3 O3 O21 130.3(13) 4 5_655
O3 O3 O21 133.6(15) 6_556 5_655
O21 O3 O21 104.5(19) 4 5_655
O1 O3 O21 52.1(14) 2_545 5_655
O21 O3 O21 109(2) 6_556 5_655
O21 O3 O21 66(3) 3_655 5_655
O3 O3 O21 77.9(17) 5 5_655
O21 O3 O21 82.5(19) 5_656 5_655
O2 O3 O21 33.0(13) 2_545 5_655
Ga2 O3 O21 80.9(15) 2_546 5_655
O3 O3 O21 162.2(12) 5_556 5_655
La O3 O21 68.5(13) 2_545 5_655
O21 O3 O21 91.1(16) . 5_655
Ga3 O3 O21 150.5(16) 1_455 5_655
Ga2 O3 O21 79.8(15) . 5_655
Ga3 O3 O21 51.6(12) 2_545 5_655
O2 O3 O21 58.4(14) . 5_655
O3 O3 O21 88.5(14) 2 5_655
O3 O3 O21 155.6(14) 2_556 5_655
O21 O3 O21 45(2) 6 5_655
Ga1 O3 O21 158.5(18) 1_556 5_655
Nb O3 O21 158.5(18) 1_556 5_655
O2 O3 O21 82.3(17) 6_556 5_655
O1 O3 O21 41.2(13) . 5_655
La O3 O21 107.1(13) 4 5_655
O2 O3 O21 122.2(16) 5_666 5_655
O21 O3 O21 108(2) 2_556 5_655
Ga3 O3 Ga3 153(2) 2_546 4_664
Nb O3 Ga3 41.0(8) . 4_664
Ga1 O3 Ga3 41.0(8) . 4_664
La O3 Ga3 63.6(8) . 4_664
Ga3 O3 Ga3 89.9(11) 4_665 4_664
O3 O3 Ga3 9.2(10) 6 4_664
O2 O3 Ga3 73.2(13) 4_665 4_664
O2 O3 Ga3 167.2(19) 2_546 4_664
O2 O3 Ga3 120.7(15) 3_545 4_664
O3 O3 Ga3 62.4(8) 3 4_664
O3 O3 Ga3 87.4(8) 4 4_664
O3 O3 Ga3 127(2) 6_556 4_664
O21 O3 Ga3 135(2) 4 4_664
O1 O3 Ga3 105.9(12) 2_545 4_664
O21 O3 Ga3 157.4(18) 6_556 4_664
O21 O3 Ga3 100.6(18) 3_655 4_664
O3 O3 Ga3 55.1(9) 5 4_664
O21 O3 Ga3 124.4(19) 5_656 4_664
O2 O3 Ga3 60.1(9) 2_545 4_664
Ga2 O3 Ga3 135.4(13) 2_546 4_664
O3 O3 Ga3 139.7(16) 5_556 4_664
La O3 Ga3 100.9(7) 2_545 4_664
O21 O3 Ga3 75.2(14) . 4_664
Ga3 O3 Ga3 96.7(11) 1_455 4_664
Ga2 O3 Ga3 90.2(9) . 4_664
Ga3 O3 Ga3 45.1(4) 2_545 4_664
O2 O3 Ga3 88.7(11) . 4_664
O3 O3 Ga3 35.9(6) 2 4_664
O3 O3 Ga3 106.1(15) 2_556 4_664
O21 O3 Ga3 67.9(12) 6 4_664
Ga1 O3 Ga3 133.0(12) 1_556 4_664
Nb O3 Ga3 133.0(12) 1_556 4_664
O2 O3 Ga3 130.0(13) 6_556 4_664
O1 O3 Ga3 48.5(6) . 4_664
La O3 Ga3 86.6(7) 4 4_664
O2 O3 Ga3 90.2(11) 5_666 4_664
O21 O3 Ga3 85.1(15) 2_556 4_664
O21 O3 Ga3 54.7(12) 5_655 4_664
Ga3 O3 La 64.2(11) 2_546 1_556
Nb O3 La 146.8(17) . 1_556
Ga1 O3 La 146.8(17) . 1_556
La O3 La 92.6(14) . 1_556
Ga3 O3 La 62.9(7) 4_665 1_556
O3 O3 La 138.7(18) 6 1_556
O2 O3 La 66.2(13) 4_665 1_556
O2 O3 La 35.6(10) 2_546 1_556
O2 O3 La 100.3(14) 3_545 1_556
O3 O3 La 101.0(11) 3 1_556
O3 O3 La 117.8(6) 4 1_556
O3 O3 La 30.3(8) 6_556 1_556
O21 O3 La 83.6(18) 4 1_556
O1 O3 La 79.8(13) 2_545 1_556
O21 O3 La 57.8(16) 6_556 1_556
O21 O3 La 46.8(16) 3_655 1_556
O3 O3 La 166(2) 5 1_556
O21 O3 La 30.0(14) 5_656 1_556
O2 O3 La 132.6(16) 2_545 1_556
Ga2 O3 La 50.5(5) 2_546 1_556
O3 O3 La 65.1(11) 5_556 1_556
La O3 La 109.0(11) 2_545 1_556
O21 O3 La 66.0(15) . 1_556
Ga3 O3 La 94.4(7) 1_455 1_556
Ga2 O3 La 49.0(5) . 1_556
Ga3 O3 La 160.1(14) 2_545 1_556
O2 O3 La 57.3(9) . 1_556
O3 O3 La 143.1(15) 2 1_556
O3 O3 La 71.5(8) 2_556 1_556
O21 O3 La 134.3(16) 6 1_556
Ga1 O3 La 47.9(3) 1_556 1_556
Nb O3 La 47.9(3) 1_556 1_556
O2 O3 La 34.0(7) 6_556 1_556
O1 O3 La 94.3(11) . 1_556
La O3 La 132.2(10) 4 1_556
O2 O3 La 63.5(7) 5_666 1_556
O21 O3 La 61.2(12) 2_556 1_556
O21 O3 La 111.8(17) 5_655 1_556
Ga3 O3 La 139.0(12) 4_664 1_556
Ga3 O3 Ga2 31.9(10) 2_546 1_445
Nb O3 Ga2 99.9(17) . 1_445
Ga1 O3 Ga2 99.9(17) . 1_445
La O3 Ga2 129.2(16) . 1_445
Ga3 O3 Ga2 121.9(13) 4_665 1_445
O3 O3 Ga2 129.2(19) 6 1_445
O2 O3 Ga2 155.4(15) 4_665 1_445
O2 O3 Ga2 57.4(13) 2_546 1_445
O2 O3 Ga2 9.6(10) 3_545 1_445
O3 O3 Ga2 118.5(18) 3 1_445
O3 O3 Ga2 61.2(18) 4 1_445
O3 O3 Ga2 94.8(16) 6_556 1_445
O21 O3 Ga2 18.2(17) 4 1_445
O1 O3 Ga2 78.3(10) 2_545 1_445
O21 O3 Ga2 38.4(17) 6_556 1_445
O21 O3 Ga2 121(2) 3_655 1_445
O3 O3 Ga2 75.2(15) 5 1_445
O21 O3 Ga2 98.7(16) 5_656 1_445
O2 O3 Ga2 88.8(13) 2_545 1_445
Ga2 O3 Ga2 70.2(8) 2_546 1_445
O3 O3 Ga2 47.3(10) 5_556 1_445
La O3 Ga2 48.7(6) 2_545 1_445
O21 O3 Ga2 149.1(16) . 1_445
Ga3 O3 Ga2 74.0(9) 1_455 1_445
Ga2 O3 Ga2 139.3(10) . 1_445
Ga3 O3 Ga2 89.1(9) 2_545 1_445
O2 O3 Ga2 132.0(15) . 1_445
O3 O3 Ga2 107.5(7) 2 1_445
O3 O3 Ga2 86.4(5) 2_556 1_445
O21 O3 Ga2 76.4(15) 6 1_445
Ga1 O3 Ga2 74.6(7) 1_556 1_445
Nb O3 Ga2 74.6(7) 1_556 1_445
O2 O3 Ga2 89.4(8) 6_556 1_445
O1 O3 Ga2 157.8(12) . 1_445
La O3 Ga2 46.1(5) 4 1_445
O2 O3 Ga2 120.4(11) 5_666 1_445
O21 O3 Ga2 133.3(14) 2_556 1_445
O21 O3 Ga2 117.2(14) 5_655 1_445
Ga3 O3 Ga2 130.3(10) 4_664 1_445
La O3 Ga2 90.7(7) 1_556 1_445
Ga3 O3 La 143.8(17) 2_546 4_665
Nb O3 La 72.2(12) . 4_665
Ga1 O3 La 72.2(12) . 4_665
La O3 La 61.0(9) . 4_665
Ga3 O3 La 51.4(8) 4_665 4_665
O3 O3 La 50.6(16) 6 4_665
O2 O3 La 26.3(10) 4_665 4_665
O2 O3 La 127.5(17) 2_546 4_665
O2 O3 La 164.0(19) 3_545 4_665
O3 O3 La 50.7(15) 3 4_665
O3 O3 La 108.3(15) 4 4_665
O3 O3 La 82.8(18) 6_556 4_665
O21 O3 La 172(3) 4 4_665
O1 O3 La 112.4(14) 2_545 4_665
O21 O3 La 149(2) 6_556 4_665
O21 O3 La 67.5(18) 3_655 4_665
O3 O3 La 101.0(10) 5 4_665
O21 O3 La 89.1(18) 5_656 4_665
O2 O3 La 96.6(12) 2_545 4_665
Ga2 O3 La 119.4(14) 2_546 4_665
O3 O3 La 125.6(7) 5_556 4_665
La O3 La 138.9(10) 2_545 4_665
O21 O3 La 28.3(13) . 4_665
Ga3 O3 La 95.4(10) 1_455 4_665
Ga2 O3 La 46.1(5) . 4_665
Ga3 O3 La 91.5(7) 2_545 4_665
O2 O3 La 57.6(10) . 4_665
O3 O3 La 64.5(6) 2 4_665
O3 O3 La 84.8(9) 2_556 4_665
O21 O3 La 108.3(14) 6 4_665
Ga1 O3 La 100.0(8) 1_556 4_665
Nb O3 La 100.0(8) 1_556 4_665
O2 O3 La 98.9(11) 6_556 4_665
O1 O3 La 32.0(4) . 4_665
La O3 La 126.5(10) 4 4_665
O2 O3 La 52.7(8) 5_666 4_665
O21 O3 La 41.6(12) 2_556 4_665
O21 O3 La 71.1(13) 5_655 4_665
Ga3 O3 La 47.4(4) 4_664 4_665
La O3 La 92.4(8) 1_556 4_665
Ga2 O3 La 169.2(14) 1_445 4_665
Ga3 O3 O2 128(2) 2_546 6
Nb O3 O2 104.4(13) . 6
Ga1 O3 O2 104.4(13) . 6
La O3 O2 22.5(9) . 6
Ga3 O3 O2 126.9(16) 4_665 6
O3 O3 O2 60.1(10) 6 6
O2 O3 O2 85.9(14) 4_665 6
O2 O3 O2 99.2(14) 2_546 6
O2 O3 O2 105.1(14) 3_545 6
O3 O3 O2 127.3(15) 3 6
O3 O3 O2 138.0(12) 4 6
O3 O3 O2 128.3(8) 6_556 6
O21 O3 O2 93(2) 4 6
O1 O3 O2 37.6(10) 2_545 6
O21 O3 O2 94.5(18) 6_556 6
O21 O3 O2 60.1(18) 3_655 6
O3 O3 O2 85.3(13) 5 6
O21 O3 O2 72.0(18) 5_656 6
O2 O3 O2 35.0(11) 2_545 6
Ga2 O3 O2 66.4(10) 2_546 6
O3 O3 O2 148.5(7) 5_556 6
La O3 O2 60.4(7) 2_545 6
O21 O3 O2 97.0(17) . 6
Ga3 O3 O2 163.5(12) 1_455 6
Ga2 O3 O2 79.4(10) . 6
Ga3 O3 O2 59.4(7) 2_545 6
O2 O3 O2 54.8(13) . 6
O3 O3 O2 102.4(12) 2 6
O3 O3 O2 164.5(6) 2_556 6
O21 O3 O2 45.2(13) 6 6
Ga1 O3 O2 149.7(13) 1_556 6
Nb O3 O2 149.7(13) 1_556 6
O2 O3 O2 70.1(11) 6_556 6
O1 O3 O2 49.8(8) . 6
La O3 O2 109.6(8) 4 6
O2 O3 O2 128.7(13) 5_666 6
O21 O3 O2 113.6(16) 2_556 6
O21 O3 O2 14.6(13) 5_655 6
Ga3 O3 O2 69.2(8) 4_664 6
La O3 O2 101.9(12) 1_556 6
Ga2 O3 O2 108.0(9) 1_445 6
La O3 O2 81.5(8) 4_665 6
Ga3 O3 O2 145(2) 2_546 5_665
Nb O3 O2 41.7(11) . 5_665
Ga1 O3 O2 41.7(11) . 5_665
La O3 O2 73.3(10) . 5_665
Ga3 O3 O2 67.0(11) 4_665 5_665
O3 O3 O2 30.8(13) 6 5_665
O2 O3 O2 57.2(15) 4_665 5_665
O2 O3 O2 157.7(18) 2_546 5_665
O2 O3 O2 133.2(19) 3_545 5_665
O3 O3 O2 42.1(12) 3 5_665
O3 O3 O2 84.2(13) 4 5_665
O3 O3 O2 104(2) 6_556 5_665
O21 O3 O2 154(2) 4 5_665
O1 O3 O2 123.4(13) 2_545 5_665
O21 O3 O2 180(2) 6_556 5_665
O21 O3 O2 96.8(19) 3_655 5_665
O3 O3 O2 70.3(9) 5 5_665
O21 O3 O2 120(2) 5_656 5_665
O2 O3 O2 82.8(13) 2_545 5_665
Ga2 O3 O2 145.4(15) 2_546 5_665
O3 O3 O2 125.5(11) 5_556 5_665
La O3 O2 123.6(9) 2_545 5_665
O21 O3 O2 56.1(13) . 5_665
Ga3 O3 O2 83.3(11) 1_455 5_665
Ga2 O3 O2 77.6(9) . 5_665
Ga3 O3 O2 66.9(7) 2_545 5_665
O2 O3 O2 85.6(12) . 5_665
O3 O3 O2 34.1(8) 2 5_665
O3 O3 O2 86.1(15) 2_556 5_665
O21 O3 O2 90.8(12) 6 5_665
Ga1 O3 O2 111.2(12) 1_556 5_665
Nb O3 O2 111.2(12) 1_556 5_665
O2 O3 O2 128.9(13) 6_556 5_665
O1 O3 O2 48.7(7) . 5_665
La O3 O2 95.6(10) 4 5_665
O2 O3 O2 67.3(10) 5_666 5_665
O21 O3 O2 63.2(17) 2_556 5_665
O21 O3 O2 71.6(13) 5_655 5_665
Ga3 O3 O2 22.9(5) 4_664 5_665
La O3 O2 122.1(12) 1_556 5_665
Ga2 O3 O2 141.5(13) 1_445 5_665
La O3 O2 31.4(6) 4_665 5_665
O2 O3 O2 85.9(12) 6 5_665
Ga3 O3 O2 82.4(18) 2_546 1_455
Nb O3 O2 41.7(12) . 1_455
Ga1 O3 O2 41.7(12) . 1_455
La O3 O2 136.0(16) . 1_455
Ga3 O3 O2 56.5(12) 4_665 1_455
O3 O3 O2 85.2(11) 6 1_455
O2 O3 O2 89.3(12) 4_665 1_455
O2 O3 O2 115.7(14) 2_546 1_455
O2 O3 O2 87.7(14) 3_545 1_455
O3 O3 O2 28.7(11) 3 1_455
O3 O3 O2 31.9(11) 4 1_455
O3 O3 O2 77.6(10) 6_556 1_455
O21 O3 O2 108(2) 4 1_455
O1 O3 O2 166.5(16) 2_545 1_455
O21 O3 O2 117(2) 6_556 1_455
O21 O3 O2 134(2) 3_655 1_455
O3 O3 O2 70.4(13) 5 1_455
O21 O3 O2 136.0(19) 5_656 1_455
O2 O3 O2 119.8(13) 2_545 1_455
Ga2 O3 O2 148.4(12) 2_546 1_455
O3 O3 O2 64.1(11) 5_556 1_455
La O3 O2 123.7(14) 2_545 1_455
O21 O3 O2 78.8(17) . 1_455
Ga3 O3 O2 20.8(6) 1_455 1_455
Ga2 O3 O2 106.4(12) . 1_455
Ga3 O3 O2 92.2(11) 2_545 1_455
O2 O3 O2 130.9(17) . 1_455
O3 O3 O2 42.8(12) 2 1_455
O3 O3 O2 36.4(11) 2_556 1_455
O21 O3 O2 115.9(15) 6 1_455
Ga1 O3 O2 63.1(9) 1_556 1_455
Nb O3 O2 63.1(9) 1_556 1_455
O2 O3 O2 141.6(8) 6_556 1_455
O1 O3 O2 108.8(12) . 1_455
La O3 O2 62.1(9) 4 1_455
O2 O3 O2 54.9(13) 5_666 1_455
O21 O3 O2 67.3(15) 2_556 1_455
O21 O3 O2 130.7(16) 5_655 1_455
Ga3 O3 O2 76.2(10) 4_664 1_455
La O3 O2 107.6(10) 1_556 1_455
Ga2 O3 O2 90.1(11) 1_445 1_455
La O3 O2 79.1(10) 4_665 1_455
O2 O3 O2 145.0(9) 6 1_455
O2 O3 O2 62.8(13) 5_665 1_455
Ga3 O3 Ga3 99.7(17) 2_546 .
Nb O3 Ga3 147.9(18) . .
Ga1 O3 Ga3 147.9(18) . .
La O3 Ga3 47.4(9) . .
Ga3 O3 Ga3 88.4(12) 4_665 .
O3 O3 Ga3 101.8(7) 6 .
O2 O3 Ga3 60.3(13) 4_665 .
O2 O3 Ga3 60.0(12) 2_546 .
O2 O3 Ga3 116.6(17) 3_545 .
O3 O3 Ga3 121(2) 3 .
O3 O3 Ga3 163.7(6) 4 .
O3 O3 Ga3 72.5(4) 6_556 .
O21 O3 Ga3 93(2) 4 .
O1 O3 Ga3 47.9(9) 2_545 .
O21 O3 Ga3 72.9(17) 6_556 .
O21 O3 Ga3 12.4(17) 3_655 .
O3 O3 Ga3 141.3(16) 5 .
O21 O3 Ga3 17.7(14) 5_656 .
O2 O3 Ga3 90.0(13) 2_545 .
Ga2 O3 Ga3 40.2(6) 2_546 .
O3 O3 Ga3 108.7(14) 5_556 .
La O3 Ga3 90.5(11) 2_545 .
O21 O3 Ga3 69.1(16) . .
Ga3 O3 Ga3 139.4(9) 1_455 .
Ga2 O3 Ga3 40.2(5) . .
Ga3 O3 Ga3 115.6(11) 2_545 .
O2 O3 Ga3 21.9(7) . .
O3 O3 Ga3 141.0(7) 2 .
O3 O3 Ga3 114.2(9) 2_556 .
O21 O3 Ga3 97.1(15) 6 .
Ga1 O3 Ga3 94.1(7) 1_556 .
Nb O3 Ga3 94.1(7) 1_556 .
O2 O3 Ga3 22.5(6) 6_556 .
O1 O3 Ga3 60.3(8) . .
La O3 Ga3 151.0(11) 4 .
O2 O3 Ga3 90.0(9) 5_666 .
O21 O3 Ga3 78.1(14) 2_556 .
O21 O3 Ga3 65.5(13) 5_655 .
Ga3 O3 Ga3 107.7(10) 4_664 .
La O3 Ga3 46.3(5) 1_556 .
Ga2 O3 Ga3 110.1(9) 1_445 .
La O3 Ga3 79.2(8) 4_665 .
O2 O3 Ga3 56.2(8) 6 .
O2 O3 Ga3 107.3(11) 5_665 .
O2 O3 Ga3 144.9(11) 1_455 .
Ga3 O3 Ga2 121.8(18) 2_546 2_545
Nb O3 Ga2 90.8(10) . 2_545
Ga1 O3 Ga2 90.8(10) . 2_545
La O3 Ga2 42.4(6) . 2_545
Ga3 O3 Ga2 144.1(15) 4_665 2_545
O3 O3 Ga2 56.2(12) 6 2_545
O2 O3 Ga2 104.5(16) 4_665 2_545
O2 O3 Ga2 106.3(15) 2_546 2_545
O2 O3 Ga2 88.7(14) 3_545 2_545
O3 O3 Ga2 127.4(7) 3 2_545
O3 O3 Ga2 116.5(13) 4 2_545
O3 O3 Ga2 148.9(6) 6_556 2_545
O21 O3 Ga2 83(2) 4 2_545
O1 O3 Ga2 43.4(9) 2_545 2_545
O21 O3 Ga2 93.9(17) 6_556 2_545
O21 O3 Ga2 82(2) 3_655 2_545
O3 O3 Ga2 64.8(9) 5 2_545
O21 O3 Ga2 90.4(17) 5_656 2_545
O2 O3 Ga2 13.5(7) 2_545 2_545
Ga2 O3 Ga2 75.4(9) 2_546 2_545
O3 O3 Ga2 141.0(10) 5_556 2_545
La O3 Ga2 45.5(5) 2_545 2_545
O21 O3 Ga2 114.8(17) . 2_545
Ga3 O3 Ga2 144.1(12) 1_455 2_545
Ga2 O3 Ga2 101.0(11) . 2_545
Ga3 O3 Ga2 40.3(4) 2_545 2_545
O2 O3 Ga2 76.8(10) . 2_545
O3 O3 Ga2 91.2(10) 2 2_545
O3 O3 Ga2 168.5(16) 2_556 2_545
O21 O3 Ga2 23.4(12) 6 2_545
Ga1 O3 Ga2 161.9(11) 1_556 2_545
Nb O3 Ga2 161.9(11) 1_556 2_545
O2 O3 Ga2 86.1(11) 6_556 2_545
O1 O3 Ga2 64.8(7) . 2_545
La O3 Ga2 87.7(7) 4 2_545
O2 O3 Ga2 145.6(12) 5_666 2_545
O21 O3 Ga2 131.8(16) 2_556 2_545
O21 O3 Ga2 23.7(12) 5_655 2_545
Ga3 O3 Ga2 65.1(4) 4_664 2_545
La O3 Ga2 119.9(12) 1_556 2_545
Ga2 O3 Ga2 94.0(8) 1_445 2_545
La O3 Ga2 93.4(7) 4_665 2_545
O2 O3 Ga2 21.9(5) 6 2_545
O2 O3 Ga2 86.5(7) 5_665 2_545
O2 O3 Ga2 132.2(10) 1_455 2_545
Ga3 O3 Ga2 76.5(8) . 2_545
Ga3 O3 O1 92.4(13) 2_546 1_556
Nb O3 O1 126.8(16) . 1_556
Ga1 O3 O1 126.8(16) . 1_556
La O3 O1 76.3(12) . 1_556
Ga3 O3 O1 45.7(7) 4_665 1_556
O3 O3 O1 109.2(19) 6 1_556
O2 O3 O1 35.6(12) 4_665 1_556
O2 O3 O1 65.8(13) 2_546 1_556
O2 O3 O1 130.7(14) 3_545 1_556
O3 O3 O1 82.7(15) 3 1_556
O3 O3 O1 126.9(11) 4 1_556
O3 O3 O1 36.1(10) 6_556 1_556
O21 O3 O1 114(2) 4 1_556
O1 O3 O1 90.3(13) 2_545 1_556
O21 O3 O1 87.6(17) 6_556 1_556
O21 O3 O1 35.0(17) 3_655 1_556
O3 O3 O1 162.6(11) 5 1_556
O21 O3 O1 37.9(16) 5_656 1_556
O2 O3 O1 129.1(17) 2_545 1_556
Ga2 O3 O1 70.6(8) 2_546 1_556
O3 O3 O1 87.1(14) 5_556 1_556
La O3 O1 130.6(13) 2_545 1_556
O21 O3 O1 36.8(15) . 1_556
Ga3 O3 O1 98.6(8) 1_455 1_556
Ga2 O3 O1 20.2(5) . 1_556
Ga3 O3 O1 146.2(13) 2_545 1_556
O2 O3 O1 39.6(8) . 1_556
O3 O3 O1 120.1(10) 2 1_556
O3 O3 O1 73.0(6) 2_556 1_556
O21 O3 O1 138.9(18) 6 1_556
Ga1 O3 O1 61.5(6) 1_556 1_556
Nb O3 O1 61.5(6) 1_556 1_556
O2 O3 O1 47.9(7) 6_556 1_556
O1 O3 O1 67.5(7) . 1_556
La O3 O1 155.3(11) 4 1_556
O2 O3 O1 47.2(6) 5_666 1_556
O21 O3 O1 37.8(12) 2_556 1_556
O21 O3 O1 97.5(16) 5_655 1_556
Ga3 O3 O1 108.5(10) 4_664 1_556
La O3 O1 30.6(4) 1_556 1_556
Ga2 O3 O1 121.1(8) 1_445 1_556
La O3 O1 61.8(7) 4_665 1_556
O2 O3 O1 94.2(11) 6 1_556
O2 O3 O1 92.3(10) 5_665 1_556
O2 O3 O1 101.7(10) 1_455 1_556
Ga3 O3 O1 43.3(5) . 1_556
Ga2 O3 O1 116.1(12) 2_545 1_556
Ga3 O3 O1 73.6(15) 2_546 1_445
Nb O3 O1 74.9(13) . 1_445
Ga1 O3 O1 74.9(13) . 1_445
La O3 O1 103.9(12) . 1_445
Ga3 O3 O1 148.6(18) 4_665 1_445
O3 O3 O1 87.8(17) 6 1_445
O2 O3 O1 162.5(16) 4_665 1_445
O2 O3 O1 93.3(16) 2_546 1_445
O2 O3 O1 33.0(12) 3_545 1_445
O3 O3 O1 116.7(16) 3 1_445
O3 O3 O1 63.0(18) 4 1_445
O3 O3 O1 136.2(19) 6_556 1_445
O21 O3 O1 45.4(18) 4 1_445
O1 O3 O1 73.5(9) 2_545 1_445
O21 O3 O1 71.2(18) 6_556 1_445
O21 O3 O1 133(2) 3_655 1_445
O3 O3 O1 39.1(9) 5 1_445
O21 O3 O1 121.7(17) 5_656 1_445
O2 O3 O1 51.6(11) 2_545 1_445
Ga2 O3 O1 88.2(10) 2_546 1_445
O3 O3 O1 85.1(16) 5_556 1_445
La O3 O1 30.7(4) 2_545 1_445
O21 O3 O1 165.0(16) . 1_445
Ga3 O3 O1 89.6(11) 1_455 1_445
Ga2 O3 O1 160.0(14) . 1_445
Ga3 O3 O1 47.2(7) 2_545 1_445
O2 O3 O1 134.0(14) . 1_445
O3 O3 O1 81.8(6) 2 1_445
O3 O3 O1 113.0(9) 2_556 1_445
O21 O3 O1 39.0(13) 6 1_445
Ga1 O3 O1 113.3(11) 1_556 1_445
Nb O3 O1 113.3(11) 1_556 1_445
O2 O3 O1 111.3(10) 6_556 1_445
O1 O3 O1 122.7(12) . 1_445
La O3 O1 31.3(3) 4 1_445
O2 O3 O1 146.8(15) 5_666 1_445
O21 O3 O1 160.5(19) 2_556 1_445
O21 O3 O1 84.4(14) 5_655 1_445
Ga3 O3 O1 90.5(8) 4_664 1_445
La O3 O1 128.9(10) 1_556 1_445
Ga2 O3 O1 42.0(6) 1_445 1_445
La O3 O1 137.9(9) 4_665 1_445
O2 O3 O1 82.2(7) 6 1_445
O2 O3 O1 108.9(10) 5_665 1_445
O2 O3 O1 93.2(11) 1_455 1_445
Ga3 O3 O1 121.2(10) . 1_445
Ga2 O3 O1 61.5(6) 2_545 1_445
O1 O3 O1 158.0(11) 1_556 1_445
Ga3 O3 O21 40.2(16) 2_546 1_445
Nb O3 O21 77.9(18) . 1_445
Ga1 O3 O21 77.9(18) . 1_445
La O3 O21 144.8(18) . 1_445
Ga3 O3 O21 110.8(17) 4_665 1_445
O3 O3 O21 116.7(17) 6 1_445
O2 O3 O21 151.8(18) 4_665 1_445
O2 O3 O21 76.3(17) 2_546 1_445
O2 O3 O21 20.2(15) 3_545 1_445
O3 O3 O21 96.4(19) 3 1_445
O3 O3 O21 37.6(19) 4 1_445
O3 O3 O21 96.7(15) 6_556 1_445
O21 O3 O21 42(3) 4 1_445
O1 O3 O21 99.8(15) 2_545 1_445
O21 O3 O21 60.6(13) 6_556 1_445
O21 O3 O21 144(2) 3_655 1_445
O3 O3 O21 61.5(19) 5 1_445
O21 O3 O21 120(2) 5_656 1_445
O2 O3 O21 93.5(17) 2_545 1_445
Ga2 O3 O21 93.8(13) 2_546 1_445
O3 O3 O21 44.5(16) 5_556 1_445
La O3 O21 62.8(13) 2_545 1_445
O21 O3 O21 141(2) . 1_445
Ga3 O3 O21 54.4(12) 1_455 1_445
Ga2 O3 O21 151.2(12) . 1_445
Ga3 O3 O21 82.8(14) 2_545 1_445
O2 O3 O21 155.1(15) . 1_445
O3 O3 O21 85.3(12) 2 1_445
O3 O3 O21 73.1(11) 2_556 1_445
O21 O3 O21 80.9(17) 6 1_445
Ga1 O3 O21 72.1(12) 1_556 1_445
Nb O3 O21 72.1(12) 1_556 1_445
O2 O3 O21 111.7(12) 6_556 1_445
O1 O3 O21 161.2(14) . 1_445
La O3 O21 27.9(11) 4 1_445
O2 O3 O21 109.0(15) 5_666 1_445
O21 O3 O21 124.0(11) 2_556 1_445
O21 O3 O21 126.3(18) 5_655 1_445
Ga3 O3 O21 114.1(14) 4_664 1_445
La O3 O21 104.4(12) 1_556 1_445
Ga2 O3 O21 23.8(11) 1_445 1_445
La O3 O21 145.9(15) 4_665 1_445
O2 O3 O21 122.3(13) 6 1_445
O2 O3 O21 119.3(15) 5_665 1_445
O2 O3 O21 67.6(13) 1_455 1_445
Ga3 O3 O21 133.4(12) . 1_445
Ga2 O3 O21 103.1(13) 2_545 1_445
O1 O3 O21 131.1(13) 1_556 1_445
O1 O3 O21 41.9(11) 1_445 1_445
Ga3 O3 O2 45.7(15) 2_546 6_456
Nb O3 O2 70.0(15) . 6_456
Ga1 O3 O2 70.0(15) . 6_456
La O3 O2 172.9(16) . 6_456
Ga3 O3 O2 71.4(11) 4_665 6_456
O3 O3 O2 118.2(7) 6 6_456
O2 O3 O2 112.3(15) 4_665 6_456
O2 O3 O2 82.5(14) 2_546 6_456
O2 O3 O2 58.2(16) 3_545 6_456
O3 O3 O2 62.5(13) 3 6_456
O3 O3 O2 27.4(6) 4 6_456
O3 O3 O2 68.1(8) 6_556 6_456
O21 O3 O2 74.0(19) 4 6_456
O1 O3 O2 134.3(13) 2_545 6_456
O21 O3 O2 80(2) 6_556 6_456
O21 O3 O2 135.9(19) 3_655 6_456
O3 O3 O2 79.7(18) 5 6_456
O21 O3 O2 119.1(15) 5_656 6_456
O2 O3 O2 127.3(15) 2_545 6_456
Ga2 O3 O2 113.3(10) 2_546 6_456
O3 O3 O2 29.8(11) 5_556 6_456
La O3 O2 102.3(11) 2_545 6_456
O21 O3 O2 101.0(15) . 6_456
Ga3 O3 O2 17.3(6) 1_455 6_456
Ga2 O3 O2 119.3(9) . 6_456
Ga3 O3 O2 106.0(12) 2_545 6_456
O2 O3 O2 143.1(8) . 6_456
O3 O3 O2 74.3(12) 2 6_456
O3 O3 O2 34.1(6) 2_556 6_456
O21 O3 O2 116.3(17) 6 6_456
Ga1 O3 O2 43.8(7) 1_556 6_456
Nb O3 O2 43.8(7) 1_556 6_456
O2 O3 O2 117.7(11) 6_556 6_456
O1 O3 O2 144.2(11) . 6_456
La O3 O2 52.1(8) 4 6_456
O2 O3 O2 69.6(9) 5_666 6_456
O21 O3 O2 84.7(13) 2_556 6_456
O21 O3 O2 157.6(15) 5_655 6_456
Ga3 O3 O2 110.2(11) 4_664 6_456
La O3 O2 90.5(8) 1_556 6_456
Ga2 O3 O2 57.2(7) 1_445 6_456
La O3 O2 112.5(10) 4_665 6_456
O2 O3 O2 161.2(12) 6 6_456
O2 O3 O2 99.6(10) 5_665 6_456
O2 O3 O2 36.9(11) 1_455 6_456
Ga3 O3 O2 136.6(8) . 6_456
Ga2 O3 O2 139.7(10) 2_545 6_456
O1 O3 O2 103.5(8) 1_556 6_456
O1 O3 O2 79.0(9) 1_445 6_456
O21 O3 O2 39.6(12) 1_445 6_456
Ga3 O3 La 113(2) 2_546 2
Nb O3 La 33.6(9) . 2
Ga1 O3 La 33.6(9) . 2
La O3 La 104.4(12) . 2
Ga3 O3 La 52.0(8) 4_665 2
O3 O3 La 58.6(12) 6 2
O2 O3 La 67.2(10) 4_665 2
O2 O3 La 139.7(14) 2_546 2
O2 O3 La 115.2(18) 3_545 2
O3 O3 La 14.4(4) 3 2
O3 O3 La 58.6(11) 4 2
O3 O3 La 87.0(14) 6_556 2
O21 O3 La 138(2) 4 2
O1 O3 La 154.9(13) 2_545 2
O21 O3 La 148(2) 6_556 2
O21 O3 La 115(2) 3_655 2
O3 O3 La 71.4(5) 5 2
O21 O3 La 131.0(18) 5_656 2
O2 O3 La 106.2(11) 2_545 2
Ga2 O3 La 164.3(12) 2_546 2
O3 O3 La 93.9(9) 5_556 2
La O3 La 135.0(11) 2_545 2
O21 O3 La 59.7(14) . 2
Ga3 O3 La 51.7(6) 1_455 2
Ga2 O3 La 88.2(8) . 2
Ga3 O3 La 82.2(7) 2_545 2
O2 O3 La 106.7(13) . 2
O3 O3 La 28.3(9) 2 2
O3 O3 La 56.7(11) 2_556 2
O21 O3 La 109.5(12) 6 2
Ga1 O3 La 84.1(8) 1_556 2
Nb O3 La 84.1(8) 1_556 2
O2 O3 La 141.4(10) 6_556 2
O1 O3 La 77.4(7) . 2
La O3 La 81.3(9) 4 2
O2 O3 La 51.3(8) 5_666 2
O21 O3 La 56.1(14) 2_556 2
O21 O3 La 102.8(13) 5_655 2
Ga3 O3 La 49.4(5) 4_664 2
La O3 La 114.8(9) 1_556 2
Ga2 O3 La 119.8(12) 1_445 2
La O3 La 49.7(5) 4_665 2
O2 O3 La 117.3(8) 6 2
O2 O3 La 31.7(7) 5_665 2
O2 O3 La 31.7(7) 1_455 2
Ga3 O3 La 127.3(10) . 2
Ga2 O3 La 113.9(6) 2_545 2
O1 O3 La 93.7(8) 1_556 2
O1 O3 La 107.3(9) 1_445 2
O21 O3 La 96.1(13) 1_445 2
O2 O3 La 68.5(8) 6_456 2
Ga3 O3 O2 56.6(14) 2_546 5_656
Nb O3 O2 154.7(19) . 5_656
Ga1 O3 O2 154.7(19) . 5_656
La O3 O2 84.6(15) . 5_656
Ga3 O3 O2 116.1(11) 4_665 5_656
O3 O3 O2 134.5(14) 6 5_656
O2 O3 O2 109.1(15) 4_665 5_656
O2 O3 O2 26.5(8) 2_546 5_656
O2 O3 O2 64.6(11) 3_545 5_656
O3 O3 O2 152.0(7) 3 5_656
O3 O3 O2 118(2) 4 5_656
O3 O3 O2 79.8(13) 6_556 5_656
O21 O3 O2 41.4(18) 4 5_656
O1 O3 O2 37.8(11) 2_545 5_656
O21 O3 O2 22.7(17) 6_556 5_656
O21 O3 O2 64(2) 3_655 5_656
O3 O3 O2 118.2(9) 5 5_656
O21 O3 O2 43.5(16) 5_656 5_656
O2 O3 O2 87.6(12) 2_545 5_656
Ga2 O3 O2 12.4(6) 2_546 5_656
O3 O3 O2 74.7(8) 5_556 5_656
La O3 O2 55.5(9) 2_545 5_656
O21 O3 O2 114.4(18) . 5_656
Ga3 O3 O2 118.0(10) 1_455 5_656
Ga2 O3 O2 87.6(10) . 5_656
Ga3 O3 O2 110.8(12) 2_545 5_656
O2 O3 O2 74.1(12) . 5_656
O3 O3 O2 161.8(9) 2 5_656
O3 O3 O2 109.9(11) 2_556 5_656
O21 O3 O2 83.6(15) 6 5_656
Ga1 O3 O2 82.2(7) 1_556 5_656
Nb O3 O2 82.2(7) 1_556 5_656
O2 O3 O2 33.1(7) 6_556 5_656
O1 O3 O2 109.0(13) . 5_656
La O3 O2 101.5(10) 4 5_656
O2 O3 O2 116.5(11) 5_666 5_656
O21 O3 O2 114.2(15) 2_556 5_656
O21 O3 O2 89.4(16) 5_655 5_656
Ga3 O3 O2 143.7(13) 4_664 5_656
La O3 O2 53.5(7) 1_556 5_656
Ga2 O3 O2 57.9(7) 1_445 5_656
La O3 O2 131.4(13) 4_665 5_656
O2 O3 O2 74.8(8) 6 5_656
O2 O3 O2 157.6(16) 5_665 5_656
O2 O3 O2 138.7(10) 1_455 5_656
Ga3 O3 O2 52.3(7) . 5_656
Ga2 O3 O2 79.8(10) 2_545 5_656
O1 O3 O2 78.2(8) 1_556 5_656
O1 O3 O2 80.0(9) 1_445 5_656
O21 O3 O2 81.4(12) 1_445 5_656
O2 O3 O2 102.3(12) 6_456 5_656
La O3 O2 166.2(9) 2 5_656
Ga3 O3 Ga3 114(2) 2_546 1_454
Nb O3 Ga3 13.3(7) . 1_454
Ga1 O3 Ga3 13.3(7) . 1_454
La O3 Ga3 98.4(9) . 1_454
Ga3 O3 Ga3 98.1(13) 4_665 1_454
O3 O3 Ga3 43.9(6) 6 1_454
O2 O3 Ga3 104.2(13) 4_665 1_454
O2 O3 Ga3 151.9(19) 2_546 1_454
O2 O3 Ga3 86.2(14) 3_545 1_454
O3 O3 Ga3 59.5(7) 3 1_454
O3 O3 Ga3 50.6(4) 4 1_454
O3 O3 Ga3 129.9(12) 6_556 1_454
O21 O3 Ga3 107(2) 4 1_454
O1 O3 Ga3 120.1(11) 2_545 1_454
O21 O3 Ga3 133(2) 6_556 1_454
O21 O3 Ga3 139.6(18) 3_655 1_454
O3 O3 Ga3 25.7(5) 5 1_454
O21 O3 Ga3 163.0(19) 5_656 1_454
O2 O3 Ga3 66.7(9) 2_545 1_454
Ga2 O3 Ga3 149.0(11) 2_546 1_454
O3 O3 Ga3 105.7(18) 5_556 1_454
La O3 Ga3 89.0(7) 2_545 1_454
O21 O3 Ga3 100.9(14) . 1_454
Ga3 O3 Ga3 69.1(8) 1_455 1_454
Ga2 O3 Ga3 124.8(10) . 1_454
Ga3 O3 Ga3 39.4(4) 2_545 1_454
O2 O3 Ga3 127.6(12) . 1_454
O3 O3 Ga3 18.1(6) 2 1_454
O3 O3 Ga3 89.8(14) 2_556 1_454
O21 O3 Ga3 65.6(12) 6 1_454
Ga1 O3 Ga3 115.7(12) 1_556 1_454
Nb O3 Ga3 115.7(12) 1_556 1_454
O2 O3 Ga3 164.4(12) 6_556 1_454
O1 O3 Ga3 87.5(7) . 1_454
La O3 Ga3 49.1(5) 4 1_454
O2 O3 Ga3 97.3(11) 5_666 1_454
O21 O3 Ga3 101.7(16) 2_556 1_454
O21 O3 Ga3 82.4(12) 5_655 1_454
Ga3 O3 Ga3 39.0(3) 4_664 1_454
La O3 Ga3 160.1(11) 1_556 1_454
Ga2 O3 Ga3 95.1(9) 1_445 1_454
La O3 Ga3 78.7(6) 4_665 1_454
O2 O3 Ga3 94.4(8) 6 1_454
O2 O3 Ga3 47.3(7) 5_665 1_454
O2 O3 Ga3 53.4(8) 1_455 1_454
Ga3 O3 Ga3 145.5(9) . 1_454
Ga2 O3 Ga3 78.7(4) 2_545 1_454
O1 O3 Ga3 137.7(10) 1_556 1_454
O1 O3 Ga3 64.3(6) 1_445 1_454
O21 O3 Ga3 75.7(13) 1_445 1_454
O2 O3 Ga3 76.9(9) 6_456 1_454
La O3 Ga3 46.2(4) 2 1_454
O2 O3 Ga3 143.9(11) 5_656 1_454
Ga3 O3 O21 106.9(18) 2_546 4_554
Nb O3 O21 68.6(13) . 4_554
Ga1 O3 O21 68.6(13) . 4_554
La O3 O21 73.4(13) . 4_554
Ga3 O3 O21 151.6(14) 4_665 4_554
O3 O3 O21 57.9(19) 6 4_554
O2 O3 O21 128.8(17) 4_665 4_554
O2 O3 O21 115.0(16) 2_546 4_554
O2 O3 O21 66.7(16) 3_545 4_554
O3 O3 O21 114.4(12) 3 4_554
O3 O3 O21 83.9(17) 4 4_554
O3 O3 O21 169(2) 6_556 4_554
O21 O3 O21 72.8(17) 4 4_554
O1 O3 O21 65.7(13) 2_545 4_554
O21 O3 O21 95(2) 6_556 4_554
O21 O3 O21 114(3) 3_655 4_554
O3 O3 O21 34.4(11) 5 4_554
O21 O3 O21 119.2(15) 5_656 4_554
O2 O3 O21 19.9(12) 2_545 4_554
Ga2 O3 O21 93.9(12) 2_546 4_554
O3 O3 O21 119(2) 5_556 4_554
La O3 O21 38.2(9) 2_545 4_554
O21 O3 O21 136(2) . 4_554
Ga3 O3 O21 111.9(15) 1_455 4_554
Ga2 O3 O21 132.2(15) . 4_554
Ga3 O3 O21 19.1(9) 2_545 4_554
O2 O3 O21 109.4(15) . 4_554
O3 O3 O21 72.4(11) 2 4_554
O3 O3 O21 137.6(17) 2_556 4_554
O21 O3 O21 11.1(17) 6 4_554
Ga1 O3 O21 147.1(15) 1_556 4_554
Nb O3 O21 147.1(15) 1_556 4_554
O2 O3 O21 112.0(14) 6_556 4_554
O1 O3 O21 88.7(12) . 4_554
La O3 O21 55.3(11) 4 4_554
O2 O3 O21 151.3(14) 5_666 4_554
O21 O3 O21 148.4(11) 2_556 4_554
O21 O3 O21 52.4(7) 5_655 4_554
Ga3 O3 O21 63.4(9) 4_664 4_554
La O3 O21 144.4(14) 1_556 4_554
Ga2 O3 O21 74.9(11) 1_445 4_554
La O3 O21 107.8(10) 4_665 4_554
O2 O3 O21 54.7(12) 6 4_554
O2 O3 O21 85.7(11) 5_665 4_554
O2 O3 O21 104.8(14) 1_455 4_554
Ga3 O3 O21 108.0(14) . 4_554
Ga2 O3 O21 32.8(10) 2_545 4_554
O1 O3 O21 148.9(16) 1_556 4_554
O1 O3 O21 34.1(11) 1_445 4_554
O21 O3 O21 75.0(15) 1_445 4_554
O2 O3 O21 107.4(14) 6_456 4_554
La O3 O21 100.4(10) 2 4_554
O2 O3 O21 92.1(11) 5_656 4_554
Ga3 O3 O21 55.3(9) 1_454 4_554
Ga3 O3 O3 42.1(13) 2_546 1_556
Nb O3 O3 127.3(12) . 1_556
Ga1 O3 O3 127.3(12) . 1_556
La O3 O3 120.6(9) . 1_556
Ga3 O3 O3 59.4(8) 4_665 1_556
O3 O3 O3 155.5(18) 6 1_556
O2 O3 O3 82.1(12) 4_665 1_556
O2 O3 O3 35.8(12) 2_546 1_556
O2 O3 O3 82.5(12) 3_545 1_556
O3 O3 O3 90.000(1) 3 1_556
O3 O3 O3 90.000(5) 4 1_556
O3 O3 O3 22.7(17) 6_556 1_556
O21 O3 O3 73.9(18) 4 1_556
O1 O3 O3 97.6(10) 2_545 1_556
O21 O3 O3 53.3(16) 6_556 1_556
O21 O3 O3 74.7(16) 3_655 1_556
O3 O3 O3 140.0(16) 5 1_556
O21 O3 O3 56.7(15) 5_656 1_556
O2 O3 O3 149.5(10) 2_545 1_556
Ga2 O3 O3 65.5(6) 2_546 1_556
O3 O3 O3 37.6(16) 5_556 1_556
La O3 O3 109.9(5) 2_545 1_556
O21 O3 O3 77.1(14) . 1_556
Ga3 O3 O3 68.7(5) 1_455 1_556
Ga2 O3 O3 71.2(5) . 1_556
Ga3 O3 O3 162.3(7) 2_545 1_556
O2 O3 O3 84.7(8) . 1_556
O3 O3 O3 127.7(12) 2 1_556
O3 O3 O3 50.0(11) 2_556 1_556
O21 O3 O3 142.8(12) 6 1_556
Ga1 O3 O3 22.5(7) 1_556 1_556
Nb O3 O3 22.5(7) 1_556 1_556
O2 O3 O3 57.7(8) 6_556 1_556
O1 O3 O3 118.4(7) . 1_556
La O3 O3 106.7(4) 4 1_556
O2 O3 O3 59.0(7) 5_666 1_556
O21 O3 O3 64.9(13) 2_556 1_556
O21 O3 O3 139.3(13) 5_655 1_556
Ga3 O3 O3 149.2(5) 4_664 1_556
La O3 O3 28.0(7) 1_556 1_556
Ga2 O3 O3 73.4(4) 1_445 1_556
La O3 O3 105.3(4) 4_665 1_556
O2 O3 O3 127.8(8) 6 1_556
O2 O3 O3 126.3(7) 5_665 1_556
O2 O3 O3 85.6(7) 1_455 1_556
Ga3 O3 O3 73.9(4) . 1_556
Ga2 O3 O3 141.0(5) 2_545 1_556
O1 O3 O3 51.0(6) 1_556 1_556
O1 O3 O3 115.4(6) 1_445 1_556
O21 O3 O3 80.2(11) 1_445 1_556
O2 O3 O3 62.6(7) 6_456 1_556
La O3 O3 104.2(4) 2 1_556
O2 O3 O3 62.0(7) 5_656 1_556
Ga3 O3 O3 137.8(5) 1_454 1_556
O21 O3 O3 146.6(9) 4_554 1_556
Ga3 O3 O3 137.9(13) 2_546 1_554
Nb O3 O3 52.7(12) . 1_554
Ga1 O3 O3 52.7(12) . 1_554
La O3 O3 59.4(9) . 1_554
Ga3 O3 O3 120.6(8) 4_665 1_554
O3 O3 O3 24.5(18) 6 1_554
O2 O3 O3 97.9(12) 4_665 1_554
O2 O3 O3 144.2(12) 2_546 1_554
O2 O3 O3 97.5(12) 3_545 1_554
O3 O3 O3 90.0 3 1_554
O3 O3 O3 89.999(4) 4 1_554
O3 O3 O3 157.3(17) 6_556 1_554
O21 O3 O3 106.1(17) 4 1_554
O1 O3 O3 82.4(10) 2_545 1_554
O21 O3 O3 126.7(16) 6_556 1_554
O21 O3 O3 105.3(16) 3_655 1_554
O3 O3 O3 40.0(17) 5 1_554
O21 O3 O3 123.3(15) 5_656 1_554
O2 O3 O3 30.5(10) 2_545 1_554
Ga2 O3 O3 114.5(6) 2_546 1_554
O3 O3 O3 142.4(16) 5_556 1_554
La O3 O3 70.1(5) 2_545 1_554
O21 O3 O3 102.9(14) . 1_554
Ga3 O3 O3 111.3(5) 1_455 1_554
Ga2 O3 O3 108.8(5) . 1_554
Ga3 O3 O3 17.7(7) 2_545 1_554
O2 O3 O3 95.3(8) . 1_554
O3 O3 O3 52.3(12) 2 1_554
O3 O3 O3 130.0(11) 2_556 1_554
O21 O3 O3 37.2(12) 6 1_554
Ga1 O3 O3 157.5(7) 1_556 1_554
Nb O3 O3 157.5(7) 1_556 1_554
O2 O3 O3 122.3(8) 6_556 1_554
O1 O3 O3 61.6(7) . 1_554
La O3 O3 73.3(4) 4 1_554
O2 O3 O3 121.0(7) 5_666 1_554
O21 O3 O3 115.1(13) 2_556 1_554
O21 O3 O3 40.7(13) 5_655 1_554
Ga3 O3 O3 30.8(5) 4_664 1_554
La O3 O3 152.0(7) 1_556 1_554
Ga2 O3 O3 106.6(4) 1_445 1_554
La O3 O3 74.7(4) 4_665 1_554
O2 O3 O3 52.2(8) 6 1_554
O2 O3 O3 53.7(7) 5_665 1_554
O2 O3 O3 94.4(7) 1_455 1_554
Ga3 O3 O3 106.1(4) . 1_554
Ga2 O3 O3 39.0(5) 2_545 1_554
O1 O3 O3 129.0(6) 1_556 1_554
O1 O3 O3 64.6(6) 1_445 1_554
O21 O3 O3 99.8(11) 1_445 1_554
O2 O3 O3 117.4(7) 6_456 1_554
La O3 O3 75.8(4) 2 1_554
O2 O3 O3 118.0(7) 5_656 1_554
Ga3 O3 O3 42.2(5) 1_454 1_554
O21 O3 O3 33.4(9) 4_554 1_554
O3 O3 O3 179.999(6) 1_556 1_554
Ga3 O3 O21 153(2) 2_546 3_654
Nb O3 O21 81.4(14) . 3_654
Ga1 O3 O21 81.4(14) . 3_654
La O3 O21 24.7(9) . 3_654
Ga3 O3 O21 112.0(17) 4_665 3_654
O3 O3 O21 34.2(11) 6 3_654
O2 O3 O21 74.8(18) 4_665 3_654
O2 O3 O21 124.8(19) 2_546 3_654
O2 O3 O21 119.8(17) 3_545 3_654
O3 O3 O21 101.2(17) 3 3_654
O3 O3 O21 124.2(10) 4 3_654
O3 O3 O21 133.0(19) 6_556 3_654
O21 O3 O21 115(3) 4 3_654
O1 O3 O21 64.3(14) 2_545 3_654
O21 O3 O21 121.0(16) 6_556 3_654
O21 O3 O21 70.5(16) 3_655 3_654
O3 O3 O21 74.5(16) 5 3_654
O21 O3 O21 90(2) 5_656 3_654
O2 O3 O21 37.8(14) 2_545 3_654
Ga2 O3 O21 92.3(14) 2_546 3_654
O3 O3 O21 173.3(14) 5_556 3_654
La O3 O21 77.9(12) 2_545 3_654
O21 O3 O21 84.0(19) . 3_654
Ga3 O3 O21 139.7(15) 1_455 3_654
Ga2 O3 O21 78.1(12) . 3_654
Ga3 O3 O21 49.2(10) 2_545 3_654
O2 O3 O21 60.7(13) . 3_654
O3 O3 O21 77.9(12) 2 3_654
O3 O3 O21 144.1(17) 2_556 3_654
O21 O3 O21 50.6(5) 6 3_654
Ga1 O3 O21 157.8(15) 1_556 3_654
Nb O3 O21 157.8(15) 1_556 3_654
O2 O3 O21 91.2(14) 6_556 3_654
O1 O3 O21 34.1(11) . 3_654
La O3 O21 106.7(11) 4 3_654
O2 O3 O21 113.5(15) 5_666 3_654
O21 O3 O21 100.5(18) 2_556 3_654
O21 O3 O21 12.3(18) 5_655 3_654
Ga3 O3 O21 43.0(10) 4_664 3_654
La O3 O21 117.2(14) 1_556 3_654
Ga2 O3 O21 126.0(14) 1_445 3_654
La O3 O21 61.1(11) 4_665 3_654
O2 O3 O21 26.7(10) 6 3_654
O2 O3 O21 59.4(12) 5_665 3_654
O2 O3 O21 119.3(14) 1_455 3_654
Ga3 O3 O21 72.1(11) . 3_654
Ga2 O3 O21 32.4(10) 2_545 3_654
O1 O3 O21 97.5(13) 1_556 3_654
O1 O3 O21 88.9(12) 1_445 3_654
O21 O3 O21 130.1(17) 1_445 3_654
O2 O3 O21 151.0(14) 6_456 3_654
La O3 O21 90.6(12) 2 3_654
O2 O3 O21 101.4(14) 5_656 3_654
Ga3 O3 O21 74.1(9) 1_454 3_654
O21 O3 O21 55.2(19) 4_554 3_654
O3 O3 O21 145.2(10) 1_556 3_654
O3 O3 O21 34.8(10) 1_554 3_654
Ga3 O3 O21 157(3) 2_546 2
Nb O3 O21 52.4(14) . 2
Ga1 O3 O21 52.4(14) . 2
La O3 O21 60.6(12) . 2
Ga3 O3 O21 71.4(13) 4_665 2
O3 O3 O21 25.9(17) 6 2
O2 O3 O21 52.0(13) 4_665 2
O2 O3 O21 152(2) 2_546 2
O2 O3 O21 141.0(19) 3_545 2
O3 O3 O21 53.0(15) 3 2
O3 O3 O21 96.6(15) 4 2
O3 O3 O21 107(2) 6_556 2
O21 O3 O21 156.4(14) 4 2
O1 O3 O21 111.5(16) 2_545 2
O21 O3 O21 167.5(19) 6_556 2
O21 O3 O21 86.0(18) 3_655 2
O3 O3 O21 75.6(13) 5 2
O21 O3 O21 110(2) 5_656 2
O2 O3 O21 76.7(13) 2_545 2
Ga2 O3 O21 132.7(17) 2_546 2
O3 O3 O21 137.1(12) 5_556 2
La O3 O21 119.6(11) 2_545 2
O21 O3 O21 54(2) . 2
Ga3 O3 O21 95.8(14) 1_455 2
Ga2 O3 O21 70.3(11) . 2
Ga3 O3 O21 66.2(10) 2_545 2
O2 O3 O21 74.4(13) . 2
O3 O3 O21 45.2(11) 2 2
O3 O3 O21 96.1(16) 2_556 2
O21 O3 O21 86.6(18) 6 2
Ga1 O3 O21 118.8(14) 1_556 2
Nb O3 O21 118.8(14) 1_556 2
O2 O3 O21 118.0(15) 6_556 2
O1 O3 O21 36.2(10) . 2
La O3 O21 104.6(12) 4 2
O2 O3 O21 72.1(13) 5_666 2
O21 O3 O21 64.7(13) 2_556 2
O21 O3 O21 60(2) 5_655 2
Ga3 O3 O21 21.4(9) 4_664 2
La O3 O21 118.2(13) 1_556 2
Ga2 O3 O21 150.3(14) 1_445 2
La O3 O21 26.0(9) 4_665 2
O2 O3 O21 74.3(12) 6 2
O2 O3 O21 12.9(11) 5_665 2
O2 O3 O21 75.5(14) 1_455 2
Ga3 O3 O21 95.8(13) . 2
Ga2 O3 O21 77.9(11) 2_545 2
O1 O3 O21 87.5(12) 1_556 2
O1 O3 O21 112.0(11) 1_445 2
O21 O3 O21 130.2(11) 1_445 2
O2 O3 O21 112.4(15) 6_456 2
La O3 O21 44.1(11) 2 2
O2 O3 O21 144.7(17) 5_656 2
Ga3 O3 O21 55.5(10) 1_454 2
O21 O3 O21 83.7(13) 4_554 2
O3 O3 O21 129.6(10) 1_556 2
O3 O3 O21 50.4(10) 1_554 2
O21 O3 O21 48.4(7) 3_654 2
Ga3 O3 O21 69.1(18) 2_546 2_546
Nb O3 O21 157.9(17) . 2_546
Ga1 O3 O21 157.9(17) . 2_546
La O3 O21 72.1(14) . 2_546
Ga3 O3 O21 117.0(14) 4_665 2_546
O3 O3 O21 123.7(12) 6 2_546
O2 O3 O21 101.3(17) 4_665 2_546
O2 O3 O21 35.9(14) 2_546 2_546
O2 O3 O21 74.8(17) 3_545 2_546
O3 O3 O21 155.7(14) 3 2_546
O3 O3 O21 130(2) 4 2_546
O3 O3 O21 83.9(14) 6_556 2_546
O21 O3 O21 51.6(17) 4 2_546
O1 O3 O21 28.3(12) 2_545 2_546
O21 O3 O21 35.4(18) 6_556 2_546
O21 O3 O21 54.1(19) 3_655 2_546
O3 O3 O21 120.3(9) 5 2_546
O21 O3 O21 36.9(16) 5_656 2_546
O2 O3 O21 81.3(15) 2_545 2_546
Ga2 O3 O21 4.2(10) 2_546 2_546
O3 O3 O21 86.7(11) 5_556 2_546
La O3 O21 56.7(11) 2_545 2_546
O21 O3 O21 108.4(18) . 2_546
Ga3 O3 O21 130.1(13) 1_455 2_546
Ga2 O3 O21 80.1(11) . 2_546
Ga3 O3 O21 107.0(13) 2_545 2_546
O2 O3 O21 63.3(12) . 2_546
O3 O3 O21 161.9(16) 2 2_546
O3 O3 O21 119.0(15) 2_556 2_546
O21 O3 O21 79.9(9) 6 2_546
Ga1 O3 O21 91.0(11) 1_556 2_546
Nb O3 O21 91.0(11) 1_556 2_546
O2 O3 O21 26.6(9) 6_556 2_546
O1 O3 O21 96.5(13) . 2_546
La O3 O21 110.1(13) 4 2_546
O2 O3 O21 117.9(12) 5_666 2_546
O21 O3 O21 112.0(19) 2_556 2_546
O21 O3 O21 78.1(9) 5_655 2_546
Ga3 O3 O21 132.8(14) 4_664 2_546
La O3 O21 54.8(10) 1_556 2_546
Ga2 O3 O21 69.0(11) 1_445 2_546
La O3 O21 120.9(14) 4_665 2_546
O2 O3 O21 63.6(12) 6 2_546
O2 O3 O21 145.0(16) 5_665 2_546
O2 O3 O21 150.8(15) 1_455 2_546
Ga3 O3 O21 41.9(9) . 2_546
Ga2 O3 O21 71.6(11) 2_545 2_546
O1 O3 O21 74.3(10) 1_556 2_546
O1 O3 O21 84.8(11) 1_445 2_546
O21 O3 O21 92.8(16) 1_445 2_546
O2 O3 O21 114.9(12) 6_456 2_546
La O3 O21 168.0(13) 2 2_546
O2 O3 O21 12.7(10) 5_656 2_546
Ga3 O3 O21 144.8(12) 1_454 2_546
O21 O3 O21 89.7(14) 4_554 2_546
O3 O3 O21 69.4(10) 1_556 2_546
O3 O3 O21 110.6(10) 1_554 2_546
O21 O3 O21 89.8(16) 3_654 2_546
O21 O3 O21 132(2) 2 2_546
Ga3 O3 La 26.8(12) 2_546 2_546
Nb O3 La 137.6(19) . 2_546
Ga1 O3 La 137.6(19) . 2_546
La O3 La 114.6(15) . 2_546
Ga3 O3 La 100.4(8) 4_665 2_546
O3 O3 La 162(2) 6 2_546
O2 O3 La 115.8(14) 4_665 2_546
O2 O3 La 15.7(11) 2_546 2_546
O2 O3 La 51.2(12) 3_545 2_546
O3 O3 La 125.7(8) 3 2_546
O3 O3 La 91.8(15) 4 2_546
O3 O3 La 63.4(14) 6_556 2_546
O21 O3 La 34.7(16) 4 2_546
O1 O3 La 67.6(11) 2_545 2_546
O21 O3 La 12.6(15) 6_556 2_546
O21 O3 La 83.2(18) 3_655 2_546
O3 O3 La 116.7(16) 5 2_546
O21 O3 La 59.3(15) 5_656 2_546
O2 O3 La 110.2(13) 2_545 2_546
Ga2 O3 La 41.1(4) 2_546 2_546
O3 O3 La 44.1(5) 5_556 2_546
La O3 La 68.8(7) 2_545 2_546
O21 O3 La 114.7(15) . 2_546
Ga3 O3 La 87.3(7) 1_455 2_546
Ga2 O3 La 97.4(8) . 2_546
Ga3 O3 La 124.5(10) 2_545 2_546
O2 O3 La 95.1(11) . 2_546
O3 O3 La 144.2(12) 2 2_546
O3 O3 La 81.6(8) 2_556 2_546
O21 O3 La 101.8(14) 6 2_546
Ga1 O3 La 55.9(4) 1_556 2_546
Nb O3 La 55.9(4) 1_556 2_546
O2 O3 La 51.9(6) 6_556 2_546
O1 O3 La 134.8(12) . 2_546
La O3 La 87.2(8) 4 2_546
O2 O3 La 100.0(8) 5_666 2_546
O21 O3 La 105.3(13) 2_556 2_546
O21 O3 La 119.7(15) 5_655 2_546
Ga3 O3 La 169.6(10) 4_664 2_546
La O3 La 49.6(4) 1_556 2_546
Ga2 O3 La 41.9(4) 1_445 2_546
La O3 La 142.0(9) 4_665 2_546
O2 O3 La 105.1(10) 6 2_546
O2 O3 La 167.0(11) 5_665 2_546
O2 O3 La 108.1(10) 1_455 2_546
Ga3 O3 La 74.4(6) . 2_546
Ga2 O3 La 106.3(9) 2_545 2_546
O1 O3 La 80.2(6) 1_556 2_546
O1 O3 La 79.9(8) 1_445 2_546
O21 O3 La 60.8(11) 1_445 2_546
O2 O3 La 72.2(7) 6_456 2_546
La O3 La 137.5(10) 2 2_546
O2 O3 La 30.7(6) 5_656 2_546
Ga3 O3 La 136.2(11) 1_454 2_546
O21 O3 La 106.2(10) 4_554 2_546
O3 O3 La 41.1(4) 1_556 2_546
O3 O3 La 138.9(4) 1_554 2_546
O21 O3 La 131.8(15) 3_654 2_546
O21 O3 La 167.7(13) 2 2_546
O21 O3 La 42.9(10) 2_546 2_546
Ga3 O3 O3 105.4(15) 2_546 4_655
Nb O3 O3 140.2(15) . 4_655
Ga1 O3 O3 140.2(15) . 4_655
La O3 O3 36.4(12) . 4_655
Ga3 O3 O3 107.0(19) 4_665 4_655
O3 O3 O3 92.1(3) 6 4_655
O2 O3 O3 73.5(19) 4_665 4_655
O2 O3 O3 67.2(10) 2_546 4_655
O2 O3 O3 108.3(16) 3_545 4_655
O3 O3 O3 135(3) 3 4_655
O3 O3 O3 165(3) 4 4_655
O3 O3 O3 92.0(3) 6_556 4_655
O21 O3 O3 86.5(19) 4 4_655
O1 O3 O3 30.9(2) 2_545 4_655
O21 O3 O3 72.7(16) 6_556 4_655
O21 O3 O3 29(2) 3_655 4_655
O3 O3 O3 121.7(9) 5 4_655
O21 O3 O3 34.0(15) 5_656 4_655
O2 O3 O3 70.4(9) 2_545 4_655
Ga2 O3 O3 38.0(4) 2_546 4_655
O3 O3 O3 120.0(9) 5_556 4_655
La O3 O3 73.6(6) 2_545 4_655
O21 O3 O3 84(2) . 4_655
Ga3 O3 O3 158.3(7) 1_455 4_655
Ga2 O3 O3 56.4(12) . 4_655
Ga3 O3 O3 96.9(7) 2_545 4_655
O2 O3 O3 31.8(11) . 4_655
O3 O3 O3 135.9(11) 2 4_655
O3 O3 O3 134.0(11) 2_556 4_655
O21 O3 O3 77.1(12) 6 4_655
Ga1 O3 O3 111.6(8) 1_556 4_655
Nb O3 O3 111.6(8) 1_556 4_655
O2 O3 O3 32.7(8) 6_556 4_655
O1 O3 O3 59.1(12) . 4_655
La O3 O3 135.1(11) 4 4_655
O2 O3 O3 108.8(15) 5_666 4_655
O21 O3 O3 95.6(19) 2_556 4_655
O21 O3 O3 49.7(13) 5_655 4_655
Ga3 O3 O3 100.0(11) 4_664 4_655
La O3 O3 64.0(8) 1_556 4_655
Ga2 O3 O3 104.7(9) 1_445 4_655
La O3 O3 86.0(14) 4_665 4_655
O2 O3 O3 38.1(7) 6 4_655
O2 O3 O3 107.6(14) 5_665 4_655
O2 O3 O3 162.7(16) 1_455 4_655
Ga3 O3 O3 20.0(6) . 4_655
Ga2 O3 O3 57.0(4) 2_545 4_655
O1 O3 O3 63.0(11) 1_556 4_655
O1 O3 O3 103.8(8) 1_445 4_655
O21 O3 O3 128.1(14) 1_445 4_655
O2 O3 O3 149.7(7) 6_456 4_655
La O3 O3 135.5(15) 2 4_655
O2 O3 O3 50.0(7) 5_656 4_655
Ga3 O3 O3 132.0(6) 1_454 4_655
O21 O3 O3 88.0(11) 4_554 4_655
O3 O3 O3 90.0 1_556 4_655
O3 O3 O3 90.0 1_554 4_655
O21 O3 O3 58.8(11) 3_654 4_655
O21 O3 O3 94.8(16) 2 4_655
O21 O3 O3 37.5(9) 2_546 4_655
La O3 O3 78.6(5) 2_546 4_655
Ga3 O3 O3 66.4(17) 2_546 3_545
Nb O3 O3 124.4(17) . 3_545
Ga1 O3 O3 124.4(17) . 3_545
La O3 O3 82.1(10) . 3_545
Ga3 O3 O3 147.9(9) 4_665 3_545
O3 O3 O3 112.1(15) 6 3_545
O2 O3 O3 132.8(19) 4_665 3_545
O2 O3 O3 55.0(12) 2_546 3_545
O2 O3 O3 48.9(16) 3_545 3_545
O3 O3 O3 165(3) 3 3_545
O3 O3 O3 105(3) 4 3_545
O3 O3 O3 110.5(14) 6_556 3_545
O21 O3 O3 30.6(19) 4 3_545
O1 O3 O3 30.9(2) 2_545 3_545
O21 O3 O3 37.5(16) 6_556 3_545
O21 O3 O3 85(2) 3_655 3_545
O3 O3 O3 86.7(7) 5 3_545
O21 O3 O3 71.2(16) 5_656 3_545
O2 O3 O3 60.2(10) 2_545 3_545
Ga2 O3 O3 38.0(4) 2_546 3_545
O3 O3 O3 86.9(7) 5_556 3_545
La O3 O3 23.3(6) 2_545 3_545
O21 O3 O3 141.7(19) . 3_545
Ga3 O3 O3 121.6(15) 1_455 3_545
Ga2 O3 O3 112.9(12) . 3_545
Ga3 O3 O3 79.5(8) 2_545 3_545
O2 O3 O3 91.4(11) . 3_545
O3 O3 O3 130.3(8) 2 3_545
O3 O3 O3 128.8(8) 2_556 3_545
O21 O3 O3 53.3(12) 6 3_545
Ga1 O3 O3 105.7(8) 1_556 3_545
Nb O3 O3 105.7(8) 1_556 3_545
O2 O3 O3 60.9(7) 6_556 3_545
O1 O3 O3 111.2(11) . 3_545
La O3 O3 78.2(12) 4 3_545
O2 O3 O3 148.1(8) 5_666 3_545
O21 O3 O3 146.0(16) 2_556 3_545
O21 O3 O3 75.4(12) 5_655 3_545
Ga3 O3 O3 120.2(5) 4_664 3_545
La O3 O3 85.7(6) 1_556 3_545
Ga2 O3 O3 47.6(9) 1_445 3_545
La O3 O3 142.9(13) 4_665 3_545
O2 O3 O3 62.9(7) 6 3_545
O2 O3 O3 142.9(7) 5_665 3_545
O2 O3 O3 136.6(17) 1_455 3_545
Ga3 O3 O3 72.8(7) . 3_545
Ga2 O3 O3 57.0(4) 2_545 3_545
O1 O3 O3 108.6(9) 1_556 3_545
O1 O3 O3 50.6(9) 1_445 3_545
O21 O3 O3 69.1(14) 1_445 3_545
O2 O3 O3 104.6(12) 6_456 3_545
La O3 O3 157.7(12) 2 3_545
O2 O3 O3 32.2(6) 5_656 3_545
Ga3 O3 O3 112.2(9) 1_454 3_545
O21 O3 O3 60.5(9) 4_554 3_545
O3 O3 O3 90.000(2) 1_556 3_545
O3 O3 O3 90.000(2) 1_554 3_545
O21 O3 O3 87.1(12) 3_654 3_545
O21 O3 O3 134.8(12) 2 3_545
O21 O3 O3 34.3(9) 2_546 3_545
La O3 O3 50.1(5) 2_546 3_545
O3 O3 O3 60.000(2) 4_655 3_545
Ga3 O3 O2 93.3(19) 2_546 6_455
Nb O3 O2 24.0(11) . 6_455
Ga1 O3 O2 24.0(11) . 6_455
La O3 O2 116.6(10) . 6_455
Ga3 O3 O2 101.1(14) 4_665 6_455
O3 O3 O2 64.2(8) 6 6_455
O2 O3 O2 119.7(15) 4_665 6_455
O2 O3 O2 131.7(16) 2_546 6_455
O2 O3 O2 68.0(16) 3_545 6_455
O3 O3 O2 64.0(12) 3 6_455
O3 O3 O2 32.4(6) 4 6_455
O3 O3 O2 122.8(7) 6_556 6_455
O21 O3 O2 90(2) 4 6_455
O1 O3 O2 122.4(12) 2_545 6_455
O21 O3 O2 115(2) 6_556 6_455
O21 O3 O2 160.1(19) 3_655 6_455
O3 O3 O2 23.8(10) 5 6_455
O21 O3 O2 174.7(17) 5_656 6_455
O2 O3 O2 74.9(12) 2_545 6_455
Ga2 O3 O2 141.2(12) 2_546 6_455
O3 O3 O2 86.8(18) 5_556 6_455
La O3 O2 82.7(9) 2_545 6_455
O21 O3 O2 113.6(14) . 6_455
Ga3 O3 O2 56.3(9) 1_455 6_455
Ga2 O3 O2 141.2(10) . 6_455
Ga3 O3 O2 48.4(7) 2_545 6_455
O2 O3 O2 148.2(9) . 6_455
O3 O3 O2 31.7(5) 2 6_455
O3 O3 O2 80.7(13) 2_556 6_455
O21 O3 O2 69.3(13) 6 6_455
Ga1 O3 O2 102.2(12) 1_556 6_455
Nb O3 O2 102.2(12) 1_556 6_455
O2 O3 O2 164.2(11) 6_556 6_455
O1 O3 O2 108.0(9) . 6_455
La O3 O2 30.4(6) 4 6_455
O2 O3 O2 99.7(10) 5_666 6_455
O21 O3 O2 108.9(17) 2_556 6_455
O21 O3 O2 98.2(12) 5_655 6_455
Ga3 O3 O2 59.5(6) 4_664 6_455
La O3 O2 150.0(12) 1_556 6_455
Ga2 O3 O2 76.2(8) 1_445 6_455
La O3 O2 96.2(8) 4_665 6_455
O2 O3 O2 107.7(10) 6 6_455
O2 O3 O2 65.3(8) 5_665 6_455
O2 O3 O2 46.7(11) 1_455 6_455
Ga3 O3 O2 163.6(9) . 6_455
Ga2 O3 O2 88.2(7) 2_545 6_455
O1 O3 O2 146.6(10) 1_556 6_455
O1 O3 O2 53.3(6) 1_445 6_455
O21 O3 O2 55.5(12) 1_445 6_455
O2 O3 O2 59.7(8) 6_456 6_455
La O3 O2 54.1(6) 2 6_455
O2 O3 O2 131.2(11) 5_656 6_455
Ga3 O3 O2 20.5(5) 1_454 6_455
O21 O3 O2 58.2(11) 4_554 6_455
O3 O3 O2 122.4(6) 1_556 6_455
O3 O3 O2 57.6(6) 1_554 6_455
O21 O3 O2 91.9(12) 3_654 6_455
O21 O3 O2 75.0(11) 2 6_455
O21 O3 O2 137.9(12) 2_546 6_455
La O3 O2 116.2(10) 2_546 6_455
O3 O3 O2 145.2(7) 4_655 6_455
O3 O3 O2 103.8(11) 3_545 6_455
Ga3 O3 O2 166(2) 2_546 4_664
Nb O3 O2 58.7(9) . 4_664
Ga1 O3 O2 58.7(9) . 4_664
La O3 O2 45.6(8) . 4_664
Ga3 O3 O2 96.3(11) 4_665 4_664
O3 O3 O2 10.8(7) 6 4_664
O2 O3 O2 68.8(13) 4_665 4_664
O2 O3 O2 149.2(19) 2_546 4_664
O2 O3 O2 126.6(16) 3_545 4_664
O3 O3 O2 76.6(10) 3 4_664
O3 O3 O2 104.7(6) 4 4_664
O3 O3 O2 129(2) 6_556 4_664
O21 O3 O2 133(2) 4 4_664
O1 O3 O2 89.8(12) 2_545 4_664
O21 O3 O2 145.8(18) 6_556 4_664
O21 O3 O2 85.4(18) 3_655 4_664
O3 O3 O2 64.9(13) 5 4_664
O21 O3 O2 108.3(19) 5_656 4_664
O2 O3 O2 51.5(13) 2_545 4_664
Ga2 O3 O2 117.6(12) 2_546 4_664
O3 O3 O2 157.7(15) 5_556 4_664
La O3 O2 94.7(8) 2_545 4_664
O21 O3 O2 74.3(15) . 4_664
Ga3 O3 O2 114.5(10) 1_455 4_664
Ga2 O3 O2 81.2(9) . 4_664
Ga3 O3 O2 46.7(6) 2_545 4_664
O2 O3 O2 73.7(11) . 4_664
O3 O3 O2 53.9(8) 2 4_664
O3 O3 O2 120.6(13) 2_556 4_664
O21 O3 O2 62.2(13) 6 4_664
Ga1 O3 O2 144.3(11) 1_556 4_664
Nb O3 O2 144.3(11) 1_556 4_664
O2 O3 O2 112.6(12) 6_556 4_664
O1 O3 O2 34.9(7) . 4_664
La O3 O2 98.6(8) 4 4_664
O2 O3 O2 97.2(12) 5_666 4_664
O21 O3 O2 88.0(15) 2_556 4_664
O21 O3 O2 37.7(12) 5_655 4_664
Ga3 O3 O2 18.1(4) 4_664 4_664
La O3 O2 129.2(12) 1_556 4_664
Ga2 O3 O2 135.7(9) 1_445 4_664
La O3 O2 46.5(6) 4_665 4_664
O2 O3 O2 52.3(5) 6 4_664
O2 O3 O2 34.6(9) 5_665 4_664
O2 O3 O2 93.8(8) 1_455 4_664
Ga3 O3 O2 91.0(9) . 4_664
Ga2 O3 O2 52.5(6) 2_545 4_664
O1 O3 O2 101.2(11) 1_556 4_664
O1 O3 O2 93.7(9) 1_445 4_664
O21 O3 O2 126.4(13) 1_445 4_664
O2 O3 O2 128.2(11) 6_456 4_664
La O3 O2 65.1(5) 2 4_664
O2 O3 O2 127.0(11) 5_656 4_664
Ga3 O3 O2 54.7(5) 1_454 4_664
O21 O3 O2 61.4(11) 4_554 4_664
O3 O3 O2 150.9(7) 1_556 4_664
O3 O3 O2 29.1(7) 1_554 4_664
O21 O3 O2 25.6(10) 3_654 4_664
O21 O3 O2 25.5(10) 2 4_664
O21 O3 O2 115.3(13) 2_546 4_664
La O3 O2 157.4(11) 2_546 4_664
O3 O3 O2 82.0(10) 4_655 4_664
O3 O3 O2 109.5(7) 3_545 4_664
O2 O3 O2 74.9(8) 6_455 4_664
Ga3 O3 O2 127.9(16) 2_546 3_655
Nb O3 O2 102.8(16) . 3_655
Ga1 O3 O2 102.8(16) . 3_655
La O3 O2 52.2(10) . 3_655
Ga3 O3 O2 52.5(10) 4_665 3_655
O3 O3 O2 73.6(16) 6 3_655
O2 O3 O2 12.2(12) 4_665 3_655
O2 O3 O2 98.4(14) 2_546 3_655
O2 O3 O2 165(2) 3_545 3_655
O3 O3 O2 73.1(19) 3 3_655
O3 O3 O2 133.0(19) 4 3_655
O3 O3 O2 67.3(15) 6_556 3_655
O21 O3 O2 143(2) 4 3_655
O1 O3 O2 92.2(13) 2_545 3_655
O21 O3 O2 118(2) 6_556 3_655
O21 O3 O2 37.9(18) 3_655 3_655
O3 O3 O2 128.8(15) 5 3_655
O21 O3 O2 58.4(17) 5_656 3_655
O2 O3 O2 103.7(13) 2_545 3_655
Ga2 O3 O2 89.9(12) 2_546 3_655
O3 O3 O2 119.3(15) 5_556 3_655
La O3 O2 132.7(14) 2_545 3_655
O21 O3 O2 23.4(15) . 3_655
Ga3 O3 O2 110.7(11) 1_455 3_655
Ga2 O3 O2 16.5(5) . 3_655
Ga3 O3 O2 111.6(10) 2_545 3_655
O2 O3 O2 30.2(9) . 3_655
O3 O3 O2 95.1(7) 2 3_655
O3 O3 O2 90.0(7) 2_556 3_655
O21 O3 O2 116.3(17) 6 3_655
Ga1 O3 O2 91.2(9) 1_556 3_655
Nb O3 O2 91.2(9) 1_556 3_655
O2 O3 O2 68.4(10) 6_556 3_655
O1 O3 O2 33.2(8) . 3_655
La O3 O2 157.1(12) 4 3_655
O2 O3 O2 54.4(7) 5_666 3_655
O21 O3 O2 39.2(12) 2_556 3_655
O21 O3 O2 71.0(14) 5_655 3_655
Ga3 O3 O2 73.7(8) 4_664 3_655
La O3 O2 65.4(8) 1_556 3_655
Ga2 O3 O2 155.7(11) 1_445 3_655
La O3 O2 30.7(6) 4_665 3_655
O2 O3 O2 74.6(10) 6 3_655
O2 O3 O2 61.9(8) 5_665 3_655
O2 O3 O2 101.1(14) 1_455 3_655
Ga3 O3 O2 50.2(7) . 3_655
Ga2 O3 O2 94.2(10) 2_545 3_655
O1 O3 O2 35.7(7) 1_556 3_655
O1 O3 O2 155.3(11) 1_445 3_655
O21 O3 O2 162.7(14) 1_445 3_655
O2 O3 O2 124.0(8) 6_456 3_655
La O3 O2 77.1(8) 2 3_655
O2 O3 O2 101.3(13) 5_656 3_655
Ga3 O3 O2 108.9(9) 1_454 3_655
O21 O3 O2 121.6(13) 4_554 3_655
O3 O3 O2 86.0(6) 1_556 3_655
O3 O3 O2 94.0(6) 1_554 3_655
O21 O3 O2 66.5(13) 3_654 3_655
O21 O3 O2 54.0(10) 2 3_655
O21 O3 O2 92.0(13) 2_546 3_655
La O3 O2 113.9(9) 2_546 3_655
O3 O3 O2 61.8(13) 4_655 3_655
O3 O3 O2 121.6(13) 3_545 3_655
O2 O3 O2 126.8(8) 6_455 3_655
O2 O3 O2 65.5(7) 4_664 3_655
Ga3 O3 O2 102.2(18) 2_546 5_655
Nb O3 O2 105.0(11) . 5_655
Ga1 O3 O2 105.0(11) . 5_655
La O3 O2 53.6(10) . 5_655
Ga3 O3 O2 157.2(18) 4_665 5_655
O3 O3 O2 76.4(13) 6 5_655
O2 O3 O2 116.6(17) 4_665 5_655
O2 O3 O2 87.3(13) 2_546 5_655
O2 O3 O2 73.9(13) 3_545 5_655
O3 O3 O2 146.9(7) 3 5_655
O3 O3 O2 116.3(19) 4 5_655
O3 O3 O2 138.2(13) 6_556 5_655
O21 O3 O2 64.1(19) 4 5_655
O1 O3 O2 28.3(10) 2_545 5_655
O21 O3 O2 73.5(18) 6_556 5_655
O21 O3 O2 81(2) 3_655 5_655
O3 O3 O2 72.0(8) 5 5_655
O21 O3 O2 81.6(18) 5_656 5_655
O2 O3 O2 26.7(8) 2_545 5_655
Ga2 O3 O2 58.9(9) 2_546 5_655
O3 O3 O2 122.3(9) 5_556 5_655
La O3 O2 29.1(6) 2_545 5_655
O21 O3 O2 127.8(18) . 5_655
Ga3 O3 O2 143.6(13) 1_455 5_655
Ga2 O3 O2 106.2(12) . 5_655
Ga3 O3 O2 52.7(6) 2_545 5_655
O2 O3 O2 80.2(12) . 5_655
O3 O3 O2 107.2(11) 2 5_655
O3 O3 O2 163.6(8) 2_556 5_655
O21 O3 O2 26.7(12) 6 5_655
Ga1 O3 O2 141.8(12) 1_556 5_655
Nb O3 O2 141.8(12) 1_556 5_655
O2 O3 O2 74.6(8) 6_556 5_655
O1 O3 O2 80.6(9) . 5_655
La O3 O2 84.5(8) 4 5_655
O2 O3 O2 159.0(16) 5_666 5_655
O21 O3 O2 144.0(18) 2_556 5_655
O21 O3 O2 40.5(13) 5_655 5_655
Ga3 O3 O2 85.1(7) 4_664 5_655
La O3 O2 108.0(12) 1_556 5_655
Ga2 O3 O2 77.2(9) 1_445 5_655
La O3 O2 111.5(10) 4_665 5_655
O2 O3 O2 31.2(7) 6 5_655
O2 O3 O2 106.9(10) 5_665 5_655
O2 O3 O2 142.2(9) 1_455 5_655
Ga3 O3 O2 72.1(9) . 5_655
Ga2 O3 O2 20.4(5) 2_545 5_655
O1 O3 O2 115.4(12) 1_556 5_655
O1 O3 O2 53.9(7) 1_445 5_655
O21 O3 O2 91.5(14) 1_445 5_655
O2 O3 O2 131.1(11) 6_456 5_655
La O3 O2 132.8(8) 2 5_655
O2 O3 O2 61.0(8) 5_656 5_655
Ga3 O3 O2 91.9(7) 1_454 5_655
O21 O3 O2 37.6(10) 4_554 5_655
O3 O3 O2 123.0(6) 1_556 5_655
O3 O3 O2 57.0(7) 1_554 5_655
O21 O3 O2 51.3(12) 3_654 5_655
O21 O3 O2 98.3(12) 2 5_655
O21 O3 O2 54.8(12) 2_546 5_655
La O3 O2 86.0(9) 2_546 5_655
O3 O3 O2 52.4(6) 4_655 5_655
O3 O3 O2 36.6(6) 3_545 5_655
O2 O3 O2 95.5(11) 6_455 5_655
O2 O3 O2 72.9(7) 4_664 5_655
O2 O3 O2 104.8(13) 3_655 5_655
Ga3 O3 O1 13.8(10) 2_546 1_446
Nb O3 O1 110.4(18) . 1_446
Ga1 O3 O1 110.4(18) . 1_446
La O3 O1 135.1(16) . 1_446
Ga3 O3 O1 106.1(11) 4_665 1_446
O3 O3 O1 147.6(19) 6 1_446
O2 O3 O1 136.7(14) 4_665 1_446
O2 O3 O1 43.0(12) 2_546 1_446
O2 O3 O1 28.0(11) 3_545 1_446
O3 O3 O1 113.9(14) 3 1_446
O3 O3 O1 65.8(16) 4 1_446
O3 O3 O1 76.2(15) 6_556 1_446
O21 O3 O1 25.6(17) 4 1_446
O1 O3 O1 82.6(11) 2_545 1_446
O21 O3 O1 29.8(17) 6_556 1_446
O21 O3 O1 110.8(19) 3_655 1_446
O3 O3 O1 92.3(17) 5 1_446
O21 O3 O1 86.8(15) 5_656 1_446
O2 O3 O1 105.8(14) 2_545 1_446
Ga2 O3 O1 64.7(7) 2_546 1_446
O3 O3 O1 32.6(8) 5_556 1_446
La O3 O1 63.4(7) 2_545 1_446
O21 O3 O1 130.9(16) . 1_446
Ga3 O3 O1 69.1(7) 1_455 1_446
Ga2 O3 O1 122.4(8) . 1_446
Ga3 O3 O1 107.9(10) 2_545 1_446
O2 O3 O1 122.6(12) . 1_446
O3 O3 O1 117.5(10) 2 1_446
O3 O3 O1 74.4(6) 2_556 1_446
O21 O3 O1 93.9(15) 6 1_446
Ga1 O3 O1 57.6(6) 1_556 1_446
Nb O3 O1 57.6(6) 1_556 1_446
O2 O3 O1 79.1(7) 6_556 1_446
O1 O3 O1 161.3(13) . 1_446
La O3 O1 60.4(7) 4 1_446
O2 O3 O1 104.9(10) 5_666 1_446
O21 O3 O1 116.2(13) 2_556 1_446
O21 O3 O1 130.1(15) 5_655 1_446
Ga3 O3 O1 147.0(11) 4_664 1_446
La O3 O1 73.4(6) 1_556 1_446
Ga2 O3 O1 18.8(4) 1_445 1_446
La O3 O1 157.5(9) 4_665 1_446
O2 O3 O1 117.9(9) 6 1_446
O2 O3 O1 149.9(14) 5_665 1_446
O2 O3 O1 88.6(10) 1_455 1_446
Ga3 O3 O1 101.5(8) . 1_446
Ga2 O3 O1 108.7(9) 2_545 1_446
O1 O3 O1 103.2(9) 1_556 1_446
O1 O3 O1 60.8(6) 1_445 1_446
O21 O3 O1 33.3(11) 1_445 1_446
O2 O3 O1 52.0(6) 6_456 1_446
La O3 O1 120.3(10) 2 1_446
O2 O3 O1 52.5(7) 5_656 1_446
Ga3 O3 O1 108.9(10) 1_454 1_446
O21 O3 O1 93.4(12) 4_554 1_446
O3 O3 O1 54.6(6) 1_556 1_446
O3 O3 O1 125.4(6) 1_554 1_446
O21 O3 O1 140.9(15) 3_654 1_446
O21 O3 O1 162.4(16) 2 1_446
O21 O3 O1 65.0(10) 2_546 1_446
La O3 O1 27.5(3) 2_546 1_446
O3 O3 O1 102.4(7) 4_655 1_446
O3 O3 O1 55.0(8) 3_545 1_446
O2 O3 O1 88.7(9) 6_455 1_446
O2 O3 O1 154.5(10) 4_664 1_446
O2 O3 O1 138.7(9) 3_655 1_446
O2 O3 O1 89.7(10) 5_655 1_446
Ga3 O3 O2 48.3(13) 2_546 1_445
Nb O3 O2 105.0(16) . 1_445
Ga1 O3 O2 105.0(16) . 1_445
La O3 O2 109.4(15) . 1_445
Ga3 O3 O2 140.7(13) 4_665 1_445
O3 O3 O2 118(2) 6 1_445
O2 O3 O2 159.0(19) 4_665 1_445
O2 O3 O2 60.1(14) 2_546 1_445
O2 O3 O2 19.3(14) 3_545 1_445
O3 O3 O2 136(2) 3 1_445
O3 O3 O2 76(2) 4 1_445
O3 O3 O2 108.6(19) 6_556 1_445
O21 O3 O2 12.4(19) 4 1_445
O1 O3 O2 60.4(10) 2_545 1_445
O21 O3 O2 37.9(16) 6_556 1_445
O21 O3 O2 112(2) 3_655 1_445
O3 O3 O2 72.0(12) 5 1_445
O21 O3 O2 93.4(17) 5_656 1_445
O2 O3 O2 71.2(13) 2_545 1_445
Ga2 O3 O2 60.6(9) 2_546 1_445
O3 O3 O2 66.3(11) 5_556 1_445
La O3 O2 29.1(6) 2_545 1_445
O21 O3 O2 161.7(15) . 1_445
Ga3 O3 O2 93.0(11) 1_455 1_445
Ga2 O3 O2 137.5(13) . 1_445
Ga3 O3 O2 77.9(9) 2_545 1_445
O2 O3 O2 120.2(16) . 1_445
O3 O3 O2 112.5(7) 2 1_445
O3 O3 O2 106.4(7) 2_556 1_445
O21 O3 O2 59.6(13) 6 1_445
Ga1 O3 O2 92.2(9) 1_556 1_445
Nb O3 O2 92.2(9) 1_556 1_445
O2 O3 O2 83.0(9) 6_556 1_445
O1 O3 O2 137.8(12) . 1_445
La O3 O2 52.0(7) 4 1_445
O2 O3 O2 139.4(9) 5_666 1_445
O21 O3 O2 150.3(16) 2_556 1_445
O21 O3 O2 97.5(15) 5_655 1_445
Ga3 O3 O2 122.9(9) 4_664 1_445
La O3 O2 95.7(9) 1_556 1_445
Ga2 O3 O2 20.0(5) 1_445 1_445
La O3 O2 167.9(10) 4_665 1_445
O2 O3 O2 88.0(9) 6 1_445
O2 O3 O2 142.2(9) 5_665 1_445
O2 O3 O2 106.9(13) 1_455 1_445
Ga3 O3 O2 99.9(10) . 1_445
Ga2 O3 O2 74.7(8) 2_545 1_445
O1 O3 O2 125.4(10) 1_556 1_445
O1 O3 O2 33.2(7) 1_445 1_445
O21 O3 O2 39.4(11) 1_445 1_445
O2 O3 O2 76.6(8) 6_456 1_445
La O3 O2 132.8(12) 2 1_445
O2 O3 O2 49.9(11) 5_656 1_445
Ga3 O3 O2 96.3(9) 1_454 1_445
O21 O3 O2 60.7(12) 4_554 1_445
O3 O3 O2 85.9(6) 1_556 1_445
O3 O3 O2 94.1(6) 1_554 1_445
O21 O3 O2 107.0(14) 3_654 1_445
O21 O3 O2 144.1(13) 2 1_445
O21 O3 O2 58.2(11) 2_546 1_445
La O3 O2 47.1(7) 2_546 1_445
O3 O3 O2 89.4(9) 4_655 1_445
O3 O3 O2 29.7(9) 3_545 1_445
O2 O3 O2 81.3(9) 6_455 1_445
O2 O3 O2 121.7(11) 4_664 1_445
O2 O3 O2 150.1(12) 3_655 1_445
O2 O3 O2 57.2(11) 5_655 1_445
O1 O3 O2 34.6(7) 1_446 1_445
Ga3 O3 Ga2 171(2) 2_546 1_554
Nb O3 Ga2 76.5(11) . 1_554
Ga1 O3 Ga2 76.5(11) . 1_554
La O3 Ga2 29.9(6) . 1_554
Ga3 O3 Ga2 91.2(11) 4_665 1_554
O3 O3 Ga2 29.8(8) 6 1_554
O2 O3 Ga2 55.9(13) 4_665 1_554
O2 O3 Ga2 131.9(17) 2_546 1_554
O2 O3 Ga2 139.3(14) 3_545 1_554
O3 O3 Ga2 83.4(14) 3 1_554
O3 O3 Ga2 122.9(9) 4 1_554
O3 O3 Ga2 116.8(18) 6_556 1_554
O21 O3 Ga2 136(2) 4 1_554
O1 O3 Ga2 80.6(11) 2_545 1_554
O21 O3 Ga2 137(2) 6_556 1_554
O21 O3 Ga2 66.2(17) 3_655 1_554
O3 O3 Ga2 83.2(14) 5 1_554
O21 O3 Ga2 89.4(18) 5_656 1_554
O2 O3 Ga2 57.7(10) 2_545 1_554
Ga2 O3 Ga2 103.3(12) 2_546 1_554
O3 O3 Ga2 165.7(8) 5_556 1_554
La O3 Ga2 98.9(8) 2_545 1_554
O21 O3 Ga2 64.1(14) . 1_554
Ga3 O3 Ga2 126.9(11) 1_455 1_554
Ga2 O3 Ga2 64.1(7) . 1_554
Ga3 O3 Ga2 62.0(5) 2_545 1_554
O2 O3 Ga2 54.5(9) . 1_554
O3 O3 Ga2 70.8(6) 2 1_554
O3 O3 Ga2 124.0(10) 2_556 1_554
O21 O3 Ga2 70.2(13) 6 1_554
Ga1 O3 Ga2 138.7(10) 1_556 1_554
Nb O3 Ga2 138.7(10) 1_556 1_554
O2 O3 Ga2 94.5(11) 6_556 1_554
O1 O3 Ga2 16.9(5) . 1_554
La O3 Ga2 117.1(7) 4 1_554
O2 O3 Ga2 92.6(10) 5_666 1_554
O21 O3 Ga2 80.1(14) 2_556 1_554
O21 O3 Ga2 31.6(12) 5_655 1_554
Ga3 O3 Ga2 35.5(3) 4_664 1_554
La O3 Ga2 110.6(10) 1_556 1_554
Ga2 O3 Ga2 146.6(9) 1_445 1_554
La O3 Ga2 40.1(3) 4_665 1_554
O2 O3 Ga2 44.1(6) 6 1_554
O2 O3 Ga2 43.7(6) 5_665 1_554
O2 O3 Ga2 106.4(10) 1_455 1_554
Ga3 O3 Ga2 72.3(7) . 1_554
Ga2 O3 Ga2 53.3(4) 2_545 1_554
O1 O3 Ga2 84.4(9) 1_556 1_554
O1 O3 Ga2 106.9(8) 1_445 1_554
O21 O3 Ga2 144.4(13) 1_445 1_554
O2 O3 Ga2 143.2(10) 6_456 1_554
La O3 Ga2 75.2(5) 2 1_554
O2 O3 Ga2 114.5(12) 5_656 1_554
Ga3 O3 Ga2 73.7(5) 1_454 1_554
O21 O3 Ga2 72.8(11) 4_554 1_554
O3 O3 Ga2 135.3(4) 1_556 1_554
O3 O3 Ga2 44.7(4) 1_554 1_554
O21 O3 Ga2 21.0(10) 3_654 1_554
O21 O3 Ga2 31.1(10) 2 1_554
O21 O3 Ga2 102.0(12) 2_546 1_554
La O3 Ga2 144.3(11) 2_546 1_554
O3 O3 Ga2 65.7(10) 4_655 1_554
O3 O3 Ga2 106.8(8) 3_545 1_554
O2 O3 Ga2 94.0(6) 6_455 1_554
O2 O3 Ga2 19.2(5) 4_664 1_554
O2 O3 Ga2 49.8(7) 3_655 1_554
O2 O3 Ga2 71.9(7) 5_655 1_554
O1 O3 Ga2 161.6(10) 1_446 1_554
O2 O3 Ga2 128.0(10) 1_445 1_554
Ga3 O3 O1 122.1(18) 2_546 2
Nb O3 O1 58.8(12) . 2
Ga1 O3 O1 58.8(12) . 2
La O3 O1 88.4(12) . 2
Ga3 O3 O1 34.9(8) 4_665 2
O3 O3 O1 62.3(17) 6 2
O2 O3 O1 39.9(9) 4_665 2
O2 O3 O1 127.5(15) 2_546 2
O2 O3 O1 140.2(19) 3_545 2
O3 O3 O1 23.8(14) 3 2
O3 O3 O1 83.4(14) 4 2
O3 O3 O1 72.5(17) 6_556 2
O21 O3 O1 159(2) 4 2
O1 O3 O1 139.7(14) 2_545 2
O21 O3 O1 147.6(18) 6_556 2
O21 O3 O1 88(2) 3_655 2
O3 O3 O1 95.4(6) 5 2
O21 O3 O1 104.2(18) 5_656 2
O2 O3 O1 114.3(13) 2_545 2
Ga2 O3 O1 137.8(13) 2_546 2
O3 O3 O1 101.7(5) 5_556 2
La O3 O1 155.6(10) 2_545 2
O21 O3 O1 32.5(13) . 2
Ga3 O3 O1 67.9(7) 1_455 2
Ga2 O3 O1 60.8(6) . 2
Ga3 O3 O1 98.3(9) 2_545 2
O2 O3 O1 80.5(11) . 2
O3 O3 O1 52.0(9) 2 2
O3 O3 O1 59.8(10) 2_556 2
O21 O3 O1 122.9(14) 6 2
Ga1 O3 O1 80.9(8) 1_556 2
Nb O3 O1 80.9(8) 1_556 2
O2 O3 O1 114.7(10) 6_556 2
O1 O3 O1 59.3(7) . 2
La O3 O1 108.6(10) 4 2
O2 O3 O1 35.3(8) 5_666 2
O21 O3 O1 32.9(14) 2_556 2
O21 O3 O1 95.9(14) 5_655 2
Ga3 O3 O1 55.0(7) 4_664 2
La O3 O1 94.1(8) 1_556 2
Ga2 O3 O1 141.9(12) 1_445 2
La O3 O1 27.5(3) 4_665 2
O2 O3 O1 107.9(9) 6 2
O2 O3 O1 32.1(8) 5_665 2
O2 O3 O1 52.5(8) 1_455 2
Ga3 O3 O1 100.2(8) . 2
Ga2 O3 O1 115.6(8) 2_545 2
O1 O3 O1 68.1(7) 1_556 2
O1 O3 O1 133.6(10) 1_445 2
O21 O3 O1 120.1(14) 1_445 2
O2 O3 O1 85.0(8) 6_456 2
La O3 O1 27.4(3) 2 2
O2 O3 O1 146.3(11) 5_656 2
Ga3 O3 O1 69.8(7) 1_454 2
O21 O3 O1 117.4(11) 4_554 2
O3 O3 O1 94.3(6) 1_556 2
O3 O3 O1 85.7(6) 1_554 2
O21 O3 O1 84.5(12) 3_654 2
O21 O3 O1 37.9(10) 2 2
O21 O3 O1 140.9(13) 2_546 2
La O3 O1 135.2(8) 2_546 2
O3 O3 O1 111.4(15) 4_655 2
O3 O3 O1 170.4(13) 3_545 2
O2 O3 O1 81.1(8) 6_455 2
O2 O3 O1 63.5(7) 4_664 2
O2 O3 O1 50.3(7) 3_655 2
O2 O3 O1 135.7(10) 5_655 2
O1 O3 O1 134.0(9) 1_446 2
O2 O3 O1 159.2(13) 1_445 2
Ga2 O3 O1 64.3(6) 1_554 2
Ga3 O3 O2 107.6(16) 2_546 3_544
Nb O3 O2 56.9(10) . 3_544
Ga1 O3 O2 56.9(10) . 3_544
La O3 O2 80.5(10) . 3_544
Ga3 O3 O2 141.3(14) 4_665 3_544
O3 O3 O2 53.6(16) 6 3_544
O2 O3 O2 128.2(16) 4_665 3_544
O2 O3 O2 123.5(18) 2_546 3_544
O2 O3 O2 67.2(11) 3_545 3_544
O3 O3 O2 103.1(10) 3 3_544
O3 O3 O2 73.9(12) 4 3_544
O3 O3 O2 167.1(10) 6_556 3_544
O21 O3 O2 77.9(19) 4 3_544
O1 O3 O2 77.6(11) 2_545 3_544
O21 O3 O2 101.9(17) 6_556 3_544
O21 O3 O2 124(2) 3_655 3_544
O3 O3 O2 22.7(9) 5 3_544
O21 O3 O2 131.1(19) 5_656 3_544
O2 O3 O2 29.3(11) 2_545 3_544
Ga2 O3 O2 105.4(11) 2_546 3_544
O3 O3 O2 115.8(19) 5_556 3_544
La O3 O2 47.4(6) 2_545 3_544
O21 O3 O2 132.4(14) . 3_544
Ga3 O3 O2 101.4(11) 1_455 3_544
Ga2 O3 O2 137.3(10) . 3_544
Ga3 O3 O2 12.8(5) 2_545 3_544
O2 O3 O2 117.6(13) . 3_544
O3 O3 O2 61.1(8) 2 3_544
O3 O3 O2 126.8(15) 2_556 3_544
O21 O3 O2 23.0(12) 6 3_544
Ga1 O3 O2 141.9(13) 1_556 3_544
Nb O3 O2 141.9(13) 1_556 3_544
O2 O3 O2 124.0(11) 6_556 3_544
O1 O3 O2 90.8(9) . 3_544
La O3 O2 47.9(5) 4 3_544
O2 O3 O2 140.7(13) 5_666 3_544
O21 O3 O2 141.4(17) 2_556 3_544
O21 O3 O2 59.3(14) 5_655 3_544
Ga3 O3 O2 57.4(6) 4_664 3_544
La O3 O2 155.8(12) 1_556 3_544
Ga2 O3 O2 76.3(7) 1_445 3_544
La O3 O2 104.2(7) 4_665 3_544
O2 O3 O2 64.1(7) 6 3_544
O2 O3 O2 78.3(8) 5_665 3_544
O2 O3 O2 93.0(9) 1_455 3_544
Ga3 O3 O2 119.0(11) . 3_544
Ga2 O3 O2 42.8(6) 2_545 3_544
O1 O3 O2 156.7(12) 1_556 3_544
O1 O3 O2 34.4(6) 1_445 3_544
O21 O3 O2 71.4(13) 1_445 3_544
O2 O3 O2 99.1(11) 6_456 3_544
La O3 O2 89.4(8) 2 3_544
O2 O3 O2 102.5(10) 5_656 3_544
Ga3 O3 O2 43.7(5) 1_454 3_544
O21 O3 O2 12.0(10) 4_554 3_544
O3 O3 O2 149.7(5) 1_556 3_544
O3 O3 O2 30.3(5) 1_554 3_544
O21 O3 O2 59.3(10) 3_654 3_544
O21 O3 O2 78.6(10) 2 3_544
O21 O3 O2 101.2(12) 2_546 3_544
La O3 O2 112.5(8) 2_546 3_544
O3 O3 O2 99.2(7) 4_655 3_544
O3 O3 O2 70.4(8) 3_545 3_544
O2 O3 O2 46.5(9) 6_455 3_544
O2 O3 O2 59.4(8) 4_664 3_544
O2 O3 O2 123.8(10) 3_655 3_544
O2 O3 O2 49.6(5) 5_655 3_544
O1 O3 O2 95.1(8) 1_446 3_544
O2 O3 O2 65.5(7) 1_445 3_544
Ga2 O3 O2 74.0(6) 1_554 3_544
O1 O3 O2 108.8(9) 2 3_544
Ga3 O3 O21 34.5(15) 2_546 2_446
Nb O3 O21 78.2(18) . 2_446
Ga1 O3 O21 78.2(18) . 2_446
La O3 O21 158.9(17) . 2_446
Ga3 O3 O21 96.8(15) 4_665 2_446
O3 O3 O21 122.9(12) 6 2_446
O2 O3 O21 137.7(19) 4_665 2_446
O2 O3 O21 73.9(16) 2_546 2_446
O2 O3 O21 32.0(14) 3_545 2_446
O3 O3 O21 86.6(17) 3 2_446
O3 O3 O21 32.8(16) 4 2_446
O3 O3 O21 84.0(14) 6_556 2_446
O21 O3 O21 49.8(15) 4 2_446
O1 O3 O21 110.2(16) 2_545 2_446
O21 O3 O21 63(3) 6_556 2_446
O21 O3 O21 141.1(17) 3_655 2_446
O3 O3 O21 70.4(19) 5 2_446
O21 O3 O21 118(2) 5_656 2_446
O2 O3 O21 107.4(16) 2_545 2_446
Ga2 O3 O21 97.6(14) 2_546 2_446
O3 O3 O21 32.5(16) 5_556 2_446
La O3 O21 76.3(12) 2_545 2_446
O21 O3 O21 126.7(12) . 2_446
Ga3 O3 O21 42.4(11) 1_455 2_446
Ga2 O3 O21 139.0(12) . 2_446
Ga3 O3 O21 94.1(12) 2_545 2_446
O2 O3 O21 152.8(16) . 2_446
O3 O3 O21 84.8(14) 2 2_446
O3 O3 O21 59.1(10) 2_556 2_446
O21 O3 O21 94.9(18) 6 2_446
Ga1 O3 O21 58.8(11) 1_556 2_446
Nb O3 O21 58.8(11) 1_556 2_446
O2 O3 O21 111.3(13) 6_556 2_446
O1 O3 O21 165.6(17) . 2_446
La O3 O21 36.9(10) 4 2_446
O2 O3 O21 95.0(14) 5_666 2_446
O21 O3 O21 109.9(19) 2_556 2_446
O21 O3 O21 140.3(15) 5_655 2_446
Ga3 O3 O21 118.1(15) 4_664 2_446
La O3 O21 96.2(11) 1_556 2_446
Ga2 O3 O21 31.9(10) 1_445 2_446
La O3 O21 137.3(16) 4_665 2_446
O2 O3 O21 136.3(13) 6 2_446
O2 O3 O21 116.9(16) 5_665 2_446
O2 O3 O21 58.5(13) 1_455 2_446
Ga3 O3 O21 133.8(14) . 2_446
Ga2 O3 O21 117.3(12) 2_545 2_446
O1 O3 O21 119.5(11) 1_556 2_446
O1 O3 O21 56.0(11) 1_445 2_446
O21 O3 O21 14.2(17) 1_445 2_446
O2 O3 O21 26.2(10) 6_456 2_446
La O3 O21 89.2(14) 2 2_446
O2 O3 O21 85.3(14) 5_656 2_446
Ga3 O3 O21 79.3(12) 1_454 2_446
O21 O3 O21 88.5(15) 4_554 2_446
O3 O3 O21 69.8(10) 1_556 2_446
O3 O3 O21 110.2(10) 1_554 2_446
O21 O3 O21 142.9(11) 3_654 2_446
O21 O3 O21 129(2) 2 2_446
O21 O3 O21 97.6(17) 2_546 2_446
La O3 O21 59.5(11) 2_546 2_446
O3 O3 O21 134.9(15) 4_655 2_446
O3 O3 O21 79.5(15) 3_545 2_446
O2 O3 O21 58.8(13) 6_455 2_446
O2 O3 O21 133.5(14) 4_664 2_446
O2 O3 O21 148.5(14) 3_655 2_446
O2 O3 O21 105.3(13) 5_655 2_446
O1 O3 O21 33.1(10) 1_446 2_446
O2 O3 O21 50.7(11) 1_445 2_446
Ga2 O3 O21 152.6(13) 1_554 2_446
O1 O3 O21 110.0(14) 2 2_446
O2 O3 O21 83.6(11) 3_544 2_446
Ga3 O3 O21 71.8(19) 2_546 3
Nb O3 O21 46.9(14) . 3
Ga1 O3 O21 46.9(14) . 3
La O3 O21 146.9(17) . 3
Ga3 O3 O21 63.3(15) 4_665 3
O3 O3 O21 93.5(11) 6 3
O2 O3 O21 99.3(18) 4_665 3
O2 O3 O21 107.5(17) 2_546 3
O2 O3 O21 76.6(17) 3_545 3
O3 O3 O21 40.1(15) 3 3
O3 O3 O21 22.5(14) 4 3
O3 O3 O21 77.6(11) 6_556 3
O21 O3 O21 96.6(16) 4 3
O1 O3 O21 156.2(17) 2_545 3
O21 O3 O21 106(2) 6_556 3
O21 O3 O21 141(3) 3_655 3
O3 O3 O21 68.9(16) 5 3
O21 O3 O21 136.0(10) 5_656 3
O2 O3 O21 120.1(16) 2_545 3
Ga2 O3 O21 139.3(14) 2_546 3
O3 O3 O21 54.8(13) 5_556 3
La O3 O21 115.0(15) 2_545 3
O21 O3 O21 88.4(12) . 3
Ga3 O3 O21 12.5(9) 1_455 3
Ga2 O3 O21 114.5(15) . 3
Ga3 O3 O21 93.3(13) 2_545 3
O2 O3 O21 140.2(17) . 3
O3 O3 O21 49.8(13) 2 3
O3 O3 O21 35.5(13) 2_556 3
O21 O3 O21 113.6(19) 6 3
Ga1 O3 O21 59.0(11) 1_556 3
Nb O3 O21 59.0(11) 1_556 3
O2 O3 O21 138.8(14) 6_556 3
O1 O3 O21 120.4(14) . 3
La O3 O21 54.1(11) 4 3
O2 O3 O21 61.5(13) 5_666 3
O21 O3 O21 75(2) 2_556 3
O21 O3 O21 138.1(13) 5_655 3
Ga3 O3 O21 84.9(12) 4_664 3
La O3 O21 106.2(12) 1_556 3
Ga2 O3 O21 78.6(12) 1_445 3
La O3 O21 90.6(13) 4_665 3
O2 O3 O21 151.1(14) 6 3
O2 O3 O21 73.6(13) 5_665 3
O2 O3 O21 11.6(11) 1_455 3
Ga3 O3 O21 149.4(13) . 3
Ga2 O3 O21 133.5(12) 2_545 3
O1 O3 O21 106.5(13) 1_556 3
O1 O3 O21 85.4(12) 1_445 3
O21 O3 O21 56(2) 1_445 3
O2 O3 O21 26.1(10) 6_456 3
La O3 O21 43.1(11) 2 3
O2 O3 O21 128.4(13) 5_656 3
Ga3 O3 O21 56.7(10) 1_454 3
O21 O3 O21 102.6(12) 4_554 3
O3 O3 O21 81.1(9) 1_556 3
O3 O3 O21 98.9(9) 1_554 3
O21 O3 O21 127.6(18) 3_654 3
O21 O3 O21 86(2) 2 3
O21 O3 O21 141.0(11) 2_546 3
La O3 O21 98.2(11) 2_546 3
O3 O3 O21 169.3(13) 4_655 3
O3 O3 O21 125.5(17) 3_545 3
O2 O3 O21 45.2(10) 6_455 3
O2 O3 O21 102.9(12) 4_664 3
O2 O3 O21 111.3(14) 3_655 3
O2 O3 O21 137.9(15) 5_655 3
O1 O3 O21 77.3(11) 1_446 3
O2 O3 O21 95.8(13) 1_445 3
Ga2 O3 O21 117.1(12) 1_554 3
O1 O3 O21 63.8(12) 2 3
O2 O3 O21 91.4(13) 3_544 3
O21 O3 O21 46.9(7) 2_446 3
Ga3 O3 La 100.1(18) 2_546 4_655
Nb O3 La 129.3(13) . 4_655
Ga1 O3 La 129.3(13) . 4_655
La O3 La 43.6(9) . 4_655
Ga3 O3 La 132.9(16) 4_665 4_655
O3 O3 La 89.1(9) 6 4_655
O2 O3 La 97.5(16) 4_665 4_655
O2 O3 La 70.7(12) 2_546 4_655
O2 O3 La 87.7(15) 3_545 4_655
O3 O3 La 154.1(19) 3 4_655
O3 O3 La 141(2) 4 4_655
O3 O3 La 112.4(7) 6_556 4_655
O21 O3 La 69(2) 4 4_655
O1 O3 La 9.1(6) 2_545 4_655
O21 O3 La 65.7(16) 6_556 4_655
O21 O3 La 55(2) 3_655 4_655
O3 O3 La 99.4(8) 5 4_655
O21 O3 La 54.3(15) 5_656 4_655
O2 O3 La 50.4(9) 2_545 4_655
Ga2 O3 La 38.1(6) 2_546 4_655
O3 O3 La 119.7(6) 5_556 4_655
La O3 La 48.2(6) 2_545 4_655
O21 O3 La 108.4(17) . 4_655
Ga3 O3 La 160.7(11) 1_455 4_655
Ga2 O3 La 82.0(9) . 4_655
Ga3 O3 La 77.9(7) 2_545 4_655
O2 O3 La 56.6(9) . 4_655
O3 O3 La 129.3(13) 2 4_655
O3 O3 La 152.8(14) 2_556 4_655
O21 O3 La 53.8(12) 6 4_655
Ga1 O3 La 125.2(9) 1_556 4_655
Nb O3 La 125.2(9) 1_556 4_655
O2 O3 La 48.2(8) 6_556 4_655
O1 O3 La 72.4(8) . 4_655
La O3 La 109.4(8) 4 4_655
O2 O3 La 134.6(12) 5_666 4_655
O21 O3 La 121.3(16) 2_556 4_655
O21 O3 La 43.8(12) 5_655 4_655
Ga3 O3 La 98.3(8) 4_664 4_655
La O3 La 82.3(8) 1_556 4_655
Ga2 O3 La 86.9(8) 1_445 4_655
La O3 La 103.7(9) 4_665 4_655
O2 O3 La 29.2(6) 6 4_655
O2 O3 La 114.7(10) 5_665 4_655
O2 O3 La 169.7(10) 1_455 4_655
Ga3 O3 La 44.9(5) . 4_655
Ga2 O3 La 38.5(4) 2_545 4_655
O1 O3 La 88.2(9) 1_556 4_655
O1 O3 La 78.1(7) 1_445 4_655
O21 O3 La 107.8(13) 1_445 4_655
O2 O3 La 143.3(9) 6_456 4_655
La O3 La 146.4(8) 2 4_655
O2 O3 La 45.6(7) 5_656 4_655
Ga3 O3 La 117.0(6) 1_454 4_655
O21 O3 La 64.9(10) 4_554 4_655
O3 O3 La 103.0(3) 1_556 4_655
O3 O3 La 77.0(3) 1_554 4_655
O21 O3 La 55.9(11) 3_654 4_655
O21 O3 La 102.6(13) 2 4_655
O21 O3 La 34.8(9) 2_546 4_655
La O3 La 75.9(6) 2_546 4_655
O3 O3 La 25.9(4) 4_655 4_655
O3 O3 La 39.3(4) 3_545 4_655
O2 O3 La 123.0(8) 6_455 4_655
O2 O3 La 81.5(7) 4_664 4_655
O2 O3 La 85.4(10) 3_655 4_655
O2 O3 La 27.6(6) 5_655 4_655
O1 O3 La 91.7(7) 1_446 4_655
O2 O3 La 68.5(8) 1_445 4_655
Ga2 O3 La 71.6(6) 1_554 4_655
O1 O3 La 131.2(10) 2 4_655
O2 O3 La 76.8(7) 3_544 4_655
O21 O3 La 118.8(14) 2_446 4_655
O21 O3 La 163.2(14) 3 4_655
Ga3 O3 O2 44.2(13) 2_546 4
Nb O3 O2 81.6(16) . 4
Ga1 O3 O2 81.6(16) . 4
La O3 O2 133.6(13) . 4
Ga3 O3 O2 122.1(15) 4_665 4
O3 O3 O2 113.9(16) 6 4
O2 O3 O2 163.0(19) 4_665 4
O2 O3 O2 75.4(14) 2_546 4
O2 O3 O2 11.0(13) 3_545 4
O3 O3 O2 106.2(19) 3 4
O3 O3 O2 46.4(19) 4 4
O3 O3 O2 104.9(16) 6_556 4
O21 O3 O2 34.2(18) 4 4
O1 O3 O2 89.4(9) 2_545 4
O21 O3 O2 56.7(18) 6_556 4
O21 O3 O2 139(2) 3_655 4
O3 O3 O2 58.4(15) 5 4
O21 O3 O2 117.1(16) 5_656 4
O2 O3 O2 83.6(12) 2_545 4
Ga2 O3 O2 87.4(9) 2_546 4
O3 O3 O2 53.0(14) 5_556 4
La O3 O2 51.4(7) 2_545 4
O21 O3 O2 152.0(17) . 4
Ga3 O3 O2 65.7(9) 1_455 4
Ga2 O3 O2 156.3(10) . 4
Ga3 O3 O2 76.3(9) 2_545 4
O2 O3 O2 149.0(13) . 4
O3 O3 O2 89.2(6) 2 4
O3 O3 O2 84.4(6) 2_556 4
O21 O3 O2 70.8(14) 6 4
Ga1 O3 O2 81.2(9) 1_556 4
Nb O3 O2 81.2(9) 1_556 4
O2 O3 O2 107.6(9) 6_556 4
O1 O3 O2 154.6(10) . 4
La O3 O2 27.7(6) 4 4
O2 O3 O2 120.3(11) 5_666 4
O21 O3 O2 135.3(16) 2_556 4
O21 O3 O2 115.8(14) 5_655 4
Ga3 O3 O2 113.3(10) 4_664 4
La O3 O2 107.3(9) 1_556 4
Ga2 O3 O2 18.4(5) 1_445 4
La O3 O2 153.2(12) 4_665 4
O2 O3 O2 111.0(9) 6 4
O2 O3 O2 123.2(11) 5_665 4
O2 O3 O2 77.6(12) 1_455 4
Ga3 O3 O2 127.6(9) . 4
Ga2 O3 O2 92.3(8) 2_545 4
O1 O3 O2 136.6(9) 1_556 4
O1 O3 O2 32.1(7) 1_445 4
O21 O3 O2 11.4(12) 1_445 4
O2 O3 O2 51.0(6) 6_456 4
La O3 O2 104.3(10) 2 4
O2 O3 O2 75.4(9) 5_656 4
Ga3 O3 O2 76.8(9) 1_454 4
O21 O3 O2 66.0(12) 4_554 4
O3 O3 O2 86.1(6) 1_556 4
O3 O3 O2 93.9(6) 1_554 4
O21 O3 O2 121.0(13) 3_654 4
O21 O3 O2 132.2(14) 2 4
O21 O3 O2 85.7(11) 2_546 4
La O3 O2 59.8(6) 2_546 4
O3 O3 O2 118.8(9) 4_655 4
O3 O3 O2 59.0(9) 3_545 4
O2 O3 O2 57.8(8) 6_455 4
O2 O3 O2 122.3(11) 4_664 4
O2 O3 O2 172.0(12) 3_655 4
O2 O3 O2 80.1(9) 5_655 4
O1 O3 O2 33.9(6) 1_446 4
O2 O3 O2 29.4(6) 1_445 4
Ga2 O3 O2 138.1(8) 1_554 4
O1 O3 O2 129.8(11) 2 4
O2 O3 O2 64.1(6) 3_544 4
O21 O3 O2 25.3(10) 2_446 4
O21 O3 O2 66.8(12) 3 4
La O3 O2 97.0(7) 4_655 4
Ga3 O3 O21 169(2) 2_546 1_554
Nb O3 O21 57.0(12) . 1_554
Ga1 O3 O21 57.0(12) . 1_554
La O3 O21 50.0(13) . 1_554
Ga3 O3 O21 84.2(13) 4_665 1_554
O3 O3 O21 16.3(14) 6 1_554
O2 O3 O21 58.9(17) 4_665 1_554
O2 O3 O21 151.1(19) 2_546 1_554
O2 O3 O21 136.0(15) 3_545 1_554
O3 O3 O21 66.4(14) 3 1_554
O3 O3 O21 103.3(11) 4 1_554
O3 O3 O21 118(2) 6_556 1_554
O21 O3 O21 145(2) 4 1_554
O1 O3 O21 98.8(14) 2_545 1_554
O21 O3 O21 156(2) 6_556 1_554
O21 O3 O21 83(2) 3_655 1_554
O3 O3 O21 71.5(14) 5 1_554
O21 O3 O21 107.2(17) 5_656 1_554
O2 O3 O21 63.6(13) 2_545 1_554
Ga2 O3 O21 123.5(15) 2_546 1_554
O3 O3 O21 150.2(11) 5_556 1_554
La O3 O21 106.7(11) 2_545 1_554
O21 O3 O21 63.3(13) . 1_554
Ga3 O3 O21 107.5(12) 1_455 1_554
Ga2 O3 O21 73.8(12) . 1_554
Ga3 O3 O21 56.8(8) 2_545 1_554
O2 O3 O21 71.4(14) . 1_554
O3 O3 O21 50.9(10) 2 1_554
O3 O3 O21 109.9(14) 2_556 1_554
O21 O3 O21 74.2(16) 6 1_554
Ga1 O3 O21 132.4(13) 1_556 1_554
Nb O3 O21 132.4(13) 1_556 1_554
O2 O3 O21 113.6(14) 6_556 1_554
O1 O3 O21 31.2(11) . 1_554
La O3 O21 103.8(10) 4 1_554
O2 O3 O21 85.1(13) 5_666 1_554
O21 O3 O21 76(2) 2_556 1_554
O21 O3 O21 47.1(6) 5_655 1_554
Ga3 O3 O21 17.4(8) 4_664 1_554
La O3 O21 122.9(14) 1_556 1_554
Ga2 O3 O21 145.5(11) 1_445 1_554
La O3 O21 35.1(9) 4_665 1_554
O2 O3 O21 61.2(12) 6 1_554
O2 O3 O21 24.7(10) 5_665 1_554
O2 O3 O21 86.8(12) 1_455 1_554
Ga3 O3 O21 91.1(12) . 1_554
Ga2 O3 O21 64.1(10) 2_545 1_554
O1 O3 O21 93.0(13) 1_556 1_554
O1 O3 O21 103.9(11) 1_445 1_554
O21 O3 O21 131.5(18) 1_445 1_554
O2 O3 O21 123.1(12) 6_456 1_554
La O3 O21 56.3(9) 2 1_554
O2 O3 O21 134.4(14) 5_656 1_554
Ga3 O3 O21 56.3(8) 1_454 1_554
O21 O3 O21 72.7(15) 4_554 1_554
O3 O3 O21 140.3(9) 1_556 1_554
O3 O3 O21 39.7(9) 1_554 1_554
O21 O3 O21 34.8(18) 3_654 1_554
O21 O3 O21 13.9(18) 2 1_554
O21 O3 O21 122.0(14) 2_546 1_554
La O3 O21 164.6(14) 2_546 1_554
O3 O3 O21 86.0(13) 4_655 1_554
O3 O3 O21 121.0(10) 3_545 1_554
O2 O3 O21 76.8(9) 6_455 1_554
O2 O3 O21 12.1(10) 4_664 1_554
O2 O3 O21 57.5(12) 3_655 1_554
O2 O3 O21 84.4(11) 5_655 1_554
O1 O3 O21 163.7(13) 1_446 1_554
O2 O3 O21 133.4(11) 1_445 1_554
Ga2 O3 O21 20.2(9) 1_554 1_554
O1 O3 O21 51.6(11) 2 1_554
O2 O3 O21 69.6(9) 3_544 1_554
O21 O3 O21 135.0(11) 2_446 1_554
O21 O3 O21 97.0(9) 3 1_554
La O3 O21 90.1(11) 4_655 1_554
O2 O3 O21 129.8(11) 4 1_554
Ga3 O3 O21 57.4(18) 2_546 5_556
Nb O3 O21 59.8(15) . 5_556
Ga1 O3 O21 59.8(15) . 5_556
La O3 O21 161.3(17) . 5_556
Ga3 O3 O21 66.8(13) 4_665 5_556
O3 O3 O21 107.4(11) 6 5_556
O2 O3 O21 106.4(15) 4_665 5_556
O2 O3 O21 93.5(16) 2_546 5_556
O2 O3 O21 66.4(17) 3_545 5_556
O3 O3 O21 52.0(14) 3 5_556
O3 O3 O21 22.4(12) 4 5_556
O3 O3 O21 71.4(10) 6_556 5_556
O21 O3 O21 84(3) 4 5_556
O1 O3 O21 144.9(16) 2_545 5_556
O21 O3 O21 91.7(19) 6_556 5_556
O21 O3 O21 139.4(12) 3_655 5_556
O3 O3 O21 75.0(18) 5 5_556
O21 O3 O21 127(2) 5_656 5_556
O2 O3 O21 125.5(17) 2_545 5_556
Ga2 O3 O21 124.9(13) 2_546 5_556
O3 O3 O21 40.7(14) 5_556 5_556
La O3 O21 108.8(15) 2_545 5_556
O21 O3 O21 95(2) . 5_556
Ga3 O3 O21 7.9(10) 1_455 5_556
Ga2 O3 O21 117.5(12) . 5_556
Ga3 O3 O21 101.0(14) 2_545 5_556
O2 O3 O21 143.2(15) . 5_556
O3 O3 O21 63.5(14) 2 5_556
O3 O3 O21 32.0(9) 2_556 5_556
O21 O3 O21 116.2(13) 6 5_556
Ga1 O3 O21 49.4(10) 1_556 5_556
Nb O3 O21 49.4(10) 1_556 5_556
O2 O3 O21 127.3(11) 6_556 5_556
O1 O3 O21 133.6(13) . 5_556
La O3 O21 52.4(12) 4 5_556
O2 O3 O21 64.9(12) 5_666 5_556
O21 O3 O21 79.8(11) 2_556 5_556
O21 O3 O21 150(2) 5_655 5_556
Ga3 O3 O21 99.0(13) 4_664 5_556
La O3 O21 97.2(11) 1_556 5_556
Ga2 O3 O21 66.8(12) 1_445 5_556
La O3 O21 102.6(12) 4_665 5_556
O2 O3 O21 160.3(13) 6 5_556
O2 O3 O21 88.0(14) 5_665 5_556
O2 O3 O21 25.3(10) 1_455 5_556
Ga3 O3 O21 143.4(11) . 5_556
Ga2 O3 O21 138.9(13) 2_545 5_556
O1 O3 O21 104.8(11) 1_556 5_556
O1 O3 O21 82.1(13) 1_445 5_556
O21 O3 O21 46.6(7) 1_445 5_556
O2 O3 O21 11.7(11) 6_456 5_556
La O3 O21 57.0(10) 2 5_556
O2 O3 O21 114.0(12) 5_656 5_556
Ga3 O3 O21 67.9(11) 1_454 5_556
O21 O3 O21 106.2(19) 4_554 5_556
O3 O3 O21 70.3(10) 1_556 5_556
O3 O3 O21 109.7(10) 1_554 5_556
O21 O3 O21 141.1(14) 3_654 5_556
O21 O3 O21 100.7(10) 2 5_556
O21 O3 O21 126.5(19) 2_546 5_556
La O3 O21 83.7(11) 2_546 5_556
O3 O3 O21 159.9(10) 4_655 5_556
O3 O3 O21 114.4(15) 3_545 5_556
O2 O3 O21 52.9(13) 6_455 5_556
O2 O3 O21 117.1(12) 4_664 5_556
O2 O3 O21 118.5(13) 3_655 5_556
O2 O3 O21 136.0(14) 5_655 5_556
O1 O3 O21 63.3(11) 1_446 5_556
O2 O3 O21 85.5(13) 1_445 5_556
Ga2 O3 O21 131.5(12) 1_554 5_556
O1 O3 O21 75.1(10) 2 5_556
O2 O3 O21 96.3(13) 3_544 5_556
O21 O3 O21 34.9(19) 2_446 5_556
O21 O3 O21 14.5(18) 3 5_556
La O3 O21 153.7(12) 4_655 5_556
O2 O3 O21 57.8(12) 4 5_556
O21 O3 O21 111.5(17) 1_554 5_556
Ga3 O3 Ga2 106.1(16) 2_546 2_556
Nb O3 Ga2 72.0(12) . 2_556
Ga1 O3 Ga2 72.0(12) . 2_556
La O3 Ga2 97.8(12) . 2_556
Ga3 O3 Ga2 16.3(5) 4_665 2_556
O3 O3 Ga2 80.8(18) 6 2_556
O2 O3 Ga2 37.9(9) 4_665 2_556
O2 O3 Ga2 109.4(13) 2_546 2_556
O2 O3 Ga2 134.8(18) 3_545 2_556
O3 O3 Ga2 27.2(12) 3 2_556
O3 O3 Ga2 83.6(13) 4 2_556
O3 O3 Ga2 54.0(15) 6_556 2_556
O21 O3 Ga2 145(2) 4 2_556
O1 O3 Ga2 141.6(14) 2_545 2_556
O21 O3 Ga2 129.0(17) 6_556 2_556
O21 O3 Ga2 83(2) 3_655 2_556
O3 O3 Ga2 109.7(4) 5 2_556
O21 O3 Ga2 93.5(17) 5_656 2_556
O2 O3 Ga2 132.5(13) 2_545 2_556
Ga2 O3 Ga2 125.9(10) 2_546 2_556
O3 O3 Ga2 86.8(5) 5_556 2_556
La O3 Ga2 173.4(11) 2_545 2_556
O21 O3 Ga2 27.0(14) . 2_556
Ga3 O3 Ga2 61.2(6) 1_455 2_556
Ga2 O3 Ga2 54.8(5) . 2_556
Ga3 O3 Ga2 116.5(9) 2_545 2_556
O2 O3 Ga2 79.0(10) . 2_556
O3 O3 Ga2 66.3(10) 2 2_556
O3 O3 Ga2 45.9(7) 2_556 2_556
O21 O3 Ga2 141.6(14) 6 2_556
Ga1 O3 Ga2 63.3(6) 1_556 2_556
Nb O3 Ga2 63.3(6) 1_556 2_556
O2 O3 Ga2 103.5(9) 6_556 2_556
O1 O3 Ga2 69.9(7) . 2_556
La O3 Ga2 113.7(11) 4 2_556
O2 O3 Ga2 16.6(6) 5_666 2_556
O21 O3 Ga2 17.8(12) 2_556 2_556
O21 O3 Ga2 110.0(14) 5_655 2_556
Ga3 O3 Ga2 73.6(6) 4_664 2_556
La O3 Ga2 77.6(6) 1_556 2_556
Ga2 O3 Ga2 132.3(10) 1_445 2_556
La O3 Ga2 39.0(4) 4_665 2_556
O2 O3 Ga2 119.7(9) 6 2_556
O2 O3 Ga2 50.7(8) 5_665 2_556
O2 O3 Ga2 51.9(8) 1_455 2_556
Ga3 O3 Ga2 94.7(8) . 2_556
Ga2 O3 Ga2 132.0(8) 2_545 2_556
O1 O3 Ga2 55.7(4) 1_556 2_556
O1 O3 Ga2 143.9(11) 1_445 2_556
O21 O3 Ga2 115.6(14) 1_445 2_556
O2 O3 Ga2 76.6(7) 6_456 2_556
La O3 Ga2 38.4(3) 2 2_556
O2 O3 Ga2 131.1(9) 5_656 2_556
Ga3 O3 Ga2 84.4(7) 1_454 2_556
O21 O3 Ga2 135.6(10) 4_554 2_556
O3 O3 Ga2 75.6(3) 1_556 2_556
O3 O3 Ga2 104.4(3) 1_554 2_556
O21 O3 Ga2 99.8(13) 3_654 2_556
O21 O3 Ga2 55.8(11) 2 2_556
O21 O3 Ga2 129.8(11) 2_546 2_556
La O3 Ga2 116.6(6) 2_546 2_556
O3 O3 Ga2 110.7(14) 4_655 2_556
O3 O3 Ga2 163.3(8) 3_545 2_556
O2 O3 Ga2 91.2(8) 6_455 2_556
O2 O3 Ga2 81.1(7) 4_664 2_556
O2 O3 Ga2 50.0(7) 3_655 2_556
O2 O3 Ga2 150.4(11) 5_655 2_556
O1 O3 Ga2 119.3(8) 1_446 2_556
O2 O3 Ga2 152.3(11) 1_445 2_556
Ga2 O3 Ga2 78.9(6) 1_554 2_556
O1 O3 Ga2 18.7(5) 2 2_556
O2 O3 Ga2 126.1(9) 3_544 2_556
O21 O3 Ga2 102.8(13) 2_446 2_556
O21 O3 Ga2 61.4(12) 3 2_556
La O3 Ga2 135.3(10) 4_655 2_556
O2 O3 Ga2 126.9(11) 4 2_556
O21 O3 Ga2 69.1(10) 1_554 2_556
O21 O3 Ga2 69.1(10) 5_556 2_556
Ga3 O3 O21 122.3(18) 2_546 4_665
Nb O3 O21 113.6(16) . 4_665
Ga1 O3 O21 113.6(16) . 4_665
La O3 O21 48.7(12) . 4_665
Ga3 O3 O21 58.9(12) 4_665 4_665
O3 O3 O21 80.5(15) 6 4_665
O2 O3 O21 21.8(13) 4_665 4_665
O2 O3 O21 89.0(16) 2_546 4_665
O2 O3 O21 154.4(18) 3_545 4_665
O3 O3 O21 83.6(19) 3 4_665
O3 O3 O21 142.7(19) 4 4_665
O3 O3 O21 65.9(15) 6_556 4_665
O21 O3 O21 132(3) 4 4_665
O1 O3 O21 82.6(14) 2_545 4_665
O21 O3 O21 107.8(18) 6_556 4_665
O21 O3 O21 26.8(19) 3_655 4_665
O3 O3 O21 136.1(18) 5 4_665
O21 O3 O21 47.6(19) 5_656 4_665
O2 O3 O21 102.1(16) 2_545 4_665
Ga2 O3 O21 78.7(12) 2_546 4_665
O3 O3 O21 117.8(18) 5_556 4_665
La O3 O21 124.5(15) 2_545 4_665
O21 O3 O21 32.1(16) . 4_665
Ga3 O3 O21 118.0(12) 1_455 4_665
Ga2 O3 O21 10.9(9) . 4_665
Ga3 O3 O21 115.2(12) 2_545 4_665
O2 O3 O21 20.0(10) . 4_665
O3 O3 O21 106.0(8) 2 4_665
O3 O3 O21 95.1(9) 2_556 4_665
O21 O3 O21 114.2(15) 6 4_665
Ga1 O3 O21 91.0(11) 1_556 4_665
Nb O3 O21 91.0(11) 1_556 4_665
O2 O3 O21 57.4(11) 6_556 4_665
O1 O3 O21 36.8(10) . 4_665
La O3 O21 167.9(11) 4 4_665
O2 O3 O21 60.7(11) 5_666 4_665
O21 O3 O21 45.9(10) 2_556 4_665
O21 O3 O21 69.2(18) 5_655 4_665
Ga3 O3 O21 81.9(10) 4_664 4_665
La O3 O21 58.2(10) 1_556 4_665
Ga2 O3 O21 146.1(11) 1_445 4_665
La O3 O21 41.5(8) 4_665 4_665
O2 O3 O21 69.9(11) 6 4_665
O2 O3 O21 72.3(10) 5_665 4_665
O2 O3 O21 110.9(13) 1_455 4_665
Ga3 O3 O21 39.1(9) . 4_665
Ga2 O3 O21 91.0(12) 2_545 4_665
O1 O3 O21 30.9(10) 1_556 4_665
O1 O3 O21 151.9(14) 1_445 4_665
O21 O3 O21 161.9(19) 1_445 4_665
O2 O3 O21 129.0(12) 6_456 4_665
La O3 O21 88.2(9) 2 4_665
O2 O3 O21 90.2(12) 5_656 4_665
Ga3 O3 O21 118.8(10) 1_454 4_665
O21 O3 O21 121.5(19) 4_554 4_665
O3 O3 O21 81.7(9) 1_556 4_665
O3 O3 O21 98.3(9) 1_554 4_665
O21 O3 O21 67.1(8) 3_654 4_665
O21 O3 O21 63.4(13) 2 4_665
O21 O3 O21 80.9(16) 2_546 4_665
La O3 O21 104.7(11) 2_546 4_665
O3 O3 O21 51.8(13) 4_655 4_665
O3 O3 O21 111.1(13) 3_545 4_665
O2 O3 O21 137.5(10) 6_455 4_665
O2 O3 O21 71.3(11) 4_664 4_665
O2 O3 O21 11.2(9) 3_655 4_665
O2 O3 O21 98.3(13) 5_655 4_665
O1 O3 O21 131.1(11) 1_446 4_665
O2 O3 O21 138.9(13) 1_445 4_665
Ga2 O3 O21 53.6(9) 1_554 4_665
O1 O3 O21 61.3(8) 2 4_665
O2 O3 O21 126.4(11) 3_544 4_665
O21 O3 O21 149.9(8) 2_446 4_665
O21 O3 O21 120.4(18) 3 4_665
La O3 O21 76.4(10) 4_655 4_665
O2 O3 O21 164.4(10) 4 4_665
O21 O3 O21 65.0(7) 1_554 4_665
O21 O3 O21 125.7(11) 5_556 4_665
Ga2 O3 O21 59.1(9) 2_556 4_665

loop_
_geom_bond_atom_site_label_1
_geom_bond_atom_site_label_2
_geom_bond_distance
_geom_bond_site_symmetry_2
La O21 2.20(8) 3_655
La O21 2.20(8) 5_655
La O3 2.35(5) 6
La O3 2.35(5) .
La O1 2.432(14) .
La O1 2.432(14) 2_545
La O2 2.49(4) .
La O2 2.49(4) 6
La O2 2.61(4) 4_665
La O2 2.61(4) 2_545
La O21 3.14(8) 5_656
La O21 3.14(8) 3_654
Ga1 O3 1.97(5) 2
Ga1 O3 1.97(5) 3
Ga1 O3 1.97(5) 4
Ga1 O3 1.97(5) .
Ga1 O3 1.97(5) 5
Ga1 O3 1.97(5) 6
Ga1 La 3.418(4) 2
Ga1 La 3.418(4) 4
Ga1 O2 3.43(4) 1_455
Ga1 O2 3.43(4) 4_665
Ga1 O2 3.43(4) 5_665
Ga2 O1 1.74(4) 1_556
Ga2 O2 1.76(4) 3_655
Ga2 O2 1.76(4) 4_665
Ga2 O2 1.76(4) .
Ga2 O21 1.89(9) 4_665
Ga2 O21 1.89(9) .
Ga2 O21 1.89(9) 3_655
Ga2 O21 2.76(8) 2_556
Ga2 O21 2.76(9) 6_666
Ga2 O21 2.76(8) 5_656
Ga2 O3 3.25(5) 5_666
Ga2 O3 3.25(5) 6_556
Ga3 O2 1.81(4) 6_556
Ga3 O2 1.81(4) .
Ga3 O3 1.75(4) 2_656
Ga3 O3 1.75(4) 4_655
Ga3 O21 1.86(7) 3_655
Ga3 O21 1.86(7) 5_656
Ga3 O3 2.55(4) 3_655
Ga3 O3 2.55(4) 5_656
Ga3 Nb 3.093(4) 1_656
Ga3 Nb 3.093(4) 1_655
Ga3 O1 3.49(2) 2_545
Ga3 O1 3.49(2) 1_556
Nb O3 1.97(5) 2
Nb O3 1.97(5) 3
Nb O3 1.97(5) 4
Nb O3 1.97(5) .
Nb O3 1.97(5) 5
Nb O3 1.97(5) 6
Nb Ga3 3.093(4) 4_665
Nb Ga3 3.093(4) 1_455
Nb Ga3 3.093(4) 1_454
Nb Ga3 3.093(4) 4_664
Nb Ga3 3.093(4) 2_546
Nb Ga3 3.093(4) 2_545
O1 Ga2 1.74(4) 1_554
O1 La 2.432(14) 4_665
O1 La 2.432(14) 2_655
O1 O21 2.86(9) 1_554
O1 O21 2.86(9) 4_664
O1 O21 2.86(9) 3_654
O1 O2 3.04(6) 3_654
O1 O2 3.04(6) 4_664
O1 O2 3.04(6) 1_554
O1 O2 2.80(6) 3_655
O1 O2 2.80(6) .
O1 O2 2.80(6) 4_665
O1 O3 2.98(5) 5_665
O1 O3 2.98(5) 6
O1 O3 2.98(5) 2_655
O1 O21 2.96(9) 2
O1 O21 2.96(9) 6_665
O1 O21 2.96(9) 5_655
O1 O21 3.35(8) .
O1 O21 3.35(8) 4_665
O1 O21 3.35(8) 3_655
O1 Ga3 3.49(2) 2_655
O1 Ga3 3.49(2) 4_664
O1 Ga3 3.49(2) 1_554
O1 O2 3.67(4) 5_665
O1 O2 3.67(4) 2_655
O1 O2 3.67(4) 6
O1 O3 4.20(5) 3_655
O1 O3 4.20(5) 4_665
O1 O3 4.20(5) .
O1 O2 4.41(4) 6_565
O1 O2 4.41(4) 5_765
O1 O2 4.41(4) 2_545
O1 Ga3 4.49(3) 2_656
O1 Ga3 4.49(3) 4_665
O1 Ga1 4.565(8) 1_665
O1 Nb 4.565(8) 1_665
O1 Ga1 4.565(8) 1_655
O1 Nb 4.565(8) 1_655
O1 O21 4.67(9) 2_556
O1 O21 4.67(9) 6_666
O1 O21 4.67(9) 5_656
O1 O3 4.76(5) 3_654
O1 O3 4.76(5) 1_554
O1 O3 4.76(5) 4_664
O1 O3 4.66(5) 1_665
O1 O3 4.66(5) 4_655
O1 O3 4.66(5) 3
O1 La 4.78(4) 4_664
O1 La 4.78(4) 2_654
O1 La 4.78(4) 1_554
O1 Ga2 4.787(15) 2
O1 Ga2 4.787(15) 2_655
O1 Ga2 4.787(15) 2_545
O1 O1 4.77(3) 2
O1 O1 4.77(3) 2_655
O1 O1 4.77(3) 2_545
O1 O1 4.9940 1_556
O1 O1 4.9940 1_554
O1 Ga3 5.138(15) 1_564
O1 Ga3 5.138(15) 2_545
O1 Ga3 5.138(15) 4_764
O1 O3 5.17(5) 4_654
O1 O3 5.17(5) 1_664
O1 O3 5.17(5) 3_554
O1 O3 5.26(5) 2
O1 O3 5.26(5) 6_665
O1 O3 5.26(5) 5_655
O1 O2 5.56(5) 2_656
O1 O2 5.56(5) 5_666
O1 O2 5.56(5) 6_556
O1 O21 5.53(8) 5_665
O1 O21 5.53(8) 2_655
O1 O21 5.53(8) 6
O1 O3 5.47(5) 5_666
O2 O21 1.14(9) 3_655
O2 O21 2.30(9) 5_656
O2 O21 2.32(8) 4_665
O2 O3 2.60(6) 3_655
O2 O3 2.77(5) 2_656
O2 O3 2.74(5) 4_655
O2 O2 3.02(8) 6_556
O2 La 2.61(4) 2_655
O2 O2 2.62(7) 3_655
O2 O2 2.62(7) 4_665
O2 O1 3.04(6) 1_556
O2 O3 3.19(5) 2_655
O2 O21 3.25(9) 6_666
O2 O21 3.30(9) .
O2 Nb 3.43(4) 1_655
O2 Ga1 3.43(4) 1_655
O2 O1 3.67(4) 2_545
O2 Ga2 3.72(4) 2_546
O2 Ga3 3.87(4) 4_765
O2 La 3.95(4) 1_556
O2 O3 3.91(7) .
O2 O2 3.90(8) 6
O2 La 4.03(4) 2_656
O2 O2 4.15(9) 5_766
O2 O21 3.97(8) 5_655
O2 O3 4.20(7) 6_556
O2 Ga3 4.09(4) 2_656
O2 Ga3 4.18(4) 4_665
O2 O3 4.36(6) 5_656
O2 La 4.11(4) 4_665
O2 O2 4.38(4) 2_656
O2 O2 4.38(4) 2_546
O2 Ga3 4.33(4) 1_554
O2 O21 4.40(10) 2_556
O2 Ga1 4.60(4) 1_656
O2 Nb 4.60(4) 1_656
O2 O1 4.41(4) 2_655
O2 Ga2 4.37(4) 1_554
O2 La 4.56(4) 4_655
O2 Ga2 4.46(4) 2_656
O2 O3 4.49(6) 6
O2 O3 4.64(6) 5_655
O2 O3 4.64(7) 1_655
O2 Ga3 4.74(4) 2_646
O2 O21 4.85(9) 2_546
O2 O21 4.67(11) 3_654
O2 O21 4.59(9) 6_665
O2 O3 4.88(7) 6_656
O2 O3 4.79(7) 5_666
O2 O21 4.94(9) 2_656
O2 Ga3 4.99(4) 2_546
O2 O21 5.13(10) 6_556
O2 O2 4.9940 1_554
O2 O2 4.9940 1_556
O2 O2 4.83(9) 5_765
O2 O21 5.19(9) 1_545
O2 La 5.13(4) 4_666
O2 O21 5.09(10) 4_664
O2 O3 5.14(6) 6_655
O2 O3 5.31(6) 3_656
O2 O3 5.11(5) 4_665
O2 O2 5.03(6) 2_655
O2 O2 5.03(6) 2_545
O2 O2 5.29(6) 5_666
O2 O2 5.29(6) 5_656
O2 O2 5.29(7) 4_765
O2 O2 5.29(7) 3_645
O2 O3 5.04(7) 5_665
O2 O3 5.04(7) 1_665
O2 O3 5.37(5) 4_656
O2 O21 5.28(9) 1_655
O2 O3 5.25(7) 3
O2 La 5.50(4) 4_656
O2 Ga2 5.38(4) 2_545
O21 O2 1.14(9) 4_665
O21 O21 1.34(16) 2_556
O21 Ga3 1.86(7) 4_665
O21 O2 2.30(9) 5_666
O21 La 2.20(8) 4_665
O21 O2 2.32(8) 3_655
O21 O1 2.86(9) 1_556
O21 Ga2 2.76(8) 2_556
O21 O3 2.88(8) 3
O21 O1 2.96(9) 2
O21 O3 3.02(9) 6_556
O21 O3 3.03(9) 4_665
O21 La 3.14(8) 4_666
O21 O21 3.18(15) 4_665
O21 O21 3.18(15) 3_655
O21 O3 3.29(9) 5_666
O21 O2 3.25(9) 6_566
O21 Ga3 3.53(8) 2_656
O21 O3 3.57(9) .
O21 Ga3 3.91(7) 1_565
O21 O21 4.02(4) 5_666
O21 O21 4.02(4) 5_656
O21 O3 4.01(8) 6
O21 O21 4.14(5) 6_566
O21 O21 4.14(5) 6_666
O21 O2 3.97(8) 5_665
O21 O3 4.25(9) 2_556
O21 O3 4.21(9) 5_665
O21 La 4.33(8) 1_556
O21 O21 4.09(17) 2
O21 La 4.39(8) 2_655
O21 La 4.36(9) 2
O21 O2 4.40(10) 2_556
O21 Nb 4.68(8) 1_556
O21 Ga1 4.68(8) 1_556
O21 Ga3 4.65(7) 2_546
O21 O2 4.85(9) 2_656
O21 O1 4.67(9) 2_556
O21 O2 4.67(11) 4_666
O21 Nb 4.69(7) 1_665
O21 Ga1 4.69(7) 1_665
O21 O3 4.69(9) 1_665
O21 O21 4.69(15) 3_665
O21 O21 4.69(15) 4_565
O21 O2 4.59(9) 6_565
O21 La 4.93(9) 2_656
O21 La 4.90(8) 2_556
O21 O2 4.94(9) 2_546
O21 Ga3 4.84(8) 4_664
O21 Ga2 4.89(8) 1_554
O21 Ga3 4.94(8) 1_455
O21 O2 5.13(10) 6_556
O21 O3 5.02(9) 3_556
O21 O21 4.9940 1_554
O21 O21 4.9940 1_556
O21 O3 5.11(9) 4_666
O21 O3 5.00(10) 2
O21 O3 5.12(11) 2_656
O21 O2 5.19(9) 1_565
O21 O2 5.09(10) 3_656
O21 Nb 5.20(8) 1_666
O21 Ga1 5.20(8) 1_666
O21 La 5.09(8) 1_565
O21 O3 5.23(9) 2_666
O21 O3 5.19(10) 4
O21 Ga2 5.21(8) 2
O21 O2 5.28(9) 1_455
O21 O3 5.45(8) 1_556
O21 O3 5.35(9) 5_556
O21 Ga2 5.42(8) 2_546
O21 O3 5.57(10) 3_655
O21 O2 5.54(10) 4_664
O21 O1 5.53(8) 2_545
O3 Ga3 1.75(4) 2_546
O3 Ga3 2.55(4) 4_665
O3 O3 2.63(7) 6
O3 O2 2.60(6) 4_665
O3 O2 2.77(5) 2_546
O3 O2 2.74(5) 3_545
O3 O3 2.72(9) 3
O3 O3 2.72(9) 4
O3 O3 2.82(6) 6_556
O3 O21 2.88(8) 4
O3 O1 2.98(5) 2_545
O3 O21 3.02(9) 6_556
O3 O21 3.03(9) 3_655
O3 O3 3.12(8) 5
O3 O21 3.29(9) 5_656
O3 O2 3.19(5) 2_545
O3 Ga2 3.25(5) 2_546
O3 O3 3.29(8) 5_556
O3 La 3.52(4) 2_545
O3 Ga3 3.59(5) 1_455
O3 Ga3 3.88(3) 2_545
O3 O3 3.91(9) 2
O3 O3 4.04(9) 2_556
O3 O21 4.01(8) 6
O3 Ga1 4.11(3) 1_556
O3 Nb 4.11(3) 1_556
O3 O2 4.20(7) 6_556
O3 La 4.17(5) 4
O3 O2 4.36(6) 5_666
O3 O21 4.25(9) 2_556
O3 O21 4.21(9) 5_655
O3 Ga3 4.30(3) 4_664
O3 La 4.30(4) 1_556
O3 Ga2 4.40(5) 1_445
O3 La 4.54(4) 4_665
O3 O2 4.49(6) 6
O3 O2 4.64(6) 5_665
O3 O2 4.64(7) 1_455
O3 Ga2 4.70(4) 2_545
O3 O1 4.76(5) 1_556
O3 O1 4.66(5) 1_445
O3 O21 4.69(9) 1_445
O3 O2 4.88(7) 6_456
O3 La 4.88(5) 2
O3 O2 4.79(7) 5_656
O3 Ga3 4.98(4) 1_454
O3 O21 5.02(9) 4_554
O3 O3 4.9940 1_556
O3 O3 4.9940 1_554
O3 O21 5.11(9) 3_654
O3 O21 5.00(10) 2
O3 O21 5.12(11) 2_546
O3 La 5.04(4) 2_546
O3 O3 5.12(9) 4_655
O3 O3 5.12(9) 3_545
O3 O2 5.14(6) 6_455
O3 O2 5.31(6) 4_664
O3 O2 5.11(5) 3_655
O3 O2 5.04(7) 5_655
O3 O1 5.17(5) 1_446
O3 O2 5.04(7) 1_445
O3 Ga2 5.25(4) 1_554
O3 O1 5.26(5) 2
O3 O2 5.37(5) 3_544
O3 O21 5.23(9) 2_446
O3 O21 5.19(10) 3
O3 La 5.33(5) 4_655
O3 O2 5.25(7) 4
O3 O21 5.45(8) 1_554
O3 O21 5.35(9) 5_556
O3 Ga2 5.42(4) 2_556
O3 O21 5.57(10) 4_665
